data_1564321
loop_
_publ_author_name
'Dengler, Sebastian'
'Mandal, Pradeep K.'
'Allmendinger, Lars'
'Douat, C\'eline'
'Huc, Ivan'

_publ_section_title
;
 Conformational interplay in hybrid peptide--helical aromatic foldamer
 macrocycles
;
_journal_name_full 'Chemical Science'
_journal_paper_doi 10.1039/D1SC03640H
_journal_year 2021
_chemical_absolute_configuration ab
_chemical_formula_moiety
'0.17(C207 H183 Ca2 N52 O73 S12), 0.33(C103 H92 N26 O31 S6), 0.17(C102 H83 Ca N25 O39 S6), 0.17(C100 H81 N25 O31 S6), 0.17(Ca O6)'
_chemical_formula_sum 'C102.67 H88.67 Ca0.67 N25.67 O35.17 S6'
_chemical_formula_weight 2463.73
_chemical_name_common 'peptide-Foldamer hybrid macrocycle'
_space_group_crystal_system triclinic
_space_group_IT_number 1
_space_group_name_Hall 'P 1'
_space_group_name_H-M_alt 'P 1'
_atom_sites_solution_hydrogens geom
_audit_creation_date 2020-06-09
_audit_creation_method
;
Olex2 1.2
(compiled 2018.05.29 svn.r3508 for OlexSys, GUI svn.r5506)
;
_audit_update_record
;
2020-06-16 deposited with the CCDC.	2021-07-26 downloaded from the CCDC.
;
_cell_angle_alpha 84.231(2)
_cell_angle_beta 71.432(3)
_cell_angle_gamma 87.032(2)
_cell_formula_units_Z 6
_cell_length_a 26.6387(9)
_cell_length_b 28.6958(6)
_cell_length_c 36.1958(12)
_cell_measurement_reflns_used 110283
_cell_measurement_temperature 100(2)
_cell_measurement_theta_max 24.66
_cell_measurement_theta_min 1.57
_cell_volume 26089.9(14)
_computing_molecular_graphics 'Olex2 (Dolomanov et al., 2009)'
_computing_publication_material 'Olex2 (Dolomanov et al., 2009)'
_computing_structure_refinement 'ShelXL (Sheldrick, 2015)'
_diffrn_ambient_temperature 100
_diffrn_measured_fraction_theta_full 0.910
_diffrn_measured_fraction_theta_max 0.910
_diffrn_radiation_type Synchrotron
_diffrn_radiation_wavelength 0.97625
_diffrn_reflns_av_R_equivalents 0.1016
_diffrn_reflns_av_unetI/netI 0.2097
_diffrn_reflns_Laue_measured_fraction_full 0.910
_diffrn_reflns_Laue_measured_fraction_max 0.910
_diffrn_reflns_limit_h_max 22
_diffrn_reflns_limit_h_min -22
_diffrn_reflns_limit_k_max 23
_diffrn_reflns_limit_k_min -23
_diffrn_reflns_limit_l_max 30
_diffrn_reflns_limit_l_min -30
_diffrn_reflns_number 110283
_diffrn_reflns_point_group_measured_fraction_full 0.875
_diffrn_reflns_point_group_measured_fraction_max 0.875
_diffrn_reflns_theta_full 24.658
_diffrn_reflns_theta_max 24.658
_diffrn_reflns_theta_min 1.571
_exptl_absorpt_coefficient_mu 0.406
_exptl_crystal_colour orange
_exptl_crystal_density_diffrn 0.941
_exptl_crystal_description Rods
_exptl_crystal_F_000 7650
_exptl_crystal_recrystallization_method 'Vapour deposition'
_exptl_crystal_size_max 0.15
_exptl_crystal_size_mid 0.04
_exptl_crystal_size_min 0.04
_refine_diff_density_max 0.813
_refine_diff_density_min -0.494
_refine_diff_density_rms 0.133
_refine_ls_abs_structure_details
;
 Flack x determined using 6025 quotients [(I+)-(I-)]/[(I+)+(I-)]
 (Parsons, Flack and Wagner, Acta Cryst. B69 (2013) 249-259).
;
_refine_ls_abs_structure_Flack 0.44(5)
_refine_ls_extinction_method none
_refine_ls_goodness_of_fit_ref 1.142
_refine_ls_hydrogen_treatment constr
_refine_ls_matrix_type full
_refine_ls_number_parameters 7146
_refine_ls_number_reflns 59710
_refine_ls_number_restraints 5020
_refine_ls_restrained_S_all 1.127
_refine_ls_R_factor_all 0.2287
_refine_ls_R_factor_gt 0.1634
_refine_ls_shift/su_max 0.001
_refine_ls_shift/su_mean 0.000
_refine_ls_structure_factor_coef Fsqd
_refine_ls_weighting_details 'w=1/[\s^2^(Fo^2^)+(0.2000P)^2^] where P=(Fo^2^+2Fc^2^)/3'
_refine_ls_weighting_scheme calc
_refine_ls_wR_factor_gt 0.3564
_refine_ls_wR_factor_ref 0.4346
_reflns_Friedel_coverage 0.923
_reflns_Friedel_fraction_full 0.840
_reflns_Friedel_fraction_max 0.840
_reflns_number_gt 25313
_reflns_number_total 59710
_reflns_threshold_expression 'I > 2\s(I)'
_cod_data_source_file d1sc03640h2.cif
_cod_data_source_block c4race_w1__sq
_cod_original_cell_volume 26090.0(15)
_cod_database_code 1564321
_shelx_shelxl_version_number 2018/3
_shelx_space_group_comment
;
The symmetry employed for this shelxl refinement is uniquely defined
by the following loop, which should always be used as a source of
symmetry information in preference to the above space-group names.
They are only intended as comments.
;
_olex2_refinement_description
;
1. Fixed Uiso
 At 1.2 times of:
  All C(H) groups, All C(H,H) groups, All N(H) groups, All N(H,H,H) groups
 At 1.5 times of:
  All C(H,H,H) groups
2. Restrained distances
 C934-C933
 1.54 with sigma of 0.02
 C937-C935
 1.54 with sigma of 0.02
 N14-C15
 1.47 with sigma of 0.02
 C530-C531
 1.53 with sigma of 0.02
 C930-O931
 1.24 with sigma of 0.02
 S441-O442
 1.49 with sigma of 0.02
 O43A-S42A
 1.49 with sigma of 0.02
 S42A-O45A
 1.49 with sigma of 0.02
 O879-S878
 1.49 with sigma of 0.02
 S878-O880
 1.49 with sigma of 0.02
 O46B-C45B
 1.24 with sigma of 0.02
 N42B-C43B
 1.53 with sigma of 0.02
 C43B-C44B
 1.53 with sigma of 0.02
 C933-C938
 1.53 with sigma of 0.02
 O243-S241
 1.49 with sigma of 0.02
 C800-C801
 1.54 with sigma of 0.02
 C943-C941
 1.54 with sigma of 0.02
 C200-C201
 1.54 with sigma of 0.02
 O125-S123
 1.49 with sigma of 0.02
 C955-C957
 1.53 with sigma of 0.02
 C31B-C32B
 1.53 with sigma of 0.02
 C360-C359
 1.54 with sigma of 0.02
 C201-O202
 1.24 with sigma of 0.02
 S695-O697
 1.49 with sigma of 0.02
 S695-O696
 1.49 with sigma of 0.02
 S878-O881
 1.49 with sigma of 0.02
 C40B-N42B
 1.32 with sigma of 0.02
 C949-C948
 1.54 with sigma of 0.02
 C946-C947
 1.54 with sigma of 0.02
 C941-C942
 1.54 with sigma of 0.02
 C950-C949
 1.54 with sigma of 0.02
 C733-C738
 1.53 with sigma of 0.02
 C149-C147
 1.53 with sigma of 0.02
 C154-C152
 1.53 with sigma of 0.02
 C351-C345
 1.53 with sigma of 0.02
 C553-N555
 1.32 with sigma of 0.02
 C130-C131
 1.53 with sigma of 0.02
 C534-C535
 1.54 with sigma of 0.02
 C536-C538
 1.54 with sigma of 0.02
 C536-C537
 1.54 with sigma of 0.02
 C535-C536
 1.54 with sigma of 0.02
 C602-N603
 1.32 with sigma of 0.02
 C76-C83
 1.53 with sigma of 0.02
 C759-O760
 1.24 with sigma of 0.02
 N613-C611
 1.32 with sigma of 0.02
 C46-C39
 1.53 with sigma of 0.02
 S678-O680
 1.49 with sigma of 0.02
 O62-C602
 1.24 with sigma of 0.02
 C144-O145
 1.24 with sigma of 0.02
 C143-C142
 1.54 with sigma of 0.02
 C142-N141
 1.47 with sigma of 0.02
 N133-C134
 1.47 with sigma of 0.02
 S123-O124
 1.49 with sigma of 0.02
 C346-C347
 1.54 with sigma of 0.02
 O554-C553
 1.24 with sigma of 0.02
 N257-C258
 1.47 with sigma of 0.02
 C556-C557
 1.54 with sigma of 0.02
 C445-O446
 1.24 with sigma of 0.02
 C685-N684
 1.47 with sigma of 0.02
 N447-C445
 1.32 with sigma of 0.02
 C12A-C10A
 1.54 with sigma of 0.02
 S624-O625
 1.49 with sigma of 0.02
 S123-O126
 1.49 with sigma of 0.02
 S96-O97
 1.49 with sigma of 0.02
 N959-C960
 1.47 with sigma of 0.02
 C245-O246
 1.24 with sigma of 0.02
 S321-O323
 1.49 with sigma of 0.02
 C448-N447
 1.49 with sigma of 0.02
 C449-C448
 1.54 with sigma of 0.02
 C432-C431
 1.4 with sigma of 0.02
 N52B-C53B
 1.47 with sigma of 0.02
 C54B-C53B
 1.54 with sigma of 0.02
 C709-C707
 1.54 with sigma of 0.02
 N58-C59
 1.47 with sigma of 0.02
 O281-S278
 1.49 with sigma of 0.02
 C63-C62
 1.4 with sigma of 0.02
 N65-C60
 1.4 with sigma of 0.02
 C59-C60
 1.54 with sigma of 0.02
 C600-S758
 1.8 with sigma of 0.02
 C332-N331
 1.47 with sigma of 0.02
 C149-O150
 1.24 with sigma of 0.02
 N151-C149
 1.32 with sigma of 0.02
 C746-C747
 1.54 with sigma of 0.02
 C941-N940
 1.47 with sigma of 0.02
 C49B-C48B
 1.54 with sigma of 0.02
 C59B-S60B
 1.8 with sigma of 0.02
 C64-N65
 1.4 with sigma of 0.02
 O99-S96
 1.49 with sigma of 0.02
 C61-C60
 1.4 with sigma of 0.02
 S841-O844
 1.49 with sigma of 0.02
 S479-O482
 1.49 with sigma of 0.02
 S479-O480
 1.49 with sigma of 0.02
 S42A-O44A
 1.49 with sigma of 0.02
 C83A-C76A
 1.54 with sigma of 0.02
 O26-S25
 1.49 with sigma of 0.02
 S25-O27
 1.49 with sigma of 0.02
 O28-S25
 1.49 with sigma of 0.02
 S96-O98
 1.49 with sigma of 0.02
 C748-C746
 1.53 with sigma of 0.02
 C653-C652
 1.4 with sigma of 0.02
 N48A-C49A
 1.47 with sigma of 0.02
 C510-C508
 1.54 with sigma of 0.02
 N657-C658
 1.47 with sigma of 0.02
 C334-C333
 1.54 with sigma of 0.02
 C333-C332
 1.54 with sigma of 0.02
 C142-C144
 1.53 with sigma of 0.02
 S922-O923
 1.49 with sigma of 0.02
 O925-S922
 1.49 with sigma of 0.02
 O924-S922
 1.49 with sigma of 0.02
 O101-C100
 1.24 with sigma of 0.02
 O84-C83
 1.24 with sigma of 0.02
 C137-C136
 1.54 with sigma of 0.02
 C147-N146
 1.47 with sigma of 0.02
 C58B-C59B
 1.54 with sigma of 0.02
 C325-O326
 1.24 with sigma of 0.02
 C828-O829
 1.24 with sigma of 0.02
 C828-C821
 1.54 with sigma of 0.02
 S42-O44
 1.49 with sigma of 0.02
 S42-O43
 1.49 with sigma of 0.02
 S42-O45
 1.49 with sigma of 0.02
 C734-C733
 1.54 with sigma of 0.02
 C12-O13
 1.24 with sigma of 0.02
 C401-C400
 1.54 with sigma of 0.02
 C401-O402
 1.24 with sigma of 0.02
 C401-N403
 1.32 with sigma of 0.02
 N102-C100
 1.32 with sigma of 0.02
 C558-C556
 1.53 with sigma of 0.02
 C542-C543
 1.54 with sigma of 0.02
 C83A-N85A
 1.32 with sigma of 0.02
 O84A-C83A
 1.24 with sigma of 0.02
 C665-C663
 1.54 with sigma of 0.02
 N31-C32
 1.43 with sigma of 0.02
 N267-C268
 1.43 with sigma of 0.02
 N57B-C58B
 1.47 with sigma of 0.02
 C152-C153
 1.54 with sigma of 0.02
 C362-C359
 1.54 with sigma of 0.02
 C6-C5
 1.54 with sigma of 0.02
 N4-C5
 1.47 with sigma of 0.02
 C404-C405
 1.54 with sigma of 0.02
 O866-C865
 1.24 with sigma of 0.02
 C648-C649
 1.54 with sigma of 0.02
 C645-N647
 1.47 with sigma of 0.02
 C655-C653
 1.54 with sigma of 0.02
 C655-O656
 1.24 with sigma of 0.02
 C55B-C53B
 1.54 with sigma of 0.02
 C754-C751
 1.53 with sigma of 0.02
 C2-C1
 1.24 with sigma of 0.02
 N38A-C37A
 1.39 with sigma of 0.02
 C46A-C39A
 1.54 with sigma of 0.02
 C1-C2
 1.54 with sigma of 0.02
 C139-C134
 1.53 with sigma of 0.02
 C135-C134
 1.54 with sigma of 0.02
 C362-O363
 1.24 with sigma of 0.02
 C282-O283
 1.24 with sigma of 0.02
 C756-C757
 1.54 with sigma of 0.02
 C946-C952
 1.53 with sigma of 0.02
 C411-O412
 1.24 with sigma of 0.02
 C551-C550
 1.54 with sigma of 0.02
 C551-N552
 1.47 with sigma of 0.02
 C759-C756
 1.53 with sigma of 0.02
 C2A-C1A
 1.53 with sigma of 0.02
 C135-C136
 1.54 with sigma of 0.02
 C2A-O3A
 1.24 with sigma of 0.02
 S24B-O27B
 1.49 with sigma of 0.02
 O725-S722
 1.49 with sigma of 0.02
 S24B-O26B
 1.49 with sigma of 0.02
 S479-O481
 1.49 with sigma of 0.02
 C926-O927
 1.24 with sigma of 0.02
 O723-S722
 1.49 with sigma of 0.02
 S722-O724
 1.49 with sigma of 0.02
 O683-C682
 1.24 with sigma of 0.02
 S79A-O81A
 1.49 with sigma of 0.02
 O480-O482
 2.4 with sigma of 0.02
 C738-N740
 1.47 with sigma of 0.02
 C729-C730
 1.53 with sigma of 0.02
 C561-C562
 1.54 with sigma of 0.02
 N560-C561
 1.47 with sigma of 0.02
 C138-C136
 1.54 with sigma of 0.02
 O612-C611
 1.24 with sigma of 0.02
 C28B-N30B
 1.32 with sigma of 0.02
 O625-O627
 2.32 with sigma of 0.02
 N58-C56
 1.32 with sigma of 0.02
 C337-N339
 1.32 with sigma of 0.02
 C963-O964
 1.24 with sigma of 0.02
 O57-C56
 1.24 with sigma of 0.02
 C428-O429
 1.24 with sigma of 0.02
 C544-N546
 1.32 with sigma of 0.02
 C801-N803
 1.32 with sigma of 0.02
 C544-C542
 1.54 with sigma of 0.02
 N63B-C61B
 1.32 with sigma of 0.02
 N364-C362
 1.32 with sigma of 0.02
 C56-N58
 1.32 with sigma of 0.02
 C54-C56
 1.53 with sigma of 0.02
 O739-C738
 1.24 with sigma of 0.02
 C748-O749
 1.24 with sigma of 0.02
 C547-C548
 1.54 with sigma of 0.02
 C956-C955
 1.54 with sigma of 0.02
 C36B-C35B
 1.54 with sigma of 0.02
 O80A-S79A
 1.49 with sigma of 0.02
 N133-C131
 1.32 with sigma of 0.02
 C36B-C37B
 1.54 with sigma of 0.02
 C348-C347
 1.54 with sigma of 0.02
 C39B-C37B
 1.54 with sigma of 0.02
 S321-O324
 1.49 with sigma of 0.02
 C752-C751
 1.54 with sigma of 0.02
 S441-O444 = O444-O443
 2.32 with sigma of 0.02
 S441-O443
 1.49 with sigma of 0.02
 O442-O443
 2.32 with sigma of 0.02
 O442-O444
 2.32 with sigma of 0.02
 O45A-O44A
 2.32 with sigma of 0.02
 O44A-O43A
 2.32 with sigma of 0.02
 O923-O924
 2.32 with sigma of 0.02
 O697-O696
 2.32 with sigma of 0.02
 O81A-O82A
 2.32 with sigma of 0.02
 N350-C349
 1.47 with sigma of 0.02
 N684-C682
 1.32 with sigma of 0.02
 N541-C539
 1.32 with sigma of 0.02
 C349-C348
 1.54 with sigma of 0.02
 C147-C148
 1.54 with sigma of 0.02
 O444-C440
 2.59 with sigma of 0.02
 O443-C440
 2.59 with sigma of 0.02
 O443-O442
 2.32 with sigma of 0.02
 O442-S441
 1.49 with sigma of 0.02
 O443-S441
 1.49 with sigma of 0.02
 C411-C409
 1.54 with sigma of 0.02
 C411-N413
 1.32 with sigma of 0.02
 C748-N750
 1.32 with sigma of 0.02
 S60B-C1A
 1.8 with sigma of 0.02
 C2A-N4A
 1.32 with sigma of 0.02
 C5A-N4A
 1.47 with sigma of 0.02
 C877-O879
 2.58 with sigma of 0.02
 N647-C645
 1.32 with sigma of 0.02
 C428-N430
 1.32 with sigma of 0.02
 C763-C762
 1.54 with sigma of 0.02
 C201-C200
 1.53 with sigma of 0.02
 N203-C201
 1.32 with sigma of 0.02
 C356-N358
 1.32 with sigma of 0.02
 O212-C211
 1.24 with sigma of 0.02
 N129-C127
 1.32 with sigma of 0.02
 O30-C29
 1.24 with sigma of 0.02
 N613-C614
 1.47 with sigma of 0.02
 C157-C163
 1.54 with sigma of 0.02
 C645-O646
 1.24 with sigma of 0.02
 C952-N954
 1.32 with sigma of 0.02
 C356-C354
 1.54 with sigma of 0.02
 N85-C86
 1.47 with sigma of 0.02
 N945-C943
 1.32 with sigma of 0.02
 C46A-O47A
 1.24 with sigma of 0.02
 C938-N940
 1.32 with sigma of 0.02
 C282-N284
 1.32 with sigma of 0.02
 N403-C404
 1.47 with sigma of 0.02
 C743-O744
 1.24 with sigma of 0.02
 C50A-C49A
 1.54 with sigma of 0.02
 C553-C547
 1.54 with sigma of 0.02
 N555-C556
 1.47 with sigma of 0.02
 C947-C948
 1.54 with sigma of 0.02
 N546-C547
 1.47 with sigma of 0.02
 C934-C935
 1.54 with sigma of 0.02
 C935-C936
 1.54 with sigma of 0.02
 O3A-N4A
 2.3 with sigma of 0.02
 C439-S441
 2.78 with sigma of 0.02
 C258-C259
 1.54 with sigma of 0.02
 O442-C440
 2.58 with sigma of 0.02
 C938-O939
 1.24 with sigma of 0.02
 O444-S441
 1.49 with sigma of 0.02
 C882-N884
 1.32 with sigma of 0.02
 N339-C340
 1.47 with sigma of 0.02
 C902-N901
 1.47 with sigma of 0.02
 N58A-C59A
 1.47 with sigma of 0.02
 N327-C328
 1.47 with sigma of 0.02
 C742-C741
 1.54 with sigma of 0.02
 O99-O98
 2.32 with sigma of 0.02
 O97-O98
 2.32 with sigma of 0.02
 O97-O99
 2.32 with sigma of 0.02
 O322-O323
 2.32 with sigma of 0.02
 O322-O324
 2.32 with sigma of 0.02
 O324-O323
 2.32 with sigma of 0.02
 O679-O681
 2.32 with sigma of 0.02
 O724-O723
 2.32 with sigma of 0.02
 O681-O680
 2.32 with sigma of 0.02
 O725-O724
 2.32 with sigma of 0.02
 O45A-O43A
 2.32 with sigma of 0.02
 C46A-N48A
 1.32 with sigma of 0.02
 N38A-C46A
 2.4 with sigma of 0.02
 O82A-O80A
 2.32 with sigma of 0.02
 O82A-O81A
 2.32 with sigma of 0.02
 O80A-O81A
 2.32 with sigma of 0.02
 C909-O910
 1.24 with sigma of 0.02
 C943-O944
 1.24 with sigma of 0.02
 C729-N728
 1.47 with sigma of 0.02
 C422-S424
 2.7 with sigma of 0.02
 S424-C418
 2.7 with sigma of 0.02
 N457-C455
 1.32 with sigma of 0.02
 N457-C458
 1.47 with sigma of 0.02
 C459-C458
 1.54 with sigma of 0.02
 N311-C309
 1.32 with sigma of 0.02
 C12-N14
 1.32 with sigma of 0.02
 O62B-C61B
 1.24 with sigma of 0.02
 N68-C66
 1.32 with sigma of 0.02
 C45B-N47B
 1.32 with sigma of 0.02
 C458-N457
 1.47 with sigma of 0.02
 C76A-C83A
 1.49 with sigma of 0.02
 C319-C325
 1.49 with sigma of 0.02
 C325-N327
 1.32 with sigma of 0.02
 C550-N552
 2.59 with sigma of 0.02
 C737-C735
 1.54 with sigma of 0.02
 C735-C737
 1.54 with sigma of 0.02
 C736-C737
 2.64 with sigma of 0.02
 C734-C735
 1.54 with sigma of 0.02
 C736-C735
 1.54 with sigma of 0.02
 C564-N566
 1.32 with sigma of 0.02
 O565-C564
 1.24 with sigma of 0.02
 C334-C335
 1.54 with sigma of 0.02
 C336-C335
 2.64 with sigma of 0.02
 C160-N162
 1.32 with sigma of 0.02
 C160-O161
 1.24 with sigma of 0.02
 C58B-N63B
 2.51 with sigma of 0.02
 S441-O444
 1.49 with sigma of 0.02
 O242-S241
 1.49 with sigma of 0.02
 S241-O244
 1.49 with sigma of 0.02
 O242-O244
 2.32 with sigma of 0.02
 O244-O243
 2.32 with sigma of 0.02
 C549-C550
 1.54 with sigma of 0.02
 C548-C549
 1.54 with sigma of 0.02
 C549-C551
 2.55 with sigma of 0.02
 C549-C547
 2.55 with sigma of 0.02
 C567-N566
 1.47 with sigma of 0.02
 C66-C64
 1.49 with sigma of 0.02
 C110-C106
 1.49 with sigma of 0.02
 O44-O45
 2.32 with sigma of 0.02
 N75-C83
 2.42 with sigma of 0.02
 N203-C204
 1.47 with sigma of 0.02
 O666-C665
 1.24 with sigma of 0.02
 C855-C853
 1.49 with sigma of 0.02
 C865-C863
 1.49 with sigma of 0.02
 C21B-C28B
 1.49 with sigma of 0.02
 C564-C561
 1.53 with sigma of 0.02
 C359-N364
 2.55 with sigma of 0.02
 C50B-N52B
 1.32 with sigma of 0.02
 C299-N301
 1.32 with sigma of 0.02
 C46-N48
 1.32 with sigma of 0.02
 C929-C930
 1.53 with sigma of 0.02
 C334-C336
 1.54 with sigma of 0.02
 C36-S42
 2.65 with sigma of 0.02
 C58B-C61B
 1.54 with sigma of 0.02
 O629-C628
 1.24 with sigma of 0.02
 N230-C228
 1.32 with sigma of 0.02
 C4B-N3B
 1.47 with sigma of 0.02
 C50C-C49C
 1.54 with sigma of 0.02
 C50C-C51C
 1.54 with sigma of 0.02
 C645-C638
 1.49 with sigma of 0.02
 C645-C648
 2.51 with sigma of 0.02
 C48B-C50B
 1.53 with sigma of 0.02
 C345-C346
 1.54 with sigma of 0.02
 C648-N647
 1.47 with sigma of 0.02
 C448-C450
 2.65 with sigma of 0.02
 N447-C448
 1.47 with sigma of 0.02
 O881-O879
 2.32 with sigma of 0.02
 O880-O881
 2.32 with sigma of 0.02
 O880-O879
 2.32 with sigma of 0.02
 O880-C877
 2.65 with sigma of 0.02
 C29A-C22A
 1.49 with sigma of 0.02
 C754-O753
 1.24 with sigma of 0.02
 C12A-N14A
 1.32 with sigma of 0.02
 C40B-C35B
 1.53 with sigma of 0.02
 C10A-C12A
 1.49 with sigma of 0.02
 N141-C139
 1.32 with sigma of 0.02
 C127-N129
 1.32 with sigma of 0.02
 C120-C127
 1.49 with sigma of 0.02
 C144-N146
 1.32 with sigma of 0.02
 N151-C152
 1.47 with sigma of 0.02
 O953-C952
 1.24 with sigma of 0.02
 C121-S123
 2.71 with sigma of 0.02
 S695-O698
 1.49 with sigma of 0.02
 O25B-S24B
 1.49 with sigma of 0.02
 N657-C655
 1.32 with sigma of 0.02
 N750-C751
 1.47 with sigma of 0.02
 C49C-C49B
 1.54 with sigma of 0.02
 C51C-N52C
 1.47 with sigma of 0.02
 C32A-N31A
 1.47 with sigma of 0.02
 C763-O764
 1.32 with sigma of 0.02
 C759-N761
 1.34 with sigma of 0.02
 O765-C763
 1.32 with sigma of 0.02
 C302-N301
 1.47 with sigma of 0.02
 N267-C265
 1.32 with sigma of 0.02
 C309-O310
 1.24 with sigma of 0.02
 C255-N257
 1.32 with sigma of 0.02
 C699-C692
 1.49 with sigma of 0.02
 N911-C912
 1.47 with sigma of 0.02
 C628-N630
 1.32 with sigma of 0.02
 C909-C907
 1.49 with sigma of 0.02
 C682-C675
 1.49 with sigma of 0.02
 C428-C421
 1.49 with sigma of 0.02
 C865-N867
 1.32 with sigma of 0.02
 C455-C453
 1.49 with sigma of 0.02
 C845-N847
 1.32 with sigma of 0.02
 N667-C668
 1.47 with sigma of 0.02
 N467-C465
 1.32 with sigma of 0.02
 C712-N711
 1.47 with sigma of 0.02
 C56A-O57A
 1.24 with sigma of 0.02
 C10-C12
 1.49 with sigma of 0.02
 C354-N353
 1.47 with sigma of 0.02
 C130-N129
 1.47 with sigma of 0.02
 C48B-N47B
 1.47 with sigma of 0.02
 N34B-C35B
 1.47 with sigma of 0.02
 C49C-C48B
 2.53 with sigma of 0.02
 C248-C249
 1.54 with sigma of 0.02
 C248-N247
 1.47 with sigma of 0.02
 N247-C245
 1.32 with sigma of 0.02
 C238-C245
 1.49 with sigma of 0.02
 C15-N14
 1.47 with sigma of 0.02
 C83-C76
 1.49 with sigma of 0.02
 N311-C312
 1.47 with sigma of 0.02
 N701-C699
 1.32 with sigma of 0.02
 C675-C682
 1.49 with sigma of 0.02
 O883-C882
 1.24 with sigma of 0.02
 N867-C868
 1.47 with sigma of 0.02
 N830-C831
 1.47 with sigma of 0.02
 C814-N813
 1.47 with sigma of 0.02
 C848-N847
 1.47 with sigma of 0.02
 C838-C845
 1.49 with sigma of 0.02
 O764-C763
 1.27 with sigma of 0.02
 C29-C22
 1.49 with sigma of 0.02
 C702-C703
 1.5 with sigma of 0.02
 C154-N156
 1.32 with sigma of 0.02
 C510-O511
 1.24 with sigma of 0.02
 C483-O484
 1.24 with sigma of 0.02
 C455-O456
 1.24 with sigma of 0.02
 C438-C445
 1.49 with sigma of 0.02
 C93A-C1B
 1.49 with sigma of 0.02
 N57B-C55B
 1.32 with sigma of 0.02
 H33H-H33E
 2.5 with sigma of 0.02
 H44D-C45B
 2.73 with sigma of 0.02
 H33D-C333
 2.18 with sigma of 0.02
 H33F-C333
 2.18 with sigma of 0.02
 H53J-C536
 2.06 with sigma of 0.02
 H53C-C536
 2.06 with sigma of 0.02
 H53E-H53H
 2.06 with sigma of 0.02
 H74A-N740
 3.16 with sigma of 0.01
 H53C-C535
 2.52 with sigma of 0.02
 H95C-C949
 3.03 with sigma of 0.02
 N344-C342
 1.32 with sigma of 0.02
 C211-N213
 1.32 with sigma of 0.02
 C500-N502
 1.32 with sigma of 0.02
 C665-N667
 1.32 with sigma of 0.02
 C709-N711
 1.32 with sigma of 0.02
 N728-C726
 1.32 with sigma of 0.02
 N740-C738
 1.32 with sigma of 0.02
 N745-C743
 1.32 with sigma of 0.02
 C930-N932
 1.32 with sigma of 0.02
 C29A-O30A
 1.24 with sigma of 0.02
 C332-C337
 1.53 with sigma of 0.02
 C558-N560
 1.32 with sigma of 0.02
 C741-N740
 1.47 with sigma of 0.02
 C855-N857
 1.32 with sigma of 0.02
 C933-N932
 1.47 with sigma of 0.02
 N928-C929
 1.47 with sigma of 0.02
 H73A-H73F
 3.51 with sigma of 0.02
 H73A-C734
 2.67 with sigma of 0.02
 C943-H94C
 2.8 with sigma of 0.02
 H14B-N146
 2.96 with sigma of 0.02
 C211-C209
 1.49 with sigma of 0.02
 C855-O856
 1.24 with sigma of 0.02
 C963-C960
 1.53 with sigma of 0.02
 O4X-O764
 2.6 with sigma of 0.01
 S496-O499 \\sim S496-O497 \\sim S496-O498
 with sigma of 0.02
 S424-O427 \\sim S424-O425 \\sim S424-O426
 with sigma of 0.02
 S695-O698 \\sim S695-O696 \\sim S695-O697
 with sigma of 0.02
 S123-C121 \\sim S123-C117
 with sigma of 0.02
 S241-C239 \\sim S241-C235
 with sigma of 0.02
 S278-C276 \\sim S278-C272
 with sigma of 0.02
 S441-C435 \\sim S441-C439
 with sigma of 0.02
 S922-C920 \\sim S922-C916
 with sigma of 0.02
 S878-C872 \\sim S878-C876
 with sigma of 0.02
 S841-C835 \\sim S841-C839
 with sigma of 0.02
 S96A-C94A \\sim S96A-C90A
 with sigma of 0.02
 S42A-C40A \\sim S42A-C36A
 with sigma of 0.02
 S79-C73 \\sim S79-C77
 with sigma of 0.02
 Ca2-O2X \\sim Ca2-O1X \\sim Ca2-O3X \\sim Ca2-O4X \\sim Ca2-O6X \\sim Ca2-O5X
 with sigma of 0.02
 Ca1-O14X \\sim Ca1-O296 \\sim Ca1-O13X \\sim Ca1-O827 \\sim Ca1-O15X \\sim
Ca1-O17X \\sim Ca1-O16X
 with sigma of 0.02
 Ca00-O18X \\sim Ca00-O19X \\sim Ca00-O23X \\sim Ca00-O226 \\sim Ca00-O22X
\\sim Ca00-O21X \\sim Ca00-
 O20X \\sim Ca00-O898
 with sigma of 0.02
 Ca0A-O12X \\sim Ca0A-O8X \\sim Ca0A-O7X \\sim Ca0A-O765 \\sim Ca0A-O9X \\sim
Ca0A-O11X \\sim Ca0A-O10X
 with sigma of 0.02
 S321-O322 \\sim S321-O323 \\sim S321-O324
 with sigma of 0.02
3. Restrained planarity
 C238, C239, N237, C240, S241, C234, C236, C235, C232, C231, N230
 with sigma of 0.1
 S79A, C78A, C77A, C76A, C71A, C73A, C74A, C83A, N68A
 with sigma of 0.1
 S479, N475, C476, N467
 with sigma of 0.1
 C7, C9, C8, C6, N11, C10
 with sigma of 0.1
 C20A, C22A, N21A, C24A, C23A, S25A
 with sigma of 0.1
 S922, C913, C919, N918, C917, C915, C921
 with sigma of 0.1
 C915, C921, C913, C912, C917, N918, C919, C920, S922, C926
 with sigma of 0.1
 S441, C431, C436, N430
 with sigma of 0.1
 C12A, C20A, C22A, C23A, C24A, N21A, S25A
 with sigma of 0.1
 C865, O866, C863, C859, N864, C858
 with sigma of 0.1
 C823, C822, N830, C831
 with sigma of 0.1
 S278, C277, C276, C275, C271, C268, N274, N267, C270, C282
 with sigma of 0.1
 C56, N55, C54, C49, C50, N48
 with sigma of 0.1
 N112, C117, C113, C120, C122
 with sigma of 0.1
 C907, C906, C905, C902
 with sigma of 0.1
 C66A, C64A, O67A, N65A, C60A, C61A, C62A, C63A
 with sigma of 0.1
 C120, C117, C113, S123, C122
 with sigma of 0.1
 C804, C805, C806, N810
 with sigma of 0.1
 C258, C259, C260, N264
 with sigma of 0.1
 C286, C285, N284, C290
 with sigma of 0.1
 C933, C938, N940, O939
 with sigma of 0.1
 C231, C232, C234, C235, C236, N237, C238, C239, S241, C240
 with sigma of 0.1
 S241, C234, C235, C236, C231, C232, N230, N237, C238, C239, C240
 with sigma of 0.1
 C706, C707, N708, C703, C704, C702, C709
 with sigma of 0.1
 S678, C676, C665, C672
 with sigma of 0.1
 C663, N664, C658, C661, C662
 with sigma of 0.1
 C621, C622, S624, C623, C618, C619, C614, C628
 with sigma of 0.1
 S441, C438, C445, C436, N430, C431
 with sigma of 0.1
 S479, C478, C476, N475, C473, C472, C471, C470, C468, N467
 with sigma of 0.1
 C488, C489, C495, C491, N492, C493, C494, S496, C500
 with sigma of 0.1
 C9B, N10B, C7B, C8B, C4B
 with sigma of 0.1
 O484, C483, N485, C476
 with sigma of 0.1
 C877, C876, S878, C872
 with sigma of 0.1
 N58A, C56A, O57A, C54A
 with sigma of 0.1
 N14A, O13A, C10A, C12A
 with sigma of 0.1
 C652, C651, C653, N654
 with sigma of 0.1
 N684, C682, O683, C677
 with sigma of 0.1
 C707, C709, N711, O710
 with sigma of 0.1
 N708, C703, C707, C706, C704
 with sigma of 0.1
 C52A, C53A, C54A, N55A, C50A
 with sigma of 0.1
 C149, C147, O150, N151
 with sigma of 0.1
 C405, C406, N410, C404
 with sigma of 0.1
 C39, C40, C46, N38
 with sigma of 0.1
 O84A, C83A, C76A, N85A
 with sigma of 0.1
 C748, N750, O749, C746
 with sigma of 0.1
 O363, C362, N364, C359
 with sigma of 0.1
 C6A, N11A, C5A, C7A
 with sigma of 0.1
 C292, C299, O300, N301
 with sigma of 0.1
 C756, C759, O760, N761
 with sigma of 0.1
 S695, C694, C693, C689
 with sigma of 0.1
 S895, C894, C893, C889
 with sigma of 0.1
 O132, C131, C130, N133
 with sigma of 0.1
 C56, N58, O57, C54
 with sigma of 0.1
 C157, C160, O161, N162
 with sigma of 0.1
 C2A, O3A, C1A, N4A
 with sigma of 0.1
 C500, O501, N502, C493
 with sigma of 0.1
 C409, C411, O412, N413
 with sigma of 0.1
 C414, C419, C415, N413
 with sigma of 0.1
 C828, O829, N830, C821
 with sigma of 0.1
 N740, C738, O739, C733
 with sigma of 0.1
 C952, O953, C946, N954
 with sigma of 0.1
 N156, C154, O155, C152
 with sigma of 0.1
 C66, N68, O67, C64
 with sigma of 0.1
 C602, O62, N603, C600
 with sigma of 0.1
 C83, N85, O84, C76
 with sigma of 0.1
 O30, C29, N31, C22
 with sigma of 0.1
 C46, N48, O47, C39
 with sigma of 0.1
 C41A, S42A, C36A, C40A
 with sigma of 0.1
 C45B, O46B, N47B, C43B
 with sigma of 0.1
 O958, C957, C955, N959
 with sigma of 0.1
 C882, O883, N884, C875
 with sigma of 0.1
 C428, C421, N420, C422
 with sigma of 0.1
 C459, C460, C458, N464
 with sigma of 0.1
 N230, C228, C221, O229
 with sigma of 0.1
 C110, O111, C106, N112
 with sigma of 0.1
 O13, C12, C10, N14
 with sigma of 0.1
 O256, C255, C253, N257
 with sigma of 0.1
 N854, C849, C850, C848
 with sigma of 0.1
 C455, O456, N457, C453
 with sigma of 0.1
 C95, C90, S96, C94
 with sigma of 0.1
 O343, C340, C342, N344
 with sigma of 0.1
 C354, C356, N358, O357
 with sigma of 0.1
 C450, C449, N454, C448
 with sigma of 0.1
 C76, C83, N75, C77
 with sigma of 0.1
 N430, C428, O429, C421
 with sigma of 0.1
 N203, C201, O202, C200
 with sigma of 0.1
 C649, C648, C650, N654
 with sigma of 0.1
 N353, C351, O352, C345
 with sigma of 0.1
 C638, O646, C645, N647
 with sigma of 0.1
 C655, N657, O656, C653
 with sigma of 0.1
 O47A, C46A, N48A, C39A
 with sigma of 0.1
 N555, C553, O554, C547
 with sigma of 0.1
 C309, O310, N311, C307
 with sigma of 0.1
 N68, C69, C70, C74
 with sigma of 0.1
 O128, C127, N129, C120
 with sigma of 0.1
 N31, C32, C37, C33
 with sigma of 0.1
 C682, C675, C676, N674
 with sigma of 0.1
 N867, C868, C869, C873
 with sigma of 0.1
4. Rigid bond restraints
 C46, N48
 with sigma for 1-2 distances of 0.01 and sigma for 1-3 distances of 0.01
 O47, C46
 with sigma for 1-2 distances of 0.01 and sigma for 1-3 distances of 0.01
5. Uiso/Uaniso restraints and constraints
C513 \\sim C514: within 1.7A with sigma of 0.04 and sigma for terminal atoms of
0.08
C252 \\sim C251: within 1.7A with sigma of 0.04 and sigma for terminal atoms of
0.08
C249 \\sim C250: within 1.7A with sigma of 0.04 and sigma for terminal atoms of
0.08
C401 \\sim N403: within 1.7A with sigma of 0.04 and sigma for terminal atoms of
0.08
C530 \\sim N529: within 1.7A with sigma of 0.04 and sigma for terminal atoms of
0.08
S321 \\sim O324: within 1.7A with sigma of 0.04 and sigma for terminal atoms of
0.08
C83 \\sim O84: within 1.7A with sigma of 0.04 and sigma for terminal atoms of
0.08
N133 \\sim C134: within 1.7A with sigma of 0.04 and sigma for terminal atoms of
0.08
S159 \\sim C1: within 1.7A with sigma of 0.04 and sigma for terminal atoms of
0.08
N257 \\sim C258: within 1.7A with sigma of 0.04 and sigma for terminal atoms of
0.08
N512 \\sim C510: within 1.7A with sigma of 0.04 and sigma for terminal atoms of
0.08
O511 \\sim C510: within 1.7A with sigma of 0.04 and sigma for terminal atoms of
0.08
C508 \\sim C510: within 1.7A with sigma of 0.04 and sigma for terminal atoms of
0.08
C259 \\sim C258: within 1.7A with sigma of 0.04 and sigma for terminal atoms of
0.08
O528 \\sim C527: within 1.7A with sigma of 0.04 and sigma for terminal atoms of
0.08
N529 \\sim C527: within 1.7A with sigma of 0.04 and sigma for terminal atoms of
0.08
C520 \\sim C527: within 1.7A with sigma of 0.04 and sigma for terminal atoms of
0.08
O727 \\sim C726: within 1.7A with sigma of 0.04 and sigma for terminal atoms of
0.08
N728 \\sim C726: within 1.7A with sigma of 0.04 and sigma for terminal atoms of
0.08
C819 \\sim C814: within 1.7A with sigma of 0.04 and sigma for terminal atoms of
0.08
C811 \\sim N813: within 1.7A with sigma of 0.04 and sigma for terminal atoms of
0.08
O731 \\sim C730: within 1.7A with sigma of 0.04 and sigma for terminal atoms of
0.08
N732 \\sim C730: within 1.7A with sigma of 0.04 and sigma for terminal atoms of
0.08
C729 \\sim C730: within 1.7A with sigma of 0.04 and sigma for terminal atoms of
0.08
O481 \\sim O480: within 1.7A with sigma of 0.04 and sigma for terminal atoms of
0.08
O482 \\sim O480: within 1.7A with sigma of 0.04 and sigma for terminal atoms of
0.08
N502 \\sim C503: within 1.7A with sigma of 0.04 and sigma for terminal atoms of
0.08
S479 \\sim O480: within 1.7A with sigma of 0.04 and sigma for terminal atoms of
0.08
C299 \\sim N301: within 1.7A with sigma of 0.04 and sigma for terminal atoms of
0.08
C302 \\sim N301: within 1.7A with sigma of 0.04 and sigma for terminal atoms of
0.08
C253 \\sim C255: within 1.7A with sigma of 0.04 and sigma for terminal atoms of
0.08
C319 \\sim C320: within 1.7A with sigma of 0.04 and sigma for terminal atoms of
0.08
C347 \\sim C346: within 1.7A with sigma of 0.04 and sigma for terminal atoms of
0.08
S722 \\sim O725: within 1.7A with sigma of 0.04 and sigma for terminal atoms of
0.08
C636 \\sim N637: within 1.7A with sigma of 0.04 and sigma for terminal atoms of
0.08
C605 \\sim C604: within 1.7A with sigma of 0.04 and sigma for terminal atoms of
0.08
N647 \\sim C648: within 1.7A with sigma of 0.04 and sigma for terminal atoms of
0.08
O683 \\sim C682: within 1.7A with sigma of 0.04 and sigma for terminal atoms of
0.08
S758 \\sim C757: within 1.7A with sigma of 0.04 and sigma for terminal atoms of
0.08
N403 \\sim C404: within 1.7A with sigma of 0.04 and sigma for terminal atoms of
0.08
O456 \\sim C455: within 1.7A with sigma of 0.04 and sigma for terminal atoms of
0.08
C558 \\sim N560: within 1.7A with sigma of 0.04 and sigma for terminal atoms of
0.08
C960 \\sim C961: within 1.7A with sigma of 0.04 and sigma for terminal atoms of
0.08
C828 \\sim N830: within 1.7A with sigma of 0.04 and sigma for terminal atoms of
0.08
C831 \\sim N830: within 1.7A with sigma of 0.04 and sigma for terminal atoms of
0.08
S722 \\sim O724: within 1.7A with sigma of 0.04 and sigma for terminal atoms of
0.08
O725 \\sim S722: within 1.7A with sigma of 0.04 and sigma for terminal atoms of
0.08
O723 \\sim S722: within 1.7A with sigma of 0.04 and sigma for terminal atoms of
0.08
C561 \\sim N560: within 1.7A with sigma of 0.04 and sigma for terminal atoms of
0.08
C561 \\sim C562: within 1.7A with sigma of 0.04 and sigma for terminal atoms of
0.08
C12 \\sim C10: within 1.7A with sigma of 0.04 and sigma for terminal atoms of
0.08
C55B \\sim N57B: within 1.7A with sigma of 0.04 and sigma for terminal atoms of
0.08
C58B \\sim N57B: within 1.7A with sigma of 0.04 and sigma for terminal atoms of
0.08
C71A \\sim C70A: within 1.7A with sigma of 0.04 and sigma for terminal atoms of
0.08
C72A \\sim C73A: within 1.7A with sigma of 0.04 and sigma for terminal atoms of
0.08
S96 \\sim O98: within 1.7A with sigma of 0.04 and sigma for terminal atoms of
0.08
S96 \\sim O99: within 1.7A with sigma of 0.04 and sigma for terminal atoms of
0.08
S96 \\sim O97: within 1.7A with sigma of 0.04 and sigma for terminal atoms of
0.08
C66 \\sim N68: within 1.7A with sigma of 0.04 and sigma for terminal atoms of
0.08
C69 \\sim N68: within 1.7A with sigma of 0.04 and sigma for terminal atoms of
0.08
C144 \\sim N146: within 1.7A with sigma of 0.04 and sigma for terminal atoms of
0.08
N129 \\sim C130: within 1.7A with sigma of 0.04 and sigma for terminal atoms of
0.08
C131 \\sim C130: within 1.7A with sigma of 0.04 and sigma for terminal atoms of
0.08
C104 \\sim C103: within 1.7A with sigma of 0.04 and sigma for terminal atoms of
0.08
N102 \\sim C103: within 1.7A with sigma of 0.04 and sigma for terminal atoms of
0.08
S962 \\sim C961: within 1.7A with sigma of 0.04 and sigma for terminal atoms of
0.08
C961 \\sim S962: within 0.9A with sigma of 0.02 and sigma for terminal atoms of
0.04
C800 \\sim S962: within 0.9A with sigma of 0.02 and sigma for terminal atoms of
0.04
C893 \\sim C894: within 0.9A with sigma of 0.02 and sigma for terminal atoms of
0.04
C32A \\sim N31A: within 0.9A with sigma of 0.02 and sigma for terminal atoms of
0.04
N30B \\sim C28B: within 0.9A with sigma of 0.02 and sigma for terminal atoms of
0.04
O29B \\sim C28B: within 0.9A with sigma of 0.02 and sigma for terminal atoms of
0.04
C59 \\sim C60: within 0.9A with sigma of 0.02 and sigma for terminal atoms of
0.04
N129 \\sim C127: within 1.7A with sigma of 0.04 and sigma for terminal atoms of
0.08
C120 \\sim C127: within 1.7A with sigma of 0.04 and sigma for terminal atoms of
0.08
C48B \\sim C50B: within 1.7A with sigma of 0.04 and sigma for terminal atoms of
0.08
N52B \\sim C50B: within 1.7A with sigma of 0.04 and sigma for terminal atoms of
0.08
O51B \\sim C50B: within 0.85A with sigma of 0.02 and sigma for terminal atoms
of 0.04
O150 \\sim C149: within 0.85A with sigma of 0.02 and sigma for terminal atoms
of 0.04
N58 \\sim C59: within 0.85A with sigma of 0.02 and sigma for terminal atoms of
0.04
C70A \\sim C69A: within 1.7A with sigma of 0.04 and sigma for terminal atoms of
0.08
C74A \\sim C69A: within 1.7A with sigma of 0.04 and sigma for terminal atoms of
0.08
S60B \\sim C1A: within 1.7A with sigma of 0.04 and sigma for terminal atoms of
0.08
C2A \\sim C1A: within 1.7A with sigma of 0.04 and sigma for terminal atoms of
0.08
C29A \\sim N31A: within 0.85A with sigma of 0.02 and sigma for terminal atoms
of 0.04
C51C \\sim C50C: within 1.7A with sigma of 0.04 and sigma for terminal atoms of
0.08
C49B \\sim C49C: within 1.7A with sigma of 0.04 and sigma for terminal atoms of
0.08
N247 \\sim C248: within 0.85A with sigma of 0.02 and sigma for terminal atoms
of 0.04
O656 \\sim C655: within 0.85A with sigma of 0.02 and sigma for terminal atoms
of 0.04
N657 \\sim C655: within 0.85A with sigma of 0.02 and sigma for terminal atoms
of 0.04
O666 \\sim C665: within 0.85A with sigma of 0.02 and sigma for terminal atoms
of 0.04
N667 \\sim C665: within 0.85A with sigma of 0.02 and sigma for terminal atoms
of 0.04
C859 \\sim C858: within 1.7A with sigma of 0.04 and sigma for terminal atoms of
0.08
N857 \\sim C858: within 1.7A with sigma of 0.04 and sigma for terminal atoms of
0.08
Uanis(C53) = Uanis(C54) = Uanis(N55) = Uanis(C50) = Uanis(C51) = Uanis(C52)
Uanis(O225) = Uanis(O226)
Uanis(O323) = Uanis(O322)
Uanis(C219) = Uanis(C222) = Uanis(C217)
Uanis(C208) = Uanis(C209) = Uanis(N210) = Uanis(C205) = Uanis(C206) =
Uanis(C207)
Uanis(C259) = Uanis(N264) = Uanis(C263) = Uanis(C262) = Uanis(C261) =
Uanis(C260)
Uanis(C276) = Uanis(C277) = Uanis(C273)
Uanis(N274) = Uanis(C273) = Uanis(C277) = Uanis(C276)
Uanis(C271) = Uanis(C270)
Uanis(C305) = Uanis(C304)
Uanis(O44) = Uanis(O45)
Uanis(C299) = Uanis(C302)
Uanis(O330) = Uanis(C329)
Uanis(C200) = Uanis(C201)
Uanis(C508) = Uanis(C505)
Uanis(C289) = Uanis(C294)
Uanis(C518) = Uanis(C517)
Uanis(C418) = Uanis(C417)
Uanis(O498) = Uanis(O499)
Uanis(C113) = Uanis(C114) = Uanis(C115) = Uanis(C116) = Uanis(C117) =
Uanis(C118) = Uanis(N119) = Uanis(C120) = Uanis(C121) = Uanis(C122)
Uanis(C90) = Uanis(C89)
Uanis(C462) = Uanis(C463)
Uanis(C468) = Uanis(C471)
Uanis(O723) = Uanis(O724)
Uanis(O843) = Uanis(O844)
Uanis(C468) = Uanis(C470)
Uanis(C689) = Uanis(C688) = Uanis(C687) = Uanis(C686) = Uanis(C685) =
Uanis(C690) = Uanis(N691) = Uanis(C692) = Uanis(C693) = Uanis(C694)
Uanis(C676) = Uanis(C675) = Uanis(N674) = Uanis(C673) = Uanis(C672) =
Uanis(C677) = Uanis(C671) = Uanis(C670) = Uanis(C669) = Uanis(C668)
Uanis(C720) = Uanis(C719) = Uanis(N718) = Uanis(C717) = Uanis(C716) =
Uanis(C721) = Uanis(C715) = Uanis(C714) = Uanis(C713) = Uanis(C712)
Uanis(C916) = Uanis(C921) = Uanis(C920) = Uanis(C919) = Uanis(N918) =
Uanis(C917) = Uanis(C912) = Uanis(C913) = Uanis(C914) = Uanis(C915)
Uanis(N55A) = Uanis(C54A) = Uanis(C53A) = Uanis(C52A) = Uanis(C51A) =
Uanis(C50A)
Uanis(C7B) = Uanis(C6B) = Uanis(C5B) = Uanis(N10B) = Uanis(C9B) = Uanis(C8B)
Uanis(C37A) = Uanis(N38A) = Uanis(C39A) = Uanis(C40A) = Uanis(C41A) =
Uanis(C36A) = Uanis(C35A) = Uanis(C34A) = Uanis(C33A) = Uanis(C32A)
Uanis(N11) = Uanis(C10) = Uanis(C9) = Uanis(C8) = Uanis(C7) = Uanis(C6)
Uanis(O442) = Uanis(O443) = Uanis(O444)
Uanis(C653) = Uanis(N654) = Uanis(C652) = Uanis(C649) = Uanis(C650) =
Uanis(C651)
Uanis(C356) = Uanis(C354)
Uiso(C138) = Uiso(C136)
Uanis(C950) = Uanis(C949)
Uanis(C558) = Uanis(C556)
Uanis(C508) = Uanis(C510)
Uanis(C729) = Uanis(C730)
Uanis(C520) = Uanis(C527)
6. Rigid body (RIGU) restrains
 C24, C23, C22, N21, C20, C19, C18, C17, C16, C15
 with sigma for 1-2 distances of 0.004 and sigma for 1-3 distances of 0.004
 C36, C37, C32, C33, C34, C35, C41, C40, C39, N38
 with sigma for 1-2 distances of 0.004 and sigma for 1-3 distances of 0.004
 C238, C239, C240, C235, C236, N237, C231, C232, C233, C234
 with sigma for 1-2 distances of 0.004 and sigma for 1-3 distances of 0.004
 C2B, C320, C319, C317, C316, N318, C315, C314, C313, C312
 with sigma for 1-2 distances of 0.004 and sigma for 1-3 distances of 0.004
 C288, C287, C286, C285, C290, C289, C293, C292, C294, N291
 with sigma for 1-2 distances of 0.004 and sigma for 1-3 distances of 0.004
 C74, C69, C70, C71, C72, C73, C78, C77, C76, N75
 with sigma for 1-2 distances of 0.004 and sigma for 1-3 distances of 0.004
 C87, C86, C91, C90, C89, C88, N92, C95, C94, C93
 with sigma for 1-2 distances of 0.004 and sigma for 1-3 distances of 0.004
 C115, C114, C113, C118, C117, C116, C122, C121, C120, N119
 with sigma for 1-2 distances of 0.004 and sigma for 1-3 distances of 0.004
 C518, C517, C522, C521, C520, N519, C513, C514, C515, C516
 with sigma for 1-2 distances of 0.004 and sigma for 1-3 distances of 0.004
 C491, C490, N492, C493, C494, C495, C489, C488, C487, C486
 with sigma for 1-2 distances of 0.004 and sigma for 1-3 distances of 0.004
 O501, C500
 with sigma for 1-2 distances of 0.004 and sigma for 1-3 distances of 0.004
 N509, C504, C505, C506, C507, C508
 with sigma for 1-2 distances of 0.004 and sigma for 1-3 distances of 0.004
 O497, O499, O498
 with sigma for 1-2 distances of 0.004 and sigma for 1-3 distances of 0.004
 N4, C2, O3
 with sigma for 1-2 distances of 0.004 and sigma for 1-3 distances of 0.004
 N14, C12, O13
 with sigma for 1-2 distances of 0.004 and sigma for 1-3 distances of 0.004
 N38, C39, C40, C41, C36, C37, C32, C33, C34, C35
 with sigma for 1-2 distances of 0.004 and sigma for 1-3 distances of 0.004
 C122, S123
 with sigma for 1-2 distances of 0.004 and sigma for 1-3 distances of 0.004
 N327, C328, C329, N331, O330
 with sigma for 1-2 distances of 0.004 and sigma for 1-3 distances of 0.004
 C127, O128, N129
 with sigma for 1-2 distances of 0.004 and sigma for 1-3 distances of 0.004
 C205, N210, C209, C208, C207, C206
 with sigma for 1-2 distances of 0.004 and sigma for 1-3 distances of 0.004
 O426, O425, O427
 with sigma for 1-2 distances of 0.004 and sigma for 1-3 distances of 0.004
 N420, C421, C422, C423, C418, C417, C416, C415, C414, C419
 with sigma for 1-2 distances of 0.004 and sigma for 1-3 distances of 0.004
 O427, S424, O425, O426
 with sigma for 1-2 distances of 0.004 and sigma for 1-3 distances of 0.004
 N413, C411, O412
 with sigma for 1-2 distances of 0.004 and sigma for 1-3 distances of 0.004
 C409, N410, C405, C406, C407, C408
 with sigma for 1-2 distances of 0.004 and sigma for 1-3 distances of 0.004
 O480, O481, O482
 with sigma for 1-2 distances of 0.004 and sigma for 1-3 distances of 0.004
 O482, S479, O480, O481
 with sigma for 1-2 distances of 0.004 and sigma for 1-3 distances of 0.004
 C439, C440, C435, C434, C433, C432, C431, C436, N437, C438
 with sigma for 1-2 distances of 0.004 and sigma for 1-3 distances of 0.004
 C428, O429, N430
 with sigma for 1-2 distances of 0.004 and sigma for 1-3 distances of 0.004
 C445, N447, C448, O446
 with sigma for 1-2 distances of 0.004 and sigma for 1-3 distances of 0.004
 C449, N454, C453, C452, C451, C450
 with sigma for 1-2 distances of 0.004 and sigma for 1-3 distances of 0.004
 C458, N457
 with sigma for 1-2 distances of 0.004 and sigma for 1-3 distances of 0.004
 O456, C455, N457
 with sigma for 1-2 distances of 0.004 and sigma for 1-3 distances of 0.004
 O67, C66, N68
 with sigma for 1-2 distances of 0.004 and sigma for 1-3 distances of 0.004
 C460, C459, N464
 with sigma for 1-2 distances of 0.004 and sigma for 1-3 distances of 0.004
 O402, C401, N403, C400
 with sigma for 1-2 distances of 0.004 and sigma for 1-3 distances of 0.004
 C404, N403, C401, O402, C400
 with sigma for 1-2 distances of 0.004 and sigma for 1-3 distances of 0.004
 N532, C531, O533, C530
 with sigma for 1-2 distances of 0.004 and sigma for 1-3 distances of 0.004
 C477, C478, C472, C471, C470, C469, C468, C473, N475, C476
 with sigma for 1-2 distances of 0.004 and sigma for 1-3 distances of 0.004
 S496, C495
 with sigma for 1-2 distances of 0.004 and sigma for 1-3 distances of 0.004
 C508, N509, C504, C505, C506, C507
 with sigma for 1-2 distances of 0.004 and sigma for 1-3 distances of 0.004
 O27B, S24B, O26B, O25B
 with sigma for 1-2 distances of 0.004 and sigma for 1-3 distances of 0.004
 N31, C29, O30
 with sigma for 1-2 distances of 0.004 and sigma for 1-3 distances of 0.004
 N718, C719, C720, C721, C716, C717, C712, C713, C714, C715
 with sigma for 1-2 distances of 0.004 and sigma for 1-3 distances of 0.004
 O727, C726, N728
 with sigma for 1-2 distances of 0.004 and sigma for 1-3 distances of 0.004
 C703, C704, C705, C706, C707, N708
 with sigma for 1-2 distances of 0.004 and sigma for 1-3 distances of 0.004
 C687, C686, C685, C690, C689, C688, C694, C693, C692, N691
 with sigma for 1-2 distances of 0.004 and sigma for 1-3 distances of 0.004
 O700, C699, N701, C702
 with sigma for 1-2 distances of 0.004 and sigma for 1-3 distances of 0.004
 O683, C682, N684
 with sigma for 1-2 distances of 0.004 and sigma for 1-3 distances of 0.004
 C675, C676, C677, C672, C673, N674, C668, C669, C670, C671
 with sigma for 1-2 distances of 0.004 and sigma for 1-3 distances of 0.004
 C658, N657, C655, O656, C652, C653, N654, C649, C650, C651
 with sigma for 1-2 distances of 0.004 and sigma for 1-3 distances of 0.004
 C663, C662, C661, C660, C659, N664
 with sigma for 1-2 distances of 0.004 and sigma for 1-3 distances of 0.004
 C638, N637, C639, C640, C635, C636, C631, C632, C633, C634
 with sigma for 1-2 distances of 0.004 and sigma for 1-3 distances of 0.004
 C648, N647
 with sigma for 1-2 distances of 0.004 and sigma for 1-3 distances of 0.004
 C616, C615, C614, C619, C618, C617, C622, C621, N620, C623
 with sigma for 1-2 distances of 0.004 and sigma for 1-3 distances of 0.004
 N630, C628, O629
 with sigma for 1-2 distances of 0.004 and sigma for 1-3 distances of 0.004
 C607, N606, C605, C610, C609, C608
 with sigma for 1-2 distances of 0.004 and sigma for 1-3 distances of 0.004
 O696, S695, O698, O697
 with sigma for 1-2 distances of 0.004 and sigma for 1-3 distances of 0.004
 C250, C249, N254, C253, C252, C251
 with sigma for 1-2 distances of 0.004 and sigma for 1-3 distances of 0.004
 C729, O731, C730
 with sigma for 1-2 distances of 0.004 and sigma for 1-3 distances of 0.004
 O62, C602, C600, N603, C604
 with sigma for 1-2 distances of 0.004 and sigma for 1-3 distances of 0.004
 O927, N928, C926
 with sigma for 1-2 distances of 0.004 and sigma for 1-3 distances of 0.004
 O900, C899, N901
 with sigma for 1-2 distances of 0.004 and sigma for 1-3 distances of 0.004
 O883, C882, N884
 with sigma for 1-2 distances of 0.004 and sigma for 1-3 distances of 0.004
 C877, C876, C875, N874, C873, C868, C869, C870, C871, C872
 with sigma for 1-2 distances of 0.004 and sigma for 1-3 distances of 0.004
 O866, C865, N867
 with sigma for 1-2 distances of 0.004 and sigma for 1-3 distances of 0.004
 C852, C853, N854, C849, C850, C851
 with sigma for 1-2 distances of 0.004 and sigma for 1-3 distances of 0.004
 C838, C839, C840, C835, C836, N837, C831, C832, C833, C834
 with sigma for 1-2 distances of 0.004 and sigma for 1-3 distances of 0.004
 C822, C821, N820, C819, C818, C823, C817, C816, C815, C814
 with sigma for 1-2 distances of 0.004 and sigma for 1-3 distances of 0.004
 C801, C800
 with sigma for 1-2 distances of 0.004 and sigma for 1-3 distances of 0.004
 C859, N864, C863, C862, C861, C860
 with sigma for 1-2 distances of 0.004 and sigma for 1-3 distances of 0.004
 C805, N810, C809, C808, C807, C806
 with sigma for 1-2 distances of 0.004 and sigma for 1-3 distances of 0.004
 C16B, C15B, C14B, C19B, C18B, C17B
 with sigma for 1-2 distances of 0.004 and sigma for 1-3 distances of 0.004
 O12B, C11B, N13B
 with sigma for 1-2 distances of 0.004 and sigma for 1-3 distances of 0.004
 C9B, C8B, C7B, C6B, C5B, N10B
 with sigma for 1-2 distances of 0.004 and sigma for 1-3 distances of 0.004
 C7, C6, N11, C10, C9, C8
 with sigma for 1-2 distances of 0.004 and sigma for 1-3 distances of 0.004
 N92A, C93A, C94A, C95A, C90A, C91A, C86A, C87A, C88A, C89A
 with sigma for 1-2 distances of 0.004 and sigma for 1-3 distances of 0.004
 C71A, C70A, C69A, C74A, C73A, C72A, C78A, C77A, C76A, N75A
 with sigma for 1-2 distances of 0.004 and sigma for 1-3 distances of 0.004
 O67A, C66A, N68A
 with sigma for 1-2 distances of 0.004 and sigma for 1-3 distances of 0.004
 C63A, C64A, N65A, C60A, C61A, C62A
 with sigma for 1-2 distances of 0.004 and sigma for 1-3 distances of 0.004
 C41A, C40A, C39A, N38A, C37A, C36A, C35A, C34A, C33A, C32A
 with sigma for 1-2 distances of 0.004 and sigma for 1-3 distances of 0.004
 O47A, C46A, N48A
 with sigma for 1-2 distances of 0.004 and sigma for 1-3 distances of 0.004
 C22A, C23A, C24A, C19A, C20A, N21A, C15A, C16A, C17A, C18A
 with sigma for 1-2 distances of 0.004 and sigma for 1-3 distances of 0.004
 N11A, C10A, C9A, C8A, C7A, C6A
 with sigma for 1-2 distances of 0.004 and sigma for 1-3 distances of 0.004
 O3A, C2A, C1A, N4A
 with sigma for 1-2 distances of 0.004 and sigma for 1-3 distances of 0.004
 C431, C432, C433, C434, C435, C436, N437, C438, C439, C440
 with sigma for 1-2 distances of 0.004 and sigma for 1-3 distances of 0.004
 C214, C215, C217, C216, C218, C219, N220, C221, C222, C223
 with sigma for 1-2 distances of 0.004 and sigma for 1-3 distances of 0.004
 N11, C10, C9, C8, C7, C6
 with sigma for 1-2 distances of 0.004 and sigma for 1-3 distances of 0.004
 O10X, O9X, O8X, O7X
 with sigma for 1-2 distances of 0.004 and sigma for 1-3 distances of 0.004
 O81, O82, O80
 with sigma for 1-2 distances of 0.004 and sigma for 1-3 distances of 0.004
 N358, C359
 with sigma for 1-2 distances of 0.004 and sigma for 1-3 distances of 0.004
 C356, C354, N353
 with sigma for 1-2 distances of 0.004 and sigma for 1-3 distances of 0.004
 C142, C144, O145
 with sigma for 1-2 distances of 0.004 and sigma for 1-3 distances of 0.004
 O140, C139, N141, C134
 with sigma for 1-2 distances of 0.004 and sigma for 1-3 distances of 0.004
 C152, O155, N156, C154
 with sigma for 1-2 distances of 0.004 and sigma for 1-3 distances of 0.004
 C157, C163
 with sigma for 1-2 distances of 0.004 and sigma for 1-3 distances of 0.004
 N532, C534, C539
 with sigma for 1-2 distances of 0.004 and sigma for 1-3 distances of 0.004
 C733, C738, O739
 with sigma for 1-2 distances of 0.004 and sigma for 1-3 distances of 0.004
 O744, C743, N745, C741
 with sigma for 1-2 distances of 0.004 and sigma for 1-3 distances of 0.004
 C941, C943, O944, N945
 with sigma for 1-2 distances of 0.004 and sigma for 1-3 distances of 0.004
 N928, C926, O927
 with sigma for 1-2 distances of 0.004 and sigma for 1-3 distances of 0.004
 C955, C957, N959, O958
 with sigma for 1-2 distances of 0.004 and sigma for 1-3 distances of 0.004
 N230, C228, O229
 with sigma for 1-2 distances of 0.004 and sigma for 1-3 distances of 0.004
 C272, C277, C276, C275, N274, C273, C268, C269, C270, C271
 with sigma for 1-2 distances of 0.004 and sigma for 1-3 distances of 0.004
 C61, C60, N65, C64, C63, C62
 with sigma for 1-2 distances of 0.004 and sigma for 1-3 distances of 0.004
 C845, O846
 with sigma for 1-2 distances of 0.004 and sigma for 1-3 distances of 0.004
 C848, N847
 with sigma for 1-2 distances of 0.004 and sigma for 1-3 distances of 0.004
 C299, N301, C302
 with sigma for 1-2 distances of 0.004 and sigma for 1-3 distances of 0.004
 N3B, C1B, O2B
 with sigma for 1-2 distances of 0.004 and sigma for 1-3 distances of 0.004
 N58A, C56A, O57A
 with sigma for 1-2 distances of 0.004 and sigma for 1-3 distances of 0.004
 O540, C534, C539, N541
 with sigma for 1-2 distances of 0.004 and sigma for 1-3 distances of 0.004
 O246, C245, N247
 with sigma for 1-2 distances of 0.004 and sigma for 1-3 distances of 0.004
 C611, O612, N613
 with sigma for 1-2 distances of 0.004 and sigma for 1-3 distances of 0.004
 N327, C325, O326
 with sigma for 1-2 distances of 0.004 and sigma for 1-3 distances of 0.004
 O829, C828, N830
 with sigma for 1-2 distances of 0.004 and sigma for 1-3 distances of 0.004
 N740, C741, C743
 with sigma for 1-2 distances of 0.004 and sigma for 1-3 distances of 0.004
 C941, N940
 with sigma for 1-2 distances of 0.004 and sigma for 1-3 distances of 0.004
 C907, N908, C903, C904, C905, C906
 with sigma for 1-2 distances of 0.004 and sigma for 1-3 distances of 0.004
 N203, C204
 with sigma for 1-2 distances of 0.004 and sigma for 1-3 distances of 0.004
 C892, C899, O900, N901
 with sigma for 1-2 distances of 0.004 and sigma for 1-3 distances of 0.004
 O26, S25, O27, O28
 with sigma for 1-2 distances of 0.004 and sigma for 1-3 distances of 0.004
 C894, C893, C892, N891, C890, C889, C888, C887, C886, C885
 with sigma for 1-2 distances of 0.004 and sigma for 1-3 distances of 0.004
 O924, S922, O923, O925
 with sigma for 1-2 distances of 0.004 and sigma for 1-3 distances of 0.004
 C6B, C5B, N10B, C9B, C8B, C7B
 with sigma for 1-2 distances of 0.004 and sigma for 1-3 distances of 0.004
 N30B, C31B, C32B, O33B, N34B
 with sigma for 1-2 distances of 0.004 and sigma for 1-3 distances of 0.004
 N34B, C35B, C40B, N42B
 with sigma for 1-2 distances of 0.004 and sigma for 1-3 distances of 0.004
 N58, C59, C60
 with sigma for 1-2 distances of 0.004 and sigma for 1-3 distances of 0.004
 C104, C103, N102
 with sigma for 1-2 distances of 0.004 and sigma for 1-3 distances of 0.004
 O81A, S79A, O82A, O80A
 with sigma for 1-2 distances of 0.004 and sigma for 1-3 distances of 0.004
 S722, O725, O724, O723
 with sigma for 1-2 distances of 0.004 and sigma for 1-3 distances of 0.004
 S159, C1, C2, O3
 with sigma for 1-2 distances of 0.004 and sigma for 1-3 distances of 0.004
 O82, O80, O81
 with sigma for 1-2 distances of 0.004 and sigma for 1-3 distances of 0.004
 O125, O124, O126
 with sigma for 1-2 distances of 0.004 and sigma for 1-3 distances of 0.004
 O98, O97, O99
 with sigma for 1-2 distances of 0.004 and sigma for 1-3 distances of 0.004
 C651, C650, C649, N654, C653, C652
 with sigma for 1-2 distances of 0.004 and sigma for 1-3 distances of 0.004
 N745, C746, C748, O749, N750
 with sigma for 1-2 distances of 0.004 and sigma for 1-3 distances of 0.004
 O744, C743
 with sigma for 1-2 distances of 0.004 and sigma for 1-3 distances of 0.004
 N755, O753, C754, C751
 with sigma for 1-2 distances of 0.004 and sigma for 1-3 distances of 0.004
 S60B, C1A
 with sigma for 1-2 distances of 0.004 and sigma for 1-3 distances of 0.004
 N57B, C58B
 with sigma for 1-2 distances of 0.004 and sigma for 1-3 distances of 0.004
 C53B, C55B, O56B
 with sigma for 1-2 distances of 0.004 and sigma for 1-3 distances of 0.004
 O46B, C45B
 with sigma for 1-2 distances of 0.004 and sigma for 1-3 distances of 0.004
 N47B, C48B
 with sigma for 1-2 distances of 0.004 and sigma for 1-3 distances of 0.004
 C43B, N42B
 with sigma for 1-2 distances of 0.004 and sigma for 1-3 distances of 0.004
 N133, C134, C139
 with sigma for 1-2 distances of 0.004 and sigma for 1-3 distances of 0.004
 O150, C149, N151
 with sigma for 1-2 distances of 0.004 and sigma for 1-3 distances of 0.004
 C938, O939
 with sigma for 1-2 distances of 0.004 and sigma for 1-3 distances of 0.004
 N932, C933
 with sigma for 1-2 distances of 0.004 and sigma for 1-3 distances of 0.004
 C946, C952
 with sigma for 1-2 distances of 0.004 and sigma for 1-3 distances of 0.004
 C929, C930, O931
 with sigma for 1-2 distances of 0.004 and sigma for 1-3 distances of 0.004
 C957, C955
 with sigma for 1-2 distances of 0.004 and sigma for 1-3 distances of 0.004
 C356, C354
 with sigma for 1-2 distances of 0.004 and sigma for 1-3 distances of 0.004
 N344, C342
 with sigma for 1-2 distances of 0.004 and sigma for 1-3 distances of 0.004
 O352, C351
 with sigma for 1-2 distances of 0.004 and sigma for 1-3 distances of 0.004
 C544, N546
 with sigma for 1-2 distances of 0.004 and sigma for 1-3 distances of 0.004
 C463, C465
 with sigma for 1-2 distances of 0.004 and sigma for 1-3 distances of 0.004
 C534, C535
 with sigma for 1-2 distances of 0.004 and sigma for 1-3 distances of 0.004
 C562, C561
 with sigma for 1-2 distances of 0.004 and sigma for 1-3 distances of 0.004
 O338, C337
 with sigma for 1-2 distances of 0.004 and sigma for 1-3 distances of 0.004
 C149, C147
 with sigma for 1-2 distances of 0.004 and sigma for 1-3 distances of 0.004
 C340, N339
 with sigma for 1-2 distances of 0.004 and sigma for 1-3 distances of 0.004
 C144, N146
 with sigma for 1-2 distances of 0.004 and sigma for 1-3 distances of 0.004
 C550, C549
 with sigma for 1-2 distances of 0.004 and sigma for 1-3 distances of 0.004
 N546, C547, C548
 with sigma for 1-2 distances of 0.004 and sigma for 1-3 distances of 0.004
 C734, C735
 with sigma for 1-2 distances of 0.004 and sigma for 1-3 distances of 0.004
 C736, C735, C737
 with sigma for 1-2 distances of 0.004 and sigma for 1-3 distances of 0.004
 C36B, C37B, C39B, C38B
 with sigma for 1-2 distances of 0.004 and sigma for 1-3 distances of 0.004
 C53B, C54B
 with sigma for 1-2 distances of 0.004 and sigma for 1-3 distances of 0.004
 C756, C759
 with sigma for 1-2 distances of 0.004 and sigma for 1-3 distances of 0.004
 C139, C134
 with sigma for 1-2 distances of 0.004 and sigma for 1-3 distances of 0.004
 C333, C334
 with sigma for 1-2 distances of 0.004 and sigma for 1-3 distances of 0.004
 N146, C144
 with sigma for 1-2 distances of 0.004 and sigma for 1-3 distances of 0.004
 C265, N267
 with sigma for 1-2 distances of 0.004 and sigma for 1-3 distances of 0.004
 C346, C347
 with sigma for 1-2 distances of 0.004 and sigma for 1-3 distances of 0.004
 C349, C348
 with sigma for 1-2 distances of 0.004 and sigma for 1-3 distances of 0.004
 N339, C337
 with sigma for 1-2 distances of 0.004 and sigma for 1-3 distances of 0.004
 C345, C346
 with sigma for 1-2 distances of 0.004 and sigma for 1-3 distances of 0.004
 N745, C746
 with sigma for 1-2 distances of 0.004 and sigma for 1-3 distances of 0.004
 N403, C404
 with sigma for 1-2 distances of 0.004 and sigma for 1-3 distances of 0.004
 N560, C561
 with sigma for 1-2 distances of 0.004 and sigma for 1-3 distances of 0.004
 C103, N102
 with sigma for 1-2 distances of 0.004 and sigma for 1-3 distances of 0.004
 C404, N403
 with sigma for 1-2 distances of 0.004 and sigma for 1-3 distances of 0.004
 C314, C313, C312, C317, C316, C315, N318, C319, C320, C2B
 with sigma for 1-2 distances of 0.004 and sigma for 1-3 distances of 0.004
 C401, N403
 with sigma for 1-2 distances of 0.004 and sigma for 1-3 distances of 0.004
 C49, N48, C46
 with sigma for 1-2 distances of 0.004 and sigma for 1-3 distances of 0.004
 N254, C252
 with sigma for 1-2 distances of 0.004 and sigma for 1-3 distances of 0.004
 N257, C258
 with sigma for 1-2 distances of 0.004 and sigma for 1-3 distances of 0.004
 O300, C299
 with sigma for 1-2 distances of 0.004 and sigma for 1-3 distances of 0.004
 N284, C282, O283
 with sigma for 1-2 distances of 0.004 and sigma for 1-3 distances of 0.004
 O330, N331
 with sigma for 1-2 distances of 0.004 and sigma for 1-3 distances of 0.004
 O310, C309
 with sigma for 1-2 distances of 0.004 and sigma for 1-3 distances of 0.004
 O57, C56
 with sigma for 1-2 distances of 0.004 and sigma for 1-3 distances of 0.004
 C19, N65, C64
 with sigma for 1-2 distances of 0.004 and sigma for 1-3 distances of 0.004
 N85, C83
 with sigma for 1-2 distances of 0.004 and sigma for 1-3 distances of 0.004
 N105, C106
 with sigma for 1-2 distances of 0.004 and sigma for 1-3 distances of 0.004
 O111, C110, N112
 with sigma for 1-2 distances of 0.004 and sigma for 1-3 distances of 0.004
 O132, C131
 with sigma for 1-2 distances of 0.004 and sigma for 1-3 distances of 0.004
 O101, C100
 with sigma for 1-2 distances of 0.004 and sigma for 1-3 distances of 0.004
 O511, C510
 with sigma for 1-2 distances of 0.004 and sigma for 1-3 distances of 0.004
 O528, C527
 with sigma for 1-2 distances of 0.004 and sigma for 1-3 distances of 0.004
 C530, N529
 with sigma for 1-2 distances of 0.004 and sigma for 1-3 distances of 0.004
 O528, N529
 with sigma for 1-2 distances of 0.004 and sigma for 1-3 distances of 0.004
 O13, C12
 with sigma for 1-2 distances of 0.004 and sigma for 1-3 distances of 0.004
 N105, C108
 with sigma for 1-2 distances of 0.004 and sigma for 1-3 distances of 0.004
 C476, N475
 with sigma for 1-2 distances of 0.004 and sigma for 1-3 distances of 0.004
 O456, C455
 with sigma for 1-2 distances of 0.004 and sigma for 1-3 distances of 0.004
 S321, O324
 with sigma for 1-2 distances of 0.004 and sigma for 1-3 distances of 0.004
 O700, C699
 with sigma for 1-2 distances of 0.004 and sigma for 1-3 distances of 0.004
 O731, C730
 with sigma for 1-2 distances of 0.004 and sigma for 1-3 distances of 0.004
 N85A, C83A, O84A
 with sigma for 1-2 distances of 0.004 and sigma for 1-3 distances of 0.004
 C83, O84
 with sigma for 1-2 distances of 0.004 and sigma for 1-3 distances of 0.004
 N502, C503
 with sigma for 1-2 distances of 0.004 and sigma for 1-3 distances of 0.004
 C946, C952, O953
 with sigma for 1-2 distances of 0.004 and sigma for 1-3 distances of 0.004
 O559, C558
 with sigma for 1-2 distances of 0.004 and sigma for 1-3 distances of 0.004
 O30, C29
 with sigma for 1-2 distances of 0.004 and sigma for 1-3 distances of 0.004
 N133, C134
 with sigma for 1-2 distances of 0.004 and sigma for 1-3 distances of 0.004
 S159, C1
 with sigma for 1-2 distances of 0.004 and sigma for 1-3 distances of 0.004
 O727, C726
 with sigma for 1-2 distances of 0.004 and sigma for 1-3 distances of 0.004
 C934, C253, C255
 with sigma for 1-2 distances of 0.004 and sigma for 1-3 distances of 0.004
 N257, C255
 with sigma for 1-2 distances of 0.004 and sigma for 1-3 distances of 0.004
 O256, C255
 with sigma for 1-2 distances of 0.004 and sigma for 1-3 distances of 0.004
 C259, C258
 with sigma for 1-2 distances of 0.004 and sigma for 1-3 distances of 0.004
 S479, O480
 with sigma for 1-2 distances of 0.004 and sigma for 1-3 distances of 0.004
 C299, N301
 with sigma for 1-2 distances of 0.004 and sigma for 1-3 distances of 0.004
 C302, N301
 with sigma for 1-2 distances of 0.004 and sigma for 1-3 distances of 0.004
7. Others
 Fixed U11: C491(0.090392)
 Fixed U12: C491(-0.024408)
 Fixed U13: C491(0.016475)
 Fixed U22: C491(0.072403)
 Fixed U23: C491(0.001045)
 Fixed U33: C491(0.14241)
 Fixed Uiso: C147(0.23) N364(0.22) C44B(0.204) C553(0.2) C336(0.1615)
 C334(0.2) N63B(0.25) C39B(0.13) C37B(0.13) C736(0.17) C335(0.21581)
8.a Ternary CH refined with riding coordinates:
 C157(H157), C534(H534), C152(H152), C354(H354), C933(H933), C134(H134),
 C960(H960), C43B(H43B), C935(H935), C340(H340), C542(H542), C946(H946),
 C359(H359), C751(H751), C147(H147), C345(H345), C58B(H58B), C756(H756),
 C536(H536), C741(H741), C556(H556), C136(H136), C35B(H35G), C733(H733),
 C941(H941), C955(H955), C334(H334), C142(H142), C332(H332), C53B(H53K),
 C48B(H48B), C746(H746), C547(H547), C37B(H37B), C561(H561), C735(H735)
8.b Secondary CH2 refined with riding coordinates:
 C204(H20A,H20B), C503(H50A,H50B), C49(H49G,H49H), C948(H94A,H94B), C4B(H4BA,
 H4BB), C858(H85A,H85B), C950(H95A,H95B), C902(H90A,H90B), C702(H70B,H70C),
 C1(H1A,H1B), C535(H53A,H53B), C31B(H31B,H31C), C934(H93A,H93B), C458(H45A,
 H45B), C762(H76A,H76B), C51C(H51A,H51B), C59B(H59A,H59B), C947(H94F,H94G),
 C248(H24A,H24B), C848(H84A,H84B), C200(H20C,H20D), C757(H75D,H75E), C929(H92A,
 H92B), C551(H55A,H55B), C130(H13E,H13F), C1A(H1AA,H1AB), C49B(H49A,H49B),
 C49A(H49C,H49D), C103(H10A,H10B), C59(H59E,H59F), C734(H73D,H73E), C5(H5A,H5B),
  C961(H96A,H96B), C949(H94H,H94I), C658(H65A,H65B), C302(H30A,H30B), C600(H60A,
 H60B), C550(H55F,H55G), C604(H60C,H60D), C804(H80A,H80B), C360(H36A,H36B),
 C562(H56A,H56B), C258(H25A,H25B), C346(H34A,H34B), C333(H33A,H33B), C404(H40A,
 H40B), C729(H72B,H72C), C530(H53F,H53G), C59A(H59C,H59D), C5A(H5AA,H5AB),
 C800(H80C,H80D), C348(H34C,H34D), C347(H34E,H34F), C548(H54D,H54E), C448(H44A,
 H44B), C50C(H50C,H50D), C400(H40C,H40D), C163(H16C,H16D), C648(H64A,H64B),
 C49C(H49E,H49F), C135(H13J,H13K), C36B(H36C,H36D), C349(H34J,H34K), C549(H54F,
 H54G)
8.c Aromatic/amide H refined with riding coordinates:
 C893(H893), C888(H888), C887(H887), C886(H886), N512(H512), C862(H862),
 C861(H861), C860(H860), C507(H507), C506(H506), C505(H505), N112(H112),
 N813(H813), N3B(H3B), N301(H301), N327(H327), C222(H222), C215(H215),
 C217(H217), C216(H216), C23(H23), C16(H16), C17(H17), C18(H18), N68(H68),
 C276(H276), C271(H271), C270(H270), C269(H269), N954(H954), N541(H541),
 C107(H107), C108(H108), C109(H109), N257(H257), N928(H928), N867(H867),
 C208(H208), C207(H207), C206(H206), N353(H353), N529(H529), N728(H728),
 N884(H884), N457(H457), N156(H156), N830(H830), N755(H755), C494(H494),
 C487(H487), C488(H488), C489(H489), C706(H706), C705(H705), C704(H704),
 N230(H230), N803(H803), N932(H932), C232(H232), C233(H233), C234(H234),
 C239(H239), N85A(H85C), N732(H732), N761(H761), N467(H467), C832(H832),
 C833(H833), C834(H834), C839(H839), C40(H40), C33(H33), C34(H34), C35(H35),
 N68A(H68A), N52B(H52B), N339(H339), N4A(H4A), N30B(H30C), N430(H430),
 C306(H306), C305(H305), C304(H304), N85(H85), N31A(H31A), N857(H857),
 N267(H267), N532(H532), C286(H286), C287(H287), C288(H288), C293(H293),
 N58A(H58A), C662(H662), C661(H661), C660(H660), C807(H807), C806(H806),
 C808(H808), C9A(H9A), C8A(H8A), C7A(H7A), N555(H555), N4(H4), N358(H358),
 N560(H560), C9(H9), C8(H8), C7(H7), C94A(H94J), C87A(H87A), C88A(H88A),
 C89A(H89A), N151(H151), N57B(H57B), C250(H250), C252(H252), C251(H251),
 C462(H462), C461(H461), C460(H460), N213(H213), N701(H701), N711(H711),
 N13B(H13B), C22B(H22B), C15B(H15B), C16B(H16B), C17B(H17B), N502(H502),
 C815(H815), C816(H816), C817(H817), C822(H822), N413(H413), N247(H247),
 N613(H613), N48(H48), N750(H750), N311(H311), N146(H146), N133(H133),
 N34B(H34L), C315(H315), C314(H314), C313(H313), C320(H320), C876(H876),
 C869(H869), C870(H870), C871(H871), N740(H740), N344(H344), N141(H141),
 C920(H920), C913(H913), C914(H914), C915(H915), N647(H647), C63A(H63A),
 C62A(H62A), C61A(H61A), C262(H262), C261(H261), C260(H260), N48A(H48A),
 N630(H630), C693(H693), C688(H688), C687(H687), C686(H686), N546(H546),
 N901(H901), C639(H639), C634(H634), C633(H633), C632(H632), N959(H959),
 N203(H203), N47B(H47B), C720(H720), C715(H715), C714(H714), C713(H713),
 C469(H469), C470(H470), C471(H471), C477(H477), C906(H906), C905(H905),
 C904(H904), C608(H608), C609(H609), C610(H610), C521(H521), C514(H514),
 C515(H515), C516(H516), C452(H452), C451(H451), C450(H450), N14(H14),
 N284(H284), C8B(H8B), C7B(H7B), C6B(H6B), N403(H403), N58(H58), N745(H745),
 N940(H940), N42B(H42B), C408(H408), C407(H407), C406(H406), C121(H121),
 C114(H114), C115(H115), C116(H116), N102(H102), N129(H129), N447(H447),
 N331(H331), C622(H622), C615(H615), C616(H616), C617(H617), N911(H911),
 N667(H667), N485(H485), N945(H945), N684(H684), C51(H51), C53(H53), C52(H52),
 C851(H851), C850(H850), C852(H852), C676(H676), C669(H669), C670(H670),
 C671(H671), C89(H89), C88(H88), C87(H87), C94(H94), C72A(H72A), C71A(H71A),
 C70A(H70A), C77A(H77A), N847(H847), C77(H77), C72(H72), C71(H71), C70(H70),
 N657(H657), N31(H31), N14A(H14A), N965(H965), C16A(H16A), C17A(H17A),
 C18A(H18A), C23A(H23A), C415(H415), C416(H416), C417(H417), C422(H422),
 C652(H652), C651(H651), C650(H650), C63(H63), C62(H62), C61(H61), C51A(H51C),
 C53A(H53L), C52A(H52E), C40A(H40E), C33A(H33I), C34A(H34M), C35A(H35H),
 N566(H566), C439(H439), C434(H434), C433(H433), C432(H432)
8.d Fitted hexagon refined as free rotating group:
 N864(C863,C862,C861,C860,C859), C504(N509,C508,C507,C506,C505), N105(C106,
 C107,C108,C109,C104), N210(C209,C208,C207,C206,C205), C706(C705,C704,C703,N708,
 C707), C303(N308,C307,C306,C305,C304), C662(C661,C660,C659,N664,C663),
 C807(C806,C805,N810,C809,C808), C10A(C9A,C8A,C7A,C6A,N11A), C10(C9,C8,C7,C6,
 N11), C250(C249,N254,C253,C252,C251), N464(C463,C462,C461,C460,C459),
 C64A(C63A,C62A,C61A,C60A,N65A), C262(C261,C260,C259,N264,C263), N908(C907,C906,
 C905,C904,C903), N606(C607,C608,C609,C610,C605), C449(N454,C453,C452,C451,
 C450), N10B(C9B,C8B,C7B,C6B,C5B), C405(N410,C409,C408,C407,C406), C51(C50,N55,
 C54,C53,C52), C851(C850,C849,N854,C853,C852), C652(C651,C650,C649,N654,C653),
 C64(C63,C62,C61,C60,N65), C51A(C50A,N55A,C54A,C53A,C52A)
8.e Naphthalene refined as free rotating group:
 C894(C893,C892,N891,C890,C889,C888,C887,C886,C885), N220(C221,C222,C223,C218,
 C219,C214,C215,C217,C216), N21(C22,C23,C24,C19,C20,C15,C16,C17,C18), C277(C276,
 C275,N274,C273,C272,C271,C270,C269,C268), N492(C493,C494,C495,C490,C491,C486,
 C487,C488,C489), C231(C232,C233,C234,C235,C236,N237,C238,C239,C240), C831(C832,
 C833,C834,C835,C836,N837,C838,C839,C840), N38(C39,C40,C41,C36,C37,C32,C33,C34,
 C35), C285(C286,C287,C288,C289,C290,N291,C292,C293,C294), N92A(C93A,C94A,C95A,
 C90A,C91A,C86A,C87A,C88A,C89A), N20B(C21B,C22B,C23B,C18B,C19B,C14B,C15B,C16B,
 C17B), C814(C815,C816,C817,C818,C819,N820,C821,C822,C823), C315(C314,C313,C312,
 C317,C316,C2B,C320,C319,N318), N874(C875,C876,C877,C872,C873,C868,C869,C870,
 C871), N918(C919,C920,C921,C916,C917,C912,C913,C914,C915), C694(C693,C692,N691,
 C690,C689,C688,C687,C686,C685), C640(C639,C638,N637,C636,C635,C634,C633,C632,
 C631), C721(C720,C719,N718,C717,C716,C715,C714,C713,C712), C468(C469,C470,C471,
 C472,C473,N475,C476,C477,C478), N519(C520,C521,C522,C517,C518,C513,C514,C515,
 C516), N119(C120,C121,C122,C117,C118,C113,C114,C115,C116), N620(C621,C622,C623,
 C618,C619,C614,C615,C616,C617), N674(C675,C676,C677,C672,C673,C668,C669,C670,
 C671), C89(C88,C87,C86,C91,C90,C95,C94,C93,N92), C72A(C71A,C70A,C69A,C74A,C73A,
 C78A,C77A,C76A,N75A), C78(C77,C76,N75,C74,C73,C72,C71,C70,C69), C15A(C16A,C17A,
 C18A,C19A,C20A,N21A,C22A,C23A,C24A), C414(C415,C416,C417,C418,C419,N420,C421,
 C422,C423), N38A(C39A,C40A,C41A,C36A,C37A,C32A,C33A,C34A,C35A), C440(C439,C438,
 N437,C436,C435,C434,C433,C432,C431)
8.f Idealised Me refined as rotating group:
 N951(H95C,H95D,H95E), C538(H53C,H53D,H53E), C942(H94C,H94D,H94E), C138(H13A,
 H13C,H13D), C937(H93C,H93D,H93E), C143(H14B,H14C,H14D), C752(H75A,H75B,H75C),
 C936(H93F,H93G,H93H), C355(H35A,H35B,H35C), N552(H55C,H55D,H55E), C737(H73A,
 H73B,H73C), C54B(H54H,H54I,H54J), C543(H54A,H54B,H54C), C44B(H44C,H44D,H44E),
 N52C(H52A,H52C,H52D), C537(H53H,H53I,H53J), C557(H55H,H55I,H55J), C336(H33C,
 H33D,H33E), C956(H95F,H95G,H95H), C341(H34G,H34H,H34I), C137(H13G,H13H,H13I),
 C38B(H38A,H38B,H38C), C153(H15A,H15C,H15D), N350(H35D,H35E,H35F), C742(H74A,
 H74B,H74C), C39B(H39A,H39B,H39C), C736(H73F,H73G,H73H), C335(H33F,H33G,H33H)
;
_olex2_submission_special_instructions 'No special instructions were received'

loop_
_space_group_symop_operation_xyz
'x, y, z'

loop_
_atom_site_label
_atom_site_type_symbol
_atom_site_fract_x
_atom_site_fract_y
_atom_site_fract_z
_atom_site_U_iso_or_equiv
_atom_site_adp_type
_atom_site_occupancy
_atom_site_site_symmetry_order
_atom_site_calc_flag
_atom_site_refinement_flags_posn
_atom_site_refinement_flags_adp
_atom_site_refinement_flags_occupancy
_atom_site_disorder_assembly
_atom_site_disorder_group
S295 S 0.2610(6) 0.2470(6) 0.8665(5) 0.125(5) Uani 1 1 d . . . . .
Ca00 Ca 0.0714(4) 0.1925(4) 0.8521(4) 0.162(5) Uani 1 1 d D . . . .
S895 S 0.1074(7) 0.2028(8) 0.9431(5) 0.127(5) Uani 1 1 d . . . . .
S96A S 0.0118(8) 0.7739(7) 1.1664(7) 0.163(7) Uani 1 1 d D . . . .
S224 S 0.1211(6) 0.0846(6) 0.7998(5) 0.120(5) Uani 1 1 d . . . . .
S496 S 0.3540(7) -0.3273(6) 0.6477(7) 0.122(5) Uani 1 1 d D U . . .
S824 S 0.2465(7) 0.3652(7) 1.0082(5) 0.136(5) Uani 1 1 d . . . . .
S424 S 0.1068(6) -0.4570(6) 0.6795(7) 0.135(6) Uani 1 1 d D U . . .
S278 S 0.5980(7) 0.1392(8) 0.5455(7) 0.157(7) Uani 1 1 d D . . . .
S25A S 0.2578(6) 0.9059(6) 1.1297(7) 0.144(6) Uani 1 1 d . . . . .
S523 S 0.3938(9) -0.1621(11) 0.4663(7) 0.189(9) Uani 1 1 d . . . . .
S758 S -0.3764(8) 0.2713(7) 1.2378(7) 0.202(9) Uani 1 1 d D U . . .
S60B S 0.5021(9) 0.7972(10) 0.9774(7) 0.201(9) Uani 1 1 d D U . . .
S24B S -0.0320(7) 0.6069(7) 1.3456(6) 0.140(6) Uani 1 1 d D U . . .
S624 S -0.2508(9) 0.0140(9) 1.3244(7) 0.180(8) Uani 1 1 d D . . . .
S361 S 0.0786(7) 0.1347(6) 0.5664(6) 0.157(6) Uani 1 1 d . . . . .
S563 S -0.1384(6) -0.3597(6) 0.8346(6) 0.162(7) Uani 1 1 d . . . . .
S841 S -0.0100(9) 0.2108(10) 1.3536(8) 0.183(9) Uani 1 1 d D . . . .
S42 S 0.8522(11) 0.3004(10) 0.7309(8) 0.208(9) Uani 1 1 d D . . . .
S962 S 0.2894(7) 0.3091(7) 1.2405(8) 0.210(10) Uani 1 1 d . U . . .
O298 O 0.2304(10) 0.2006(10) 0.8759(10) 0.113(10) Uani 1 1 d . . . . .
C245 C 0.4054(14) 0.1071(13) 0.5625(12) 0.095(14) Uani 1 1 d D U . . .
O2B O 0.1402(12) 0.6571(12) 1.0689(12) 0.112(11) Uani 1 1 d . U . . .
C894 C 0.0616(8) 0.2042(8) 0.9924(6) 0.143(19) Uani 1 1 d . U . . .
C893 C 0.0714(8) 0.1675(7) 1.0175(8) 0.082(10) Uani 1 1 d G U . . .
H893 H 0.096767 0.143667 1.007412 0.099 Uiso 1 1 calc R . . . .
C892 C 0.0440(9) 0.1657(7) 1.0573(8) 0.106(13) Uani 1 1 d G U . . .
N891 N 0.0069(8) 0.2005(7) 1.0720(6) 0.103(10) Uani 1 1 d G U . . .
C890 C -0.0029(6) 0.2372(6) 1.0469(6) 0.097(11) Uani 1 1 d G U . . .
C889 C 0.0245(7) 0.2390(6) 1.0071(5) 0.099(12) Uani 1 1 d G U . . .
C888 C 0.0147(10) 0.2757(8) 0.9820(7) 0.121(14) Uani 1 1 d G U . . .
H888 H 0.033441 0.276976 0.954730 0.145 Uiso 1 1 calc R . . . .
C887 C -0.0224(10) 0.3106(7) 0.9967(9) 0.111(14) Uani 1 1 d G U . . .
H887 H -0.029069 0.335668 0.979499 0.133 Uiso 1 1 calc R . . . .
C886 C -0.0498(9) 0.3088(7) 1.0365(10) 0.125(16) Uani 1 1 d G U . . .
H886 H -0.075148 0.332602 1.046549 0.150 Uiso 1 1 calc R . . . .
C885 C -0.0400(7) 0.2721(7) 1.0616(7) 0.084(11) Uani 1 1 d G U . . .
O266 O 0.3192(11) 0.2995(12) 0.5860(11) 0.103(11) Uani 1 1 d . . . . .
O227 O 0.0928(13) 0.0360(14) 0.8086(12) 0.157(14) Uani 1 1 d . . . . .
O296 O 0.2908(12) 0.2509(12) 0.8921(7) 0.120(11) Uani 1 1 d D . . . .
O812 O 0.0163(14) 0.4871(14) 1.1776(12) 0.139(14) Uani 1 1 d . . . . .
N512 N 0.2194(13) -0.0622(13) 0.6062(13) 0.110(12) Uani 1 1 d . U . . .
H512 H 0.223462 -0.082953 0.624777 0.132 Uiso 1 1 calc R . . . .
O931 O -0.0399(12) 0.0294(12) 1.1044(12) 0.135(13) Uani 1 1 d D U . . .
N864 N 0.0785(9) 0.2218(9) 1.1330(9) 0.100(10) Uani 1 1 d . U . . .
C863 C 0.0819(9) 0.1865(10) 1.1614(7) 0.104(13) Uani 1 1 d DG U . . .
C862 C 0.1271(12) 0.1579(9) 1.1552(9) 0.093(12) Uani 1 1 d G U . . .
H862 H 0.129424 0.133790 1.174621 0.112 Uiso 1 1 calc R . . . .
C861 C 0.1688(9) 0.1646(10) 1.1205(10) 0.118(14) Uani 1 1 d G U . . .
H861 H 0.199628 0.145018 1.116239 0.141 Uiso 1 1 calc R . . . .
C860 C 0.1653(10) 0.1998(11) 1.0921(8) 0.118(15) Uani 1 1 d G U . . .
H860 H 0.193848 0.204384 1.068385 0.142 Uiso 1 1 calc R . . . .
C859 C 0.1202(13) 0.2284(9) 1.0983(8) 0.131(15) Uani 1 1 d G U . . .
O731 O -0.6220(14) -0.1684(13) 1.3090(13) 0.132(13) Uani 1 1 d . U . . .
S641 S -0.4851(10) 0.1516(8) 1.0787(8) 0.171(9) Uani 1 1 d . . . . .
O425 O 0.1095(13) -0.4624(12) 0.7188(11) 0.139(12) Uani 1 1 d D U . . .
C504 C 0.1612(10) -0.0799(8) 0.7164(10) 0.097(11) Uani 1 1 d . U . . .
N509 N 0.1802(8) -0.0691(9) 0.6761(9) 0.092(8) Uani 1 1 d G U . . .
C508 C 0.1640(11) -0.0277(11) 0.6594(7) 0.108(8) Uani 1 1 d DG U . . .
C507 C 0.1287(12) 0.0029(8) 0.6830(10) 0.122(13) Uani 1 1 d G U . . .
H507 H 0.117648 0.031176 0.671607 0.147 Uiso 1 1 calc R . . . .
C506 C 0.1097(10) -0.0080(10) 0.7233(10) 0.130(14) Uani 1 1 d G U . . .
H506 H 0.085612 0.012849 0.739375 0.156 Uiso 1 1 calc R . . . .
C505 C 0.1259(11) -0.0494(11) 0.7399(7) 0.108(8) Uani 1 1 d G U . . .
H505 H 0.112924 -0.056864 0.767453 0.129 Uiso 1 1 calc R . . . .
C228 C 0.1813(18) 0.1615(17) 0.6565(12) 0.102(14) Uani 1 1 d D U . . .
O27B O -0.0521(14) 0.5625(12) 1.3687(11) 0.157(13) Uani 1 1 d D U . . .
O46B O 0.1910(14) 0.7223(16) 0.9601(12) 0.154(16) Uani 1 1 d D U . . .
O883 O -0.1220(13) 0.3282(15) 1.1141(12) 0.151(15) Uani 1 1 d D U . . .
O13A O 0.4211(16) 0.7285(15) 1.2451(13) 0.132(17) Uani 1 1 d . . . . .
O212 O 0.3521(12) -0.0458(13) 0.6329(10) 0.107(11) Uani 1 1 d D . . . .
S678 S -0.3982(12) -0.0782(11) 1.0245(9) 0.217(11) Uani 1 1 d D . . . .
O343 O 0.2548(19) 0.4140(14) 0.6317(15) 0.179(19) Uani 1 1 d . . . . .
O256 O 0.2868(13) 0.1061(11) 0.7760(13) 0.135(12) Uani 1 1 d . U . . .
O330 O 0.4001(10) 0.4146(9) 0.7077(10) 0.101(8) Uani 1 1 d . U . . .
O26B O 0.0022(10) 0.6346(10) 1.3595(9) 0.112(9) Uani 1 1 d D U . . .
C299 C 0.316(2) 0.321(2) 0.7247(16) 0.134(13) Uani 1 1 d D U . . .
C204 C 0.2715(15) 0.0845(16) 0.5164(14) 0.118(16) Uani 1 1 d D U . . .
H20A H 0.289332 0.115079 0.509727 0.142 Uiso 1 1 calc R . . . .
H20B H 0.264697 0.075740 0.492738 0.142 Uiso 1 1 calc R . . . .
C865 C 0.0405(14) 0.1761(14) 1.2002(11) 0.124(19) Uani 1 1 d D U . . .
O629 O -0.4009(12) 0.1162(12) 1.2759(11) 0.127(12) Uani 1 1 d D U . . .
N112 N 0.8630(15) 0.6198(14) 0.6396(14) 0.136(14) Uani 1 1 d . U . . .
H112 H 0.874873 0.617479 0.614217 0.163 Uiso 1 1 calc R . . . .
O826 O 0.2102(15) 0.3724(11) 0.9855(11) 0.132(12) Uani 1 1 d . . . . .
O29B O -0.0350(17) 0.6434(16) 1.2054(13) 0.154(15) Uani 1 1 d . U . . .
O533 O 0.3077(16) -0.1335(13) 0.7268(12) 0.138(12) Uani 1 1 d . U . . .
O283 O 0.4897(13) 0.1221(12) 0.6985(12) 0.133(13) Uani 1 1 d D U . . .
O896 O 0.1274(12) 0.2460(15) 0.9355(9) 0.125(11) Uani 1 1 d . . . . .
N813 N 0.0755(14) 0.4311(14) 1.1660(9) 0.092(11) Uani 1 1 d D U . . .
H813 H 0.088985 0.407753 1.177694 0.111 Uiso 1 1 calc R . . . .
O429 O -0.0018(11) -0.3325(11) 0.7810(11) 0.119(11) Uani 1 1 d D U . . .
O67A O 0.3314(14) 0.5938(15) 1.0462(12) 0.144(13) Uani 1 1 d . U . . .
N3B N 0.1709(18) 0.6051(19) 1.1007(15) 0.17(2) Uani 1 1 d D U . . .
H3B H 0.178001 0.600608 1.122988 0.205 Uiso 1 1 calc R . . . .
O30A O 0.3740(17) 0.7823(18) 1.0303(15) 0.18(2) Uani 1 1 d D . . . .
O300 O 0.2827(12) 0.3438(12) 0.7305(10) 0.113(11) Uani 1 1 d . U . . .
C32B C 0.0289(17) 0.606(2) 1.0887(14) 0.104(12) Uani 1 1 d D U . . .
O528 O 0.3963(12) -0.2036(12) 0.6121(10) 0.121(10) Uani 1 1 d . U . . .
O229 O 0.1416(11) 0.1845(10) 0.6636(9) 0.106(10) Uani 1 1 d . U . . .
O357 O 0.0924(14) 0.2919(12) 0.6410(15) 0.157(16) Uani 1 1 d . . . . .
N301 N 0.3546(19) 0.3236(19) 0.6910(14) 0.184(18) Uani 1 1 d D U . . .
H301 H 0.378282 0.300557 0.688301 0.221 Uiso 1 1 calc R . . . .
N327 N 0.3995(13) 0.3577(11) 0.7656(11) 0.094(10) Uani 1 1 d D U . . .
H327 H 0.421058 0.352010 0.742342 0.113 Uiso 1 1 calc R . . . .
O326 O 0.3784(19) 0.3310(18) 0.8333(12) 0.20(2) Uani 1 1 d D U . . .
N220 N 0.2207(10) 0.0888(9) 0.6709(7) 0.152(14) Uani 1 1 d . U . . .
C221 C 0.1828(10) 0.1232(7) 0.6853(9) 0.109(11) Uani 1 1 d G U . . .
C222 C 0.1549(8) 0.1213(7) 0.7251(10) 0.111(8) Uani 1 1 d G U . . .
H222 H 0.129030 0.144805 0.734957 0.134 Uiso 1 1 calc R . . . .
C223 C 0.1649(8) 0.0849(8) 0.7504(7) 0.100(10) Uani 1 1 d G U . . .
C218 C 0.2028(7) 0.0505(6) 0.7360(6) 0.113(11) Uani 1 1 d G U . . .
C219 C 0.2307(7) 0.0524(7) 0.6962(6) 0.111(8) Uani 1 1 d G U . . .
C214 C 0.2686(8) 0.0180(9) 0.6818(8) 0.127(13) Uani 1 1 d G U . . .
C215 C 0.2786(9) -0.0184(8) 0.7071(10) 0.124(13) Uani 1 1 d G U . . .
H215 H 0.304445 -0.041884 0.697211 0.149 Uiso 1 1 calc R . . . .
C217 C 0.2507(10) -0.0203(7) 0.7468(10) 0.111(8) Uani 1 1 d G U . . .
H217 H 0.257493 -0.045117 0.764117 0.134 Uiso 1 1 calc R . . . .
C216 C 0.2128(10) 0.0142(8) 0.7613(7) 0.108(11) Uani 1 1 d G U . . .
H216 H 0.193722 0.012839 0.788425 0.130 Uiso 1 1 calc R . . . .
O15X O 0.2407(14) 0.1881(12) 0.9580(13) 0.178(16) Uani 1 1 d D . . . .
O132 O 0.9861(12) 0.6199(11) 0.5053(10) 0.114(10) Uani 1 1 d . U . . .
O226 O 0.0916(12) 0.1258(12) 0.8055(9) 0.130(8) Uani 1 1 d D . . . .
O155 O 0.8941(13) 0.2837(13) 0.4765(12) 0.140(14) Uani 1 1 d . U . . .
C738 C -0.7000(15) -0.0871(15) 1.3818(10) 0.14(2) Uani 1 1 d D U . . .
N21 N 0.6501(9) 0.3759(7) 0.5987(9) 0.133(13) Uani 1 1 d . U . . .
C22 C 0.6861(8) 0.3709(8) 0.5618(10) 0.110(14) Uani 1 1 d DG U . . .
C23 C 0.6749(10) 0.3906(9) 0.5286(8) 0.145(18) Uani 1 1 d G U . . .
H23 H 0.699519 0.387163 0.503411 0.174 Uiso 1 1 calc R . . . .
C24 C 0.6275(11) 0.4153(9) 0.5322(7) 0.118(14) Uani 1 1 d G U . . .
C19 C 0.5915(8) 0.4204(6) 0.5691(7) 0.118(13) Uani 1 1 d G U . . .
C20 C 0.6027(8) 0.4006(6) 0.6023(7) 0.16(2) Uani 1 1 d G U . . .
C15 C 0.5667(11) 0.4057(9) 0.6392(7) 0.105(12) Uani 1 1 d DG U . . .
C16 C 0.5193(10) 0.4304(10) 0.6428(9) 0.142(18) Uani 1 1 d G U . . .
H16 H 0.494691 0.433845 0.668035 0.170 Uiso 1 1 calc R . . . .
C17 C 0.5081(9) 0.4501(10) 0.6096(11) 0.16(2) Uani 1 1 d G U . . .
H17 H 0.475715 0.467058 0.612109 0.192 Uiso 1 1 calc R . . . .
C18 C 0.5441(10) 0.4451(9) 0.5728(10) 0.17(2) Uani 1 1 d G U . . .
H18 H 0.536427 0.458605 0.550050 0.203 Uiso 1 1 calc R . . . .
O727 O -0.4726(14) -0.2714(14) 1.3212(14) 0.157(14) Uani 1 1 d . U . . .
O17X O 0.2034(9) 0.2796(11) 0.9663(10) 0.134(11) Uani 1 1 d D . . . .
O856 O 0.0797(13) 0.3365(12) 1.0354(13) 0.114(11) Uani 1 1 d D . . . .
N68 N 0.8424(17) 0.4483(18) 0.6125(17) 0.174(18) Uani 1 1 d D U . . .
H68 H 0.815257 0.463850 0.608030 0.209 Uiso 1 1 calc R . . . .
C277 C 0.5357(7) 0.1636(6) 0.5788(6) 0.113(7) Uani 1 1 d . U . . .
C276 C 0.5237(9) 0.1483(7) 0.6182(7) 0.113(7) Uani 1 1 d DG U . . .
H276 H 0.546858 0.126797 0.626799 0.136 Uiso 1 1 calc R . . . .
C275 C 0.4779(10) 0.1646(8) 0.6451(6) 0.120(13) Uani 1 1 d G U . . .
N274 N 0.4440(8) 0.1961(8) 0.6325(6) 0.113(7) Uani 1 1 d G U . . .
C273 C 0.4560(6) 0.2114(6) 0.5931(6) 0.113(7) Uani 1 1 d G U . . .
C272 C 0.5019(6) 0.1951(5) 0.5662(6) 0.128(14) Uani 1 1 d DG U . . .
C271 C 0.5139(8) 0.2104(7) 0.5267(6) 0.118(10) Uani 1 1 d G U . . .
H271 H 0.545233 0.199300 0.508344 0.142 Uiso 1 1 calc R . . . .
C270 C 0.4801(10) 0.2419(8) 0.5142(7) 0.118(10) Uani 1 1 d G U . . .
H270 H 0.488258 0.252371 0.487187 0.142 Uiso 1 1 calc R . . . .
C269 C 0.4342(9) 0.2582(8) 0.5410(8) 0.122(13) Uani 1 1 d G U . . .
H269 H 0.411069 0.279736 0.532460 0.147 Uiso 1 1 calc R . . . .
C268 C 0.4222(7) 0.2429(7) 0.5805(8) 0.129(15) Uani 1 1 d DG U . . .
N954 N 0.2596(17) 0.0709(17) 1.1991(16) 0.16(2) Uani 1 1 d D . . . .
H954 H 0.261683 0.069886 1.174454 0.195 Uiso 1 1 calc R . . . .
C926 C -0.039(2) 0.122(2) 1.0133(16) 0.14(2) Uani 1 1 d D U . . .
O97A O 0.0357(15) 0.8162(15) 1.1726(14) 0.171(15) Uani 1 1 d . . . . .
O27A O 0.2802(12) 0.9434(11) 1.1437(9) 0.114(10) Uani 1 1 d . . . . .
N541 N 0.2807(18) -0.2586(17) 0.7971(14) 0.135(14) Uani 1 1 d D U . . .
H541 H 0.272323 -0.244000 0.777181 0.162 Uiso 1 1 calc R . . . .
O412 O -0.0505(15) -0.2775(16) 0.5642(13) 0.170(17) Uani 1 1 d D U . . .
N105 N 0.9172(11) 0.5519(11) 0.5998(12) 0.129(15) Uani 1 1 d . U . . .
C106 C 0.9274(14) 0.5599(12) 0.6340(11) 0.17(3) Uani 1 1 d DG U . . .
C107 C 0.9671(17) 0.5342(17) 0.6447(11) 0.14(2) Uani 1 1 d G . . . .
H107 H 0.974054 0.539632 0.668005 0.170 Uiso 1 1 calc R . . . .
C108 C 0.9965(12) 0.5005(14) 0.6212(16) 0.13(2) Uani 1 1 d G U . . .
H108 H 1.023603 0.482947 0.628505 0.157 Uiso 1 1 calc R . . . .
C109 C 0.9863(13) 0.4925(10) 0.5871(14) 0.104(15) Uani 1 1 d G . . . .
H109 H 1.006380 0.469531 0.571018 0.125 Uiso 1 1 calc R . . . .
C104 C 0.9466(16) 0.5182(14) 0.5764(9) 0.120(15) Uani 1 1 d G U . . .
O18X O 0.1247(11) 0.2656(9) 0.8494(12) 0.137(13) Uani 1 1 d D . . . .
N257 N 0.2932(12) 0.1511(14) 0.7173(13) 0.125(13) Uani 1 1 d D U . . .
H257 H 0.304893 0.152490 0.691616 0.150 Uiso 1 1 calc R . . . .
O338 O 0.2694(12) 0.5217(14) 0.6701(11) 0.123(13) Uani 1 1 d . U . . .
N928 N -0.0329(15) 0.0890(16) 1.0399(14) 0.119(14) Uani 1 1 d D U . . .
H928 H -0.055095 0.089803 1.063773 0.143 Uiso 1 1 calc R . . . .
N867 N 0.0026(11) 0.2046(12) 1.1971(10) 0.104(11) Uani 1 1 d D U . . .
H867 H 0.008785 0.224669 1.176236 0.125 Uiso 1 1 calc R . . . .
N210 N 0.3006(9) 0.0337(10) 0.5674(9) 0.111(7) Uani 1 1 d . U . . .
C209 C 0.3338(13) -0.0001(11) 0.5783(8) 0.111(7) Uani 1 1 d DG U . . .
C208 C 0.3752(11) -0.0200(9) 0.5498(11) 0.111(7) Uani 1 1 d G U . . .
H208 H 0.397876 -0.043035 0.557272 0.133 Uiso 1 1 calc R . . . .
C207 C 0.3833(9) -0.0061(10) 0.5105(9) 0.111(7) Uani 1 1 d G U . . .
H207 H 0.411614 -0.019700 0.491026 0.133 Uiso 1 1 calc R . . . .
C206 C 0.3501(12) 0.0277(10) 0.4996(8) 0.111(7) Uani 1 1 d G U . . .
H206 H 0.355725 0.037135 0.472712 0.133 Uiso 1 1 calc R . . . .
C205 C 0.3088(10) 0.0476(8) 0.5281(11) 0.111(7) Uani 1 1 d G U . . .
O825 O 0.2859(10) 0.4022(9) 1.0039(10) 0.106(10) Uani 1 1 d . . . . .
O26A O 0.2612(15) 0.9122(14) 1.0907(15) 0.147(14) Uani 1 1 d . . . . .
N353 N 0.1071(18) 0.3798(14) 0.6147(16) 0.131(17) Uani 1 1 d D U . . .
H353 H 0.105517 0.381751 0.639143 0.157 Uiso 1 1 calc R . . . .
O101 O 0.9025(16) 0.5390(17) 0.4695(14) 0.168(17) Uani 1 1 d D U . . .
N529 N 0.3496(13) -0.1564(13) 0.6478(14) 0.102(11) Uani 1 1 d . U . . .
H529 H 0.322810 -0.136224 0.652630 0.123 Uiso 1 1 calc R . . . .
N728 N -0.5321(12) -0.2135(12) 1.2995(12) 0.108(12) Uani 1 1 d D U . . .
H728 H -0.538148 -0.198322 1.278887 0.129 Uiso 1 1 calc R . . . .
N884 N -0.0582(14) 0.2690(12) 1.0995(13) 0.113(14) Uani 1 1 d D U . . .
H884 H -0.042747 0.246733 1.110875 0.136 Uiso 1 1 calc R . . . .
O666 O -0.5406(14) 0.0495(13) 1.2239(13) 0.141(15) Uani 1 1 d D U . . .
N457 N 0.1271(15) -0.2782(15) 0.6495(16) 0.17(2) Uani 1 1 d D U . . .
H457 H 0.107343 -0.252399 0.652515 0.204 Uiso 1 1 calc R . . . .
O67 O 0.9081(12) 0.3978(12) 0.5832(13) 0.145(15) Uani 1 1 d . U . . .
C157 C 0.8431(18) 0.2094(15) 0.5168(16) 0.119(18) Uani 1 1 d D U . . .
H157 H 0.821893 0.237742 0.511856 0.142 Uiso 1 1 calc R . . . .
N156 N 0.8888(15) 0.2243(14) 0.5213(13) 0.122(13) Uani 1 1 d D U . . .
H156 H 0.901351 0.211611 0.539755 0.147 Uiso 1 1 calc R . . . .
C465 C 0.0650(18) -0.1659(18) 0.7345(16) 0.103(19) Uani 1 1 d D U . . .
N830 N 0.1340(17) 0.2841(12) 1.1835(11) 0.142(14) Uani 1 1 d D U . . .
H830 H 0.107527 0.302807 1.181557 0.170 Uiso 1 1 calc R . . . .
N755 N -0.5228(17) 0.225(2) 1.2855(17) 0.160(19) Uani 1 1 d . U . . .
H755 H -0.537646 0.238964 1.268664 0.191 Uiso 1 1 calc R . . . .
O545 O 0.1818(12) -0.2728(13) 0.8425(11) 0.125(12) Uani 1 1 d . . . . .
O28 O 0.5628(13) 0.4158(13) 0.4883(14) 0.170(15) Uani 1 1 d D U . . .
N492 N 0.2298(7) -0.2100(7) 0.6479(7) 0.106(10) Uani 1 1 d . U . . .
C493 C 0.2439(8) -0.2248(9) 0.6811(7) 0.099(11) Uani 1 1 d G U . . .
C494 C 0.2819(9) -0.2602(9) 0.6796(7) 0.120(14) Uani 1 1 d G U . . .
H494 H 0.291559 -0.270334 0.702296 0.144 Uiso 1 1 calc R . . . .
C495 C 0.3059(8) -0.2808(7) 0.6449(8) 0.111(12) Uani 1 1 d G U . . .
C490 C 0.2918(6) -0.2660(6) 0.6117(7) 0.104(11) Uani 1 1 d G U . . .
C491 C 0.2538(6) -0.2306(6) 0.6132(7) 0.110 Uani 1 1 d G U . . .
C486 C 0.2397(9) -0.2158(8) 0.5801(8) 0.138(14) Uani 1 1 d G U . . .
C487 C 0.2637(11) -0.2364(10) 0.5454(7) 0.140(16) Uani 1 1 d G U . . .
H487 H 0.254038 -0.226266 0.522692 0.168 Uiso 1 1 calc R . . . .
C488 C 0.3017(11) -0.2718(10) 0.5439(7) 0.117(14) Uani 1 1 d G U . . .
H488 H 0.318134 -0.285835 0.520174 0.141 Uiso 1 1 calc R . . . .
C489 C 0.3158(8) -0.2866(7) 0.5771(8) 0.120(14) Uani 1 1 d G U . . .
H489 H 0.341847 -0.310758 0.576041 0.144 Uiso 1 1 calc R . . . .
C706 C -0.5882(14) -0.0758(13) 1.1618(9) 0.136(16) Uani 1 1 d . U . . .
H706 H -0.589093 -0.077034 1.135840 0.163 Uiso 1 1 calc R . . . .
C705 C -0.6209(12) -0.0441(11) 1.1857(14) 0.17(2) Uani 1 1 d G U . . .
H705 H -0.644114 -0.023704 1.176172 0.207 Uiso 1 1 calc R . . . .
C704 C -0.6197(12) -0.0424(11) 1.2237(13) 0.17(2) Uani 1 1 d G U . . .
H704 H -0.642035 -0.020710 1.240034 0.206 Uiso 1 1 calc R . . . .
C703 C -0.5858(14) -0.0723(13) 1.2376(9) 0.146(17) Uani 1 1 d DG U . . .
N708 N -0.5531(10) -0.1039(10) 1.2137(12) 0.124(13) Uani 1 1 d G U . . .
C707 C -0.5543(11) -0.1057(10) 1.1757(11) 0.129(16) Uani 1 1 d DG U . . .
O499 O 0.3971(13) -0.3183(11) 0.6179(12) 0.154(11) Uani 1 1 d D U . . .
C83A C 0.1978(12) 0.6091(12) 1.2456(14) 0.20(3) Uani 1 1 d D U . . .
O8X O -0.2928(11) 0.1573(14) 1.3502(12) 0.189(18) Uani 1 1 d D U . . .
N230 N 0.2239(11) 0.1669(10) 0.6254(11) 0.092(11) Uani 1 1 d D U . . .
H230 H 0.249159 0.146449 0.626728 0.111 Uiso 1 1 calc R . . . .
O802 O 0.1726(11) 0.2990(13) 1.2869(12) 0.112(11) Uani 1 1 d . . . . .
N803 N 0.1419(18) 0.3652(18) 1.2625(15) 0.133(16) Uani 1 1 d D . . . .
H803 H 0.151173 0.388739 1.244318 0.159 Uiso 1 1 calc R . . . .
N932 N 0.0401(18) -0.0049(18) 1.0721(15) 0.156(18) Uani 1 1 d D U . . .
H932 H 0.069014 -0.001932 1.051810 0.187 Uiso 1 1 calc R . . . .
C231 C 0.2382(8) 0.1953(8) 0.5928(6) 0.122(16) Uani 1 1 d . U . . .
C232 C 0.2058(7) 0.2311(9) 0.5836(8) 0.111(15) Uani 1 1 d G U . . .
H232 H 0.171733 0.236822 0.601613 0.133 Uiso 1 1 calc R . . . .
C233 C 0.2231(8) 0.2584(8) 0.5482(9) 0.17(3) Uani 1 1 d G U . . .
H233 H 0.200879 0.282830 0.541943 0.209 Uiso 1 1 calc R . . . .
C234 C 0.2729(9) 0.2500(7) 0.5219(7) 0.18(2) Uani 1 1 d G U . . .
H234 H 0.284698 0.268683 0.497684 0.213 Uiso 1 1 calc R . . . .
C235 C 0.3053(7) 0.2143(6) 0.5311(6) 0.121(14) Uani 1 1 d DG U . . .
C236 C 0.2880(7) 0.1869(6) 0.5665(6) 0.105(12) Uani 1 1 d G U . . .
N237 N 0.3205(9) 0.1512(6) 0.5757(7) 0.105(10) Uani 1 1 d G U . . .
C238 C 0.3703(9) 0.1428(7) 0.5494(8) 0.109(13) Uani 1 1 d DG U . . .
C239 C 0.3876(7) 0.1701(8) 0.5139(8) 0.125(15) Uani 1 1 d DG U . . .
H239 H 0.421640 0.164389 0.495962 0.150 Uiso 1 1 calc R . . . .
C240 C 0.3551(7) 0.2059(7) 0.5048(6) 0.129(15) Uani 1 1 d G U . . .
C211 C 0.3288(18) -0.0126(17) 0.6209(11) 0.13(2) Uani 1 1 d D . . . .
N85A N 0.1753(14) 0.6318(13) 1.2206(11) 0.107(12) Uani 1 1 d D U . . .
H85C H 0.188717 0.625734 1.195967 0.128 Uiso 1 1 calc R . . . .
N732 N -0.643(2) -0.1602(14) 1.3721(16) 0.151(16) Uani 1 1 d . U . . .
H732 H -0.629801 -0.161079 1.391618 0.182 Uiso 1 1 calc R . . . .
O43 O 0.8554(17) 0.2467(14) 0.7311(16) 0.21(2) Uani 1 1 d D . . . .
O466 O 0.0389(13) -0.1474(10) 0.7609(15) 0.131(14) Uani 1 1 d . . . . .
O225 O 0.1504(13) 0.0775(12) 0.8258(12) 0.130(8) Uani 1 1 d . . . . .
O554 O 0.1185(15) -0.3724(18) 0.8434(17) 0.26(3) Uani 1 1 d D . . . .
O744 O -0.6673(18) -0.0058(17) 1.3194(12) 0.181(17) Uani 1 1 d D U . . .
N761 N -0.454(2) 0.273(2) 1.3377(19) 0.21(2) Uiso 1 1 d D . . . .
H761 H -0.423643 0.258261 1.328947 0.256 Uiso 1 1 calc R . . . .
C455 C 0.1471(17) -0.2997(15) 0.6175(13) 0.21(3) Uani 1 1 d D U . . .
O22X O -0.0095(10) 0.1702(10) 0.8353(10) 0.138(12) Uani 1 1 d D . . . .
O28A O 0.2080(12) 0.8911(10) 1.1563(12) 0.130(13) Uani 1 1 d . . . . .
C534 C 0.327(2) -0.187(2) 0.7886(17) 0.141(18) Uani 1 1 d D U . . .
H534 H 0.295415 -0.165852 0.792105 0.170 Uiso 1 1 calc R . . . .
O910 O -0.2165(11) 0.1720(13) 1.1976(13) 0.152(18) Uani 1 1 d D . . . .
N467 N 0.0775(15) -0.1490(16) 0.6984(16) 0.140(17) Uani 1 1 d D . . . .
H467 H 0.101548 -0.165608 0.681960 0.167 Uiso 1 1 calc R . . . .
C831 C 0.1227(9) 0.2490(10) 1.2186(6) 0.113(13) Uani 1 1 d D U . . .
C832 C 0.1552(8) 0.2124(10) 1.2263(8) 0.125(15) Uani 1 1 d G U . . .
H832 H 0.188339 0.206233 1.207401 0.150 Uiso 1 1 calc R . . . .
C833 C 0.1394(9) 0.1850(8) 1.2618(8) 0.132(15) Uani 1 1 d G U . . .
H833 H 0.161628 0.160032 1.267098 0.159 Uiso 1 1 calc R . . . .
C834 C 0.0909(9) 0.1941(7) 1.2895(7) 0.127(14) Uani 1 1 d G U . . .
H834 H 0.080085 0.175321 1.313735 0.152 Uiso 1 1 calc R . . . .
C835 C 0.0584(7) 0.2306(6) 1.2817(6) 0.123(14) Uani 1 1 d DG U . . .
C836 C 0.0742(8) 0.2580(7) 1.2463(6) 0.128(15) Uani 1 1 d G U . . .
N837 N 0.0417(10) 0.2946(8) 1.2385(8) 0.130(13) Uani 1 1 d G U . . .
C838 C -0.0068(10) 0.3037(8) 1.2662(9) 0.16(2) Uani 1 1 d DG U . . .
C839 C -0.0227(8) 0.2762(9) 1.3017(8) 0.142(16) Uani 1 1 d DG U . . .
H839 H -0.055757 0.282423 1.320621 0.170 Uiso 1 1 calc R . . . .
C840 C 0.0099(8) 0.2397(8) 1.3094(6) 0.129(15) Uani 1 1 d G U . . .
N38 N 0.7456(8) 0.3664(8) 0.6695(9) 0.126(13) Uani 1 1 d . U . . .
C39 C 0.7397(11) 0.3729(10) 0.7082(9) 0.18(2) Uani 1 1 d DG U . . .
C40 C 0.7748(13) 0.3510(11) 0.7261(7) 0.19(3) Uani 1 1 d G U . . .
H40 H 0.770825 0.355408 0.752562 0.232 Uiso 1 1 calc R . . . .
C41 C 0.8158(12) 0.3225(10) 0.7053(7) 0.157(18) Uani 1 1 d G U . . .
C36 C 0.8217(8) 0.3161(7) 0.6666(7) 0.139(16) Uani 1 1 d DG U . . .
C37 C 0.7866(8) 0.3380(6) 0.6487(7) 0.136(16) Uani 1 1 d G U . . .
C32 C 0.7925(11) 0.3315(9) 0.6100(7) 0.142(17) Uani 1 1 d DG U . . .
C33 C 0.8334(13) 0.3031(10) 0.5892(7) 0.132(16) Uani 1 1 d G U . . .
H33 H 0.837445 0.298648 0.562699 0.158 Uiso 1 1 calc R . . . .
C34 C 0.8685(10) 0.2811(9) 0.6070(9) 0.146(18) Uani 1 1 d G U . . .
H34 H 0.896524 0.261713 0.592811 0.175 Uiso 1 1 calc R . . . .
C35 C 0.8627(9) 0.2876(8) 0.6458(9) 0.135(16) Uani 1 1 d G U . . .
H35 H 0.886637 0.272633 0.657976 0.162 Uiso 1 1 calc R . . . .
O540 O 0.3125(14) -0.2491(13) 0.8410(13) 0.123(12) Uani 1 1 d . U . . .
C154 C 0.9131(18) 0.2599(15) 0.4952(13) 0.13(2) Uani 1 1 d D U . . .
C503 C 0.1755(13) -0.1245(16) 0.7354(13) 0.089(13) Uani 1 1 d . U . . .
H50A H 0.200330 -0.117879 0.749432 0.107 Uiso 1 1 calc R . . . .
H50B H 0.143159 -0.137736 0.754941 0.107 Uiso 1 1 calc R . . . .
N68A N 0.2996(11) 0.5981(11) 1.1103(12) 0.091(11) Uani 1 1 d . U . . .
H68A H 0.275968 0.614031 1.127651 0.110 Uiso 1 1 calc R . . . .
C539 C 0.3081(18) -0.235(2) 0.8133(18) 0.106(15) Uani 1 1 d D U . . .
C709 C -0.5171(16) -0.1429(13) 1.1523(16) 0.16(3) Uani 1 1 d D . . . .
C49 C 0.6350(14) 0.4755(14) 0.7094(14) 0.103(14) Uani 1 1 d . U . . .
H49G H 0.606321 0.461351 0.731891 0.124 Uiso 1 1 calc R . . . .
H49H H 0.650153 0.500532 0.719313 0.124 Uiso 1 1 calc R . . . .
N52B N 0.3013(19) 0.7869(16) 0.9164(15) 0.153(16) Uani 1 1 d D U . . .
H52B H 0.305889 0.778252 0.892934 0.183 Uiso 1 1 calc R . . . .
O898 O 0.0700(13) 0.1990(12) 0.9218(7) 0.134(12) Uani 1 1 d D . . . .
N339 N 0.2516(19) 0.4540(17) 0.7044(16) 0.17(2) Uani 1 1 d D U . . .
H339 H 0.262124 0.432464 0.719616 0.201 Uiso 1 1 calc R . . . .
C282 C 0.4667(15) 0.1531(14) 0.6832(15) 0.106(15) Uani 1 1 d D U . . .
N4A N 0.533(2) 0.737(2) 1.0649(17) 0.20(2) Uani 1 1 d D U . . .
H4A H 0.518001 0.756327 1.082752 0.245 Uiso 1 1 calc R . . . .
C948 C 0.131(2) -0.0609(18) 1.2350(18) 0.15(2) Uani 1 1 d D . . . .
H94A H 0.098788 -0.041204 1.242174 0.184 Uiso 1 1 calc R . . . .
H94B H 0.140209 -0.065724 1.206918 0.184 Uiso 1 1 calc R . . . .
O57A O 0.1902(13) 0.7833(13) 1.2041(14) 0.174(17) Uani 1 1 d D U . . .
O45 O 0.8421(14) 0.3170(17) 0.7693(10) 0.188(13) Uani 1 1 d D . . . .
N30B N 0.0210(15) 0.5968(12) 1.1606(13) 0.101(11) Uani 1 1 d D U . . .
H30C H 0.047818 0.576597 1.155252 0.121 Uiso 1 1 calc R . . . .
O482 O 0.0065(15) -0.0191(18) 0.5532(16) 0.25(2) Uani 1 1 d D U . . .
O23X O 0.0842(13) 0.2397(13) 0.7879(10) 0.181(18) Uani 1 1 d D . . . .
O844 O 0.0316(15) 0.2046(15) 1.3721(12) 0.175(12) Uani 1 1 d D . . . .
C4B C 0.1953(19) 0.5694(17) 1.0739(18) 0.15(2) Uani 1 1 d D . . . .
H4BA H 0.169164 0.561567 1.061358 0.174 Uiso 1 1 calc R . . . .
H4BB H 0.225658 0.583802 1.053021 0.174 Uiso 1 1 calc R . . . .
O26 O 0.6534(16) 0.4142(15) 0.4539(11) 0.186(15) Uani 1 1 d D U . . .
N430 N -0.0260(9) -0.2753(10) 0.7389(10) 0.076(9) Uani 1 1 d D U . . .
H430 H -0.022211 -0.267624 0.714016 0.091 Uiso 1 1 calc R . . . .
O843 O -0.0269(16) 0.1660(17) 1.3468(12) 0.175(12) Uani 1 1 d . . . . .
C303 C 0.4167(13) 0.3446(13) 0.6260(13) 0.116(18) Uani 1 1 d . . . . .
N308 N 0.453(2) 0.3191(12) 0.6413(10) 0.134(17) Uani 1 1 d G . . . .
C307 C 0.5037(17) 0.3104(11) 0.6173(16) 0.100(17) Uani 1 1 d G . . . .
C306 C 0.5192(12) 0.3271(14) 0.5780(15) 0.14(2) Uani 1 1 d G . . . .
H306 H 0.554200 0.321114 0.561644 0.166 Uiso 1 1 calc R . . . .
C305 C 0.483(2) 0.3526(13) 0.5627(10) 0.168(19) Uani 1 1 d G . . . .
H305 H 0.493998 0.364014 0.535865 0.202 Uiso 1 1 calc R . . . .
C304 C 0.4322(17) 0.3613(12) 0.5867(14) 0.168(19) Uani 1 1 d G . . . .
H304 H 0.407764 0.378744 0.576213 0.202 Uiso 1 1 calc R . . . .
O99A O 0.0070(14) 0.7747(13) 1.1240(17) 0.176(18) Uani 1 1 d . . . . .
O4X O -0.3389(10) 0.2949(16) 1.4520(11) 0.191(17) Uani 1 1 d D . . . .
C152 C 0.9712(15) 0.2625(14) 0.4935(18) 0.14(2) Uani 1 1 d D U . . .
H152 H 0.967357 0.258056 0.522043 0.172 Uiso 1 1 calc R . . . .
C309 C 0.5339(19) 0.2839(18) 0.6379(19) 0.18(3) Uani 1 1 d D U . . .
C855 C 0.0632(13) 0.3335(18) 1.0699(15) 0.088(16) Uani 1 1 d D . . . .
N85 N 0.7403(11) 0.5825(11) 0.6180(11) 0.108(14) Uani 1 1 d D U . . .
H85 H 0.771143 0.568294 0.608580 0.130 Uiso 1 1 calc R . . . .
O84A O 0.1861(19) 0.609(2) 1.2814(14) 0.23(2) Uani 1 1 d D U . . .
C858 C 0.1161(17) 0.2659(16) 1.0720(13) 0.103(13) Uani 1 1 d . U . . .
H85A H 0.107789 0.254219 1.049829 0.123 Uiso 1 1 calc R . . . .
H85B H 0.150378 0.282020 1.061483 0.123 Uiso 1 1 calc R . . . .
O20X O 0.0035(10) 0.2535(10) 0.8829(11) 0.146(13) Uani 1 1 d D . . . .
C950 C 0.086(2) -0.139(2) 1.2429(17) 0.149(15) Uani 1 1 d D . . . .
H95A H 0.051343 -0.122385 1.246022 0.179 Uiso 1 1 calc R . . . .
H95B H 0.078195 -0.168558 1.260236 0.179 Uiso 1 1 calc R . . . .
C902 C 0.0019(15) 0.0940(17) 1.1541(13) 0.117(17) Uani 1 1 d D . . . .
H90A H 0.030564 0.094694 1.165970 0.141 Uiso 1 1 calc R . . . .
H90B H 0.003355 0.062912 1.144176 0.141 Uiso 1 1 calc R . . . .
C763 C -0.4280(17) 0.2748(15) 1.4001(12) 0.106(15) Uiso 1 1 d D . . . .
O964 O 0.388(3) 0.241(2) 1.197(2) 0.27(3) Uiso 1 1 d D . . . .
N31A N 0.3896(15) 0.7276(18) 1.0707(18) 0.21(3) Uani 1 1 d D U . . .
H31A H 0.385271 0.721645 1.095799 0.249 Uiso 1 1 calc R . . D .
N857 N 0.074(2) 0.2994(17) 1.0910(16) 0.140(17) Uani 1 1 d D U . . .
H857 H 0.057565 0.295783 1.116360 0.168 Uiso 1 1 calc R . . . .
C759 C -0.480(2) 0.2750(18) 1.3112(16) 0.24(4) Uiso 1 1 d D U . . .
C351 C 0.139(2) 0.3988(15) 0.585(3) 0.13(2) Uani 1 1 d D U . . .
N267 N 0.3749(10) 0.2523(11) 0.6115(11) 0.116(14) Uani 1 1 d D U . . .
H267 H 0.375319 0.242914 0.635315 0.140 Uiso 1 1 calc R . . . .
C628 C -0.3691(19) 0.1034(15) 1.2464(13) 0.109(16) Uani 1 1 d D U . . .
C726 C -0.4876(14) -0.2416(14) 1.2968(18) 0.112(14) Uani 1 1 d D U . . .
C702 C -0.5758(16) -0.069(2) 1.2743(12) 0.130(19) Uani 1 1 d D U . . .
H70B H -0.574200 -0.035488 1.277931 0.156 Uiso 1 1 calc R . . . .
H70C H -0.606294 -0.082315 1.295727 0.156 Uiso 1 1 calc R . . . .
C1 C 0.708(2) 0.230(3) 0.606(3) 0.21(3) Uani 1 1 d D U . . .
H1A H 0.724433 0.259588 0.593387 0.254 Uiso 1 1 calc R . . . .
H1B H 0.669286 0.232271 0.611160 0.254 Uiso 1 1 calc R . . . .
N532 N 0.3523(15) -0.1907(15) 0.7468(14) 0.120(12) Uani 1 1 d . U . . .
H532 H 0.377559 -0.212053 0.739276 0.144 Uiso 1 1 calc R . . . .
C938 C 0.0875(16) -0.0388(14) 1.1184(11) 0.18(3) Uani 1 1 d D U . . .
C354 C 0.072(2) 0.3534(18) 0.601(2) 0.17(2) Uani 1 1 d D U . . .
H354 H 0.083850 0.357591 0.572049 0.204 Uiso 1 1 calc R . . . .
C285 C 0.4048(7) 0.1776(8) 0.7501(7) 0.102(12) Uani 1 1 d . U . . .
C286 C 0.4143(8) 0.1422(7) 0.7763(10) 0.100(13) Uani 1 1 d G U . . .
H286 H 0.439794 0.118105 0.767066 0.119 Uiso 1 1 calc R . . . .
C287 C 0.3866(9) 0.1419(7) 0.8160(9) 0.104(13) Uani 1 1 d G U . . .
H287 H 0.393088 0.117670 0.833876 0.125 Uiso 1 1 calc R . . . .
C288 C 0.3493(9) 0.1771(8) 0.8295(6) 0.114(13) Uani 1 1 d G U . . .
H288 H 0.330299 0.176927 0.856586 0.136 Uiso 1 1 calc R . . . .
C289 C 0.3397(6) 0.2126(6) 0.8033(5) 0.094(9) Uani 1 1 d G U . . .
C290 C 0.3675(6) 0.2128(6) 0.7636(5) 0.109(13) Uani 1 1 d G U . . .
N291 N 0.3579(8) 0.2483(8) 0.7374(6) 0.100(9) Uani 1 1 d G U . . .
C292 C 0.3206(9) 0.2835(7) 0.7509(8) 0.109(12) Uani 1 1 d G U . . .
C293 C 0.2929(8) 0.2832(7) 0.7906(9) 0.112(13) Uani 1 1 d G U . . .
H293 H 0.267368 0.307279 0.799774 0.134 Uiso 1 1 calc R . . . .
C294 C 0.3024(7) 0.2478(8) 0.8168(7) 0.094(9) Uani 1 1 d G U . . .
C933 C 0.037(2) -0.0409(17) 1.1054(17) 0.16(2) Uani 1 1 d D U . . .
H933 H 0.003838 -0.038202 1.127583 0.190 Uiso 1 1 calc R . . . .
O33B O 0.0639(11) 0.5760(12) 1.0818(10) 0.112(10) Uani 1 1 d . U . . .
C134 C 1.0654(18) 0.5884(19) 0.4290(18) 0.166(19) Uani 1 1 d D U . . .
H134 H 1.077156 0.590143 0.452445 0.199 Uiso 1 1 calc R . . . .
C535 C 0.3665(18) -0.1657(13) 0.8058(15) 0.145(19) Uiso 1 1 d D U . . .
H53A H 0.348289 -0.164063 0.834150 0.174 Uiso 1 1 calc R . . . .
H53B H 0.396572 -0.188224 0.803354 0.174 Uiso 1 1 calc R . . . .
N58A N 0.2411(11) 0.7401(11) 1.1619(12) 0.075(10) Uani 1 1 d D U . . .
H58A H 0.270988 0.723590 1.156124 0.090 Uiso 1 1 calc R . . . .
O279 O 0.6224(16) 0.1822(15) 0.5324(13) 0.173(17) Uani 1 1 d . . . . .
O958 O 0.2694(13) 0.1602(12) 1.1651(13) 0.147(13) Uani 1 1 d . U . . .
O25B O -0.0629(15) 0.6439(13) 1.3356(11) 0.158(13) Uani 1 1 d D U . . .
O98A O -0.0429(13) 0.7589(15) 1.1967(12) 0.165(15) Uani 1 1 d . . . . .
C960 C 0.299(2) 0.2291(17) 1.2054(19) 0.136(19) Uani 1 1 d D U . . .
H960 H 0.272472 0.238154 1.191347 0.164 Uiso 1 1 calc R . . . .
C662 C -0.5005(10) 0.0449(10) 1.2936(12) 0.143(18) Uani 1 1 d . U . . .
H662 H -0.530062 0.065446 1.294980 0.171 Uiso 1 1 calc R . . . .
C661 C -0.4803(14) 0.0385(12) 1.3248(9) 0.15(2) Uani 1 1 d G U . . .
H661 H -0.496102 0.054579 1.347495 0.185 Uiso 1 1 calc R . . . .
C660 C -0.4370(15) 0.0085(13) 1.3227(9) 0.16(2) Uani 1 1 d G U . . .
H660 H -0.423251 0.004045 1.344060 0.196 Uiso 1 1 calc R . . . .
C659 C -0.4139(10) -0.0151(9) 1.2895(11) 0.114(14) Uani 1 1 d G U . . .
N664 N -0.4341(11) -0.0087(9) 1.2583(8) 0.112(13) Uani 1 1 d G U . . .
C663 C -0.4774(12) 0.0214(11) 1.2603(9) 0.111(14) Uani 1 1 d DG U . . .
C1B C 0.1423(17) 0.6404(18) 1.0990(15) 0.096(16) Uani 1 1 d D U . . .
C807 C -0.0161(10) 0.4557(11) 1.2996(9) 0.101(13) Uani 1 1 d . U . . .
H807 H -0.042477 0.471217 1.318952 0.121 Uiso 1 1 calc R . . . .
C806 C 0.0167(13) 0.4216(12) 1.3105(7) 0.125(15) Uani 1 1 d G U . . .
H806 H 0.012663 0.413788 1.337452 0.150 Uiso 1 1 calc R . . . .
C805 C 0.0553(11) 0.3988(9) 1.2822(10) 0.113(13) Uani 1 1 d G U . . .
N810 N 0.0612(9) 0.4102(10) 1.2428(9) 0.095(10) Uani 1 1 d G U . . .
C809 C 0.0284(12) 0.4443(11) 1.2318(7) 0.124(16) Uani 1 1 d G U . . .
C808 C -0.0102(10) 0.4671(9) 1.2602(11) 0.115(14) Uani 1 1 d G U . . .
H808 H -0.032589 0.490370 1.252663 0.138 Uiso 1 1 calc R . . . .
C10A C 0.4741(14) 0.6947(17) 1.1906(16) 0.19(2) Uani 1 1 d D U . . .
C9A C 0.498(2) 0.658(2) 1.2072(12) 0.22(3) Uani 1 1 d G U . . .
H9A H 0.487285 0.651216 1.234847 0.259 Uiso 1 1 calc R . . . .
C8A C 0.538(2) 0.6306(13) 1.1835(18) 0.24(3) Uani 1 1 d G U . . .
H8A H 0.553858 0.605424 1.194824 0.288 Uiso 1 1 calc R . . . .
C7A C 0.5532(14) 0.6403(14) 1.1430(17) 0.19(2) Uani 1 1 d G U . . .
H7A H 0.580263 0.621705 1.126798 0.226 Uiso 1 1 calc R . . . .
C6A C 0.5294(15) 0.6772(16) 1.1264(12) 0.16(2) Uani 1 1 d G U . . .
N11A N 0.4898(15) 0.7044(11) 1.1502(17) 0.19(2) Uani 1 1 d G U . . .
C329 C 0.360(2) 0.4192(18) 0.7406(18) 0.101(8) Uani 1 1 d . U . . .
O44 O 0.9081(14) 0.3063(17) 0.7103(11) 0.188(13) Uani 1 1 d D . . . .
C31B C -0.0033(19) 0.6167(17) 1.1304(14) 0.116(13) Uani 1 1 d D U . . .
H31B H -0.007257 0.651077 1.131472 0.140 Uiso 1 1 calc R . . . .
H31C H -0.039125 0.603864 1.136815 0.140 Uiso 1 1 calc R . . . .
C43B C 0.108(3) 0.7539(16) 1.0035(17) 0.17(3) Uani 1 1 d D U . . .
H43B H 0.080158 0.772696 0.995139 0.207 Uiso 1 1 calc R . . . .
O644 O -0.543(2) 0.136(2) 1.0957(17) 0.24(2) Uani 1 1 d . . . . .
N555 N 0.0597(19) -0.3343(15) 0.8903(14) 0.135(15) Uani 1 1 d D . . . .
H555 H 0.054373 -0.323230 0.913071 0.162 Uiso 1 1 calc R . . . .
O7X O -0.331(2) 0.157(2) 1.4375(17) 0.28(3) Uiso 1 1 d D U . . .
N4 N 0.6896(18) 0.2531(18) 0.6610(16) 0.136(16) Uani 1 1 d D U . . .
H4 H 0.671206 0.272918 0.649910 0.163 Uiso 1 1 calc R . . . .
C935 C -0.0005(14) -0.0915(14) 1.0681(11) 0.106(15) Uani 1 1 d D . . . .
H935 H -0.003413 -0.061809 1.051861 0.128 Uiso 1 1 calc R . . . .
O923 O -0.138(2) 0.3078(13) 0.9697(19) 0.30(3) Uani 1 1 d D U . . .
N358 N 0.0704(13) 0.2717(17) 0.5902(15) 0.142(17) Uani 1 1 d D U . . .
H358 H 0.066815 0.282986 0.567672 0.170 Uiso 1 1 calc R . . . .
C934 C 0.0432(14) -0.0880(16) 1.0880(12) 0.094(14) Uani 1 1 d D U . . .
H93A H 0.039485 -0.113796 1.108934 0.113 Uiso 1 1 calc R . . . .
H93B H 0.078681 -0.090851 1.068451 0.113 Uiso 1 1 calc R . . . .
N560 N -0.0333(16) -0.3806(16) 0.8524(14) 0.149(14) Uani 1 1 d D U . . .
H560 H -0.023947 -0.361617 0.830827 0.179 Uiso 1 1 calc R . . . .
O446 O -0.0559(16) -0.1249(15) 0.6260(15) 0.177(16) Uani 1 1 d D U . . .
O866 O 0.0353(14) 0.1476(12) 1.2291(11) 0.144(13) Uani 1 1 d D U . . .
O62B O 0.5044(15) 0.8341(14) 0.8877(12) 0.170(14) Uiso 1 1 d D . . . .
C340 C 0.2051(19) 0.446(2) 0.6932(18) 0.15(2) Uani 1 1 d D U . . .
H340 H 0.185057 0.476548 0.695243 0.175 Uiso 1 1 calc R . . . .
O9X O -0.4504(16) 0.1278(14) 1.4577(10) 0.186(17) Uani 1 1 d D U . . .
C458 C 0.1448(16) -0.3066(19) 0.6788(13) 0.16(2) Uani 1 1 d D U . . .
H45A H 0.183956 -0.307845 0.671092 0.188 Uiso 1 1 calc R . . . .
H45B H 0.131642 -0.338881 0.682375 0.188 Uiso 1 1 calc R . . . .
C45B C 0.158(2) 0.7548(17) 0.9675(18) 0.14(2) Uani 1 1 d D U . . .
N951 N 0.109(2) -0.154(2) 1.1964(16) 0.20(2) Uiso 1 1 d . . . . .
H95C H 0.113101 -0.127328 1.179618 0.237 Uiso 1 1 calc DGR . . . .
H95D H 0.085945 -0.172909 1.191933 0.237 Uiso 1 1 calc GR . . . .
H95E H 0.141066 -0.168819 1.192513 0.237 Uiso 1 1 calc GR . . . .
C743 C -0.6627(14) 0.012(2) 1.3486(15) 0.106(14) Uani 1 1 d D U . . .
O402 O -0.1917(15) -0.2694(15) 0.8002(14) 0.172(14) Uani 1 1 d D U . . .
O3X O -0.2506(18) 0.279(2) 1.4870(11) 0.31(4) Uani 1 1 d D . . . .
C538 C 0.3490(18) -0.0794(16) 0.8034(15) 0.16(2) Uiso 1 1 d D . . . .
H53C H 0.327465 -0.088571 0.830375 0.237 Uiso 1 1 calc DGR . . . .
H53D H 0.326209 -0.075407 0.786649 0.237 Uiso 1 1 calc GR . . . .
H53E H 0.366275 -0.049740 0.802414 0.237 Uiso 1 1 calc DGR . . . .
C801 C 0.1766(19) 0.331(2) 1.2641(14) 0.108(17) Uani 1 1 d D U . . .
C762 C -0.4607(15) 0.2869(15) 1.3741(12) 0.099(13) Uiso 1 1 d D . . . .
H76A H -0.497062 0.277650 1.390005 0.119 Uiso 1 1 calc R . . . .
H76B H -0.461628 0.321597 1.370693 0.119 Uiso 1 1 calc R . . . .
C12A C 0.4309(13) 0.7275(13) 1.2124(19) 0.14(3) Uani 1 1 d D . . . .
C10 C 0.5824(17) 0.3489(13) 0.7336(16) 0.181(12) Uani 1 1 d D U . . .
C9 C 0.5678(13) 0.3430(15) 0.7742(16) 0.181(12) Uani 1 1 d G U . . .
H9 H 0.540751 0.362492 0.789453 0.217 Uiso 1 1 calc R . . . .
C8 C 0.5928(18) 0.3088(18) 0.7925(9) 0.181(12) Uani 1 1 d G U . . .
H8 H 0.582872 0.304765 0.820220 0.217 Uiso 1 1 calc R . . . .
C7 C 0.6324(17) 0.2803(13) 0.7702(16) 0.181(12) Uani 1 1 d G U . . .
H7 H 0.649514 0.256874 0.782642 0.217 Uiso 1 1 calc R . . . .
C6 C 0.6470(13) 0.2862(15) 0.7296(16) 0.181(12) Uani 1 1 d DG U . . .
N11 N 0.6220(18) 0.3204(18) 0.7113(9) 0.181(12) Uani 1 1 d G U . . .
O6X O -0.2382(19) 0.2068(10) 1.4181(19) 0.27(3) Uani 1 1 d D . . . .
N92A N 0.1375(8) 0.6591(8) 1.1624(8) 0.121(11) Uani 1 1 d . U . . .
C93A C 0.1214(10) 0.6732(9) 1.1300(7) 0.128(15) Uani 1 1 d DG U . . .
C94A C 0.0824(10) 0.7079(9) 1.1323(6) 0.112(14) Uani 1 1 d DG U . . .
H94J H 0.071385 0.717550 1.110165 0.134 Uiso 1 1 calc R . . . .
C95A C 0.0595(9) 0.7286(8) 1.1671(6) 0.115(13) Uani 1 1 d G U . . .
C90A C 0.0756(7) 0.7145(7) 1.1996(6) 0.124(15) Uani 1 1 d DG U . . .
C91A C 0.1146(7) 0.6798(7) 1.1972(7) 0.124(14) Uani 1 1 d G U . . .
C86A C 0.1307(9) 0.6657(9) 1.2296(8) 0.114(13) Uani 1 1 d G U . . .
C87A C 0.1078(11) 0.6863(10) 1.2644(7) 0.129(15) Uani 1 1 d G U . . .
H87A H 0.118769 0.676727 1.286576 0.155 Uiso 1 1 calc R . . . .
C88A C 0.0688(11) 0.7211(10) 1.2668(6) 0.130(17) Uani 1 1 d G U . . .
H88A H 0.053112 0.735157 1.290557 0.157 Uiso 1 1 calc R . . . .
C89A C 0.0527(9) 0.7351(9) 1.2343(6) 0.136(15) Uani 1 1 d G U . . .
H89A H 0.026013 0.758850 1.235963 0.164 Uiso 1 1 calc R . . . .
O681 O -0.4522(17) -0.0963(15) 1.0242(14) 0.195(18) Uani 1 1 d D . . . .
C356 C 0.0793(15) 0.301(2) 0.6141(18) 0.17(2) Uani 1 1 d D U . . .
C542 C 0.2627(16) -0.3072(17) 0.8089(12) 0.105(15) Uani 1 1 d D . . . .
H542 H 0.289427 -0.325209 0.819120 0.127 Uiso 1 1 calc R . . . .
O161 O 0.865(3) 0.135(3) 0.491(3) 0.34(4) Uiso 1 1 d D . . . .
O679 O -0.361(2) -0.109(3) 1.013(2) 0.32(5) Uani 1 1 d D . . . .
C942 C 0.199(2) 0.0264(19) 1.0872(14) 0.16(2) Uiso 1 1 d D . . . .
H94C H 0.228884 0.036891 1.094638 0.237 Uiso 1 1 calc DGR . . . .
H94D H 0.181333 0.053558 1.078000 0.237 Uiso 1 1 calc GR . . . .
H94E H 0.212774 0.005426 1.066267 0.237 Uiso 1 1 calc GR . . . .
O1X O -0.2510(14) 0.3689(9) 1.4259(14) 0.174(16) Uani 1 1 d D . . . .
O297 O 0.2219(12) 0.2863(13) 0.8663(11) 0.130(12) Uani 1 1 d . . . . .
O11X O -0.4776(9) 0.1627(11) 1.3867(9) 0.123(10) Uani 1 1 d D . . . .
C730 C -0.6148(19) -0.1791(17) 1.338(2) 0.117(12) Uani 1 1 d D U . . .
O27 O 0.6140(17) 0.4835(13) 0.4803(17) 0.22(2) Uani 1 1 d D U . . .
C138 C 1.121(2) 0.706(2) 0.3667(18) 0.192(19) Uiso 1 1 d D . . . .
H13A H 1.105805 0.704528 0.345405 0.288 Uiso 1 1 calc GR . . . .
H13C H 1.158083 0.695510 0.358057 0.288 Uiso 1 1 calc GR . . . .
H13D H 1.118640 0.738332 0.373669 0.288 Uiso 1 1 calc GR . . . .
C946 C 0.1766(17) 0.0171(14) 1.2208(17) 0.113(16) Uani 1 1 d D U . . .
H946 H 0.141561 0.032085 1.233969 0.136 Uiso 1 1 calc R . . . .
C51C C 0.198(2) 0.9778(16) 0.9027(17) 0.17(2) Uani 1 1 d D U . . .
H51A H 0.171960 0.958987 0.924273 0.201 Uiso 1 1 calc R . . . .
H51B H 0.221241 0.993134 0.913738 0.201 Uiso 1 1 calc R . . . .
C59B C 0.473(3) 0.8540(16) 0.9729(19) 0.19(3) Uani 1 1 d D . . . .
H59A H 0.450447 0.859854 0.999621 0.225 Uiso 1 1 calc R . . . .
H59B H 0.502667 0.876092 0.966085 0.225 Uiso 1 1 calc R . . . .
C937 C 0.002(2) -0.1354(17) 1.0445(16) 0.16(2) Uiso 1 1 d D . . . .
H93C H -0.028513 -0.135050 1.035395 0.235 Uiso 1 1 calc GR . . . .
H93D H 0.002735 -0.164172 1.061584 0.235 Uiso 1 1 calc GR . . . .
H93E H 0.034806 -0.134424 1.022006 0.235 Uiso 1 1 calc GR . . . .
N151 N 1.0010(15) 0.3068(11) 0.4820(13) 0.122(13) Uani 1 1 d D U . . .
H151 H 0.995204 0.326550 0.463511 0.147 Uiso 1 1 calc R . . . .
C947 C 0.1767(18) -0.0336(16) 1.2402(15) 0.128(18) Uani 1 1 d D . . . .
H94F H 0.211056 -0.049398 1.227992 0.153 Uiso 1 1 calc R . . . .
H94G H 0.171825 -0.032832 1.268410 0.153 Uiso 1 1 calc R . . . .
C143 C 0.9672(16) 0.4574(18) 0.4194(16) 0.139(19) Uiso 1 1 d D . . . .
H14B H 0.970586 0.427303 0.408191 0.208 Uiso 1 1 calc DGR . . . .
H14C H 0.957127 0.481972 0.402076 0.208 Uiso 1 1 calc GR . . . .
H14D H 0.940010 0.455472 0.445142 0.208 Uiso 1 1 calc GR . . . .
N57B N 0.413(2) 0.8253(15) 0.9489(17) 0.188(19) Uani 1 1 d D U . . .
H57B H 0.417431 0.801811 0.965197 0.225 Uiso 1 1 calc R . . . .
C139 C 1.074(2) 0.537(2) 0.421(2) 0.17(2) Uani 1 1 d D U . . .
C359 C 0.067(2) 0.221(2) 0.6013(17) 0.18(3) Uani 1 1 d D U . . .
H359 H 0.095012 0.210016 0.612947 0.221 Uiso 1 1 calc R . . . .
C248 C 0.4251(17) 0.0678(16) 0.6138(12) 0.15(2) Uani 1 1 d D U . . .
H24A H 0.460722 0.081636 0.604868 0.175 Uiso 1 1 calc R . . . .
H24B H 0.427850 0.037664 0.602034 0.175 Uiso 1 1 calc R . . . .
C250 C 0.4264(11) 0.0219(10) 0.6767(11) 0.118(14) Uani 1 1 d . U . . .
H250 H 0.453818 0.002054 0.662403 0.142 Uiso 1 1 calc R . . . .
C249 C 0.4069(13) 0.0591(12) 0.6572(8) 0.118(14) Uani 1 1 d DG U . . .
N254 N 0.3668(12) 0.0882(9) 0.6781(12) 0.118(12) Uani 1 1 d G U . . .
C253 C 0.3461(11) 0.0801(11) 0.7185(12) 0.138(17) Uani 1 1 d G U . . .
C252 C 0.3655(14) 0.0429(12) 0.7380(8) 0.145(16) Uani 1 1 d G U . . .
H252 H 0.351358 0.037321 0.765690 0.174 Uiso 1 1 calc R . . . .
C251 C 0.4057(13) 0.0138(8) 0.7171(12) 0.117(15) Uani 1 1 d G U . . .
H251 H 0.418949 -0.011632 0.730488 0.140 Uiso 1 1 calc R . . . .
C752 C -0.642(2) 0.2162(19) 1.3482(16) 0.15(2) Uiso 1 1 d D . . . .
H75A H -0.674745 0.229063 1.343534 0.226 Uiso 1 1 calc GR . . . .
H75B H -0.621835 0.241793 1.351936 0.226 Uiso 1 1 calc GR . . . .
H75C H -0.651407 0.194081 1.371628 0.226 Uiso 1 1 calc GR . . . .
C428 C -0.0059(12) -0.3169(12) 0.7491(11) 0.109(16) Uani 1 1 d D U . . .
N464 N 0.1008(11) -0.2372(13) 0.7111(9) 0.115(13) Uani 1 1 d . U . . .
C463 C 0.0809(11) -0.2111(10) 0.7432(14) 0.139(18) Uani 1 1 d G U . . .
C462 C 0.0818(12) -0.2300(16) 0.7800(11) 0.139(18) Uani 1 1 d G . . . .
H462 H 0.068194 -0.212150 0.801905 0.167 Uiso 1 1 calc R . . . .
C461 C 0.1024(14) -0.2748(17) 0.7846(10) 0.16(3) Uani 1 1 d G . . . .
H461 H 0.102974 -0.287726 0.809655 0.195 Uiso 1 1 calc R . . . .
C460 C 0.1223(11) -0.3009(10) 0.7524(14) 0.13(2) Uani 1 1 d G U . . .
H460 H 0.136373 -0.331584 0.755589 0.161 Uiso 1 1 calc R . . . .
C459 C 0.1214(9) -0.2821(12) 0.7157(11) 0.111(17) Uani 1 1 d DG U . . .
O897 O 0.1391(15) 0.1654(15) 0.9415(10) 0.120(11) Uani 1 1 d . . . . .
C531 C 0.339(3) -0.163(3) 0.7197(18) 0.132(18) Uani 1 1 d D U . . .
C848 C -0.056(2) 0.3786(19) 1.1925(18) 0.14(2) Uani 1 1 d D U . . .
H84A H -0.093977 0.371905 1.200168 0.171 Uiso 1 1 calc R . . . .
H84B H -0.053109 0.408315 1.203369 0.171 Uiso 1 1 calc R . . . .
O310 O 0.5806(15) 0.2691(15) 0.6199(15) 0.182(18) Uani 1 1 d D U . . .
N213 N 0.2912(17) 0.0178(15) 0.6412(13) 0.124(14) Uani 1 1 d D . . . .
H213 H 0.279916 0.040024 0.626952 0.149 Uiso 1 1 calc R . . . .
N701 N -0.5300(14) -0.0913(13) 1.2779(13) 0.115(12) Uani 1 1 d D U . . .
H701 H -0.508935 -0.102447 1.256439 0.138 Uiso 1 1 calc R . . . .
N711 N -0.4879(13) -0.1611(13) 1.1733(16) 0.132(19) Uani 1 1 d D . . . .
H711 H -0.491940 -0.150909 1.196226 0.158 Uiso 1 1 calc R . . . .
C527 C 0.3622(18) -0.1689(17) 0.6143(17) 0.090(9) Uani 1 1 d . U . . .
N13B N 0.1409(13) 0.5068(12) 1.2086(13) 0.106(12) Uani 1 1 d . U . . .
H13B H 0.130282 0.528150 1.193360 0.128 Uiso 1 1 calc R . . . .
O953 O 0.213(2) 0.049(3) 1.2585(19) 0.32(4) Uani 1 1 d D U . . .
C28B C 0.000(2) 0.611(3) 1.1958(12) 0.17(3) Uani 1 1 d D U . . .
N20B N 0.0618(11) 0.5647(9) 1.2221(7) 0.095(11) Uani 1 1 d . . . . .
C21B C 0.0198(11) 0.5969(9) 1.2286(10) 0.116(19) Uani 1 1 d DG . . . .
C22B C -0.0060(9) 0.6093(8) 1.2663(11) 0.095(15) Uani 1 1 d G . . . .
H22B H -0.034685 0.631325 1.270800 0.114 Uiso 1 1 calc R . . . .
C23B C 0.0102(9) 0.5894(8) 1.2974(9) 0.13(2) Uani 1 1 d G . . . .
C18B C 0.0522(8) 0.5571(7) 1.2908(6) 0.117(15) Uani 1 1 d G U . . .
C19B C 0.0780(8) 0.5448(7) 1.2531(6) 0.105(13) Uani 1 1 d G U . . .
C14B C 0.1200(9) 0.5125(8) 1.2466(8) 0.109(15) Uani 1 1 d G U . . .
C15B C 0.1361(10) 0.4926(9) 1.2777(10) 0.127(16) Uani 1 1 d G U . . .
H15B H 0.164836 0.470539 1.273161 0.152 Uiso 1 1 calc R . . . .
C16B C 0.1103(12) 0.5049(10) 1.3153(9) 0.15(2) Uani 1 1 d G U . . .
H16B H 0.121376 0.491329 1.336570 0.176 Uiso 1 1 calc R . . . .
C17B C 0.0683(11) 0.5372(10) 1.3219(7) 0.101(12) Uani 1 1 d G U . . .
H17B H 0.050694 0.545636 1.347646 0.121 Uiso 1 1 calc R . . . .
N502 N 0.1995(13) -0.1587(16) 0.7082(11) 0.104(12) Uani 1 1 d D U . . .
H502 H 0.200685 -0.152705 0.683653 0.125 Uiso 1 1 calc R . . . .
S922 S -0.1440(8) 0.2578(9) 0.9666(8) 0.193(9) Uani 1 1 d D U . . .
O927 O -0.0121(13) 0.1170(10) 0.9789(12) 0.114(11) Uani 1 1 d D U . . .
C255 C 0.308(2) 0.1139(18) 0.738(2) 0.18(2) Uani 1 1 d D U . . .
C814 C 0.0950(7) 0.4339(7) 1.1255(7) 0.093(11) Uani 1 1 d D U . . .
C815 C 0.0864(8) 0.4713(7) 1.1006(9) 0.096(12) Uani 1 1 d G U . . .
H815 H 0.060281 0.494669 1.110533 0.115 Uiso 1 1 calc R . . . .
C816 C 0.1160(9) 0.4746(7) 1.0612(8) 0.093(11) Uani 1 1 d G U . . .
H816 H 0.110163 0.500245 1.044154 0.111 Uiso 1 1 calc R . . . .
C817 C 0.1542(9) 0.4405(8) 1.0467(6) 0.100(12) Uani 1 1 d G U . . .
H817 H 0.174467 0.442740 1.019713 0.120 Uiso 1 1 calc R . . . .
C818 C 0.1628(6) 0.4030(6) 1.0716(5) 0.127(15) Uani 1 1 d G U . . .
C819 C 0.1332(6) 0.3997(6) 1.1110(5) 0.099(12) Uani 1 1 d G U . . .
N820 N 0.1417(8) 0.3622(7) 1.1359(6) 0.082(8) Uani 1 1 d G U . . .
C821 C 0.1799(9) 0.3281(7) 1.1214(8) 0.113(14) Uani 1 1 d DG U . . .
C822 C 0.2095(8) 0.3314(7) 1.0820(8) 0.129(16) Uani 1 1 d G U . . .
H822 H 0.235651 0.308026 1.072048 0.155 Uiso 1 1 calc R . . . .
C823 C 0.2010(8) 0.3688(8) 1.0571(6) 0.117(13) Uani 1 1 d G U . . .
N413 N -0.0408(14) -0.3025(14) 0.6231(15) 0.137(16) Uani 1 1 d D U . . .
H413 H -0.054069 -0.296480 0.647767 0.164 Uiso 1 1 calc R . . . .
C55B C 0.383(2) 0.8202(18) 0.9276(19) 0.135(19) Uani 1 1 d D U . . .
O47A O 0.4270(18) 0.5741(17) 1.1932(17) 0.21(2) Uani 1 1 d D U . A 1
O56B O 0.3802(18) 0.8483(19) 0.9032(16) 0.19(2) Uani 1 1 d . U . . .
O683 O -0.3070(14) -0.1520(15) 1.1336(15) 0.192(17) Uani 1 1 d D U . . .
O352 O 0.147(3) 0.401(2) 0.549(2) 0.30(4) Uani 1 1 d . U . . .
C200 C 0.1321(19) 0.1160(19) 0.5743(17) 0.150(19) Uani 1 1 d D . . . .
H20C H 0.133966 0.130500 0.597513 0.179 Uiso 1 1 calc R . . . .
H20D H 0.128572 0.081858 0.581707 0.179 Uiso 1 1 calc R . . . .
O511 O 0.1748(10) 0.0047(11) 0.5972(11) 0.114(10) Uani 1 1 d D U . . .
C757 C -0.435(3) 0.264(3) 1.240(2) 0.21(2) Uani 1 1 d D U . . .
H75D H -0.451089 0.294668 1.234899 0.256 Uiso 1 1 calc R . . . .
H75E H -0.435037 0.244176 1.219229 0.256 Uiso 1 1 calc R . . . .
N247 N 0.3892(12) 0.0988(12) 0.6007(11) 0.091(11) Uani 1 1 d D U . . .
H247 H 0.359976 0.110695 0.616364 0.109 Uiso 1 1 calc R . . . .
S479 S 0.0638(9) -0.0085(8) 0.5483(10) 0.204(11) Uani 1 1 d D U . . .
O481 O 0.097(3) -0.010(2) 0.5065(15) 0.29(3) Uani 1 1 d D U . . .
N613 N -0.2158(14) 0.0690(13) 1.1408(11) 0.115(13) Uani 1 1 d D U . . .
H613 H -0.243675 0.087274 1.149658 0.138 Uiso 1 1 calc R . . . .
S722 S -0.3298(8) -0.3300(10) 1.2046(10) 0.239(12) Uani 1 1 d D U . . .
O723 O -0.3268(15) -0.3497(15) 1.2428(12) 0.210(14) Uani 1 1 d D U . . .
O724 O -0.2809(13) -0.3041(12) 1.1856(12) 0.210(14) Uani 1 1 d D U . . .
S79A S 0.3120(10) 0.4587(8) 1.2585(9) 0.194(9) Uani 1 1 d D U . . .
O81A O 0.286(2) 0.4166(15) 1.2562(16) 0.27(3) Uani 1 1 d D U . . .
O82A O 0.2987(15) 0.4717(13) 1.2954(12) 0.179(15) Uani 1 1 d D U . . .
S241 S 0.3829(9) 0.2415(10) 0.4558(7) 0.191(9) Uani 1 1 d D . . . .
C325 C 0.4013(14) 0.3329(13) 0.7972(13) 0.110(16) Uani 1 1 d D U . . .
N48 N 0.6788(14) 0.4373(15) 0.6969(14) 0.134(16) Uani 1 1 d D U . . .
H48 H 0.694515 0.434653 0.671795 0.161 Uiso 1 1 calc R . . . .
C56 C 0.6637(16) 0.5149(14) 0.5726(12) 0.14(2) Uani 1 1 d D U . . .
O47 O 0.677(2) 0.402(2) 0.7623(16) 0.23(3) Uani 1 1 d . U . . .
S79 S 0.7671(15) 0.5172(14) 0.7876(13) 0.252(17) Uani 1 1 d D . . . .
O57 O 0.6471(16) 0.5383(17) 0.5494(15) 0.18(2) Uani 1 1 d D U . . .
O111 O 0.8849(14) 0.6017(14) 0.6915(12) 0.139(13) Uani 1 1 d . U . . .
C110 C 0.8912(16) 0.5933(15) 0.6605(18) 0.121(19) Uani 1 1 d D U . . .
C930 C -0.0030(18) 0.0233(19) 1.0740(13) 0.140(19) Uani 1 1 d D U . . .
C929 C 0.007(2) 0.0524(17) 1.0336(16) 0.132(17) Uani 1 1 d D U . . .
H92A H 0.042896 0.065814 1.024668 0.158 Uiso 1 1 calc R . . . .
H92B H 0.003963 0.032490 1.013690 0.158 Uiso 1 1 calc R . . . .
O880 O -0.2173(17) 0.3396(15) 1.2859(14) 0.27(3) Uani 1 1 d D . . . .
S878 S -0.2298(9) 0.3025(11) 1.2672(8) 0.243(14) Uani 1 1 d D . . . .
Ca1 Ca 0.2929(4) 0.2555(4) 0.9578(4) 0.140(4) Uani 1 1 d D . . . .
S159 S 0.7391(6) 0.1775(6) 0.5757(6) 0.162(7) Uani 1 1 d . U . . .
Ca2 Ca -0.2459(5) 0.2877(4) 1.4208(4) 0.166(5) Uani 1 1 d D . . . .
Ca0A Ca -0.3871(6) 0.1581(6) 1.3937(5) 0.210(7) Uani 1 1 d D . . . .
N750 N -0.6253(17) 0.1457(19) 1.3203(16) 0.164(17) Uani 1 1 d D U . . .
H750 H -0.614328 0.128675 1.338011 0.197 Uiso 1 1 calc R . . . .
C751 C -0.6093(19) 0.191(2) 1.3131(15) 0.14(2) Uani 1 1 d D U . . .
H751 H -0.616206 0.205675 1.288915 0.173 Uiso 1 1 calc R . . . .
C144 C 1.032(3) 0.443(2) 0.4600(16) 0.19(2) Uani 1 1 d D U . . .
O150 O 1.0463(19) 0.3023(15) 0.5269(14) 0.186(17) Uani 1 1 d D U . . .
C551 C 0.168(3) -0.5222(14) 0.9075(14) 0.17(2) Uani 1 1 d D . . . .
H55A H 0.140188 -0.524206 0.894959 0.203 Uiso 1 1 calc R . . . .
H55B H 0.202116 -0.517995 0.886308 0.203 Uiso 1 1 calc R . . . .
C936 C -0.0547(18) -0.104(2) 1.0991(16) 0.17(2) Uiso 1 1 d D . . . .
H93F H -0.073214 -0.075175 1.109036 0.252 Uiso 1 1 calc GR . . . .
H93G H -0.048827 -0.124438 1.120780 0.252 Uiso 1 1 calc GR . . . .
H93H H -0.076144 -0.120149 1.087055 0.252 Uiso 1 1 calc GR . . . .
C355 C 0.008(2) 0.365(2) 0.6176(19) 0.17(2) Uiso 1 1 d . . . . .
H35A H 0.000080 0.393731 0.603337 0.260 Uiso 1 1 calc GR . . . .
H35B H -0.002086 0.369442 0.645583 0.260 Uiso 1 1 calc GR . . . .
H35C H -0.011195 0.338944 0.613688 0.260 Uiso 1 1 calc GR . . . .
N311 N 0.508(2) 0.2749(13) 0.6767(16) 0.147(19) Uani 1 1 d D . . . .
H311 H 0.475548 0.286263 0.686222 0.177 Uiso 1 1 calc R . . . .
N146 N 1.040(2) 0.396(2) 0.456(2) 0.24(3) Uani 1 1 d D U . . .
H146 H 1.023030 0.386936 0.440885 0.285 Uiso 1 1 calc R . . . .
N133 N 1.0126(16) 0.6112(15) 0.4397(14) 0.142(15) Uani 1 1 d D U . . .
H133 H 1.000012 0.616257 0.419881 0.170 Uiso 1 1 calc R . . . .
C131 C 0.9794(19) 0.6261(13) 0.4731(17) 0.126(18) Uani 1 1 d D U . . .
C130 C 0.9297(19) 0.6544(18) 0.4699(15) 0.141(17) Uani 1 1 d D U . . .
H13E H 0.941654 0.682180 0.451067 0.170 Uiso 1 1 calc R . . . .
H13F H 0.909710 0.634798 0.458682 0.170 Uiso 1 1 calc R . . . .
N552 N 0.1706(16) -0.5663(12) 0.9297(12) 0.141(14) Uiso 1 1 d D . . . .
H55C H 0.180031 -0.589472 0.913258 0.169 Uiso 1 1 calc GR . . . .
H55D H 0.138293 -0.572388 0.947611 0.169 Uiso 1 1 calc GR . . . .
H55E H 0.195028 -0.564786 0.942249 0.169 Uiso 1 1 calc GR . . . .
O749 O -0.6459(14) 0.1444(14) 1.2721(14) 0.158(14) Uani 1 1 d D U . . .
O696 O -0.338(2) -0.186(2) 1.366(2) 0.35(4) Uani 1 1 d D U . . .
N34B N 0.0230(12) 0.6397(13) 1.0609(11) 0.098(10) Uani 1 1 d D U . . .
H34L H 0.006618 0.665596 1.069856 0.118 Uiso 1 1 calc R . . . .
C315 C 0.5556(11) 0.1877(8) 0.7625(11) 0.167(19) Uani 1 1 d . U . . .
H315 H 0.563507 0.167684 0.782584 0.200 Uiso 1 1 calc R . . . .
C314 C 0.5820(10) 0.1815(10) 0.7235(12) 0.161(19) Uani 1 1 d G U . . .
H314 H 0.608028 0.157138 0.716810 0.193 Uiso 1 1 calc R . . . .
C313 C 0.5704(11) 0.2108(11) 0.6942(9) 0.148(17) Uani 1 1 d G U . . .
H313 H 0.588521 0.206519 0.667453 0.178 Uiso 1 1 calc R . . . .
C312 C 0.5324(11) 0.2464(10) 0.7039(7) 0.130(14) Uani 1 1 d DG U . . .
C317 C 0.5060(8) 0.2527(7) 0.7430(7) 0.152(17) Uani 1 1 d G U . . .
C316 C 0.5176(9) 0.2233(7) 0.7723(8) 0.153(17) Uani 1 1 d G U . . .
C2B C 0.4911(12) 0.2296(10) 0.8114(8) 0.140(16) Uani 1 1 d G U . . .
C320 C 0.4531(12) 0.2652(11) 0.8211(8) 0.18(2) Uani 1 1 d G U . . .
H320 H 0.435003 0.269472 0.847825 0.216 Uiso 1 1 calc R . . . .
C319 C 0.4415(9) 0.2945(9) 0.7918(10) 0.126(14) Uani 1 1 d DG U . . .
N318 N 0.4679(9) 0.2883(8) 0.7527(9) 0.120(12) Uani 1 1 d G U . . .
O145 O 1.0279(14) 0.4602(11) 0.4919(14) 0.152(14) Uani 1 1 d D U . . .
O501 O 0.2246(13) -0.2146(12) 0.7488(13) 0.127(13) Uani 1 1 d . U . . .
C1A C 0.511(2) 0.801(2) 1.0237(14) 0.23(3) Uani 1 1 d D U . . .
H1AA H 0.534299 0.826907 1.023085 0.272 Uiso 1 1 calc R . . . .
H1AB H 0.477147 0.803740 1.044683 0.272 Uiso 1 1 calc R . . . .
C500 C 0.2205(15) -0.1997(16) 0.719(2) 0.124(19) Uani 1 1 d D U . . .
C149 C 1.0351(18) 0.3173(19) 0.4982(14) 0.19(3) Uani 1 1 d D U . . .
C147 C 1.068(3) 0.356(2) 0.471(2) 0.230 Uiso 1 1 d D U . . .
H147 H 1.073871 0.373069 0.491901 0.276 Uiso 1 1 calc R . . . .
O2X O -0.1852(11) 0.3083(13) 1.3582(9) 0.157(14) Uani 1 1 d D . . . .
N874 N -0.0775(7) 0.2534(7) 1.1776(6) 0.090(9) Uani 1 1 d . U . . .
C875 C -0.1136(9) 0.2836(8) 1.1663(6) 0.099(12) Uani 1 1 d G U . . .
C876 C -0.1608(8) 0.2960(8) 1.1939(7) 0.124(14) Uani 1 1 d DG U . . .
H876 H -0.185405 0.316670 1.186222 0.148 Uiso 1 1 calc R . . . .
C877 C -0.1719(7) 0.2783(8) 1.2328(7) 0.20(3) Uani 1 1 d DG U . . .
C872 C -0.1358(6) 0.2481(6) 1.2441(6) 0.133(15) Uani 1 1 d DG U . . .
C873 C -0.0887(6) 0.2356(6) 1.2165(6) 0.101(12) Uani 1 1 d G U . . .
C868 C -0.0526(7) 0.2055(7) 1.2277(8) 0.113(14) Uani 1 1 d DG U . . .
C869 C -0.0637(10) 0.1877(8) 1.2666(9) 0.140(17) Uani 1 1 d G U . . .
H869 H -0.039090 0.167091 1.274319 0.168 Uiso 1 1 calc R . . . .
C870 C -0.1109(11) 0.2002(9) 1.2942(7) 0.16(2) Uani 1 1 d G U . . .
H870 H -0.118544 0.188083 1.320779 0.197 Uiso 1 1 calc R . . . .
C871 C -0.1470(9) 0.2304(9) 1.2829(6) 0.144(16) Uani 1 1 d G U . . .
H871 H -0.179245 0.238913 1.301803 0.173 Uiso 1 1 calc R . . . .
C342 C 0.211(3) 0.4305(17) 0.649(2) 0.18(3) Uani 1 1 d D U . . .
O14X O 0.3701(12) 0.2033(13) 0.9372(12) 0.172(15) Uani 1 1 d D . . . .
C345 C 0.1794(16) 0.4289(16) 0.5944(18) 0.126(19) Uani 1 1 d D U . . .
H345 H 0.214820 0.412942 0.585002 0.151 Uiso 1 1 calc R . . . .
N740 N -0.6534(15) -0.0646(14) 1.3791(11) 0.130(13) Uani 1 1 d D U . . .
H740 H -0.622685 -0.079246 1.376168 0.156 Uiso 1 1 calc R . . . .
S25 S 0.6151(7) 0.4316(8) 0.4874(7) 0.158(7) Uani 1 1 d D U . . .
S441 S -0.1377(11) -0.0828(10) 0.7739(10) 0.40(3) Uani 1 1 d D . . . .
O612 O -0.1562(13) 0.0489(15) 1.0837(12) 0.161(15) Uani 1 1 d D U . . .
C737 C -0.782(2) -0.237(2) 1.4421(13) 0.18(2) Uiso 1 1 d D U . . .
H73A H -0.815460 -0.219571 1.451565 0.263 Uiso 1 1 calc DGR . . . .
H73B H -0.765184 -0.241745 1.462630 0.263 Uiso 1 1 calc GR . . . .
H73C H -0.789506 -0.268079 1.435491 0.263 Uiso 1 1 calc GR . . . .
O80 O 0.728(3) 0.551(3) 0.798(2) 0.27(3) Uani 1 1 d . U . . .
O246 O 0.4411(13) 0.0866(12) 0.5374(10) 0.125(11) Uani 1 1 d D U . . .
N344 N 0.1694(14) 0.4349(13) 0.6344(15) 0.119(14) Uani 1 1 d D U . . .
H344 H 0.137204 0.441414 0.649449 0.143 Uiso 1 1 calc R . . . .
C58B C 0.440(2) 0.8706(16) 0.9462(17) 0.16(2) Uani 1 1 d D U . . .
H58B H 0.418340 0.899930 0.951450 0.193 Uiso 1 1 calc R . . . .
C811 C 0.042(2) 0.4562(18) 1.1892(15) 0.086(14) Uani 1 1 d . U . . .
O51B O 0.2512(12) 0.8197(10) 0.9676(11) 0.108(10) Uani 1 1 d . U . . .
O84 O 0.6802(14) 0.5935(14) 0.6852(13) 0.160(15) Uani 1 1 d D U . . .
C50B C 0.2555(19) 0.807(2) 0.9377(17) 0.129(18) Uani 1 1 d D U . . .
C49B C 0.201(3) 0.8532(18) 0.8925(19) 0.18(2) Uani 1 1 d D U . . .
H49A H 0.212817 0.847127 0.864534 0.213 Uiso 1 1 calc R . . . .
H49B H 0.162492 0.858492 0.900849 0.213 Uiso 1 1 calc R . . . .
O846 O -0.0769(17) 0.3472(15) 1.2742(13) 0.151(16) Uani 1 1 d . U . . .
C49A C 0.3473(17) 0.6337(16) 1.2263(16) 0.15(2) Uani 1 1 d D . . . .
H49C H 0.374591 0.630989 1.239635 0.182 Uiso 1 1 calc R . . . .
H49D H 0.326470 0.604663 1.234222 0.182 Uiso 1 1 calc R . . . .
O13X O 0.3475(17) 0.3154(13) 0.9159(13) 0.199(19) Uani 1 1 d D . . . .
O140 O 1.1146(18) 0.523(2) 0.4141(16) 0.22(2) Uani 1 1 d . U . . .
C100 C 0.879(2) 0.551(3) 0.5030(15) 0.16(3) Uani 1 1 d D U . . .
N141 N 1.0278(17) 0.5196(14) 0.4268(13) 0.132(15) Uani 1 1 d D U . . .
H141 H 0.999720 0.538320 0.432918 0.158 Uiso 1 1 calc R . . . .
O81 O 0.821(3) 0.520(2) 0.7910(17) 0.26(3) Uani 1 1 d . U . . .
N918 N -0.1047(8) 0.1630(7) 1.0620(9) 0.136(8) Uani 1 1 d . . . . .
C919 C -0.0785(8) 0.1578(7) 1.0227(10) 0.136(8) Uani 1 1 d G . . . .
C920 C -0.0913(7) 0.1872(8) 0.9939(8) 0.136(8) Uani 1 1 d DG . . . .
H920 H -0.073381 0.183640 0.967074 0.164 Uiso 1 1 calc R . . . .
C921 C -0.1302(7) 0.2220(7) 1.0045(7) 0.136(8) Uani 1 1 d G . . . .
C916 C -0.1564(6) 0.2272(6) 1.0437(7) 0.136(8) Uani 1 1 d DG . . . .
C917 C -0.1437(7) 0.1977(6) 1.0725(7) 0.136(8) Uani 1 1 d G . . . .
C912 C -0.1699(9) 0.2030(9) 1.1118(7) 0.136(8) Uani 1 1 d DG . . . .
C913 C -0.2088(9) 0.2377(10) 1.1223(7) 0.136(8) Uani 1 1 d G . . . .
H913 H -0.226718 0.241306 1.149174 0.164 Uiso 1 1 calc R . . . .
C914 C -0.2216(8) 0.2672(8) 1.0936(8) 0.136(8) Uani 1 1 d G . . . .
H914 H -0.248200 0.290909 1.100773 0.164 Uiso 1 1 calc R . . . .
C915 C -0.1954(7) 0.2619(6) 1.0543(8) 0.136(8) Uani 1 1 d G . . . .
H915 H -0.204106 0.282065 1.034635 0.164 Uiso 1 1 calc R . . . .
N647 N -0.306(2) 0.014(2) 1.1093(15) 0.23(3) Uani 1 1 d D U . . .
H647 H -0.318185 0.016716 1.134643 0.276 Uiso 1 1 calc R . . . .
C645 C -0.3324(14) 0.0373(12) 1.0851(15) 0.19(4) Uani 1 1 d D . . . .
O12B O 0.1981(15) 0.4373(15) 1.2086(13) 0.163(15) Uani 1 1 d . U . . .
O710 O -0.5184(16) -0.1497(16) 1.1190(16) 0.171(19) Uani 1 1 d . . . . .
C411 C -0.0643(14) -0.2762(13) 0.5998(13) 0.14(2) Uani 1 1 d D U . . .
C103 C 0.9372(19) 0.5156(16) 0.5412(16) 0.117(14) Uani 1 1 d . U . . .
H10A H 0.933356 0.482326 0.537818 0.141 Uiso 1 1 calc R . . . .
H10B H 0.968415 0.527566 0.519617 0.141 Uiso 1 1 calc R . . . .
N364 N -0.004(2) 0.202(2) 0.6685(17) 0.220 Uiso 1 1 d D . . . .
C611 C -0.1957(16) 0.0734(17) 1.1016(13) 0.117(16) Uani 1 1 d D U . . .
O244 O 0.3461(18) 0.235(2) 0.4344(15) 0.34(5) Uani 1 1 d D . . . .
C64A C 0.2852(9) 0.6606(9) 1.0654(11) 0.111(14) Uani 1 1 d . U . . .
C63A C 0.2784(12) 0.6772(14) 1.0299(9) 0.16(2) Uani 1 1 d G U . . .
H63A H 0.291541 0.659405 1.007892 0.193 Uiso 1 1 calc R . . . .
C62A C 0.2523(13) 0.7199(15) 1.0265(9) 0.132(17) Uani 1 1 d G U . . .
H62A H 0.247664 0.731232 1.002195 0.159 Uiso 1 1 calc R . . . .
C61A C 0.2331(11) 0.7459(10) 1.0586(13) 0.153(19) Uani 1 1 d G U . . .
H61A H 0.215288 0.775104 1.056331 0.184 Uiso 1 1 calc R . . . .
C60A C 0.2399(10) 0.7293(12) 1.0942(10) 0.113(15) Uani 1 1 d G U . . .
N65A N 0.2660(10) 0.6867(12) 1.0976(8) 0.111(12) Uani 1 1 d G U . . .
O924 O -0.1122(17) 0.2461(17) 0.9286(12) 0.23(2) Uani 1 1 d D U . . .
O456 O 0.1796(16) -0.3293(15) 0.6028(13) 0.161(15) Uani 1 1 d D U . . .
C66A C 0.312(2) 0.616(3) 1.075(2) 0.15(2) Uani 1 1 d . U . . .
O13 O 0.5136(14) 0.4079(15) 0.7211(12) 0.166(15) Uani 1 1 d D U . . .
O829 O 0.2205(14) 0.2653(11) 1.1545(13) 0.152(14) Uani 1 1 d D U . . .
C59 C 0.732(2) 0.484(3) 0.5213(17) 0.23(4) Uani 1 1 d D U . . .
H59E H 0.741317 0.514127 0.505398 0.277 Uiso 1 1 calc R . . . .
H59F H 0.708841 0.466482 0.511169 0.277 Uiso 1 1 calc R . . . .
C262 C 0.2349(14) 0.2983(10) 0.6518(10) 0.127(8) Uani 1 1 d . . . . .
H262 H 0.231266 0.322680 0.633055 0.152 Uiso 1 1 calc R . . . .
C261 C 0.1943(10) 0.2901(10) 0.6870(11) 0.127(8) Uani 1 1 d G . . . .
H261 H 0.162844 0.308940 0.692157 0.152 Uiso 1 1 calc R . . . .
C260 C 0.1996(11) 0.2544(12) 0.7144(8) 0.127(8) Uani 1 1 d G . . . .
H260 H 0.171869 0.248784 0.738434 0.152 Uiso 1 1 calc R . . . .
C259 C 0.2457(13) 0.2268(9) 0.7068(9) 0.127(8) Uani 1 1 d DG U . . .
N264 N 0.2863(9) 0.2350(10) 0.6717(11) 0.127(8) Uani 1 1 d G . . . .
C263 C 0.2809(11) 0.2707(12) 0.6442(8) 0.127(8) Uani 1 1 d G . . . .
C828 C 0.1810(18) 0.2899(10) 1.1541(12) 0.110(15) Uani 1 1 d D U . . .
C2A C 0.5385(17) 0.7531(17) 1.0284(19) 0.20(3) Uani 1 1 d D U . . .
N48A N 0.3740(16) 0.6355(14) 1.1845(14) 0.119(14) Uani 1 1 d D U . . .
H48A H 0.364905 0.655972 1.167843 0.143 Uiso 1 1 calc R . . . .
N630 N -0.3787(14) 0.0990(12) 1.2143(12) 0.108(12) Uani 1 1 d D U . . .
H630 H -0.354771 0.082732 1.197446 0.130 Uiso 1 1 calc R . . . .
C699 C -0.5131(14) -0.0985(14) 1.3081(16) 0.089(14) Uani 1 1 d D U . . .
C734 C -0.7442(17) -0.1574(15) 1.4083(14) 0.134(18) Uiso 1 1 d D U . . .
H73D H -0.742672 -0.150968 1.434260 0.161 Uiso 1 1 calc R . . . .
H73E H -0.776408 -0.141843 1.404332 0.161 Uiso 1 1 calc R . . . .
O12X O -0.3767(12) 0.1763(12) 1.3214(7) 0.133(11) Uani 1 1 d D . . . .
O764 O -0.4218(12) 0.2926(13) 1.4295(11) 0.162(13) Uiso 1 1 d D . . . .
C5 C 0.6894(16) 0.2571(15) 0.7008(14) 0.14(2) Uani 1 1 d D . . . .
H5A H 0.724185 0.269631 0.698799 0.167 Uiso 1 1 calc R . . . .
H5B H 0.688220 0.224818 0.713512 0.167 Uiso 1 1 calc R . . . .
O427 O 0.1583(14) -0.4410(14) 0.6490(13) 0.178(15) Uani 1 1 d D U . . .
C694 C -0.4021(13) -0.1755(11) 1.3254(9) 0.183(11) Uani 1 1 d . U . . .
C693 C -0.4478(11) -0.1476(12) 1.3322(11) 0.183(11) Uani 1 1 d G U . . .
H693 H -0.469976 -0.144343 1.358194 0.219 Uiso 1 1 calc R . . . .
C692 C -0.4611(10) -0.1246(10) 1.3008(14) 0.183(11) Uani 1 1 d DG U . . .
N691 N -0.4288(11) -0.1294(9) 1.2627(13) 0.183(11) Uani 1 1 d G U . . .
C690 C -0.3831(10) -0.1573(7) 1.2560(10) 0.183(11) Uani 1 1 d G U . . .
C689 C -0.3697(9) -0.1804(7) 1.2873(9) 0.183(11) Uani 1 1 d G U . . .
C688 C -0.3240(11) -0.2083(9) 1.2806(12) 0.183(11) Uani 1 1 d G U . . .
H688 H -0.314950 -0.224055 1.302027 0.219 Uiso 1 1 calc R . . . .
C687 C -0.2917(10) -0.2131(11) 1.2425(14) 0.183(11) Uani 1 1 d G U . . .
H687 H -0.260422 -0.232176 1.237920 0.219 Uiso 1 1 calc R . . . .
C686 C -0.3050(12) -0.1900(13) 1.2112(11) 0.183(11) Uani 1 1 d G U . . .
H686 H -0.282829 -0.193317 1.185160 0.219 Uiso 1 1 calc R . . . .
C685 C -0.3507(14) -0.1621(11) 1.2179(9) 0.183(11) Uani 1 1 d DG U . . .
C756 C -0.470(3) 0.241(2) 1.2795(15) 0.14(2) Uani 1 1 d D U . . .
H756 H -0.449454 0.213428 1.287120 0.173 Uiso 1 1 calc R . . . .
O526 O 0.3562(18) -0.1840(14) 0.4512(13) 0.164(15) Uani 1 1 d . . . . .
C665 C -0.5034(18) 0.0248(17) 1.2276(12) 0.16(3) Uani 1 1 d D U . . .
C961 C 0.282(3) 0.246(2) 1.247(2) 0.18(2) Uani 1 1 d . U . . .
H96A H 0.303937 0.230808 1.262103 0.219 Uiso 1 1 calc R . . . .
H96B H 0.244121 0.237907 1.260999 0.219 Uiso 1 1 calc R . . . .
N546 N 0.2004(15) -0.3461(14) 0.8656(13) 0.123(14) Uani 1 1 d D U . . .
H546 H 0.222889 -0.370067 0.862202 0.147 Uiso 1 1 calc R . . . .
C536 C 0.3904(13) -0.1167(12) 0.7891(12) 0.102(13) Uiso 1 1 d D . . . .
H536 H 0.397004 -0.115425 0.760230 0.122 Uiso 1 1 calc R . . . .
O280 O 0.6169(14) 0.1093(18) 0.5704(12) 0.154(15) Uani 1 1 d . . . . .
C949 C 0.119(2) -0.1088(19) 1.2586(16) 0.149(15) Uani 1 1 d D . . . .
H94H H 0.100161 -0.104038 1.286345 0.179 Uiso 1 1 calc R . . . .
H94I H 0.153109 -0.125679 1.257591 0.179 Uiso 1 1 calc R . . . .
C952 C 0.2200(17) 0.0484(14) 1.2239(19) 0.19(3) Uani 1 1 d D U . . .
O5X O -0.2924(10) 0.2772(10) 1.3758(9) 0.135(12) Uani 1 1 d D . . . .
C741 C -0.6616(16) -0.0123(16) 1.3819(14) 0.114(14) Uani 1 1 d D U . . .
H741 H -0.693146 -0.004784 1.404505 0.137 Uiso 1 1 calc R . . . .
O765 O -0.3924(14) 0.2452(10) 1.3835(12) 0.180(17) Uani 1 1 d D . . . .
O627 O -0.2984(14) 0.0304(13) 1.3535(11) 0.148(13) Uani 1 1 d D . . . .
O363 O -0.0266(12) 0.2068(10) 0.6206(10) 0.122(10) Uiso 1 1 d D . . . .
S123 S 0.6888(12) 0.7753(12) 0.6108(11) 0.30(2) Uani 1 1 d D U . . .
O900 O 0.0850(11) 0.0965(10) 1.0782(10) 0.118(10) Uani 1 1 d . U . . .
N901 N 0.0115(12) 0.1297(10) 1.1214(11) 0.072(9) Uani 1 1 d D U . . .
H901 H -0.010168 0.154278 1.125489 0.086 Uiso 1 1 calc R . . . .
C658 C -0.3722(17) -0.0443(15) 1.2817(14) 0.135(18) Uani 1 1 d D U . . .
H65A H -0.384394 -0.077009 1.286213 0.162 Uiso 1 1 calc R . . . .
H65B H -0.351643 -0.040438 1.299660 0.162 Uiso 1 1 calc R . . . .
C640 C -0.4487(10) 0.1200(10) 1.1090(7) 0.143(19) Uani 1 1 d . U . . .
C639 C -0.4074(10) 0.0921(10) 1.0880(6) 0.114(14) Uani 1 1 d G U . . .
H639 H -0.404181 0.086648 1.061888 0.137 Uiso 1 1 calc R . . . .
C638 C -0.3706(9) 0.0722(9) 1.1052(8) 0.104(14) Uani 1 1 d DG U . . .
N637 N -0.3753(7) 0.0801(8) 1.1434(8) 0.140(13) Uani 1 1 d G U . . .
C636 C -0.4167(7) 0.1081(6) 1.1644(6) 0.111(13) Uani 1 1 d G U . . .
C635 C -0.4534(7) 0.1280(7) 1.1472(6) 0.124(14) Uani 1 1 d G U . . .
C634 C -0.4948(9) 0.1560(9) 1.1682(8) 0.153(19) Uani 1 1 d G U . . .
H634 H -0.519853 0.169609 1.156399 0.183 Uiso 1 1 calc R . . . .
C633 C -0.4994(10) 0.1640(9) 1.2064(8) 0.125(16) Uani 1 1 d G U . . .
H633 H -0.527684 0.183055 1.220720 0.150 Uiso 1 1 calc R . . . .
C632 C -0.4627(11) 0.1440(9) 1.2236(6) 0.120(15) Uani 1 1 d G U . . .
H632 H -0.465867 0.149464 1.249720 0.145 Uiso 1 1 calc R . . . .
C631 C -0.4213(10) 0.1161(9) 1.2026(6) 0.097(12) Uani 1 1 d G U . . .
C747 C -0.745(2) 0.103(2) 1.328(2) 0.20(3) Uiso 1 1 d D . . . .
C909 C -0.1711(16) 0.1624(12) 1.1765(13) 0.093(16) Uani 1 1 d D . . . .
C302 C 0.3643(18) 0.3596(19) 0.6567(15) 0.134(13) Uani 1 1 d D U . . .
H30A H 0.367688 0.390970 0.664709 0.161 Uiso 1 1 calc R . . . .
H30B H 0.334647 0.360724 0.645697 0.161 Uiso 1 1 calc R . . . .
O82 O 0.7411(17) 0.4769(18) 0.8069(15) 0.19(2) Uani 1 1 d . U . . .
O559 O -0.0051(11) -0.4074(12) 0.9042(13) 0.130(13) Uani 1 1 d . U . . .
C963 C 0.355(3) 0.237(4) 1.179(3) 0.26(5) Uiso 1 1 d D . . . .
O626 O -0.2358(14) -0.0401(17) 1.3186(14) 0.174(16) Uani 1 1 d . . . . .
C54B C 0.385(3) 0.747(2) 0.911(2) 0.22(3) Uiso 1 1 d D U . . .
H54H H 0.368844 0.716209 0.912153 0.327 Uiso 1 1 calc GR . . . .
H54I H 0.415246 0.742213 0.920613 0.327 Uiso 1 1 calc GR . . . .
H54J H 0.397433 0.759648 0.883168 0.327 Uiso 1 1 calc GR . . . .
O646 O -0.3188(16) 0.0275(18) 1.0516(12) 0.162(18) Uani 1 1 d D . . . .
O524 O 0.419(2) -0.1194(18) 0.4425(17) 0.21(2) Uani 1 1 d . . . . .
C600 C -0.3523(19) 0.2187(16) 1.2122(18) 0.148(18) Uani 1 1 d D U . . .
H60A H -0.315621 0.212030 1.212475 0.178 Uiso 1 1 calc R . . . .
H60B H -0.374093 0.192180 1.227631 0.178 Uiso 1 1 calc R . . . .
C543 C 0.2524(16) -0.3348(14) 0.7774(12) 0.096(12) Uiso 1 1 d D . . . .
H54A H 0.222679 -0.320032 0.769847 0.144 Uiso 1 1 calc GR . . . .
H54B H 0.243852 -0.367191 0.788034 0.144 Uiso 1 1 calc GR . . . .
H54C H 0.284185 -0.334446 0.754398 0.144 Uiso 1 1 calc GR . . . .
N959 N 0.3083(14) 0.1792(15) 1.2086(13) 0.122(13) Uani 1 1 d D U . . .
H959 H 0.328088 0.168607 1.223126 0.146 Uiso 1 1 calc R . . . .
C550 C 0.156(2) -0.4779(13) 0.9299(13) 0.15(2) Uani 1 1 d D U . . .
H55F H 0.186109 -0.472602 0.939732 0.181 Uiso 1 1 calc R . . . .
H55G H 0.123857 -0.482250 0.952712 0.181 Uiso 1 1 calc R . . . .
C604 C -0.327(2) 0.201(2) 1.097(2) 0.168(19) Uani 1 1 d . U . . .
H60C H -0.362332 0.192432 1.096123 0.202 Uiso 1 1 calc R . . . .
H60D H -0.318146 0.232906 1.083654 0.202 Uiso 1 1 calc R . . . .
O497 O 0.3581(12) -0.3295(13) 0.6813(12) 0.127(13) Uani 1 1 d D U . . .
C337 C 0.2789(19) 0.494(2) 0.6917(17) 0.13(2) Uani 1 1 d D U . . .
O41B O 0.0521(15) 0.7021(11) 0.9684(12) 0.130(12) Uani 1 1 d . . . . .
C957 C 0.2908(15) 0.1483(16) 1.1924(14) 0.128(16) Uani 1 1 d D U . . .
N203 N 0.2202(14) 0.0899(13) 0.5475(12) 0.115(13) Uani 1 1 d D U . . .
H203 H 0.212470 0.071298 0.569296 0.138 Uiso 1 1 calc R . . . .
O700 O -0.5364(13) -0.0910(13) 1.3363(12) 0.122(12) Uani 1 1 d . U . . .
C556 C 0.014(2) -0.329(2) 0.876(2) 0.19(2) Uani 1 1 d D . . . .
H556 H 0.027261 -0.317666 0.848013 0.223 Uiso 1 1 calc R . . . .
N47B N 0.1653(16) 0.7937(17) 0.9442(15) 0.151(18) Uani 1 1 d D U . . .
H47B H 0.137139 0.811930 0.946068 0.181 Uiso 1 1 calc R . . . .
C721 C -0.3818(10) -0.2889(9) 1.2080(10) 0.155(9) Uani 1 1 d . U . . .
C720 C -0.4096(12) -0.2837(11) 1.2470(9) 0.155(9) Uani 1 1 d G U . . .
H720 H -0.400935 -0.303014 1.267089 0.187 Uiso 1 1 calc R . . . .
C719 C -0.4501(11) -0.2502(11) 1.2567(8) 0.155(9) Uani 1 1 d G U . . .
N718 N -0.4628(9) -0.2219(10) 1.2273(9) 0.155(9) Uani 1 1 d G U . . .
C717 C -0.4350(7) -0.2271(7) 1.1882(8) 0.155(9) Uani 1 1 d G U . . .
C716 C -0.3945(7) -0.2606(7) 1.1786(8) 0.155(9) Uani 1 1 d G U . . .
C715 C -0.3667(9) -0.2658(10) 1.1396(9) 0.155(9) Uani 1 1 d G U . . .
H715 H -0.338960 -0.288693 1.132960 0.187 Uiso 1 1 calc R . . . .
C714 C -0.3794(12) -0.2375(12) 1.1102(8) 0.155(9) Uani 1 1 d G U . . .
H714 H -0.360334 -0.241046 1.083495 0.187 Uiso 1 1 calc R . . . .
C713 C -0.4199(13) -0.2040(11) 1.1198(9) 0.155(9) Uani 1 1 d G U . . .
H713 H -0.428554 -0.184627 1.099744 0.187 Uiso 1 1 calc R . . . .
C712 C -0.4477(11) -0.1988(9) 1.1589(10) 0.155(9) Uani 1 1 d DG U . . .
O642 O -0.463(2) 0.139(2) 1.042(2) 0.22(2) Uani 1 1 d . . . . .
C804 C 0.088(2) 0.3644(15) 1.2911(16) 0.120(18) Uani 1 1 d . . . . .
H80A H 0.072602 0.333489 1.292126 0.143 Uiso 1 1 calc R . . . .
H80B H 0.090645 0.368068 1.317336 0.143 Uiso 1 1 calc R . . . .
C136 C 1.090(3) 0.6739(18) 0.4027(18) 0.192(19) Uiso 1 1 d D . . . .
H136 H 1.050902 0.679559 0.406844 0.231 Uiso 1 1 calc R . . . .
O202 O 0.2013(17) 0.1535(17) 0.5145(15) 0.189(19) Uani 1 1 d D . . . .
C360 C 0.077(2) 0.2012(16) 0.5626(18) 0.123(19) Uani 1 1 d D . . . .
H36A H 0.110706 0.212873 0.544360 0.148 Uiso 1 1 calc R . . . .
H36B H 0.048311 0.212702 0.551446 0.148 Uiso 1 1 calc R . . . .
C468 C 0.0583(8) -0.1063(8) 0.6798(7) 0.111(8) Uani 1 1 d . U . . .
C469 C 0.0227(9) -0.0742(10) 0.7013(7) 0.136(14) Uani 1 1 d G U . . .
H469 H 0.010134 -0.078929 0.729019 0.163 Uiso 1 1 calc R . . . .
C470 C 0.0057(8) -0.0352(9) 0.6821(9) 0.111(8) Uani 1 1 d G U . . .
H470 H -0.018623 -0.013271 0.696786 0.134 Uiso 1 1 calc R . . . .
C471 C 0.0241(7) -0.0283(6) 0.6415(9) 0.111(8) Uani 1 1 d G U . . .
H471 H 0.012429 -0.001633 0.628437 0.134 Uiso 1 1 calc R . . . .
C472 C 0.0596(6) -0.0604(6) 0.6201(7) 0.130(14) Uani 1 1 d G U . . .
C473 C 0.0767(6) -0.0994(6) 0.6392(7) 0.114(12) Uani 1 1 d G U . . .
N475 N 0.1122(7) -0.1315(7) 0.6178(9) 0.114(11) Uani 1 1 d G U . . .
C476 C 0.1307(9) -0.1246(10) 0.5772(9) 0.136(17) Uani 1 1 d G U . . .
C477 C 0.1136(9) -0.0856(11) 0.5580(7) 0.136(16) Uani 1 1 d G U . . .
H477 H 0.126213 -0.080833 0.530263 0.164 Uiso 1 1 calc R . . . .
C478 C 0.0781(9) -0.0535(8) 0.5795(7) 0.123(13) Uani 1 1 d G U . . .
N908 N -0.0853(11) 0.1271(9) 1.1707(7) 0.087(9) Uani 1 1 d . U . . .
C907 C -0.1348(10) 0.1377(9) 1.1964(10) 0.139(18) Uani 1 1 d DG U . . .
C906 C -0.1481(9) 0.1211(11) 1.2356(9) 0.124(16) Uani 1 1 d G U . . .
H906 H -0.181961 0.128327 1.253156 0.149 Uiso 1 1 calc R . . . .
C905 C -0.1118(12) 0.0939(10) 1.2492(7) 0.124(15) Uani 1 1 d G U . . .
H905 H -0.120899 0.082560 1.276047 0.149 Uiso 1 1 calc R . . . .
C904 C -0.0623(11) 0.0833(9) 1.2236(9) 0.093(12) Uani 1 1 d G U . . .
H904 H -0.037480 0.064708 1.232851 0.112 Uiso 1 1 calc R . . . .
C903 C -0.0490(8) 0.0999(9) 1.1843(8) 0.094(12) Uani 1 1 d G U . . .
O944 O 0.0983(11) 0.0366(10) 1.1803(9) 0.106(9) Uani 1 1 d D U . . .
O939 O 0.0958(13) -0.0770(15) 1.1362(13) 0.171(17) Uani 1 1 d D U . . .
N606 N -0.2578(13) 0.1344(12) 1.1007(8) 0.126(13) Uani 1 1 d . U . . .
C607 C -0.2190(13) 0.1041(10) 1.0800(12) 0.129(15) Uani 1 1 d G U . . .
C608 C -0.2071(12) 0.1047(11) 1.0397(12) 0.144(18) Uani 1 1 d G U . . .
H608 H -0.180515 0.083965 1.025510 0.172 Uiso 1 1 calc R . . . .
C609 C -0.2340(15) 0.1355(13) 1.0201(8) 0.132(16) Uani 1 1 d G U . . .
H609 H -0.225864 0.135852 0.992535 0.158 Uiso 1 1 calc R . . . .
C610 C -0.2728(14) 0.1657(11) 1.0408(12) 0.146(17) Uani 1 1 d G U . . .
H610 H -0.291261 0.186813 1.027441 0.175 Uiso 1 1 calc R . . . .
C605 C -0.2848(11) 0.1652(11) 1.0812(12) 0.135(15) Uani 1 1 d G U . . .
N519 N 0.3069(9) -0.1211(8) 0.5887(6) 0.122(11) Uani 1 1 d . U . . .
C520 C 0.3492(10) -0.1530(8) 0.5828(8) 0.090(9) Uani 1 1 d G U . . .
C521 C 0.3767(9) -0.1648(8) 0.5452(9) 0.132(16) Uani 1 1 d G U . . .
H521 H 0.405621 -0.186565 0.541129 0.158 Uiso 1 1 calc R . . . .
C522 C 0.3619(8) -0.1446(8) 0.5136(7) 0.128(16) Uani 1 1 d G U . . .
C517 C 0.3196(7) -0.1127(7) 0.5195(6) 0.097(9) Uani 1 1 d G U . . .
C518 C 0.2921(6) -0.1009(6) 0.5571(6) 0.097(9) Uani 1 1 d G U . . .
C513 C 0.2499(7) -0.0690(8) 0.5630(8) 0.106(12) Uani 1 1 d G U . . .
C514 C 0.2351(9) -0.0488(7) 0.5314(10) 0.110(13) Uani 1 1 d G U . . .
H514 H 0.206169 -0.027033 0.535467 0.132 Uiso 1 1 calc R . . . .
C515 C 0.2626(11) -0.0606(8) 0.4938(9) 0.132(16) Uani 1 1 d G U . . .
H515 H 0.252455 -0.046776 0.472200 0.158 Uiso 1 1 calc R . . . .
C516 C 0.3049(10) -0.0925(9) 0.4879(6) 0.117(13) Uani 1 1 d G U . . .
H516 H 0.323642 -0.100495 0.462187 0.140 Uiso 1 1 calc R . . . .
C562 C -0.104(2) -0.418(2) 0.8281(19) 0.17(2) Uani 1 1 d D U . . .
H56A H -0.129420 -0.444055 0.835677 0.208 Uiso 1 1 calc R . . . .
H56B H -0.079859 -0.420202 0.801255 0.208 Uiso 1 1 calc R . . . .
C558 C -0.009(3) -0.378(3) 0.8783(19) 0.19(2) Uani 1 1 d D U . . .
C265 C 0.3283(16) 0.2743(18) 0.6088(17) 0.098(16) Uani 1 1 d D U . . .
C258 C 0.2587(14) 0.1897(12) 0.7358(13) 0.122(12) Uani 1 1 d D U . . .
H25A H 0.276277 0.204893 0.751633 0.147 Uiso 1 1 calc R . . . .
H25B H 0.225259 0.176424 0.753815 0.147 Uiso 1 1 calc R . . . .
C449 C 0.0658(13) -0.2295(13) 0.5629(12) 0.17(2) Uani 1 1 d D U . . .
N454 N 0.0843(14) -0.2478(14) 0.5933(9) 0.158(17) Uani 1 1 d G U . . .
C453 C 0.1232(16) -0.2830(14) 0.5871(12) 0.16(2) Uani 1 1 d DG U . . .
C452 C 0.1436(14) -0.2999(13) 0.5504(14) 0.18(2) Uani 1 1 d G U . . .
H452 H 0.170179 -0.323915 0.546169 0.216 Uiso 1 1 calc R . . . .
C451 C 0.1251(16) -0.2816(15) 0.5200(10) 0.18(2) Uani 1 1 d G U . . .
H451 H 0.139048 -0.293115 0.494978 0.211 Uiso 1 1 calc R . . . .
C450 C 0.0862(16) -0.2464(14) 0.5263(10) 0.17(2) Uani 1 1 d DG U . . .
H450 H 0.073579 -0.233884 0.505470 0.209 Uiso 1 1 calc R . . . .
C445 C -0.0450(14) -0.1596(18) 0.6447(11) 0.16(3) Uani 1 1 d D U . . .
N14 N 0.5795(17) 0.3818(18) 0.6722(13) 0.18(2) Uani 1 1 d D U . . .
H14 H 0.608647 0.364404 0.666106 0.216 Uiso 1 1 calc R . . . .
C66 C 0.8700(19) 0.4213(16) 0.5851(12) 0.129(17) Uani 1 1 d D U . . .
N284 N 0.4297(12) 0.1795(12) 0.7073(11) 0.090(11) Uani 1 1 d D U . . .
H284 H 0.417742 0.203114 0.694753 0.108 Uiso 1 1 calc R . . . .
N10B N 0.1905(8) 0.5201(9) 1.1286(9) 0.103(7) Uani 1 1 d . U . . .
C9B C 0.2041(10) 0.4796(11) 1.1480(7) 0.103(7) Uani 1 1 d G U . . .
C8B C 0.2401(10) 0.4474(8) 1.1270(10) 0.103(7) Uani 1 1 d G U . . .
H8B H 0.249426 0.419684 1.140264 0.124 Uiso 1 1 calc R . . . .
C7B C 0.2626(8) 0.4559(9) 1.0867(10) 0.103(7) Uani 1 1 d G U . . .
H7B H 0.287219 0.433889 1.072428 0.124 Uiso 1 1 calc R . . . .
C6B C 0.2490(10) 0.4964(11) 1.0674(7) 0.103(7) Uani 1 1 d G U . . .
H6B H 0.264322 0.502194 1.039831 0.124 Uiso 1 1 calc R . . . .
C5B C 0.2129(10) 0.5286(8) 1.0883(10) 0.103(7) Uani 1 1 d G U . . .
C35B C 0.0396(12) 0.6391(12) 1.0191(11) 0.084(11) Uani 1 1 d D U . . .
H35G H 0.069826 0.616332 1.010196 0.101 Uiso 1 1 calc R . . . .
O925 O -0.1957(14) 0.2449(14) 0.9633(16) 0.195(18) Uani 1 1 d D U . . .
C943 C 0.1423(16) 0.0213(19) 1.1625(14) 0.142(19) Uani 1 1 d D U . . .
S42A S 0.5091(10) 0.5269(9) 1.0466(9) 0.222(12) Uani 1 1 d D . . . .
O43A O 0.5154(14) 0.4963(14) 1.0785(10) 0.186(19) Uani 1 1 d D . . . .
O45A O 0.5577(14) 0.5443(14) 1.0215(14) 0.24(2) Uani 1 1 d D . . . .
N403 N -0.1571(13) -0.2818(15) 0.7402(15) 0.131(14) Uani 1 1 d D U . . .
H403 H -0.136590 -0.297201 0.720913 0.157 Uiso 1 1 calc R . . . .
N58 N 0.7078(16) 0.4902(14) 0.5627(15) 0.129(14) Uani 1 1 d D U . . .
H58 H 0.722302 0.478045 0.580347 0.155 Uiso 1 1 calc R . . . .
C44B C 0.114(3) 0.777(3) 1.0379(19) 0.204 Uiso 1 1 d D . . . .
H44C H 0.120839 0.810382 1.030405 0.306 Uiso 1 1 calc GR . . . .
H44D H 0.144338 0.762173 1.045057 0.306 Uiso 1 1 calc DGR . . . .
H44E H 0.081936 0.773009 1.060266 0.306 Uiso 1 1 calc GR . . . .
C346 C 0.186(2) 0.4791(18) 0.5759(19) 0.17(2) Uani 1 1 d D U . . .
H34A H 0.151825 0.496025 0.587811 0.203 Uiso 1 1 calc R . . . .
H34B H 0.189278 0.478109 0.547888 0.203 Uiso 1 1 calc R . . . .
N52C N 0.1685(13) 1.0139(12) 0.8849(11) 0.111(11) Uiso 1 1 d D . . . .
H52A H 0.192068 1.032332 0.866040 0.133 Uiso 1 1 calc GR . . . .
H52C H 0.148110 1.031862 0.903663 0.133 Uiso 1 1 calc GR . . . .
H52D H 0.147470 0.999799 0.874039 0.133 Uiso 1 1 calc GR . . . .
N745 N -0.6747(19) 0.0551(19) 1.3516(16) 0.157(16) Uani 1 1 d D U . . .
H745 H -0.673724 0.068527 1.372145 0.189 Uiso 1 1 calc R . . . .
N940 N 0.1135(12) 0.0013(12) 1.1099(11) 0.096(11) Uani 1 1 d D U . . .
H940 H 0.103931 0.026215 1.097361 0.115 Uiso 1 1 calc R . . . .
C333 C 0.3309(16) 0.5373(17) 0.7293(16) 0.15(2) Uani 1 1 d D U . . .
H33A H 0.327528 0.523997 0.756257 0.185 Uiso 1 1 calc R . . . .
H33B H 0.297729 0.555650 0.731267 0.185 Uiso 1 1 calc R . . . .
N42B N 0.0843(15) 0.7069(13) 1.0206(11) 0.122(13) Uani 1 1 d D U . . .
H42B H 0.088941 0.692222 1.041841 0.146 Uiso 1 1 calc R . . . .
C404 C -0.182(2) -0.2381(18) 0.7317(13) 0.18(2) Uani 1 1 d D U . . .
H40A H -0.170009 -0.212690 0.743199 0.217 Uiso 1 1 calc R . . . .
H40B H -0.221006 -0.240346 0.743655 0.217 Uiso 1 1 calc R . . . .
C405 C -0.1681(14) -0.2265(12) 0.6865(10) 0.155(19) Uani 1 1 d D U . . .
N410 N -0.1269(12) -0.2534(9) 0.6641(12) 0.126(14) Uani 1 1 d G U . . .
C409 C -0.1104(10) -0.2456(11) 0.6235(12) 0.116(15) Uani 1 1 d DG U . . .
C408 C -0.1352(15) -0.2109(14) 0.6054(10) 0.153(18) Uani 1 1 d G U . . .
H408 H -0.124001 -0.205620 0.577686 0.183 Uiso 1 1 calc R . . . .
C407 C -0.1764(14) -0.1840(11) 0.6279(15) 0.19(2) Uani 1 1 d G U . . .
H407 H -0.193370 -0.160320 0.615492 0.222 Uiso 1 1 calc R . . . .
C406 C -0.1928(12) -0.1918(11) 0.6684(14) 0.19(2) Uani 1 1 d G U . . .
H406 H -0.221011 -0.173392 0.683780 0.224 Uiso 1 1 calc R . . . .
S321 S 0.5076(11) 0.1948(9) 0.8512(8) 0.215(11) Uani 1 1 d D U . . .
C729 C -0.5680(16) -0.2110(15) 1.3389(13) 0.117(12) Uani 1 1 d D U . . .
H72B H -0.549289 -0.198657 1.355358 0.140 Uiso 1 1 calc R . . . .
H72C H -0.580494 -0.242720 1.350347 0.140 Uiso 1 1 calc R . . . .
C553 C 0.108(2) -0.3527(15) 0.8751(16) 0.200 Uiso 1 1 d D . . . .
O525 O 0.4437(17) -0.1894(13) 0.4701(12) 0.162(15) Uani 1 1 d . . . . .
C83 C 0.7179(13) 0.5790(10) 0.6584(13) 0.15(2) Uani 1 1 d D U . . .
O30 O 0.7633(14) 0.3316(14) 0.5336(12) 0.147(14) Uani 1 1 d D U . . .
C12 C 0.5538(17) 0.3818(14) 0.7108(15) 0.21(3) Uani 1 1 d D U . . .
C530 C 0.366(2) -0.166(2) 0.6764(17) 0.126(14) Uani 1 1 d D U . . .
H53F H 0.398126 -0.146703 0.670214 0.152 Uiso 1 1 calc R . . . .
H53G H 0.379356 -0.198726 0.674109 0.152 Uiso 1 1 calc R . . . .
O322 O 0.4742(14) 0.2117(16) 0.8841(14) 0.213(17) Uani 1 1 d D . . . .
C510 C 0.1888(18) -0.0271(18) 0.6153(10) 0.108(8) Uani 1 1 d D U . . .
C46 C 0.6936(13) 0.4084(13) 0.7229(17) 0.131(17) Uani 1 1 d D U . . .
N119 N 0.8329(7) 0.6743(8) 0.5838(9) 0.156(9) Uani 1 1 d . U . . .
C120 C 0.8193(10) 0.7008(10) 0.5540(8) 0.156(9) Uani 1 1 d DG U . . .
C121 C 0.7756(11) 0.7312(9) 0.5630(8) 0.156(9) Uani 1 1 d DG U . . .
H121 H 0.766227 0.749345 0.542583 0.188 Uiso 1 1 calc R . . . .
C122 C 0.7455(8) 0.7350(7) 0.6018(8) 0.156(9) Uani 1 1 d G U . . .
C117 C 0.7591(7) 0.7085(7) 0.6316(8) 0.156(9) Uani 1 1 d DG U . . .
C118 C 0.8028(7) 0.6781(6) 0.6226(9) 0.156(9) Uani 1 1 d G U . . .
C113 C 0.8165(10) 0.6516(7) 0.6524(10) 0.156(9) Uani 1 1 d G U . . .
C114 C 0.7864(12) 0.6554(9) 0.6912(9) 0.156(9) Uani 1 1 d G U . . .
H114 H 0.795730 0.637220 0.711544 0.188 Uiso 1 1 calc R . . . .
C115 C 0.7427(12) 0.6857(11) 0.7002(8) 0.156(9) Uani 1 1 d G U . . .
H115 H 0.722124 0.688331 0.726700 0.188 Uiso 1 1 calc R . . . .
C116 C 0.7290(9) 0.7123(9) 0.6704(8) 0.156(9) Uani 1 1 d G U . . .
H116 H 0.699154 0.733025 0.676527 0.188 Uiso 1 1 calc R . . . .
N102 N 0.8867(16) 0.5438(15) 0.5375(14) 0.133(13) Uani 1 1 d D U . . .
H102 H 0.863412 0.554399 0.558367 0.160 Uiso 1 1 calc R . . . .
N129 N 0.8941(16) 0.6701(13) 0.5055(13) 0.118(12) Uani 1 1 d D U . . .
H129 H 0.904350 0.662010 0.526122 0.142 Uiso 1 1 calc R . . . .
N447 N -0.006(2) -0.181(2) 0.6187(15) 0.20(3) Uani 1 1 d D U . . .
H447 H 0.010613 -0.196962 0.633167 0.242 Uiso 1 1 calc R . . . .
O739 O -0.7415(12) -0.0636(12) 1.3879(12) 0.147(14) Uani 1 1 d D U . . .
O62 O -0.3801(15) 0.2434(14) 1.1558(14) 0.162(14) Uani 1 1 d D U . . .
S96 S 0.7526(15) 0.6480(17) 0.4467(12) 0.38(3) Uani 1 1 d D U . . .
O827 O 0.2789(12) 0.3150(11) 1.0041(9) 0.128(11) Uani 1 1 d D . . . .
N331 N 0.3253(13) 0.4557(13) 0.7378(14) 0.117(13) Uani 1 1 d D U . . .
H331 H 0.296403 0.455981 0.758200 0.141 Uiso 1 1 calc R . . . .
N620 N -0.2848(9) 0.0710(7) 1.2125(8) 0.119(12) Uani 1 1 d . U . . .
C621 C -0.3201(7) 0.0771(8) 1.2495(10) 0.119(15) Uani 1 1 d G U . . .
C622 C -0.3077(9) 0.0590(8) 1.2827(8) 0.110(13) Uani 1 1 d G U . . .
H622 H -0.331798 0.063188 1.307910 0.132 Uiso 1 1 calc R . . . .
C623 C -0.2600(10) 0.0349(7) 1.2789(6) 0.125(14) Uani 1 1 d G U . . .
C618 C -0.2247(7) 0.0287(5) 1.2420(7) 0.124(15) Uani 1 1 d G U . . .
C619 C -0.2371(8) 0.0468(6) 1.2088(6) 0.111(13) Uani 1 1 d G U . . .
C614 C -0.2018(10) 0.0407(9) 1.1718(6) 0.146(17) Uani 1 1 d DG U . . .
C615 C -0.1541(9) 0.0165(10) 1.1681(9) 0.137(17) Uani 1 1 d G U . . .
H615 H -0.129994 0.012367 1.142824 0.165 Uiso 1 1 calc R . . . .
C616 C -0.1417(8) -0.0015(9) 1.2013(11) 0.17(2) Uani 1 1 d G U . . .
H616 H -0.109086 -0.018036 1.198709 0.202 Uiso 1 1 calc R . . . .
C617 C -0.1770(9) 0.0046(7) 1.2382(9) 0.131(15) Uani 1 1 d G U . . .
H617 H -0.168489 -0.007761 1.260906 0.157 Uiso 1 1 calc R . . . .
N911 N -0.1520(12) 0.1727(11) 1.1386(11) 0.088(11) Uani 1 1 d D . . . .
H911 H -0.122021 0.157803 1.127623 0.105 Uiso 1 1 calc R . . . .
O442 O -0.188(2) -0.0953(19) 0.802(2) 0.52(6) Uani 1 1 d D . . . .
C544 C 0.2096(18) -0.3050(19) 0.8431(14) 0.117(18) Uani 1 1 d D U . . .
C59A C 0.219(2) 0.7491(18) 1.1294(15) 0.16(3) Uani 1 1 d D . . . .
H59C H 0.181597 0.740376 1.139942 0.189 Uiso 1 1 calc R . . . .
H59D H 0.219685 0.783477 1.123009 0.189 Uiso 1 1 calc R . . . .
C733 C -0.6938(18) -0.1393(15) 1.3754(14) 0.133(19) Uani 1 1 d D U . . .
H733 H -0.700240 -0.142349 1.350043 0.160 Uiso 1 1 calc R . . . .
C537 C 0.4427(18) -0.105(2) 0.7939(19) 0.19(3) Uiso 1 1 d D . . . .
H53H H 0.439512 -0.074547 0.804510 0.279 Uiso 1 1 calc DGR . . . .
H53I H 0.470440 -0.103889 0.768383 0.279 Uiso 1 1 calc GR . . . .
H53J H 0.452106 -0.129194 0.811873 0.279 Uiso 1 1 calc DGR . . . .
O753 O -0.5347(17) 0.1656(19) 1.3295(16) 0.184(17) Uani 1 1 d D U . . .
O97 O 0.7905(17) 0.634(2) 0.4095(16) 0.36(4) Uani 1 1 d D U . . .
C754 C -0.551(2) 0.196(3) 1.309(2) 0.17(3) Uani 1 1 d D U . . .
N667 N -0.4777(11) 0.0019(11) 1.1963(9) 0.088(10) Uani 1 1 d D U . . .
H667 H -0.453158 -0.017144 1.201247 0.105 Uiso 1 1 calc R . . . .
O879 O -0.2616(13) 0.3215(15) 1.2423(11) 0.24(3) Uani 1 1 d D . . . .
N603 N -0.3227(16) 0.1954(14) 1.1416(15) 0.133(13) Uani 1 1 d D U . . .
C5A C 0.547(2) 0.690(2) 1.0795(18) 0.16(2) Uani 1 1 d D . . . .
H5AA H 0.586068 0.686104 1.069090 0.186 Uiso 1 1 calc R . . . .
H5AB H 0.531697 0.666357 1.068180 0.186 Uiso 1 1 calc R . . . .
O16X O 0.2892(11) 0.2163(10) 1.0199(7) 0.116(10) Uani 1 1 d D . . . .
C899 C 0.0448(16) 0.1310(15) 1.0892(16) 0.087(11) Uani 1 1 d . U . . .
C40B C 0.0568(19) 0.6897(14) 1.0019(14) 0.108(15) Uani 1 1 d D U . . .
O697 O -0.381(2) -0.2522(15) 1.3599(19) 0.30(3) Uani 1 1 d D U . . .
O484 O 0.1827(11) -0.1665(11) 0.5279(13) 0.113(12) Uani 1 1 d D . . . .
N485 N 0.1967(13) -0.1833(14) 0.5843(14) 0.117(16) Uani 1 1 d . . . . .
H485 H 0.183016 -0.177027 0.608812 0.140 Uiso 1 1 calc R . . . .
C483 C 0.1695(18) -0.1584(14) 0.5613(15) 0.104(19) Uani 1 1 d D . . . .
N945 N 0.1808(15) 0.0146(15) 1.1783(14) 0.138(14) Uani 1 1 d D U . . .
H945 H 0.212393 0.007863 1.162387 0.165 Uiso 1 1 calc R . . . .
O725 O -0.3325(15) -0.3611(14) 1.1753(14) 0.204(17) Uani 1 1 d D U . . .
O643 O -0.468(2) 0.199(3) 1.0730(16) 0.23(2) Uani 1 1 d . . . . .
O760 O -0.512(2) 0.3081(18) 1.3200(16) 0.215(19) Uiso 1 1 d D . . . .
O243 O 0.4295(15) 0.2116(16) 0.4373(16) 0.23(3) Uani 1 1 d D . . . .
C800 C 0.2264(16) 0.3323(17) 1.2275(13) 0.119(16) Uani 1 1 d D U . . .
H80C H 0.231912 0.365053 1.215644 0.143 Uiso 1 1 calc R . . . .
H80D H 0.220808 0.313153 1.207950 0.143 Uiso 1 1 calc R . . . .
N684 N -0.3636(16) -0.1323(17) 1.1874(14) 0.18(2) Uani 1 1 d D U . . .
H684 H -0.387880 -0.110790 1.196666 0.214 Uiso 1 1 calc R . . . .
C941 C 0.1592(13) -0.0005(15) 1.1236(11) 0.105(13) Uani 1 1 d D U . . .
H941 H 0.171602 -0.033673 1.127042 0.127 Uiso 1 1 calc R . . . .
C557 C -0.025(2) -0.2928(19) 0.8955(18) 0.16(2) Uiso 1 1 d D . . . .
H55H H -0.055542 -0.291610 0.885673 0.238 Uiso 1 1 calc GR . . . .
H55I H -0.008248 -0.262237 0.889492 0.238 Uiso 1 1 calc GR . . . .
H55J H -0.037179 -0.300716 0.923844 0.238 Uiso 1 1 calc GR . . . .
C328 C 0.3594(19) 0.3957(16) 0.7709(19) 0.127(15) Uani 1 1 d D U . . .
C955 C 0.2988(16) 0.0960(15) 1.2046(16) 0.134(18) Uani 1 1 d D U . . .
H955 H 0.299202 0.091131 1.232244 0.161 Uiso 1 1 calc R . . . .
O125 O 0.695(3) 0.779(3) 0.5681(15) 0.44(8) Uani 1 1 d D U . . .
C201 C 0.186(2) 0.1235(16) 0.5421(14) 0.150(19) Uani 1 1 d D . . . .
O656 O -0.2756(15) -0.0860(13) 1.2596(15) 0.201(17) Uani 1 1 d D U . . .
O480 O 0.066(2) 0.0317(14) 0.5671(16) 0.30(3) Uani 1 1 d D U . . .
C51 C 0.5660(12) 0.5253(12) 0.6905(9) 0.134(9) Uani 1 1 d . . . . .
H51 H 0.543966 0.527300 0.716731 0.161 Uiso 1 1 calc R . . . .
C50 C 0.6115(13) 0.4971(10) 0.6826(10) 0.134(9) Uani 1 1 d G . . . .
N55 N 0.6438(9) 0.4942(9) 0.6442(12) 0.134(9) Uani 1 1 d G . . . .
C54 C 0.6305(11) 0.5196(12) 0.6137(9) 0.134(9) Uani 1 1 d DG . . . .
C53 C 0.5850(13) 0.5478(10) 0.6216(10) 0.134(9) Uani 1 1 d G . . . .
H53 H 0.575949 0.565143 0.600762 0.161 Uiso 1 1 calc R . . . .
C52 C 0.5528(9) 0.5507(10) 0.6600(12) 0.134(9) Uani 1 1 d G . . . .
H52 H 0.521655 0.569997 0.665406 0.161 Uiso 1 1 calc R . . . .
C348 C 0.2319(14) 0.5617(13) 0.5618(12) 0.090(12) Uani 1 1 d D U . . .
H34C H 0.240564 0.562918 0.533010 0.108 Uiso 1 1 calc R . . . .
H34D H 0.195690 0.574999 0.572327 0.108 Uiso 1 1 calc R . . . .
C347 C 0.2317(17) 0.5104(15) 0.5778(18) 0.146(19) Uani 1 1 d D U . . .
H34E H 0.230383 0.509473 0.605516 0.176 Uiso 1 1 calc R . . . .
H34F H 0.265807 0.495674 0.563372 0.176 Uiso 1 1 calc R . . . .
S695 S -0.3896(12) -0.2044(11) 1.3702(10) 0.222(12) Uani 1 1 d D U . . .
C851 C -0.0369(14) 0.4318(11) 1.0915(12) 0.17(2) Uani 1 1 d . U . . .
H851 H -0.049488 0.457123 1.077673 0.205 Uiso 1 1 calc R . . . .
C850 C -0.0575(12) 0.4251(12) 1.1321(12) 0.15(2) Uani 1 1 d G U . . .
H850 H -0.084156 0.445992 1.145917 0.185 Uiso 1 1 calc R . . . .
C849 C -0.0391(13) 0.3880(13) 1.1524(9) 0.126(16) Uani 1 1 d G U . . .
N854 N -0.0001(13) 0.3575(10) 1.1321(12) 0.124(13) Uani 1 1 d G U . . .
C853 C 0.0205(11) 0.3641(11) 1.0916(12) 0.126(17) Uani 1 1 d DG U . . .
C852 C 0.0021(13) 0.4012(14) 1.0713(9) 0.133(16) Uani 1 1 d G U . . .
H852 H 0.016137 0.405758 1.043592 0.159 Uiso 1 1 calc R . . . .
C336 C 0.4231(18) 0.5404(19) 0.7086(16) 0.162 Uiso 1 1 d D . . . .
H33C H 0.449889 0.553810 0.684944 0.242 Uiso 1 1 calc GR . . . .
H33D H 0.412009 0.510293 0.703624 0.242 Uiso 1 1 calc DGR . . . .
H33E H 0.438222 0.535756 0.730115 0.242 Uiso 1 1 calc DGR . . . .
N674 N -0.4099(11) -0.0603(10) 1.1523(8) 0.156(8) Uani 1 1 d . U . . .
C675 C -0.3748(10) -0.0921(9) 1.1301(11) 0.156(8) Uani 1 1 d DG U . . .
C676 C -0.3731(10) -0.0961(9) 1.0918(11) 0.156(8) Uani 1 1 d G U . . .
H676 H -0.349096 -0.117810 1.076628 0.187 Uiso 1 1 calc R . . . .
C677 C -0.4064(11) -0.0682(10) 1.0756(8) 0.156(8) Uani 1 1 d G U . . .
C672 C -0.4415(9) -0.0364(8) 1.0978(6) 0.156(8) Uani 1 1 d G U . . .
C673 C -0.4432(9) -0.0325(8) 1.1362(6) 0.156(8) Uani 1 1 d G U . . .
C668 C -0.4783(11) -0.0006(10) 1.1583(8) 0.156(8) Uani 1 1 d DG U . . .
C669 C -0.5116(10) 0.0272(9) 1.1422(11) 0.156(8) Uani 1 1 d G U . . .
H669 H -0.535591 0.048922 1.157352 0.187 Uiso 1 1 calc R . . . .
C670 C -0.5099(10) 0.0232(9) 1.1038(11) 0.156(8) Uani 1 1 d G U . . .
H670 H -0.532675 0.042226 1.092799 0.187 Uiso 1 1 calc R . . . .
C671 C -0.4748(11) -0.0086(10) 1.0817(8) 0.156(8) Uani 1 1 d G U . . .
H671 H -0.473634 -0.011320 1.055449 0.187 Uiso 1 1 calc R . . . .
C334 C 0.3743(18) 0.5746(17) 0.7197(16) 0.200 Uiso 1 1 d D U . . .
H334 H 0.373104 0.599827 0.698862 0.240 Uiso 1 1 calc R . . . .
O881 O -0.2654(17) 0.2701(15) 1.2968(14) 0.27(3) Uani 1 1 d D . . . .
C142 C 1.0202(17) 0.4693(15) 0.424(2) 0.16(2) Uani 1 1 d D U . . .
H142 H 1.048559 0.459831 0.399932 0.190 Uiso 1 1 calc R . . . .
O128 O 0.8447(15) 0.7048(16) 0.4826(15) 0.178(17) Uani 1 1 d . U . . .
O498 O 0.3337(13) -0.3675(11) 0.6437(13) 0.154(11) Uani 1 1 d D U . . .
O10X O -0.400(2) 0.0725(12) 1.3898(16) 0.25(3) Uani 1 1 d D U . . .
C89 C 0.6897(11) 0.6531(9) 0.5297(11) 0.167(15) Uani 1 1 d . U . . .
H89 H 0.679747 0.669102 0.508714 0.200 Uiso 1 1 calc R . . . .
C88 C 0.6573(10) 0.6559(10) 0.5680(12) 0.19(2) Uani 1 1 d G U . . .
H88 H 0.625215 0.673796 0.573313 0.224 Uiso 1 1 calc R . . . .
C87 C 0.6719(11) 0.6325(11) 0.5987(10) 0.153(18) Uani 1 1 d G U . . .
H87 H 0.649799 0.634403 0.624933 0.184 Uiso 1 1 calc R . . . .
C86 C 0.7189(11) 0.6063(9) 0.5910(7) 0.131(14) Uani 1 1 d DG U . . .
C91 C 0.7513(8) 0.6035(6) 0.5526(7) 0.132(15) Uani 1 1 d G U . . .
C90 C 0.7367(9) 0.6269(7) 0.5220(8) 0.167(15) Uani 1 1 d G U . . .
C95 C 0.7691(12) 0.6241(10) 0.4836(7) 0.148(15) Uani 1 1 d G U . . .
C94 C 0.8161(12) 0.5979(11) 0.4759(8) 0.161(19) Uani 1 1 d G U . . .
H94 H 0.838249 0.596040 0.449649 0.193 Uiso 1 1 calc R . . B .
C93 C 0.8307(9) 0.5745(9) 0.5065(10) 0.123(15) Uani 1 1 d G U . B -1
N92 N 0.7983(9) 0.5773(7) 0.5449(9) 0.108(11) Uani 1 1 d G U . . .
C956 C 0.3523(17) 0.0803(18) 1.1754(14) 0.136(18) Uiso 1 1 d D . . . .
H95F H 0.378047 0.105242 1.170078 0.204 Uiso 1 1 calc GR . . . .
H95G H 0.346783 0.073763 1.150934 0.204 Uiso 1 1 calc GR . . . .
H95H H 0.365738 0.051858 1.186851 0.204 Uiso 1 1 calc GR . . . .
C602 C -0.3522(18) 0.2188(16) 1.1706(17) 0.16(2) Uani 1 1 d D U . . .
O98 O 0.7525(19) 0.6988(17) 0.441(2) 0.27(3) Uani 1 1 d D U . . .
O19X O 0.1647(9) 0.1660(11) 0.8408(13) 0.152(14) Uani 1 1 d D . . . .
C72A C 0.3537(9) 0.4804(8) 1.1650(10) 0.20(2) Uani 1 1 d . U . . .
H72A H 0.365571 0.454526 1.178698 0.239 Uiso 1 1 calc R . . . .
C71A C 0.3739(10) 0.4870(11) 1.1244(10) 0.19(2) Uani 1 1 d G U . . .
H71A H 0.399625 0.465559 1.110420 0.234 Uiso 1 1 calc R . . . .
C70A C 0.3565(11) 0.5249(13) 1.1043(7) 0.155(17) Uani 1 1 d G U . . .
H70A H 0.370291 0.529392 1.076589 0.186 Uiso 1 1 calc R . . . .
C69A C 0.3188(10) 0.5563(10) 1.1248(7) 0.106(12) Uani 1 1 d G U . . .
C74A C 0.2986(7) 0.5497(6) 1.1653(7) 0.099(11) Uani 1 1 d G U . . .
C73A C 0.3160(7) 0.5118(6) 1.1854(7) 0.133(15) Uani 1 1 d G U . . .
C78A C 0.2958(9) 0.5053(8) 1.2260(7) 0.117(14) Uani 1 1 d G U . . .
C77A C 0.2581(9) 0.5366(10) 1.2464(7) 0.127(14) Uani 1 1 d G U . . .
H77A H 0.244304 0.532137 1.274167 0.153 Uiso 1 1 calc R . . C .
C76A C 0.2407(8) 0.5745(9) 1.2264(8) 0.120(15) Uani 1 1 d DG U . C -1
N75A N 0.2609(8) 0.5811(7) 1.1858(8) 0.100(10) Uani 1 1 d G U . . .
O698 O -0.4355(18) -0.198(2) 1.4033(15) 0.27(3) Uani 1 1 d D U . . .
O21X O 0.0349(18) 0.1200(13) 0.8964(10) 0.21(2) Uani 1 1 d D . . . .
C11B C 0.179(2) 0.471(2) 1.187(2) 0.138(18) Uani 1 1 d . U . . .
C341 C 0.166(2) 0.410(2) 0.7142(19) 0.17(2) Uiso 1 1 d . . . . .
H34G H 0.181796 0.379068 0.710693 0.256 Uiso 1 1 calc GR . . . .
H34H H 0.135669 0.413376 0.703821 0.256 Uiso 1 1 calc GR . . . .
H34I H 0.152839 0.415153 0.742184 0.256 Uiso 1 1 calc GR . . . .
N847 N -0.033(2) 0.342(2) 1.2135(17) 0.16(2) Uani 1 1 d D U . . .
H847 H -0.008675 0.323689 1.199251 0.194 Uiso 1 1 calc R . . . .
C882 C -0.0959(15) 0.2933(15) 1.1248(17) 0.15(2) Uani 1 1 d D U . . .
C78 C 0.7799(10) 0.5195(9) 0.7334(7) 0.19(2) Uani 1 1 d . U . . .
C77 C 0.7468(9) 0.5488(8) 0.7181(9) 0.151(18) Uani 1 1 d DG U . . .
H77 H 0.723070 0.570048 0.733920 0.181 Uiso 1 1 calc R . . . .
C76 C 0.7485(8) 0.5468(8) 0.6795(9) 0.153(18) Uani 1 1 d DG U . . .
N75 N 0.7832(9) 0.5157(8) 0.6562(7) 0.126(12) Uani 1 1 d DG U . . .
C74 C 0.8163(7) 0.4864(7) 0.6716(7) 0.144(16) Uani 1 1 d G U . . .
C73 C 0.8146(7) 0.4883(7) 0.7102(7) 0.142(16) Uani 1 1 d DG U . . .
C72 C 0.8477(9) 0.4591(9) 0.7256(8) 0.146(16) Uani 1 1 d G U . . .
H72 H 0.846555 0.460405 0.751962 0.175 Uiso 1 1 calc R . . . .
C71 C 0.8824(8) 0.4279(8) 0.7024(10) 0.153(19) Uani 1 1 d G U . . .
H71 H 0.905037 0.407954 0.712876 0.184 Uiso 1 1 calc R . . . .
C70 C 0.8841(8) 0.4260(8) 0.6638(10) 0.118(15) Uani 1 1 d G U . . .
H70 H 0.907844 0.404740 0.647904 0.141 Uiso 1 1 calc R . . . .
C69 C 0.8510(9) 0.4553(8) 0.6484(8) 0.159(18) Uani 1 1 d G U . . .
N162 N 0.8249(18) 0.1980(18) 0.4614(16) 0.168(17) Uiso 1 1 d D . . . .
N657 N -0.3378(16) -0.0352(17) 1.2408(14) 0.177(18) Uani 1 1 d D U . . .
H657 H -0.344049 -0.015133 1.222615 0.213 Uiso 1 1 calc R . . . .
N31 N 0.7480(13) 0.3504(11) 0.5997(12) 0.116(13) Uani 1 1 d D U . . .
H31 H 0.723785 0.364665 0.617971 0.139 Uiso 1 1 calc R . . . .
N14A N 0.4112(19) 0.7529(15) 1.1870(17) 0.135(17) Uani 1 1 d D . . . .
H14A H 0.424844 0.746723 1.162384 0.162 Uiso 1 1 calc R . . . .
O426 O 0.0854(16) -0.5019(14) 0.6740(17) 0.206(18) Uani 1 1 d D U . . .
O680 O -0.402(2) -0.0290(14) 1.0074(17) 0.30(4) Uani 1 1 d D . . . .
N965 N 0.349(3) 0.249(2) 1.147(2) 0.22(3) Uiso 1 1 d . . . . .
H965 H 0.317417 0.258667 1.145910 0.263 Uiso 1 1 calc R . . . .
C548 C 0.131(2) -0.3911(17) 0.9250(13) 0.15(2) Uani 1 1 d D U . . .
H54D H 0.147705 -0.392021 0.946025 0.185 Uiso 1 1 calc R . . . .
H54E H 0.092344 -0.390817 0.937190 0.185 Uiso 1 1 calc R . . . .
O842 O -0.057(3) 0.2310(19) 1.3712(14) 0.23(3) Uani 1 1 d . . . . .
C56A C 0.2255(13) 0.7512(13) 1.1959(14) 0.088(13) Uani 1 1 d D U . . .
C15A C 0.3709(8) 0.7887(8) 1.1946(8) 0.150(17) Uani 1 1 d . U . . .
C16A C 0.3500(11) 0.8093(11) 1.2297(7) 0.125(16) Uani 1 1 d G U . . .
H16A H 0.360536 0.798052 1.251720 0.150 Uiso 1 1 calc R . . . .
C17A C 0.3135(11) 0.8463(11) 1.2324(6) 0.146(17) Uani 1 1 d G U . . .
H17A H 0.299153 0.860301 1.256368 0.176 Uiso 1 1 calc R . . . .
C18A C 0.2980(8) 0.8627(8) 1.2002(7) 0.103(12) Uani 1 1 d G U . . .
H18A H 0.273087 0.887959 1.202054 0.123 Uiso 1 1 calc R . . . .
C19A C 0.3190(6) 0.8421(6) 1.1651(6) 0.120(14) Uani 1 1 d G U . . .
C20A C 0.3554(6) 0.8052(6) 1.1624(7) 0.094(11) Uani 1 1 d G U . . .
N21A N 0.3764(7) 0.7846(7) 1.1274(8) 0.117(12) Uani 1 1 d G U . . .
C22A C 0.3609(9) 0.8010(9) 1.0951(6) 0.111(13) Uani 1 1 d DG U . . .
C23A C 0.3245(9) 0.8380(9) 1.0979(7) 0.113(13) Uani 1 1 d G U . . .
H23A H 0.313903 0.849250 1.075802 0.135 Uiso 1 1 calc R . . . .
C24A C 0.3035(7) 0.8586(7) 1.1329(7) 0.099(12) Uani 1 1 d G U . . .
O124 O 0.7079(18) 0.811(2) 0.6304(19) 0.31(4) Uani 1 1 d D U . . .
C137 C 1.104(3) 0.697(3) 0.435(2) 0.21(3) Uiso 1 1 d D . . . .
H13G H 1.096462 0.730289 0.432509 0.318 Uiso 1 1 calc GR . . . .
H13H H 1.141877 0.691116 0.431093 0.318 Uiso 1 1 calc GR . . . .
H13I H 1.083177 0.682614 0.460401 0.318 Uiso 1 1 calc GR . . . .
C567 C -0.148(2) -0.479(2) 0.9560(14) 0.16(2) Uiso 1 1 d D . . . .
C29A C 0.3732(17) 0.7708(17) 1.0627(13) 0.102(19) Uani 1 1 d D U . . .
O625 O -0.2076(13) 0.0433(14) 1.3221(11) 0.167(15) Uani 1 1 d D . . . .
C127 C 0.8499(16) 0.6939(14) 0.5132(12) 0.132(16) Uani 1 1 d D U . . .
O126 O 0.646(2) 0.7419(19) 0.6341(17) 0.28(4) Uani 1 1 d D U . . .
C332 C 0.3269(14) 0.4946(16) 0.7074(13) 0.106(16) Uani 1 1 d D . . . .
H332 H 0.360390 0.491597 0.685156 0.127 Uiso 1 1 calc R . . . .
O323 O 0.5624(11) 0.2003(16) 0.8450(14) 0.213(17) Uani 1 1 d D . . . .
C448 C 0.024(2) -0.192(2) 0.5788(16) 0.22(4) Uani 1 1 d D U . . .
H44A H 0.041800 -0.162147 0.566157 0.267 Uiso 1 1 calc R . . . .
H44B H -0.003203 -0.195761 0.566304 0.267 Uiso 1 1 calc R . . . .
C414 C -0.0005(10) -0.3369(10) 0.6174(9) 0.149(18) Uani 1 1 d . U . . .
C415 C 0.0185(13) -0.3583(13) 0.5826(8) 0.17(2) Uani 1 1 d G U . . .
H415 H 0.006520 -0.347572 0.561079 0.202 Uiso 1 1 calc R . . . .
C416 C 0.0550(14) -0.3953(13) 0.5793(7) 0.22(3) Uani 1 1 d G U . . .
H416 H 0.067982 -0.409856 0.555584 0.265 Uiso 1 1 calc R . . . .
C417 C 0.0725(12) -0.4109(10) 0.6108(8) 0.20(2) Uani 1 1 d G U . . .
H417 H 0.097451 -0.436176 0.608599 0.241 Uiso 1 1 calc R . . . .
C418 C 0.0535(8) -0.3895(7) 0.6456(7) 0.20(2) Uani 1 1 d DG U . . .
C419 C 0.0170(7) -0.3525(7) 0.6489(7) 0.136(16) Uani 1 1 d G U . . .
N420 N -0.0020(8) -0.3312(7) 0.6836(9) 0.122(12) Uani 1 1 d G U . . .
C421 C 0.0155(9) -0.3468(9) 0.7151(8) 0.145(18) Uani 1 1 d DG U . . .
C422 C 0.0520(10) -0.3838(9) 0.7118(7) 0.145(18) Uani 1 1 d DG U . . .
H422 H 0.063957 -0.394480 0.733361 0.174 Uiso 1 1 calc R . . . .
C423 C 0.0710(10) -0.4052(8) 0.6771(8) 0.127(14) Uani 1 1 d G U . . .
C652 C -0.2171(17) -0.1019(14) 1.1825(15) 0.211(15) Uani 1 1 d D U . . .
H652 H -0.205189 -0.121557 1.200886 0.253 Uiso 1 1 calc R . . . .
C651 C -0.1912(12) -0.1031(13) 1.1427(16) 0.211(15) Uani 1 1 d G U . . .
H651 H -0.161537 -0.123595 1.133798 0.253 Uiso 1 1 calc R . . . .
C650 C -0.2087(16) -0.0743(16) 1.1158(12) 0.211(15) Uani 1 1 d G U . . .
H650 H -0.190983 -0.075127 1.088579 0.253 Uiso 1 1 calc R . . . .
C649 C -0.2521(17) -0.0443(13) 1.1288(14) 0.211(15) Uani 1 1 d DG U . . .
N654 N -0.2781(12) -0.0431(12) 1.1687(16) 0.211(15) Uani 1 1 d G U . . .
C653 C -0.2606(16) -0.0719(16) 1.1955(11) 0.211(15) Uani 1 1 d DG U . . .
C53B C 0.3436(17) 0.7806(15) 0.9353(15) 0.111(14) Uani 1 1 d D U . . .
H53K H 0.329786 0.768923 0.963580 0.134 Uiso 1 1 calc R . . . .
C682 C -0.3474(14) -0.1300(11) 1.1487(15) 0.21(3) Uani 1 1 d D U . . .
C48B C 0.2137(17) 0.8097(16) 0.9160(13) 0.119(15) Uani 1 1 d D U . . .
H48B H 0.224777 0.785028 0.897128 0.143 Uiso 1 1 calc R . . . .
O281 O 0.5755(14) 0.1147(14) 0.5206(11) 0.186(18) Uani 1 1 d D . . . .
C746 C -0.6895(16) 0.0812(17) 1.3213(15) 0.124(14) Uani 1 1 d D U . . .
H746 H -0.682958 0.060373 1.299543 0.149 Uiso 1 1 calc R . . . .
C966 C 0.396(3) 0.246(2) 1.109(2) 0.19(3) Uiso 1 1 d . . . . .
C160 C 0.8446(17) 0.176(2) 0.4871(17) 0.16(2) Uiso 1 1 d D . . . .
C845 C -0.044(2) 0.335(2) 1.251(2) 0.15(3) Uani 1 1 d D U . . .
C64 C 0.8491(13) 0.4248(11) 0.5506(10) 0.143(19) Uani 1 1 d D U . . .
C63 C 0.8747(10) 0.4025(11) 0.5170(12) 0.138(18) Uani 1 1 d DG U . . .
H63 H 0.906363 0.384669 0.515260 0.165 Uiso 1 1 calc R . . . .
C62 C 0.8541(14) 0.4062(12) 0.4861(9) 0.163(19) Uani 1 1 d DG U . . .
H62 H 0.871579 0.391005 0.463152 0.195 Uiso 1 1 calc R . . . .
C61 C 0.8078(14) 0.4323(13) 0.4887(10) 0.131(15) Uani 1 1 d DG U . . .
H61 H 0.793686 0.434868 0.467512 0.157 Uiso 1 1 calc R . . . .
C60 C 0.7822(11) 0.4546(11) 0.5222(12) 0.19(3) Uani 1 1 d DG U . . .
N65 N 0.8029(13) 0.4508(10) 0.5532(10) 0.124(13) Uani 1 1 d DG U . . .
O99 O 0.7020(16) 0.633(2) 0.4446(19) 0.30(3) Uani 1 1 d D U . . .
C61B C 0.484(3) 0.868(2) 0.906(2) 0.23(4) Uiso 1 1 d D . . . .
O44A O 0.4818(14) 0.5038(14) 1.0261(11) 0.21(2) Uani 1 1 d D . . . .
C748 C -0.6544(15) 0.1236(16) 1.3049(15) 0.15(2) Uani 1 1 d D U . . .
C38B C 0.0135(18) 0.5373(17) 1.0110(15) 0.131(17) Uiso 1 1 d . U . . .
H38A H -0.002910 0.507490 1.023236 0.197 Uiso 1 1 calc GR . . . .
H38B H 0.045156 0.541167 1.018632 0.197 Uiso 1 1 calc GR . . . .
H38C H 0.023636 0.537535 0.982500 0.197 Uiso 1 1 calc GR . . . .
C50C C 0.230(2) 0.9453(19) 0.8719(16) 0.17(2) Uani 1 1 d D U . . .
H50C H 0.267601 0.955597 0.860617 0.203 Uiso 1 1 calc R . . . .
H50D H 0.214972 0.944054 0.850571 0.203 Uiso 1 1 calc R . . . .
C400 C -0.1415(19) -0.3489(18) 0.786(2) 0.17(2) Uani 1 1 d D U . . .
H40C H -0.105376 -0.352044 0.766824 0.206 Uiso 1 1 calc R . . . .
H40D H -0.163600 -0.373015 0.780943 0.206 Uiso 1 1 calc R . . . .
C163 C 0.8158(18) 0.1879(16) 0.5588(16) 0.14(2) Uani 1 1 d D U . . .
H16C H 0.822679 0.208530 0.576991 0.167 Uiso 1 1 calc R . . . .
H16D H 0.833556 0.157387 0.562299 0.167 Uiso 1 1 calc R . . . .
C51A C 0.2937(17) 0.6890(15) 1.2795(13) 0.179(14) Uani 1 1 d . . . . .
H51C H 0.310232 0.675362 1.297767 0.215 Uiso 1 1 calc R . . . .
C50A C 0.3097(13) 0.6754(12) 1.2416(15) 0.179(14) Uani 1 1 d DG . . . .
N55A N 0.2855(17) 0.6953(16) 1.2148(10) 0.179(14) Uani 1 1 d G . . . .
C54A C 0.2453(17) 0.7289(15) 1.2259(13) 0.179(14) Uani 1 1 d G . . . .
C53A C 0.2293(13) 0.7425(13) 1.2637(15) 0.179(14) Uani 1 1 d G . . . .
H53L H 0.201793 0.765399 1.271320 0.215 Uiso 1 1 calc R . . . .
C52A C 0.2535(17) 0.7225(16) 1.2905(9) 0.179(14) Uani 1 1 d G . . . .
H52E H 0.242532 0.731828 1.316429 0.215 Uiso 1 1 calc R . . . .
C401 C -0.165(2) -0.2991(19) 0.7774(17) 0.16(2) Uani 1 1 d D U . . .
N38A N 0.4156(9) 0.6467(9) 1.1099(8) 0.167(10) Uani 1 1 d D U . . .
C39A C 0.4307(10) 0.6078(11) 1.1303(7) 0.167(10) Uani 1 1 d DG U . . .
C40A C 0.4582(10) 0.5707(9) 1.1103(8) 0.167(10) Uani 1 1 d DG U . . .
H40E H 0.468562 0.544110 1.124275 0.201 Uiso 1 1 calc R . . . .
C41A C 0.4706(9) 0.5724(7) 1.0699(8) 0.167(10) Uani 1 1 d G U . . .
C36A C 0.4554(7) 0.6113(7) 1.0495(7) 0.167(10) Uani 1 1 d DG U . . .
C37A C 0.4279(7) 0.6485(7) 1.0694(8) 0.167(10) Uani 1 1 d DG U . . .
C32A C 0.4128(10) 0.6873(7) 1.0490(10) 0.167(10) Uani 1 1 d DG U . D -1
C33A C 0.4251(11) 0.6891(9) 1.0086(10) 0.167(10) Uani 1 1 d G U . . .
H33I H 0.414798 0.715673 0.994631 0.201 Uiso 1 1 calc R . . D .
C34A C 0.4526(11) 0.6520(10) 0.9886(8) 0.167(10) Uani 1 1 d G U . . .
H34M H 0.461091 0.653170 0.960970 0.201 Uiso 1 1 calc R . . . .
C35A C 0.4678(10) 0.6131(9) 1.0090(7) 0.167(10) Uani 1 1 d G U . . .
H35H H 0.486582 0.587709 0.995362 0.201 Uiso 1 1 calc R . . . .
C547 C 0.1480(19) -0.3465(15) 0.8970(17) 0.18(3) Uani 1 1 d D U . . .
H547 H 0.140779 -0.317407 0.911039 0.216 Uiso 1 1 calc R . . . .
N566 N -0.1203(15) -0.4715(15) 0.9142(12) 0.135(14) Uiso 1 1 d D . . . .
H566 H -0.111458 -0.495320 0.899701 0.162 Uiso 1 1 calc R . . . .
C153 C 1.004(2) 0.2180(19) 0.479(2) 0.19(3) Uiso 1 1 d D . . . .
H15A H 0.990065 0.191024 0.497982 0.291 Uiso 1 1 calc GR . . . .
H15C H 1.041095 0.222317 0.477103 0.291 Uiso 1 1 calc GR . . . .
H15D H 1.001620 0.212426 0.453579 0.291 Uiso 1 1 calc GR . . . .
C362 C 0.0124(19) 0.2093(15) 0.6304(18) 0.21(3) Uiso 1 1 d D . . . .
C648 C -0.259(2) -0.015(2) 1.0930(16) 0.23(3) Uani 1 1 d D U . . .
H64A H -0.227610 0.004300 1.079675 0.281 Uiso 1 1 calc R . . . .
H64B H -0.264387 -0.035606 1.074127 0.281 Uiso 1 1 calc R . . . .
C49C C 0.227(3) 0.8975(17) 0.896(2) 0.21(3) Uani 1 1 d D U . . .
H49E H 0.264231 0.888143 0.893873 0.249 Uiso 1 1 calc R . . . .
H49F H 0.210311 0.904465 0.923808 0.249 Uiso 1 1 calc R . . . .
C655 C -0.2956(18) -0.0634(16) 1.2369(14) 0.25(4) Uani 1 1 d D U . . .
N350 N 0.2523(16) 0.5892(15) 0.6135(13) 0.139(15) Uiso 1 1 d D . . . .
H35D H 0.280724 0.583992 0.622264 0.166 Uiso 1 1 calc GR . . . .
H35E H 0.229526 0.565076 0.622935 0.166 Uiso 1 1 calc GR . . . .
H35F H 0.235532 0.616435 0.621873 0.166 Uiso 1 1 calc GR . . . .
O565 O -0.122(2) -0.393(2) 0.9162(18) 0.25(2) Uiso 1 1 d D . . . .
C2 C 0.719(3) 0.218(4) 0.641(3) 0.19(3) Uani 1 1 d D U . . .
C29 C 0.7376(13) 0.3491(11) 0.5642(14) 0.13(2) Uani 1 1 d D U . . .
C46A C 0.4115(16) 0.6055(14) 1.1734(10) 0.126(18) Uani 1 1 d D U . . .
C135 C 1.102(2) 0.6213(17) 0.3974(18) 0.17(3) Uani 1 1 d D . . . .
H13J H 1.100055 0.614827 0.371624 0.208 Uiso 1 1 calc R . . . .
H13K H 1.139064 0.614490 0.397282 0.208 Uiso 1 1 calc R . . . .
N63B N 0.512(2) 0.907(3) 0.8887(18) 0.250 Uiso 1 1 d D . . . .
O3 O 0.749(2) 0.188(2) 0.650(2) 0.23(2) Uani 1 1 d . U . . .
C742 C -0.6093(19) -0.0002(19) 1.3882(18) 0.16(2) Uiso 1 1 d D . . . .
H74A H -0.615510 0.026416 1.404223 0.238 Uiso 1 1 calc DGR . . . .
H74B H -0.582843 0.008133 1.362793 0.238 Uiso 1 1 calc GR . . . .
H74C H -0.596475 -0.027309 1.401549 0.238 Uiso 1 1 calc GR . . . .
C39B C -0.0753(17) 0.5761(17) 1.0118(15) 0.130 Uiso 1 1 d D U . . .
H39A H -0.065830 0.584301 0.983562 0.195 Uiso 1 1 calc GR . . . .
H39B H -0.101972 0.598572 1.025597 0.195 Uiso 1 1 calc GR . . . .
H39C H -0.089656 0.544502 1.018223 0.195 Uiso 1 1 calc GR . . . .
C37B C -0.0258(17) 0.5776(15) 1.0246(15) 0.130 Uiso 1 1 d D U . . .
H37B H -0.036437 0.577456 1.053714 0.156 Uiso 1 1 calc R . . . .
C36B C -0.0078(14) 0.6267(13) 1.0055(13) 0.101(14) Uiso 1 1 d D U . . .
H36C H -0.037220 0.649834 1.013687 0.122 Uiso 1 1 calc R . . . .
H36D H 0.003453 0.626966 0.976603 0.122 Uiso 1 1 calc R . . . .
O3A O 0.562(3) 0.737(2) 0.9979(17) 0.28(3) Uani 1 1 d D U . . .
O80A O 0.3684(14) 0.4529(16) 1.2416(13) 0.212(18) Uani 1 1 d D U . . .
C561 C -0.075(2) -0.413(2) 0.8582(15) 0.192(19) Uani 1 1 d D U . . .
H561 H -0.052464 -0.442189 0.852926 0.231 Uiso 1 1 calc R . . . .
C440 C -0.1037(10) -0.1230(8) 0.7479(9) 0.22(3) Uani 1 1 d D U . . .
C439 C -0.0897(10) -0.1196(10) 0.7073(9) 0.21(2) Uani 1 1 d DG U . . .
H439 H -0.097813 -0.091789 0.693611 0.258 Uiso 1 1 calc R . . . .
C438 C -0.0639(8) -0.1570(12) 0.6868(8) 0.157(17) Uani 1 1 d DG U . . .
N437 N -0.0520(7) -0.1977(10) 0.7069(9) 0.150(15) Uani 1 1 d G U . . .
C436 C -0.0660(6) -0.2011(8) 0.7475(9) 0.164(18) Uani 1 1 d G U . . .
C435 C -0.0919(7) -0.1638(8) 0.7680(8) 0.20(2) Uani 1 1 d DG U . . .
C434 C -0.1058(10) -0.1672(11) 0.8086(8) 0.20(2) Uani 1 1 d G U . . .
H434 H -0.123505 -0.141651 0.822574 0.237 Uiso 1 1 calc R . . . .
C433 C -0.0940(12) -0.2079(13) 0.8286(9) 0.21(2) Uani 1 1 d G U . . .
H433 H -0.103552 -0.210254 0.856366 0.253 Uiso 1 1 calc R . . . .
C432 C -0.0681(12) -0.2453(11) 0.8081(12) 0.21(3) Uani 1 1 d DG U . . .
H432 H -0.060045 -0.273142 0.821846 0.254 Uiso 1 1 calc R . . . .
C431 C -0.0542(10) -0.2419(8) 0.7675(12) 0.147(16) Uani 1 1 d DG U . . .
O324 O 0.4984(14) 0.1493(11) 0.8440(13) 0.23(2) Uani 1 1 d D U . . .
O443 O -0.113(2) -0.048(2) 0.786(3) 0.52(6) Uani 1 1 d D . . . .
O444 O -0.162(4) -0.049(3) 0.7411(18) 0.52(6) Uani 1 1 d D . . . .
C148 C 1.127(3) 0.338(3) 0.455(2) 0.22(3) Uiso 1 1 d D . . . .
C349 C 0.2701(16) 0.5925(17) 0.5710(14) 0.14(2) Uani 1 1 d D U . . .
H34J H 0.307058 0.580702 0.560597 0.167 Uiso 1 1 calc R . . . .
H34K H 0.267766 0.625244 0.559930 0.167 Uiso 1 1 calc R . . . .
C735 C -0.7450(18) -0.2104(16) 1.4055(14) 0.147(19) Uiso 1 1 d D U . . .
H735 H -0.708213 -0.223930 1.399726 0.176 Uiso 1 1 calc R . . . .
C736 C -0.761(2) -0.206(2) 1.3683(13) 0.170 Uiso 1 1 d D U . . .
H73F H -0.752204 -0.174198 1.354886 0.255 Uiso 1 1 calc DGR . . . .
H73G H -0.799056 -0.210215 1.375090 0.255 Uiso 1 1 calc GR . . . .
H73H H -0.741587 -0.229154 1.350915 0.255 Uiso 1 1 calc GR . . . .
C564 C -0.109(2) -0.4294(17) 0.8994(16) 0.138(18) Uiso 1 1 d D . . . .
C335 C 0.361(2) 0.591(2) 0.7610(16) 0.216 Uiso 1 1 d D . . . .
H33F H 0.347763 0.564115 0.780437 0.324 Uiso 1 1 calc DGR . . . .
H33G H 0.332775 0.615255 0.764512 0.324 Uiso 1 1 calc GR . . . .
H33H H 0.392120 0.603215 0.764484 0.324 Uiso 1 1 calc DGR . . . .
O242 O 0.3713(18) 0.2885(14) 0.4698(14) 0.22(2) Uani 1 1 d D . . . .
C549 C 0.149(2) -0.4348(13) 0.9023(15) 0.17(3) Uani 1 1 d D U . . .
H54F H 0.182610 -0.428651 0.881110 0.208 Uiso 1 1 calc R . . . .
H54G H 0.121853 -0.441757 0.890267 0.208 Uiso 1 1 calc R . . . .

loop_
_atom_site_aniso_label
_atom_site_aniso_U_11
_atom_site_aniso_U_22
_atom_site_aniso_U_33
_atom_site_aniso_U_23
_atom_site_aniso_U_13
_atom_site_aniso_U_12
S295 0.117(11) 0.119(13) 0.127(14) -0.012(10) -0.019(10) -0.019(11)
Ca00 0.133(9) 0.178(12) 0.172(14) -0.034(10) -0.038(9) -0.013(8)
S895 0.106(12) 0.134(17) 0.147(16) -0.024(12) -0.045(11) -0.023(12)
S96A 0.167(18) 0.142(17) 0.21(2) -0.045(14) -0.095(17) 0.009(12)
S224 0.118(11) 0.110(12) 0.134(14) -0.023(10) -0.033(10) -0.037(9)
S496 0.102(11) 0.099(12) 0.159(17) -0.021(12) -0.031(12) -0.011(8)
S824 0.126(12) 0.161(16) 0.130(15) -0.024(11) -0.049(11) -0.013(12)
S424 0.111(11) 0.125(14) 0.174(19) -0.015(12) -0.050(12) -0.012(9)
S278 0.110(13) 0.22(2) 0.150(19) -0.051(16) -0.043(12) -0.008(14)
S25A 0.105(12) 0.151(16) 0.18(2) -0.024(15) -0.046(14) -0.024(11)
S523 0.163(18) 0.22(3) 0.18(2) -0.032(19) -0.065(17) 0.055(18)
S758 0.186(17) 0.182(19) 0.23(2) -0.042(16) -0.045(16) -0.048(14)
S60B 0.190(18) 0.26(3) 0.17(2) -0.048(17) -0.067(15) -0.015(16)
S24B 0.121(13) 0.158(17) 0.149(17) -0.045(13) -0.042(12) -0.017(11)
S624 0.146(16) 0.23(3) 0.16(2) -0.026(17) -0.032(14) -0.033(17)
S361 0.144(13) 0.159(16) 0.190(18) -0.028(12) -0.077(12) -0.024(10)
S563 0.137(12) 0.166(15) 0.190(19) -0.012(13) -0.057(12) -0.046(11)
S841 0.168(18) 0.23(3) 0.16(2) -0.031(18) -0.050(16) -0.051(16)
S42 0.23(3) 0.22(3) 0.21(3) -0.04(2) -0.12(2) 0.012(19)
S962 0.140(14) 0.176(19) 0.33(3) -0.033(18) -0.090(17) -0.015(12)
O298 0.10(2) 0.08(2) 0.17(3) -0.035(19) -0.05(2) 0.006(16)
C245 0.08(3) 0.10(4) 0.12(3) -0.01(3) -0.04(2) -0.03(2)
O2B 0.09(2) 0.12(3) 0.12(3) -0.03(2) -0.03(2) 0.006(18)
C894 0.15(4) 0.14(4) 0.12(3) -0.01(2) -0.03(3) 0.03(3)
C893 0.07(2) 0.06(2) 0.13(3) -0.041(19) -0.03(2) -0.007(17)
C892 0.08(3) 0.07(3) 0.14(3) 0.01(2) 0.00(2) -0.013(17)
N891 0.07(2) 0.10(3) 0.11(2) -0.021(17) -0.003(18) -0.002(15)
C890 0.09(3) 0.07(3) 0.14(3) -0.031(19) -0.04(2) -0.019(17)
C889 0.08(3) 0.07(2) 0.14(3) 0.00(2) -0.02(2) -0.031(16)
C888 0.13(4) 0.10(3) 0.14(3) -0.02(2) -0.06(3) 0.00(2)
C887 0.13(4) 0.05(3) 0.14(3) 0.01(2) -0.03(3) -0.025(18)
C886 0.11(3) 0.11(3) 0.14(3) 0.02(3) -0.03(3) -0.02(2)
C885 0.09(3) 0.06(2) 0.11(3) -0.02(2) -0.03(2) -0.020(17)
O266 0.077(19) 0.11(3) 0.15(3) -0.03(2) -0.06(2) 0.013(16)
O227 0.12(2) 0.19(4) 0.18(4) -0.08(3) -0.05(2) 0.01(2)
O296 0.12(2) 0.15(3) 0.11(3) -0.06(2) -0.05(2) -0.018(19)
O812 0.14(3) 0.11(3) 0.18(4) -0.01(3) -0.09(3) 0.04(2)
N512 0.08(2) 0.09(3) 0.18(4) -0.03(2) -0.05(2) -0.012(19)
O931 0.09(2) 0.15(3) 0.18(4) -0.05(2) -0.03(2) -0.05(2)
N864 0.10(2) 0.11(3) 0.10(3) -0.025(18) -0.048(17) -0.011(19)
C863 0.12(3) 0.10(3) 0.11(3) -0.03(2) -0.05(2) -0.01(2)
C862 0.08(2) 0.09(3) 0.12(3) -0.01(2) -0.043(19) -0.042(18)
C861 0.10(3) 0.13(4) 0.12(4) -0.03(2) -0.03(2) -0.01(3)
C860 0.12(3) 0.09(3) 0.13(4) -0.02(2) -0.01(2) -0.03(2)
C859 0.15(3) 0.12(4) 0.11(3) -0.04(2) -0.02(2) 0.01(2)
O731 0.11(2) 0.11(3) 0.18(3) -0.03(2) -0.04(2) -0.040(17)
S641 0.17(2) 0.148(18) 0.19(2) -0.019(15) -0.044(17) -0.052(14)
O425 0.11(2) 0.11(3) 0.20(3) -0.03(2) -0.05(2) 0.016(18)
C504 0.10(3) 0.08(3) 0.14(2) -0.051(19) -0.06(2) -0.002(19)
N509 0.08(2) 0.073(18) 0.14(2) -0.045(16) -0.047(18) -0.032(14)
C508 0.089(17) 0.091(17) 0.150(19) -0.036(14) -0.037(15) -0.014(12)
C507 0.13(3) 0.09(3) 0.15(3) -0.04(2) -0.04(3) -0.01(2)
C506 0.14(4) 0.06(2) 0.16(3) -0.02(2) -0.01(3) -0.01(2)
C505 0.089(17) 0.091(17) 0.150(19) -0.036(14) -0.037(15) -0.014(12)
C228 0.09(3) 0.11(3) 0.12(4) -0.07(3) -0.03(2) -0.01(2)
O27B 0.12(3) 0.19(3) 0.15(4) -0.03(3) -0.02(2) -0.04(2)
O46B 0.11(3) 0.16(4) 0.17(4) 0.03(3) -0.01(3) -0.04(2)
O883 0.10(3) 0.19(4) 0.17(4) -0.08(3) -0.04(2) 0.01(2)
O13A 0.12(3) 0.13(3) 0.15(4) 0.02(3) -0.06(3) -0.03(2)
O212 0.07(2) 0.10(3) 0.14(3) -0.04(2) -0.007(18) -0.023(17)
S678 0.24(3) 0.22(3) 0.19(3) -0.06(2) -0.05(2) -0.04(2)
O343 0.14(3) 0.15(4) 0.24(5) -0.02(3) -0.04(3) -0.01(3)
O256 0.14(3) 0.10(2) 0.18(3) -0.04(2) -0.06(2) -0.027(19)
O330 0.085(18) 0.083(17) 0.15(3) -0.024(17) -0.047(16) -0.009(14)
O26B 0.11(2) 0.10(2) 0.11(3) -0.026(19) -0.015(18) 0.002(16)
C299 0.09(2) 0.18(3) 0.13(3) 0.02(2) -0.04(2) -0.04(2)
C204 0.11(3) 0.10(4) 0.16(5) 0.01(3) -0.07(2) 0.00(3)
C865 0.05(3) 0.11(4) 0.19(5) -0.01(3) 0.00(3) -0.04(2)
O629 0.11(2) 0.14(3) 0.14(3) -0.06(2) -0.04(2) 0.00(2)
N112 0.12(3) 0.15(4) 0.13(3) -0.01(3) -0.02(2) -0.04(3)
O826 0.16(3) 0.09(2) 0.12(3) -0.003(19) -0.02(3) 0.01(2)
O29B 0.14(3) 0.16(4) 0.15(4) -0.04(3) -0.02(3) -0.06(3)
O533 0.16(3) 0.09(3) 0.17(3) 0.01(2) -0.05(2) -0.04(2)
O283 0.12(3) 0.08(3) 0.18(4) -0.01(2) -0.01(2) -0.015(17)
O896 0.11(2) 0.17(4) 0.09(3) 0.01(2) -0.014(19) -0.03(2)
N813 0.10(3) 0.11(3) 0.11(3) 0.00(2) -0.08(3) -0.04(2)
O429 0.10(2) 0.11(2) 0.17(3) -0.01(2) -0.06(2) -0.031(17)
O67A 0.14(3) 0.17(3) 0.12(3) 0.01(3) -0.05(2) -0.05(3)
N3B 0.12(4) 0.17(5) 0.22(6) 0.02(4) -0.06(4) 0.01(3)
O30A 0.13(3) 0.24(5) 0.18(5) -0.02(4) -0.07(4) -0.07(3)
O300 0.082(19) 0.15(3) 0.12(3) -0.01(2) -0.046(19) -0.060(17)
C32B 0.05(3) 0.13(3) 0.13(2) 0.00(2) -0.03(2) -0.030(18)
O528 0.11(2) 0.13(3) 0.13(3) 0.01(2) -0.051(19) -0.018(15)
O229 0.083(19) 0.11(2) 0.12(3) -0.037(18) -0.007(18) -0.004(15)
O357 0.14(3) 0.10(3) 0.24(5) -0.04(3) -0.07(3) 0.01(2)
N301 0.13(3) 0.25(4) 0.15(4) 0.05(3) -0.02(2) 0.00(3)
N327 0.10(2) 0.08(3) 0.10(3) -0.019(19) -0.03(2) -0.026(15)
O326 0.23(4) 0.26(5) 0.12(3) -0.01(3) -0.06(3) -0.10(4)
N220 0.15(3) 0.10(3) 0.19(3) -0.02(2) -0.03(2) 0.010(19)
C221 0.12(3) 0.09(3) 0.15(2) -0.04(2) -0.08(2) 0.01(2)
C222 0.091(17) 0.096(17) 0.16(2) -0.034(14) -0.052(15) -0.013(12)
C223 0.09(3) 0.08(2) 0.15(3) -0.039(18) -0.05(2) -0.026(15)
C218 0.07(3) 0.12(3) 0.17(2) -0.04(2) -0.06(2) 0.000(18)
C219 0.091(17) 0.096(17) 0.16(2) -0.034(14) -0.052(15) -0.013(12)
C214 0.09(3) 0.16(4) 0.15(3) -0.04(2) -0.07(3) 0.02(2)
C215 0.11(3) 0.11(3) 0.17(3) -0.04(2) -0.05(2) 0.01(2)
C217 0.091(17) 0.096(17) 0.16(2) -0.034(14) -0.052(15) -0.013(12)
C216 0.09(3) 0.11(3) 0.15(3) -0.051(19) -0.06(2) -0.006(18)
O15X 0.17(3) 0.20(4) 0.16(4) -0.04(3) -0.04(3) 0.02(3)
O132 0.13(2) 0.10(2) 0.10(3) 0.01(2) -0.03(2) -0.006(17)
O226 0.119(18) 0.13(2) 0.13(2) -0.022(17) -0.024(16) -0.028(15)
O155 0.10(2) 0.13(3) 0.17(4) 0.01(2) -0.02(2) -0.009(19)
C738 0.09(3) 0.18(4) 0.16(5) -0.05(4) -0.06(3) -0.01(3)
N21 0.13(3) 0.12(3) 0.18(3) -0.09(3) -0.06(2) 0.00(2)
C22 0.07(3) 0.08(3) 0.18(4) -0.04(3) -0.03(2) -0.03(2)
C23 0.11(3) 0.14(5) 0.20(4) -0.02(4) -0.05(3) -0.03(2)
C24 0.12(3) 0.08(3) 0.14(3) 0.00(3) -0.03(2) -0.03(2)
C19 0.10(3) 0.13(4) 0.14(3) -0.03(3) -0.04(2) -0.07(2)
C20 0.16(4) 0.21(6) 0.13(3) -0.08(3) -0.04(2) 0.04(3)
C15 0.11(3) 0.07(3) 0.14(3) -0.06(3) -0.03(2) -0.03(2)
C16 0.13(3) 0.15(5) 0.14(4) -0.05(4) -0.03(3) 0.01(3)
C17 0.18(4) 0.17(5) 0.14(4) -0.04(4) -0.06(3) -0.01(3)
C18 0.15(4) 0.19(6) 0.16(4) -0.03(4) -0.03(3) 0.00(3)
O727 0.13(3) 0.14(3) 0.24(4) -0.03(2) -0.11(3) 0.00(2)
O17X 0.12(2) 0.15(3) 0.13(3) -0.02(2) -0.03(2) -0.02(2)
O856 0.10(2) 0.13(3) 0.12(3) -0.02(3) -0.04(2) -0.003(18)
N68 0.12(3) 0.19(4) 0.23(5) -0.06(3) -0.05(3) -0.01(2)
C277 0.092(15) 0.108(19) 0.131(18) -0.027(16) -0.016(14) -0.018(11)
C276 0.092(15) 0.108(19) 0.131(18) -0.027(16) -0.016(14) -0.018(11)
C275 0.09(3) 0.11(3) 0.14(3) -0.01(3) 0.00(2) -0.019(18)
N274 0.092(15) 0.108(19) 0.131(18) -0.027(16) -0.016(14) -0.018(11)
C273 0.092(15) 0.108(19) 0.131(18) -0.027(16) -0.016(14) -0.018(11)
C272 0.13(3) 0.17(4) 0.10(2) -0.06(2) -0.050(18) 0.01(2)
C271 0.09(2) 0.16(3) 0.12(2) -0.025(19) -0.043(16) -0.033(17)
C270 0.09(2) 0.16(3) 0.12(2) -0.025(19) -0.043(16) -0.033(17)
C269 0.14(3) 0.10(4) 0.13(3) -0.03(3) -0.04(2) -0.02(2)
C268 0.10(3) 0.15(4) 0.13(3) -0.03(3) -0.03(2) -0.01(2)
N954 0.09(3) 0.15(4) 0.27(7) -0.07(4) -0.08(4) 0.00(3)
C926 0.10(4) 0.20(5) 0.15(4) 0.01(3) -0.06(3) -0.07(3)
O97A 0.14(3) 0.15(4) 0.21(5) -0.03(3) -0.04(3) 0.02(3)
O27A 0.12(2) 0.11(2) 0.12(3) -0.027(19) -0.05(2) -0.005(18)
N541 0.15(4) 0.14(4) 0.12(4) 0.01(3) -0.05(3) -0.01(3)
O412 0.15(3) 0.22(4) 0.17(4) -0.05(3) -0.06(3) -0.08(3)
N105 0.09(3) 0.15(4) 0.14(4) -0.03(3) -0.02(3) -0.04(2)
C106 0.11(5) 0.25(7) 0.13(4) -0.07(5) 0.02(3) -0.09(5)
C107 0.04(3) 0.21(6) 0.19(6) 0.01(5) -0.05(3) -0.01(3)
C108 0.06(3) 0.13(5) 0.22(7) -0.04(4) -0.05(4) -0.01(3)
C109 0.06(3) 0.12(4) 0.13(5) -0.01(3) -0.02(3) -0.03(3)
C104 0.10(3) 0.13(4) 0.14(4) -0.02(3) -0.04(3) -0.03(3)
O18X 0.10(2) 0.10(2) 0.24(4) -0.03(2) -0.08(2) -0.020(16)
N257 0.07(2) 0.15(3) 0.16(4) -0.01(2) -0.03(2) -0.024(18)
O338 0.09(2) 0.18(4) 0.12(4) -0.02(2) -0.04(2) -0.03(2)
N928 0.12(3) 0.12(4) 0.12(3) -0.02(3) -0.03(3) -0.05(3)
N867 0.08(2) 0.11(3) 0.13(3) -0.04(2) -0.03(2) -0.034(18)
N210 0.109(15) 0.091(17) 0.14(2) -0.023(15) -0.050(15) -0.016(10)
C209 0.109(15) 0.091(17) 0.14(2) -0.023(15) -0.050(15) -0.016(10)
C208 0.109(15) 0.091(17) 0.14(2) -0.023(15) -0.050(15) -0.016(10)
C207 0.109(15) 0.091(17) 0.14(2) -0.023(15) -0.050(15) -0.016(10)
C206 0.109(15) 0.091(17) 0.14(2) -0.023(15) -0.050(15) -0.016(10)
C205 0.109(15) 0.091(17) 0.14(2) -0.023(15) -0.050(15) -0.016(10)
O825 0.076(18) 0.08(2) 0.16(3) -0.025(17) -0.021(17) 0.010(15)
O26A 0.15(3) 0.14(3) 0.16(4) 0.00(3) -0.06(3) -0.01(2)
N353 0.14(4) 0.11(3) 0.17(5) 0.00(3) -0.08(3) -0.03(3)
O101 0.16(4) 0.22(5) 0.13(4) 0.00(3) -0.06(3) -0.03(3)
N529 0.07(2) 0.12(3) 0.13(3) 0.01(3) -0.06(2) -0.026(18)
N728 0.07(2) 0.14(3) 0.12(3) 0.00(2) -0.05(2) -0.009(17)
N884 0.10(3) 0.08(3) 0.14(4) -0.01(2) -0.01(3) -0.027(19)
O666 0.11(3) 0.11(3) 0.20(4) -0.06(3) -0.04(3) 0.00(2)
N457 0.07(3) 0.12(4) 0.33(6) -0.06(4) -0.07(3) -0.02(2)
O67 0.07(2) 0.12(3) 0.26(4) -0.03(2) -0.07(2) -0.037(17)
C157 0.10(3) 0.06(3) 0.23(6) -0.01(3) -0.09(3) -0.02(2)
N156 0.10(3) 0.12(3) 0.14(4) -0.02(2) -0.03(3) 0.01(2)
C465 0.07(3) 0.12(4) 0.12(5) -0.10(4) -0.01(3) 0.03(3)
N830 0.14(3) 0.15(3) 0.16(4) -0.04(3) -0.06(2) -0.03(2)
N755 0.07(3) 0.23(5) 0.19(6) -0.02(3) -0.07(3) -0.01(3)
O545 0.08(2) 0.14(3) 0.16(3) -0.02(3) -0.05(2) -0.01(2)
O28 0.16(3) 0.14(3) 0.22(5) 0.01(3) -0.07(3) -0.04(2)
N492 0.043(18) 0.11(3) 0.150(18) -0.013(19) -0.010(17) -0.013(15)
C493 0.06(3) 0.08(3) 0.16(2) -0.02(3) -0.03(2) -0.024(16)
C494 0.06(3) 0.13(4) 0.16(3) -0.02(3) -0.03(3) 0.004(19)
C495 0.06(3) 0.10(3) 0.17(3) 0.00(2) -0.02(2) -0.023(19)
C490 0.06(2) 0.09(2) 0.17(3) -0.03(2) -0.04(2) -0.019(13)
C491 0.088 0.073 0.142 0.000 0.000 0.000
C486 0.14(4) 0.10(4) 0.18(2) -0.03(2) -0.06(3) 0.01(3)
C487 0.18(4) 0.08(4) 0.20(3) -0.07(3) -0.11(4) 0.01(2)
C488 0.12(4) 0.06(3) 0.16(3) -0.02(3) -0.03(3) -0.017(19)
C489 0.10(3) 0.08(3) 0.18(3) -0.03(3) -0.03(3) 0.00(2)
C706 0.11(4) 0.10(4) 0.19(4) 0.03(3) -0.05(3) -0.04(2)
C705 0.10(4) 0.17(5) 0.27(6) -0.06(4) -0.08(4) -0.04(3)
C704 0.14(4) 0.13(4) 0.28(6) -0.07(4) -0.10(4) -0.01(3)
C703 0.09(4) 0.11(4) 0.23(5) -0.02(3) -0.03(3) -0.03(2)
N708 0.07(2) 0.13(3) 0.18(4) -0.02(3) -0.05(3) -0.033(18)
C707 0.12(4) 0.10(4) 0.18(4) 0.02(3) -0.06(3) -0.04(2)
O499 0.14(2) 0.084(19) 0.26(4) -0.024(19) -0.09(2) 0.009(15)
C83A 0.13(4) 0.32(9) 0.16(4) 0.08(5) -0.08(4) -0.13(4)
O8X 0.18(4) 0.15(3) 0.28(6) -0.05(3) -0.13(4) 0.01(3)
N230 0.061(19) 0.07(2) 0.14(3) -0.04(2) -0.026(18) 0.009(17)
O802 0.09(2) 0.11(3) 0.14(3) -0.03(2) -0.04(2) -0.004(18)
N803 0.10(3) 0.14(4) 0.16(5) 0.00(3) -0.06(3) 0.00(3)
N932 0.11(3) 0.21(5) 0.16(5) -0.04(3) -0.05(3) 0.03(3)
C231 0.11(3) 0.10(4) 0.15(4) 0.01(3) -0.05(2) 0.01(2)
C232 0.09(2) 0.08(3) 0.19(4) 0.02(3) -0.08(2) -0.024(18)
C233 0.15(4) 0.13(5) 0.21(6) 0.06(4) -0.05(3) 0.03(3)
C234 0.15(4) 0.26(6) 0.14(5) 0.01(4) -0.07(3) 0.04(4)
C235 0.10(3) 0.11(4) 0.17(4) -0.01(2) -0.06(2) -0.03(2)
C236 0.09(2) 0.07(3) 0.16(4) -0.03(2) -0.05(2) -0.029(18)
N237 0.11(2) 0.11(3) 0.13(3) -0.054(19) -0.067(19) 0.003(17)
C238 0.12(3) 0.09(4) 0.13(4) -0.04(2) -0.05(2) -0.01(2)
C239 0.13(3) 0.10(4) 0.16(4) -0.02(3) -0.06(3) -0.03(2)
C240 0.12(3) 0.11(4) 0.15(4) -0.01(3) -0.04(2) -0.03(2)
C211 0.07(4) 0.10(5) 0.21(7) -0.05(5) -0.02(4) -0.03(3)
N85A 0.10(3) 0.13(3) 0.09(3) -0.02(2) -0.03(2) -0.05(2)
N732 0.16(4) 0.09(3) 0.18(4) -0.03(3) -0.02(3) -0.04(3)
O43 0.16(4) 0.19(5) 0.24(6) 0.02(4) -0.02(3) 0.01(3)
O466 0.09(2) 0.09(2) 0.25(5) -0.03(3) -0.11(3) -0.008(17)
O225 0.119(18) 0.13(2) 0.13(2) -0.022(17) -0.024(16) -0.028(15)
O554 0.11(3) 0.28(6) 0.37(8) 0.11(6) -0.08(4) -0.07(3)
O744 0.21(4) 0.24(4) 0.12(3) -0.04(3) -0.09(3) 0.05(3)
C455 0.13(5) 0.15(6) 0.32(7) -0.05(4) -0.01(5) -0.05(3)
O22X 0.11(2) 0.11(2) 0.19(3) -0.02(2) -0.04(2) -0.031(17)
O28A 0.08(2) 0.08(2) 0.24(4) -0.02(2) -0.06(2) -0.002(16)
C534 0.16(4) 0.17(4) 0.12(3) -0.02(3) -0.08(3) -0.03(3)
O910 0.038(16) 0.19(4) 0.23(5) -0.08(3) -0.03(2) -0.009(19)
N467 0.13(4) 0.18(5) 0.10(4) -0.04(3) -0.01(3) -0.03(3)
C831 0.15(3) 0.14(4) 0.06(3) -0.02(2) -0.04(2) -0.03(2)
C832 0.11(3) 0.15(4) 0.12(4) -0.01(3) -0.05(3) -0.04(2)
C833 0.18(4) 0.09(3) 0.14(4) -0.01(2) -0.06(3) -0.06(3)
C834 0.18(4) 0.09(3) 0.13(4) -0.01(2) -0.05(2) -0.07(2)
C835 0.16(3) 0.10(4) 0.11(3) -0.01(2) -0.03(2) -0.07(2)
C836 0.19(4) 0.11(4) 0.08(3) -0.03(2) -0.02(2) -0.02(2)
N837 0.13(3) 0.12(3) 0.16(4) 0.00(2) -0.06(2) -0.06(2)
C838 0.13(3) 0.15(5) 0.19(5) 0.01(3) -0.04(3) -0.06(3)
C839 0.17(4) 0.14(4) 0.13(4) -0.04(3) -0.06(3) -0.06(3)
C840 0.18(4) 0.10(4) 0.10(3) -0.04(3) -0.02(2) -0.07(2)
N38 0.11(3) 0.12(3) 0.16(3) -0.02(3) -0.06(3) -0.034(18)
C39 0.20(6) 0.18(6) 0.19(4) -0.05(4) -0.09(4) -0.03(4)
C40 0.21(6) 0.24(7) 0.16(4) -0.06(4) -0.09(4) -0.02(4)
C41 0.20(5) 0.12(5) 0.14(4) 0.02(3) -0.05(3) -0.06(3)
C36 0.13(4) 0.14(4) 0.15(3) 0.00(3) -0.04(3) -0.03(2)
C37 0.11(3) 0.14(4) 0.16(3) -0.01(3) -0.05(3) -0.04(2)
C32 0.16(4) 0.11(5) 0.17(4) -0.02(3) -0.07(3) -0.03(3)
C33 0.20(5) 0.05(4) 0.17(4) -0.03(3) -0.08(3) -0.04(2)
C34 0.14(4) 0.14(4) 0.17(4) -0.02(4) -0.05(3) -0.02(3)
C35 0.12(3) 0.12(4) 0.18(4) -0.02(3) -0.06(3) -0.04(2)
O540 0.10(2) 0.13(3) 0.15(3) -0.02(2) -0.04(2) -0.006(19)
C154 0.14(3) 0.09(4) 0.18(5) -0.02(3) -0.06(3) -0.02(3)
C503 0.03(2) 0.14(4) 0.11(4) 0.00(2) -0.04(2) -0.02(2)
N68A 0.046(18) 0.07(3) 0.14(3) -0.02(2) 0.00(2) -0.026(17)
C539 0.05(3) 0.13(4) 0.12(3) -0.05(2) 0.00(2) 0.05(2)
C709 0.16(7) 0.11(6) 0.20(9) -0.06(6) -0.01(7) -0.04(4)
C49 0.08(2) 0.09(3) 0.14(4) -0.03(3) -0.02(3) -0.031(17)
N52B 0.16(4) 0.15(4) 0.15(4) -0.03(3) -0.05(4) -0.02(3)
O898 0.11(2) 0.15(3) 0.11(3) 0.00(2) 0.01(2) -0.03(2)
N339 0.17(4) 0.15(4) 0.22(6) -0.07(3) -0.09(4) 0.01(3)
C282 0.08(3) 0.09(4) 0.14(4) -0.02(3) -0.01(3) -0.035(19)
N4A 0.19(5) 0.18(5) 0.26(6) -0.05(5) -0.09(4) -0.02(4)
C948 0.17(5) 0.15(5) 0.15(6) -0.04(4) -0.06(4) 0.03(4)
O57A 0.09(2) 0.15(3) 0.26(5) -0.08(3) -0.01(2) -0.010(18)
O45 0.16(3) 0.24(3) 0.19(3) 0.00(3) -0.09(2) -0.03(2)
N30B 0.09(3) 0.09(3) 0.12(3) -0.05(2) -0.02(2) 0.003(19)
O482 0.37(6) 0.21(5) 0.18(5) -0.03(4) -0.09(4) 0.03(4)
O23X 0.10(2) 0.17(4) 0.28(6) -0.03(3) -0.07(3) 0.00(2)
O844 0.17(2) 0.23(3) 0.13(2) 0.02(2) -0.057(19) -0.09(2)
C4B 0.14(4) 0.09(4) 0.23(7) -0.09(4) -0.08(4) 0.03(3)
O26 0.17(3) 0.22(4) 0.17(4) 0.03(3) -0.06(3) -0.04(3)
N430 0.057(18) 0.06(2) 0.12(3) -0.029(18) -0.036(18) -0.022(15)
O843 0.17(2) 0.23(3) 0.13(2) 0.02(2) -0.057(19) -0.09(2)
C303 0.06(3) 0.11(4) 0.15(5) 0.03(3) 0.01(3) -0.04(3)
N308 0.12(4) 0.09(3) 0.21(5) -0.01(3) -0.08(5) -0.02(3)
C307 0.04(3) 0.09(4) 0.16(6) -0.05(4) -0.01(3) -0.02(3)
C306 0.10(4) 0.11(5) 0.19(7) -0.02(4) 0.00(5) -0.05(3)
C305 0.16(4) 0.11(3) 0.21(7) 0.01(3) -0.02(4) -0.03(4)
C304 0.16(4) 0.11(3) 0.21(7) 0.01(3) -0.02(4) -0.03(4)
O99A 0.13(3) 0.15(3) 0.29(6) -0.07(4) -0.12(4) 0.02(2)
O4X 0.18(4) 0.20(4) 0.17(4) -0.02(3) -0.03(3) -0.03(3)
C152 0.11(3) 0.10(4) 0.22(6) -0.07(4) -0.04(3) 0.02(3)
C309 0.09(3) 0.20(7) 0.26(9) -0.04(6) -0.06(4) -0.04(4)
C855 0.04(3) 0.14(5) 0.10(5) -0.04(4) -0.03(3) -0.01(3)
N85 0.045(19) 0.11(3) 0.19(4) -0.07(3) -0.04(2) 0.000(18)
O84A 0.20(4) 0.34(7) 0.17(4) 0.02(5) -0.11(4) 0.00(4)
C858 0.10(3) 0.12(4) 0.07(3) 0.01(2) -0.01(2) 0.01(3)
O20X 0.11(2) 0.13(3) 0.19(4) -0.03(2) -0.04(2) -0.038(19)
C950 0.13(3) 0.18(4) 0.14(4) 0.00(3) -0.05(3) -0.01(3)
C902 0.06(3) 0.18(5) 0.13(5) -0.03(4) -0.04(3) 0.01(3)
N31A 0.14(4) 0.25(7) 0.27(7) 0.03(6) -0.11(5) -0.12(5)
N857 0.16(4) 0.14(4) 0.14(4) -0.03(3) -0.05(3) -0.03(3)
C351 0.14(5) 0.12(5) 0.21(6) -0.03(5) -0.13(5) 0.00(4)
N267 0.06(2) 0.11(3) 0.19(4) 0.01(3) -0.06(2) -0.005(18)
C628 0.12(4) 0.08(3) 0.15(4) -0.06(3) -0.05(2) -0.01(3)
C726 0.07(2) 0.08(3) 0.21(4) -0.04(2) -0.06(3) -0.028(17)
C702 0.06(2) 0.20(5) 0.13(4) 0.01(4) -0.03(3) -0.02(3)
C1 0.04(3) 0.28(8) 0.29(8) -0.05(6) 0.00(4) -0.07(4)
N532 0.12(3) 0.14(3) 0.12(2) -0.03(2) -0.06(2) -0.01(2)
C938 0.11(5) 0.26(7) 0.15(6) 0.03(5) -0.05(4) 0.06(5)
C354 0.19(4) 0.13(3) 0.25(6) -0.01(4) -0.15(4) -0.02(3)
C285 0.06(3) 0.10(3) 0.15(3) -0.02(2) -0.03(2) -0.032(17)
C286 0.06(2) 0.08(3) 0.17(3) -0.03(2) -0.05(2) -0.02(2)
C287 0.08(3) 0.08(3) 0.16(3) -0.02(2) -0.06(2) -0.031(17)
C288 0.08(3) 0.10(3) 0.15(3) 0.00(2) -0.03(2) -0.029(17)
C289 0.08(2) 0.09(2) 0.13(2) -0.030(15) -0.047(17) -0.024(13)
C290 0.09(3) 0.10(3) 0.13(2) -0.02(2) -0.03(2) -0.015(18)
N291 0.08(2) 0.10(2) 0.14(2) -0.022(17) -0.058(19) -0.043(15)
C292 0.13(3) 0.09(3) 0.12(2) -0.03(2) -0.06(3) -0.031(18)
C293 0.16(4) 0.11(3) 0.11(2) -0.05(2) -0.09(2) -0.01(2)
C294 0.08(2) 0.09(2) 0.13(2) -0.030(15) -0.047(17) -0.024(13)
C933 0.16(5) 0.13(5) 0.22(7) -0.03(4) -0.11(5) -0.02(4)
O33B 0.067(19) 0.16(3) 0.12(3) -0.03(2) -0.046(17) 0.002(16)
C134 0.11(3) 0.23(4) 0.18(5) -0.05(4) -0.05(4) -0.08(3)
N58A 0.042(18) 0.10(2) 0.08(2) -0.01(2) -0.009(18) -0.032(15)
O279 0.15(3) 0.17(4) 0.22(5) 0.02(3) -0.08(3) -0.08(3)
O958 0.14(3) 0.14(3) 0.20(4) -0.04(2) -0.10(3) 0.01(2)
O25B 0.15(3) 0.22(4) 0.10(3) -0.05(2) -0.03(2) -0.05(3)
O98A 0.09(2) 0.22(4) 0.16(4) -0.01(3) -0.01(2) -0.04(2)
C960 0.14(4) 0.12(4) 0.17(6) 0.01(4) -0.07(4) -0.04(3)
C662 0.07(3) 0.18(4) 0.17(4) -0.08(3) 0.00(2) -0.04(2)
C661 0.11(4) 0.17(4) 0.20(4) -0.10(4) -0.03(3) -0.07(3)
C660 0.14(4) 0.20(5) 0.15(4) -0.06(3) -0.02(4) -0.05(3)
C659 0.12(4) 0.09(3) 0.13(4) -0.01(3) -0.02(3) -0.06(2)
N664 0.10(3) 0.10(3) 0.13(3) -0.05(2) -0.02(2) -0.021(18)
C663 0.07(3) 0.11(4) 0.15(4) -0.04(3) -0.01(3) -0.042(18)
C1B 0.06(3) 0.11(4) 0.12(4) -0.01(3) -0.02(3) -0.03(2)
C807 0.08(3) 0.11(3) 0.11(3) -0.04(3) 0.00(2) -0.037(19)
C806 0.11(3) 0.13(4) 0.11(3) -0.01(3) 0.01(2) -0.02(2)
C805 0.12(3) 0.12(4) 0.10(3) -0.04(3) -0.02(2) -0.03(2)
N810 0.10(2) 0.08(2) 0.11(2) -0.03(2) -0.03(2) -0.037(15)
C809 0.13(4) 0.11(4) 0.11(3) -0.02(3) 0.00(3) 0.00(2)
C808 0.08(3) 0.15(4) 0.10(3) -0.04(3) 0.00(2) -0.02(2)
C10A 0.16(5) 0.18(6) 0.27(6) 0.00(5) -0.16(4) -0.04(4)
C9A 0.17(6) 0.22(8) 0.31(6) 0.06(5) -0.16(5) -0.05(4)
C8A 0.23(7) 0.22(7) 0.34(7) 0.01(6) -0.21(6) 0.00(5)
C7A 0.19(5) 0.13(5) 0.34(6) -0.03(4) -0.22(5) 0.00(3)
C6A 0.10(4) 0.13(5) 0.31(6) 0.00(4) -0.13(4) -0.03(2)
N11A 0.13(4) 0.19(5) 0.28(6) 0.02(4) -0.13(4) 0.02(3)
C329 0.085(18) 0.083(17) 0.15(3) -0.024(17) -0.047(16) -0.009(14)
O44 0.16(3) 0.24(3) 0.19(3) 0.00(3) -0.09(2) -0.03(2)
C31B 0.12(3) 0.10(3) 0.13(3) -0.01(2) -0.03(2) -0.04(2)
C43B 0.25(7) 0.09(4) 0.18(7) -0.04(3) -0.04(5) -0.03(3)
O644 0.21(5) 0.31(7) 0.22(6) -0.06(5) -0.08(4) 0.07(5)
N555 0.15(4) 0.14(4) 0.15(4) -0.02(3) -0.08(3) 0.01(3)
N4 0.11(3) 0.15(4) 0.15(4) -0.01(3) -0.04(3) -0.05(2)
C935 0.11(3) 0.10(3) 0.09(4) 0.00(3) 0.00(3) -0.02(2)
O923 0.32(7) 0.16(5) 0.49(10) 0.04(4) -0.23(7) -0.06(4)
N358 0.08(2) 0.15(4) 0.18(5) 0.02(3) -0.04(3) -0.01(2)
C934 0.07(3) 0.14(4) 0.09(4) 0.01(3) -0.06(3) -0.03(2)
N560 0.14(3) 0.21(4) 0.14(3) -0.06(3) -0.09(3) 0.02(2)
O446 0.17(3) 0.15(3) 0.24(5) 0.02(3) -0.11(3) -0.06(3)
O866 0.13(3) 0.13(3) 0.17(4) -0.03(2) -0.04(2) -0.03(2)
C340 0.12(4) 0.16(5) 0.15(6) 0.03(4) -0.04(3) -0.01(3)
O9X 0.20(4) 0.15(3) 0.18(4) -0.02(3) -0.01(3) -0.02(3)
C458 0.05(3) 0.22(6) 0.21(6) -0.13(4) -0.04(3) 0.03(3)
C45B 0.16(5) 0.16(5) 0.14(6) -0.04(4) -0.08(5) -0.02(3)
C743 0.04(2) 0.18(3) 0.08(3) -0.01(2) 0.01(2) -0.01(3)
O402 0.12(3) 0.18(3) 0.22(3) -0.04(3) -0.04(3) -0.05(2)
O3X 0.15(4) 0.41(9) 0.43(10) -0.25(8) -0.12(5) 0.00(5)
C801 0.14(4) 0.12(5) 0.08(4) 0.00(3) -0.06(2) -0.03(4)
C12A 0.06(4) 0.14(6) 0.24(11) -0.01(8) -0.05(6) -0.03(3)
C10 0.14(2) 0.24(3) 0.18(3) -0.01(2) -0.07(2) -0.07(2)
C9 0.14(2) 0.24(3) 0.18(3) -0.01(2) -0.07(2) -0.07(2)
C8 0.14(2) 0.24(3) 0.18(3) -0.01(2) -0.07(2) -0.07(2)
C7 0.14(2) 0.24(3) 0.18(3) -0.01(2) -0.07(2) -0.07(2)
C6 0.14(2) 0.24(3) 0.18(3) -0.01(2) -0.07(2) -0.07(2)
N11 0.14(2) 0.24(3) 0.18(3) -0.01(2) -0.07(2) -0.07(2)
O6X 0.24(5) 0.22(5) 0.43(9) 0.11(5) -0.24(6) -0.10(4)
N92A 0.11(3) 0.12(3) 0.14(3) 0.00(2) -0.04(2) -0.053(19)
C93A 0.12(4) 0.12(4) 0.14(3) 0.00(3) -0.05(3) -0.04(2)
C94A 0.14(4) 0.10(4) 0.10(3) -0.02(2) -0.05(3) -0.04(2)
C95A 0.14(3) 0.13(4) 0.10(3) -0.02(2) -0.05(3) -0.07(2)
C90A 0.14(4) 0.14(4) 0.10(3) -0.02(3) -0.04(3) -0.03(2)
C91A 0.11(3) 0.12(4) 0.16(3) -0.03(3) -0.05(2) -0.052(18)
C86A 0.04(3) 0.16(4) 0.15(3) -0.04(3) -0.02(2) -0.04(2)
C87A 0.11(3) 0.13(4) 0.13(3) -0.01(3) 0.00(3) -0.07(2)
C88A 0.14(4) 0.15(4) 0.10(3) -0.06(3) -0.01(3) -0.03(2)
C89A 0.15(4) 0.16(4) 0.10(3) -0.03(3) -0.03(3) -0.06(2)
O681 0.19(4) 0.21(4) 0.21(5) -0.03(3) -0.08(3) -0.03(3)
C356 0.19(4) 0.13(3) 0.25(6) -0.01(4) -0.15(4) -0.02(3)
C542 0.08(3) 0.13(5) 0.12(4) -0.01(3) -0.05(3) 0.02(3)
O679 0.46(13) 0.29(9) 0.19(6) -0.12(6) -0.04(7) -0.07(8)
O1X 0.16(3) 0.10(3) 0.25(5) 0.01(3) -0.05(3) -0.01(2)
O297 0.09(2) 0.12(3) 0.17(4) -0.02(2) -0.02(2) -0.03(2)
O11X 0.089(18) 0.16(3) 0.13(3) -0.02(2) -0.041(18) -0.016(17)
C730 0.08(2) 0.10(2) 0.16(3) -0.02(2) -0.02(2) -0.041(16)
O27 0.15(3) 0.24(4) 0.25(6) -0.01(4) -0.04(3) -0.05(3)
C946 0.11(3) 0.08(4) 0.15(5) -0.02(3) -0.04(3) -0.01(2)
C51C 0.20(5) 0.13(5) 0.22(6) -0.04(4) -0.11(5) -0.06(4)
C59B 0.21(7) 0.22(8) 0.15(6) -0.02(5) -0.08(5) -0.07(6)
N151 0.15(3) 0.06(3) 0.17(4) -0.05(2) -0.07(3) 0.01(2)
C947 0.12(4) 0.10(4) 0.14(5) -0.02(3) 0.00(3) -0.05(3)
N57B 0.21(4) 0.13(3) 0.22(5) -0.04(3) -0.05(3) -0.06(3)
C139 0.13(3) 0.20(4) 0.15(6) 0.04(4) -0.01(4) -0.05(3)
C359 0.13(5) 0.17(5) 0.25(9) 0.07(6) -0.07(6) -0.05(4)
C248 0.12(4) 0.13(5) 0.23(7) -0.05(5) -0.09(5) -0.04(4)
C250 0.12(3) 0.05(3) 0.19(3) -0.01(2) -0.06(3) -0.02(2)
C249 0.13(3) 0.09(3) 0.16(3) -0.01(2) -0.06(3) -0.01(2)
N254 0.09(3) 0.08(2) 0.19(3) 0.01(2) -0.05(2) -0.018(16)
C253 0.10(3) 0.12(4) 0.19(3) 0.00(3) -0.04(3) 0.01(2)
C252 0.17(4) 0.09(4) 0.18(4) -0.02(2) -0.07(3) 0.01(2)
C251 0.15(4) 0.02(2) 0.18(4) 0.01(2) -0.06(3) -0.025(18)
C428 0.12(4) 0.06(3) 0.17(4) -0.04(3) -0.07(3) 0.00(2)
N464 0.07(2) 0.12(3) 0.14(4) 0.00(3) -0.02(2) -0.01(2)
C463 0.10(2) 0.13(4) 0.19(5) -0.05(4) -0.04(3) 0.00(2)
C462 0.10(2) 0.13(4) 0.19(5) -0.05(4) -0.04(3) 0.00(2)
C461 0.09(4) 0.17(7) 0.20(7) -0.03(5) -0.01(4) -0.01(4)
C460 0.07(3) 0.14(4) 0.19(5) 0.04(4) -0.04(3) -0.04(3)
C459 0.06(3) 0.10(3) 0.19(5) 0.01(3) -0.05(3) -0.04(2)
O897 0.13(3) 0.14(3) 0.10(3) -0.01(2) -0.05(2) -0.02(2)
C531 0.15(4) 0.12(4) 0.14(3) -0.01(3) -0.08(3) -0.02(2)
C848 0.15(5) 0.13(5) 0.16(6) -0.05(4) -0.04(4) -0.04(3)
O310 0.10(3) 0.18(4) 0.24(5) 0.04(3) -0.04(3) -0.02(3)
N213 0.12(3) 0.11(4) 0.13(4) -0.02(3) -0.03(3) -0.03(3)
N701 0.055(19) 0.11(3) 0.17(3) -0.03(3) -0.02(2) -0.010(17)
N711 0.08(3) 0.14(4) 0.18(5) 0.01(3) -0.05(3) -0.03(2)
C527 0.086(17) 0.09(2) 0.11(2) -0.029(19) -0.047(18) -0.033(11)
N13B 0.08(2) 0.09(3) 0.17(4) -0.03(2) -0.06(2) -0.020(16)
O953 0.27(6) 0.46(10) 0.30(7) -0.06(6) -0.13(5) -0.23(7)
C28B 0.11(5) 0.17(7) 0.17(8) -0.02(6) 0.02(5) 0.00(4)
N20B 0.09(3) 0.11(3) 0.10(3) 0.00(2) -0.05(2) -0.05(2)
C21B 0.05(3) 0.16(5) 0.14(6) 0.03(4) -0.05(4) -0.01(3)
C22B 0.08(3) 0.08(3) 0.12(4) -0.04(3) 0.00(3) -0.01(2)
C23B 0.07(3) 0.19(6) 0.13(5) 0.00(4) -0.01(3) -0.05(3)
C18B 0.11(4) 0.14(4) 0.11(3) -0.02(3) -0.03(3) -0.02(3)
C19B 0.08(3) 0.13(4) 0.10(3) -0.01(3) -0.03(3) -0.02(2)
C14B 0.08(3) 0.14(4) 0.09(3) -0.01(3) 0.00(3) -0.02(2)
C15B 0.11(3) 0.15(4) 0.12(3) -0.01(3) -0.04(3) -0.01(3)
C16B 0.14(4) 0.17(5) 0.10(3) 0.02(3) -0.01(3) 0.02(3)
C17B 0.10(3) 0.09(3) 0.11(3) -0.02(2) -0.04(2) -0.036(19)
N502 0.08(2) 0.15(4) 0.09(3) -0.01(2) -0.04(2) -0.03(2)
S922 0.139(16) 0.23(2) 0.21(2) 0.04(2) -0.072(16) -0.027(16)
O927 0.12(3) 0.09(2) 0.14(3) 0.02(2) -0.07(2) -0.032(18)
C255 0.15(5) 0.16(4) 0.19(4) -0.01(3) -0.02(3) 0.03(3)
C814 0.07(2) 0.09(3) 0.14(3) -0.03(2) -0.05(2) -0.038(16)
C815 0.09(3) 0.08(3) 0.13(3) -0.03(2) -0.05(2) -0.03(2)
C816 0.07(2) 0.09(3) 0.13(3) -0.02(2) -0.04(2) -0.042(16)
C817 0.06(2) 0.10(3) 0.13(3) 0.00(2) -0.03(2) -0.036(17)
C818 0.11(4) 0.14(4) 0.12(3) 0.01(2) -0.03(2) -0.01(2)
C819 0.05(2) 0.13(3) 0.12(3) 0.01(2) -0.038(19) -0.017(16)
N820 0.055(18) 0.10(2) 0.10(2) -0.014(15) -0.033(16) -0.026(13)
C821 0.08(3) 0.10(3) 0.14(3) 0.01(3) -0.01(2) -0.015(18)
C822 0.12(4) 0.11(3) 0.13(3) -0.02(2) -0.01(3) 0.01(3)
C823 0.14(4) 0.10(3) 0.12(3) -0.02(2) -0.04(3) -0.03(2)
N413 0.08(3) 0.13(4) 0.22(4) 0.00(3) -0.07(3) -0.06(2)
C55B 0.14(4) 0.10(3) 0.15(5) -0.06(3) -0.02(3) -0.01(2)
O47A 0.19(4) 0.20(5) 0.25(6) 0.03(4) -0.09(4) -0.01(3)
O56B 0.15(3) 0.21(4) 0.20(5) 0.02(3) -0.02(3) -0.07(3)
O683 0.10(3) 0.20(4) 0.26(5) -0.02(3) -0.05(3) -0.02(3)
O352 0.43(9) 0.29(7) 0.21(6) 0.01(5) -0.13(5) -0.17(7)
C200 0.15(4) 0.11(4) 0.23(7) -0.04(4) -0.11(4) 0.00(3)
O511 0.074(17) 0.09(2) 0.18(3) -0.020(17) -0.041(18) -0.024(14)
C757 0.17(4) 0.26(5) 0.25(6) -0.06(5) -0.09(4) -0.06(4)
N247 0.05(2) 0.10(3) 0.12(3) 0.00(2) -0.02(2) -0.010(17)
S479 0.20(2) 0.15(2) 0.28(3) 0.05(2) -0.12(2) -0.036(17)
O481 0.30(6) 0.17(5) 0.35(7) 0.07(4) -0.08(5) 0.02(4)
N613 0.10(3) 0.12(3) 0.12(3) 0.01(3) -0.02(2) -0.05(2)
S722 0.159(17) 0.24(3) 0.37(4) -0.12(3) -0.14(2) 0.038(16)
O723 0.13(2) 0.20(3) 0.36(4) -0.10(3) -0.14(3) 0.036(17)
O724 0.13(2) 0.20(3) 0.36(4) -0.10(3) -0.14(3) 0.036(17)
S79A 0.21(2) 0.19(2) 0.22(3) -0.01(2) -0.12(2) -0.011(17)
O81A 0.35(6) 0.20(5) 0.31(8) -0.02(4) -0.20(6) -0.02(4)
O82A 0.24(4) 0.16(4) 0.17(4) 0.03(3) -0.11(3) -0.02(3)
S241 0.18(2) 0.24(3) 0.15(2) 0.01(2) -0.059(17) -0.053(19)
C325 0.12(4) 0.12(4) 0.12(3) 0.00(3) -0.06(3) -0.07(3)
N48 0.07(2) 0.13(4) 0.21(5) -0.06(3) -0.04(3) -0.011(18)
C56 0.16(6) 0.12(5) 0.16(5) -0.04(3) -0.08(4) -0.05(4)
O47 0.26(5) 0.27(6) 0.19(4) -0.15(4) -0.08(4) 0.03(4)
S79 0.21(3) 0.25(4) 0.32(5) -0.12(3) -0.09(3) 0.00(3)
O57 0.12(3) 0.22(5) 0.19(5) 0.03(4) -0.04(3) -0.05(3)
O111 0.12(3) 0.18(3) 0.12(3) -0.03(3) -0.04(3) -0.04(2)
C110 0.09(3) 0.15(5) 0.11(4) 0.00(3) -0.01(3) -0.06(3)
C930 0.10(4) 0.18(5) 0.15(4) -0.02(3) -0.04(3) -0.04(4)
C929 0.13(4) 0.09(4) 0.18(4) -0.02(3) -0.06(4) -0.01(3)
O880 0.26(6) 0.16(5) 0.36(9) -0.08(5) -0.06(6) -0.01(4)
S878 0.122(18) 0.29(4) 0.28(4) -0.02(3) -0.03(2) 0.015(19)
Ca1 0.127(8) 0.138(10) 0.163(12) -0.024(8) -0.054(8) -0.013(7)
S159 0.117(11) 0.140(14) 0.24(2) -0.050(13) -0.067(12) -0.005(9)
Ca2 0.132(9) 0.161(12) 0.211(16) -0.048(10) -0.052(10) -0.003(8)
Ca0A 0.177(13) 0.28(2) 0.177(16) -0.032(14) -0.052(11) -0.040(12)
N750 0.09(3) 0.22(5) 0.17(4) 0.01(4) -0.03(3) 0.01(3)
C751 0.12(3) 0.22(7) 0.08(4) -0.01(4) -0.02(3) -0.03(4)
C144 0.14(4) 0.17(5) 0.27(5) -0.04(3) -0.09(4) -0.02(4)
O150 0.23(4) 0.19(4) 0.18(4) -0.04(3) -0.11(3) 0.02(3)
C551 0.22(6) 0.13(6) 0.14(6) 0.01(4) -0.05(5) 0.01(4)
N311 0.14(4) 0.09(3) 0.23(6) -0.03(4) -0.07(4) -0.02(3)
N146 0.20(4) 0.17(5) 0.34(6) -0.01(4) -0.10(5) 0.05(4)
N133 0.12(2) 0.18(3) 0.13(4) -0.04(3) -0.03(3) -0.09(2)
C131 0.18(5) 0.09(3) 0.12(3) 0.04(3) -0.06(3) -0.05(3)
C130 0.16(4) 0.12(4) 0.15(4) -0.02(3) -0.05(3) -0.06(3)
O749 0.13(3) 0.14(3) 0.21(4) 0.00(3) -0.07(3) 0.00(2)
O696 0.28(5) 0.34(7) 0.39(12) 0.16(7) -0.12(6) -0.05(6)
N34B 0.08(2) 0.09(2) 0.13(2) -0.01(2) -0.02(2) -0.021(18)
C315 0.19(5) 0.12(4) 0.25(4) -0.09(3) -0.13(4) 0.01(3)
C314 0.16(4) 0.07(4) 0.25(5) -0.04(3) -0.06(4) -0.01(3)
C313 0.12(4) 0.08(4) 0.24(4) -0.02(3) -0.05(3) -0.03(2)
C312 0.09(3) 0.09(4) 0.19(3) 0.01(3) -0.01(3) -0.049(18)
C317 0.12(4) 0.17(4) 0.18(3) -0.02(3) -0.06(3) -0.01(2)
C316 0.18(5) 0.13(4) 0.19(3) -0.06(3) -0.10(3) 0.01(3)
C2B 0.17(4) 0.12(4) 0.18(3) -0.04(3) -0.11(3) -0.01(2)
C320 0.18(4) 0.15(4) 0.17(3) 0.05(3) -0.02(3) 0.01(3)
C319 0.11(3) 0.13(4) 0.15(3) 0.00(3) -0.06(3) -0.04(2)
N318 0.08(2) 0.15(3) 0.16(3) -0.02(2) -0.07(2) -0.030(17)
O145 0.13(3) 0.08(2) 0.26(5) -0.03(2) -0.07(3) -0.007(18)
O501 0.12(2) 0.10(3) 0.20(4) -0.01(3) -0.11(3) -0.007(19)
C1A 0.13(5) 0.23(6) 0.28(7) -0.02(5) -0.01(4) 0.05(4)
C500 0.11(4) 0.09(4) 0.22(5) 0.01(4) -0.11(3) -0.01(3)
C149 0.15(5) 0.30(8) 0.12(5) -0.02(4) -0.04(3) -0.04(5)
O2X 0.13(3) 0.16(3) 0.20(4) 0.02(3) -0.08(3) -0.01(2)
N874 0.066(18) 0.09(3) 0.13(2) -0.041(18) -0.037(17) -0.032(14)
C875 0.06(2) 0.12(3) 0.13(3) -0.02(2) -0.04(2) -0.046(19)
C876 0.05(2) 0.15(4) 0.17(4) -0.04(3) -0.03(2) -0.04(2)
C877 0.06(3) 0.32(8) 0.16(4) -0.02(4) 0.02(3) 0.03(3)
C872 0.07(2) 0.15(4) 0.17(3) -0.02(3) 0.00(2) -0.05(2)
C873 0.09(2) 0.07(3) 0.14(3) -0.03(2) -0.023(19) -0.013(19)
C868 0.10(3) 0.09(3) 0.14(3) -0.01(3) -0.02(3) -0.02(2)
C869 0.12(3) 0.18(5) 0.13(3) -0.03(3) -0.05(3) -0.01(3)
C870 0.13(4) 0.18(6) 0.16(4) -0.03(4) -0.02(3) -0.01(3)
C871 0.11(3) 0.12(4) 0.17(3) -0.02(3) 0.01(3) -0.03(2)
C342 0.11(5) 0.20(7) 0.24(8) -0.02(6) -0.08(5) -0.02(5)
O14X 0.14(3) 0.18(4) 0.18(4) 0.01(3) -0.04(3) 0.02(2)
C345 0.07(3) 0.13(4) 0.18(6) -0.10(4) -0.01(3) -0.02(3)
N740 0.12(3) 0.16(3) 0.10(3) -0.02(2) -0.02(3) -0.02(3)
S25 0.120(13) 0.177(18) 0.17(2) -0.015(15) -0.026(12) -0.028(12)
S441 0.26(4) 0.30(5) 0.64(9) -0.25(5) -0.07(4) 0.01(3)
O612 0.07(2) 0.26(4) 0.15(3) -0.02(3) -0.02(2) -0.05(2)
O80 0.26(7) 0.38(10) 0.22(7) 0.04(6) -0.15(6) -0.14(7)
O246 0.12(3) 0.13(3) 0.12(3) -0.04(2) -0.03(2) -0.017(19)
N344 0.07(3) 0.11(3) 0.18(5) -0.03(3) -0.04(3) -0.03(2)
C58B 0.17(4) 0.14(4) 0.21(5) -0.03(4) -0.10(4) -0.05(3)
C811 0.09(3) 0.08(4) 0.08(4) -0.04(3) -0.01(3) -0.01(3)
O51B 0.11(2) 0.10(2) 0.11(3) -0.021(19) -0.02(2) -0.016(16)
O84 0.12(3) 0.18(3) 0.20(4) -0.06(3) -0.05(2) -0.01(2)
C50B 0.11(4) 0.15(4) 0.11(4) -0.02(3) 0.00(3) 0.00(3)
C49B 0.24(6) 0.14(5) 0.18(6) -0.02(4) -0.11(5) 0.03(4)
O846 0.15(4) 0.16(4) 0.15(4) -0.04(3) -0.04(3) -0.02(3)
C49A 0.11(4) 0.19(6) 0.20(7) -0.04(5) -0.10(5) -0.04(4)
O13X 0.19(4) 0.15(3) 0.22(5) -0.01(3) -0.01(3) -0.05(3)
O140 0.14(3) 0.34(5) 0.20(5) -0.08(4) -0.05(4) 0.00(3)
C100 0.14(5) 0.22(7) 0.15(5) -0.03(5) -0.10(4) 0.01(4)
N141 0.14(3) 0.11(3) 0.16(4) -0.02(3) -0.06(3) -0.02(2)
O81 0.31(7) 0.25(6) 0.22(6) -0.08(4) -0.04(5) -0.14(5)
N918 0.088(13) 0.125(16) 0.20(2) 0.014(15) -0.056(14) -0.032(10)
C919 0.088(13) 0.125(16) 0.20(2) 0.014(15) -0.056(14) -0.032(10)
C920 0.088(13) 0.125(16) 0.20(2) 0.014(15) -0.056(14) -0.032(10)
C921 0.088(13) 0.125(16) 0.20(2) 0.014(15) -0.056(14) -0.032(10)
C916 0.088(13) 0.125(16) 0.20(2) 0.014(15) -0.056(14) -0.032(10)
C917 0.088(13) 0.125(16) 0.20(2) 0.014(15) -0.056(14) -0.032(10)
C912 0.088(13) 0.125(16) 0.20(2) 0.014(15) -0.056(14) -0.032(10)
C913 0.088(13) 0.125(16) 0.20(2) 0.014(15) -0.056(14) -0.032(10)
C914 0.088(13) 0.125(16) 0.20(2) 0.014(15) -0.056(14) -0.032(10)
C915 0.088(13) 0.125(16) 0.20(2) 0.014(15) -0.056(14) -0.032(10)
N647 0.15(4) 0.27(7) 0.23(6) -0.07(5) 0.01(4) 0.00(4)
C645 0.23(10) 0.09(6) 0.29(12) 0.02(6) -0.16(10) -0.05(5)
O12B 0.15(3) 0.17(4) 0.15(4) -0.03(3) -0.03(3) 0.04(2)
O710 0.15(3) 0.15(4) 0.23(6) -0.07(4) -0.07(4) 0.00(3)
C411 0.10(4) 0.19(6) 0.17(4) -0.04(4) -0.07(4) -0.03(3)
C103 0.13(3) 0.09(3) 0.14(4) -0.05(3) -0.05(3) 0.00(2)
C611 0.06(3) 0.17(4) 0.11(3) 0.01(3) -0.01(2) -0.09(2)
O244 0.41(10) 0.45(12) 0.12(5) 0.06(6) -0.08(6) 0.05(9)
C64A 0.11(3) 0.11(4) 0.12(3) -0.01(2) -0.03(3) -0.01(3)
C63A 0.15(5) 0.20(5) 0.13(3) 0.02(4) -0.05(4) 0.00(3)
C62A 0.11(4) 0.16(4) 0.12(4) 0.04(3) -0.03(3) -0.05(3)
C61A 0.12(4) 0.20(5) 0.15(4) 0.00(3) -0.06(4) -0.02(3)
C60A 0.08(3) 0.12(3) 0.14(4) -0.01(3) -0.04(3) -0.02(2)
N65A 0.07(2) 0.14(3) 0.15(3) -0.04(2) -0.06(2) -0.009(19)
O924 0.18(3) 0.26(5) 0.29(6) 0.08(4) -0.15(4) -0.05(3)
O456 0.15(4) 0.15(4) 0.17(4) -0.02(3) -0.04(3) -0.03(2)
C66A 0.14(5) 0.17(5) 0.14(4) 0.00(3) -0.03(3) -0.08(4)
O13 0.11(3) 0.24(4) 0.15(3) -0.04(3) -0.04(2) -0.04(2)
O829 0.14(3) 0.09(3) 0.25(5) -0.02(2) -0.09(3) 0.000(18)
C59 0.16(5) 0.36(10) 0.19(5) -0.04(6) -0.08(5) 0.04(5)
C262 0.092(14) 0.14(2) 0.17(2) -0.059(15) -0.050(14) -0.001(13)
C261 0.092(14) 0.14(2) 0.17(2) -0.059(15) -0.050(14) -0.001(13)
C260 0.092(14) 0.14(2) 0.17(2) -0.059(15) -0.050(14) -0.001(13)
C259 0.092(14) 0.14(2) 0.17(2) -0.059(15) -0.050(14) -0.001(13)
N264 0.092(14) 0.14(2) 0.17(2) -0.059(15) -0.050(14) -0.001(13)
C263 0.092(14) 0.14(2) 0.17(2) -0.059(15) -0.050(14) -0.001(13)
C828 0.12(3) 0.05(3) 0.17(4) -0.02(3) -0.06(3) -0.02(2)
C2A 0.13(5) 0.20(6) 0.25(6) -0.04(4) -0.04(5) 0.03(4)
N48A 0.12(3) 0.12(3) 0.14(4) -0.02(3) -0.06(3) -0.04(2)
N630 0.10(3) 0.10(3) 0.13(3) -0.05(3) -0.03(2) 0.00(2)
C699 0.05(3) 0.03(3) 0.19(4) -0.04(3) -0.03(2) 0.00(2)
O12X 0.11(2) 0.16(3) 0.13(3) -0.04(2) -0.04(2) 0.003(19)
C5 0.08(3) 0.11(4) 0.17(6) 0.02(4) 0.03(4) -0.04(3)
O427 0.16(3) 0.15(3) 0.21(4) -0.01(3) -0.04(3) 0.02(2)
C694 0.124(18) 0.156(19) 0.29(3) -0.05(2) -0.08(2) -0.021(14)
C693 0.124(18) 0.156(19) 0.29(3) -0.05(2) -0.08(2) -0.021(14)
C692 0.124(18) 0.156(19) 0.29(3) -0.05(2) -0.08(2) -0.021(14)
N691 0.124(18) 0.156(19) 0.29(3) -0.05(2) -0.08(2) -0.021(14)
C690 0.124(18) 0.156(19) 0.29(3) -0.05(2) -0.08(2) -0.021(14)
C689 0.124(18) 0.156(19) 0.29(3) -0.05(2) -0.08(2) -0.021(14)
C688 0.124(18) 0.156(19) 0.29(3) -0.05(2) -0.08(2) -0.021(14)
C687 0.124(18) 0.156(19) 0.29(3) -0.05(2) -0.08(2) -0.021(14)
C686 0.124(18) 0.156(19) 0.29(3) -0.05(2) -0.08(2) -0.021(14)
C685 0.124(18) 0.156(19) 0.29(3) -0.05(2) -0.08(2) -0.021(14)
C756 0.17(6) 0.21(6) 0.07(4) -0.01(4) -0.06(4) 0.01(4)
O526 0.21(4) 0.14(3) 0.17(4) -0.05(3) -0.11(3) 0.01(3)
C665 0.15(7) 0.15(6) 0.17(7) -0.06(5) 0.01(6) -0.02(5)
C961 0.18(5) 0.15(5) 0.24(7) -0.02(5) -0.08(5) -0.09(4)
N546 0.13(3) 0.10(3) 0.17(4) -0.02(2) -0.10(3) -0.01(3)
O280 0.10(2) 0.25(5) 0.12(3) -0.03(3) -0.02(2) -0.06(3)
C949 0.13(3) 0.18(4) 0.14(4) 0.00(3) -0.05(3) -0.01(3)
C952 0.22(6) 0.13(5) 0.32(8) -0.11(6) -0.18(7) 0.00(4)
O5X 0.092(19) 0.10(2) 0.19(4) -0.02(2) -0.01(2) -0.020(16)
C741 0.09(3) 0.18(3) 0.07(3) -0.04(2) -0.01(3) -0.01(3)
O765 0.14(3) 0.25(5) 0.13(3) 0.00(3) -0.01(2) -0.08(3)
O627 0.15(3) 0.15(3) 0.13(3) -0.01(2) -0.03(3) -0.05(2)
S123 0.21(3) 0.31(4) 0.46(6) -0.20(5) -0.19(4) 0.08(3)
O900 0.12(2) 0.09(2) 0.14(3) -0.046(18) -0.028(19) 0.012(14)
N901 0.08(2) 0.036(19) 0.10(3) -0.015(17) -0.021(17) -0.025(15)
C658 0.09(3) 0.12(4) 0.20(5) -0.05(4) -0.04(3) 0.01(3)
C640 0.06(3) 0.23(5) 0.16(3) -0.06(4) -0.05(3) 0.02(3)
C639 0.08(3) 0.14(4) 0.11(3) -0.01(3) -0.01(2) -0.03(2)
C638 0.05(3) 0.13(4) 0.11(3) -0.03(3) 0.00(2) -0.03(2)
N637 0.11(3) 0.19(4) 0.11(3) -0.04(3) -0.01(2) -0.03(2)
C636 0.10(3) 0.11(3) 0.11(3) -0.01(2) -0.02(2) -0.045(19)
C635 0.16(4) 0.08(3) 0.15(3) -0.03(3) -0.06(3) -0.03(2)
C634 0.16(4) 0.16(5) 0.16(4) -0.04(4) -0.07(3) 0.01(3)
C633 0.13(3) 0.11(4) 0.13(3) -0.01(3) -0.04(3) 0.01(3)
C632 0.10(3) 0.14(4) 0.13(3) -0.02(3) -0.03(2) -0.01(2)
C631 0.10(3) 0.07(3) 0.13(3) -0.02(2) -0.03(2) -0.035(19)
C909 0.15(5) 0.05(3) 0.10(4) 0.02(3) -0.07(4) -0.03(3)
C302 0.09(2) 0.18(3) 0.13(3) 0.02(2) -0.04(2) -0.04(2)
O82 0.14(3) 0.19(4) 0.22(5) -0.04(4) 0.00(3) -0.07(3)
O559 0.073(18) 0.13(3) 0.20(4) -0.07(2) -0.05(2) -0.002(17)
O626 0.12(3) 0.17(4) 0.21(5) -0.01(3) -0.02(3) -0.02(2)
O646 0.13(3) 0.24(5) 0.12(3) -0.06(3) -0.03(3) -0.01(3)
O524 0.24(5) 0.16(4) 0.20(5) 0.01(4) -0.05(4) 0.05(4)
C600 0.12(4) 0.13(4) 0.22(4) -0.09(4) -0.06(4) 0.02(3)
N959 0.11(3) 0.12(3) 0.15(4) -0.05(3) -0.04(2) -0.03(2)
C550 0.15(5) 0.17(6) 0.12(5) 0.00(3) -0.02(4) -0.04(4)
C604 0.16(5) 0.16(5) 0.20(3) -0.06(4) -0.06(3) -0.02(3)
O497 0.07(2) 0.16(3) 0.16(4) -0.04(3) -0.04(2) -0.007(17)
C337 0.14(5) 0.17(4) 0.10(4) -0.06(3) -0.07(3) 0.00(3)
O41B 0.18(3) 0.08(2) 0.14(3) -0.01(2) -0.06(3) -0.03(2)
C957 0.14(4) 0.11(3) 0.17(4) -0.06(3) -0.08(3) 0.02(3)
N203 0.12(3) 0.07(3) 0.16(4) -0.02(2) -0.05(2) -0.04(2)
O700 0.09(2) 0.10(2) 0.19(3) -0.05(3) -0.03(2) 0.002(18)
C556 0.16(4) 0.20(4) 0.18(4) -0.04(3) -0.02(3) 0.01(3)
N47B 0.10(3) 0.14(4) 0.20(5) -0.02(3) -0.03(3) 0.01(3)
C721 0.115(15) 0.147(19) 0.21(3) -0.053(17) -0.047(15) 0.003(12)
C720 0.115(15) 0.147(19) 0.21(3) -0.053(17) -0.047(15) 0.003(12)
C719 0.115(15) 0.147(19) 0.21(3) -0.053(17) -0.047(15) 0.003(12)
N718 0.115(15) 0.147(19) 0.21(3) -0.053(17) -0.047(15) 0.003(12)
C717 0.115(15) 0.147(19) 0.21(3) -0.053(17) -0.047(15) 0.003(12)
C716 0.115(15) 0.147(19) 0.21(3) -0.053(17) -0.047(15) 0.003(12)
C715 0.115(15) 0.147(19) 0.21(3) -0.053(17) -0.047(15) 0.003(12)
C714 0.115(15) 0.147(19) 0.21(3) -0.053(17) -0.047(15) 0.003(12)
C713 0.115(15) 0.147(19) 0.21(3) -0.053(17) -0.047(15) 0.003(12)
C712 0.115(15) 0.147(19) 0.21(3) -0.053(17) -0.047(15) 0.003(12)
O642 0.15(4) 0.30(6) 0.23(6) 0.00(5) -0.12(4) -0.02(4)
C804 0.15(5) 0.06(4) 0.13(5) -0.02(3) -0.02(4) -0.01(3)
O202 0.18(4) 0.17(4) 0.22(5) 0.00(3) -0.07(4) 0.01(3)
C360 0.12(4) 0.08(4) 0.17(6) 0.00(3) -0.05(4) -0.02(3)
C468 0.071(16) 0.089(18) 0.18(2) -0.011(17) -0.044(17) -0.008(12)
C469 0.15(4) 0.09(3) 0.18(3) -0.02(2) -0.06(3) 0.00(2)
C470 0.071(16) 0.089(18) 0.18(2) -0.011(17) -0.044(17) -0.008(12)
C471 0.071(16) 0.089(18) 0.18(2) -0.011(17) -0.044(17) -0.008(12)
C472 0.11(3) 0.14(3) 0.16(3) -0.04(2) -0.07(3) 0.02(2)
C473 0.07(3) 0.11(3) 0.18(2) -0.03(2) -0.05(2) -0.007(18)
N475 0.09(3) 0.10(3) 0.18(3) -0.04(2) -0.06(2) -0.002(16)
C476 0.15(4) 0.07(4) 0.17(3) -0.02(3) -0.03(3) -0.04(3)
C477 0.17(4) 0.11(4) 0.15(3) -0.03(2) -0.06(3) -0.04(3)
C478 0.12(3) 0.10(3) 0.17(3) -0.02(2) -0.06(3) -0.04(2)
N908 0.09(2) 0.08(2) 0.09(3) -0.010(18) -0.028(16) -0.027(16)
C907 0.11(3) 0.14(5) 0.15(4) -0.03(3) -0.01(2) 0.00(3)
C906 0.11(3) 0.11(4) 0.14(3) -0.04(3) 0.00(3) -0.01(2)
C905 0.10(3) 0.07(3) 0.17(4) -0.01(3) 0.00(2) -0.04(2)
C904 0.07(2) 0.13(3) 0.11(3) -0.04(2) -0.05(2) -0.02(2)
C903 0.11(3) 0.07(3) 0.12(3) -0.03(2) -0.05(2) -0.02(2)
O944 0.10(2) 0.11(2) 0.11(2) -0.012(17) -0.022(17) -0.003(16)
O939 0.10(2) 0.22(4) 0.19(4) 0.06(3) -0.07(3) -0.03(3)
N606 0.12(3) 0.09(3) 0.15(3) -0.02(2) -0.01(2) -0.042(18)
C607 0.13(4) 0.09(4) 0.16(4) -0.04(3) -0.02(3) -0.05(2)
C608 0.13(4) 0.13(4) 0.16(4) -0.04(3) -0.02(3) -0.03(3)
C609 0.14(4) 0.08(4) 0.19(4) -0.05(3) -0.06(3) -0.06(2)
C610 0.15(4) 0.12(4) 0.18(3) -0.02(3) -0.06(3) -0.03(2)
C605 0.11(3) 0.14(4) 0.17(3) -0.02(3) -0.04(3) -0.06(2)
N519 0.08(2) 0.13(3) 0.15(3) 0.00(2) -0.032(19) -0.016(15)
C520 0.086(17) 0.09(2) 0.11(2) -0.029(19) -0.047(18) -0.033(11)
C521 0.15(4) 0.14(4) 0.11(3) -0.02(3) -0.05(3) 0.01(3)
C522 0.15(3) 0.13(4) 0.10(3) -0.02(3) -0.03(3) 0.01(2)
C517 0.07(2) 0.08(2) 0.14(2) -0.02(2) -0.032(19) -0.037(12)
C518 0.07(2) 0.08(2) 0.14(2) -0.02(2) -0.032(19) -0.037(12)
C513 0.09(2) 0.10(3) 0.15(3) -0.04(3) -0.05(2) -0.018(16)
C514 0.09(2) 0.11(3) 0.17(3) -0.05(3) -0.08(2) -0.035(19)
C515 0.15(4) 0.11(4) 0.15(3) -0.01(3) -0.06(3) -0.01(2)
C516 0.11(3) 0.11(4) 0.15(3) -0.04(2) -0.06(2) -0.032(19)
C562 0.17(4) 0.20(5) 0.19(5) -0.07(4) -0.09(4) 0.04(4)
C558 0.16(4) 0.20(4) 0.18(4) -0.04(3) -0.02(3) 0.01(3)
C265 0.08(3) 0.11(4) 0.12(5) -0.04(3) -0.05(3) 0.02(2)
C258 0.06(2) 0.12(3) 0.20(4) -0.03(2) -0.04(2) -0.056(17)
C449 0.16(5) 0.21(6) 0.17(5) 0.02(4) -0.10(4) -0.09(3)
N454 0.10(3) 0.23(5) 0.16(4) 0.03(3) -0.06(3) -0.07(2)
C453 0.14(5) 0.19(5) 0.19(5) -0.02(4) -0.07(4) -0.06(3)
C452 0.21(6) 0.19(6) 0.16(5) 0.00(4) -0.10(4) -0.04(4)
C451 0.16(5) 0.20(6) 0.19(5) 0.05(4) -0.09(4) -0.08(3)
C450 0.19(6) 0.19(6) 0.18(5) 0.01(4) -0.12(5) -0.06(3)
C445 0.10(4) 0.12(5) 0.27(7) 0.03(4) -0.06(4) -0.05(3)
N14 0.09(3) 0.22(5) 0.20(4) -0.01(4) -0.01(3) -0.05(3)
C66 0.07(3) 0.12(4) 0.22(5) -0.04(3) -0.06(3) -0.04(2)
N284 0.08(2) 0.09(3) 0.11(3) -0.01(2) -0.04(2) -0.023(17)
N10B 0.065(12) 0.110(17) 0.14(2) -0.032(14) -0.036(12) -0.012(10)
C9B 0.065(12) 0.110(17) 0.14(2) -0.032(14) -0.036(12) -0.012(10)
C8B 0.065(12) 0.110(17) 0.14(2) -0.032(14) -0.036(12) -0.012(10)
C7B 0.065(12) 0.110(17) 0.14(2) -0.032(14) -0.036(12) -0.012(10)
C6B 0.065(12) 0.110(17) 0.14(2) -0.032(14) -0.036(12) -0.012(10)
C5B 0.065(12) 0.110(17) 0.14(2) -0.032(14) -0.036(12) -0.012(10)
C35B 0.04(2) 0.09(2) 0.12(2) -0.03(2) -0.01(2) -0.014(17)
O925 0.17(3) 0.16(3) 0.28(6) 0.04(3) -0.11(3) -0.01(3)
C943 0.10(3) 0.17(5) 0.14(4) -0.01(3) -0.01(2) -0.01(3)
S42A 0.16(2) 0.17(2) 0.35(4) -0.02(2) -0.10(2) -0.013(17)
O43A 0.12(3) 0.16(4) 0.29(6) -0.09(4) -0.06(3) -0.02(3)
O45A 0.17(4) 0.17(4) 0.36(8) 0.00(4) -0.09(5) 0.06(3)
N403 0.034(18) 0.15(3) 0.22(4) -0.05(3) -0.04(3) -0.029(18)
N58 0.11(3) 0.12(3) 0.19(4) -0.01(3) -0.09(3) -0.04(2)
C346 0.15(4) 0.16(4) 0.21(6) -0.05(4) -0.07(4) -0.02(3)
N745 0.16(4) 0.18(3) 0.13(4) -0.02(2) -0.05(3) -0.01(3)
N940 0.07(2) 0.07(2) 0.14(3) -0.02(2) -0.02(2) -0.011(17)
C333 0.12(4) 0.15(5) 0.20(7) -0.03(5) -0.04(4) -0.05(3)
N42B 0.15(3) 0.11(3) 0.11(3) -0.04(2) -0.03(2) -0.03(2)
C404 0.13(4) 0.17(5) 0.27(5) -0.05(4) -0.10(4) -0.02(3)
C405 0.15(4) 0.06(4) 0.23(5) -0.02(3) -0.02(3) -0.04(2)
N410 0.12(3) 0.11(3) 0.18(3) -0.05(3) -0.07(3) -0.02(2)
C409 0.11(3) 0.07(3) 0.18(3) 0.00(3) -0.07(3) -0.05(2)
C408 0.10(4) 0.14(5) 0.23(5) 0.02(3) -0.07(3) -0.03(2)
C407 0.12(4) 0.16(5) 0.27(6) 0.01(5) -0.05(4) -0.02(3)
C406 0.19(5) 0.07(4) 0.27(5) 0.01(4) -0.03(4) -0.02(3)
S321 0.24(3) 0.18(2) 0.25(3) 0.03(2) -0.11(2) -0.09(2)
C729 0.08(2) 0.10(2) 0.16(3) -0.02(2) -0.02(2) -0.041(16)
O525 0.18(4) 0.13(3) 0.15(4) -0.04(2) 0.01(3) -0.05(3)
C83 0.11(4) 0.13(4) 0.20(4) -0.04(4) -0.03(3) -0.05(3)
O30 0.12(3) 0.19(4) 0.14(3) -0.06(3) -0.05(2) -0.02(2)
C12 0.15(4) 0.26(5) 0.20(4) -0.02(4) -0.02(4) -0.01(4)
C530 0.12(3) 0.14(4) 0.14(3) -0.01(3) -0.08(2) -0.03(3)
O322 0.17(3) 0.25(4) 0.25(4) 0.04(3) -0.11(3) -0.09(3)
C510 0.089(17) 0.091(17) 0.150(19) -0.036(14) -0.037(15) -0.014(12)
C46 0.07(3) 0.13(4) 0.20(4) -0.07(4) -0.03(3) 0.00(3)
N119 0.110(14) 0.145(17) 0.23(3) -0.056(18) -0.067(16) -0.022(12)
C120 0.110(14) 0.145(17) 0.23(3) -0.056(18) -0.067(16) -0.022(12)
C121 0.110(14) 0.145(17) 0.23(3) -0.056(18) -0.067(16) -0.022(12)
C122 0.110(14) 0.145(17) 0.23(3) -0.056(18) -0.067(16) -0.022(12)
C117 0.110(14) 0.145(17) 0.23(3) -0.056(18) -0.067(16) -0.022(12)
C118 0.110(14) 0.145(17) 0.23(3) -0.056(18) -0.067(16) -0.022(12)
C113 0.110(14) 0.145(17) 0.23(3) -0.056(18) -0.067(16) -0.022(12)
C114 0.110(14) 0.145(17) 0.23(3) -0.056(18) -0.067(16) -0.022(12)
C115 0.110(14) 0.145(17) 0.23(3) -0.056(18) -0.067(16) -0.022(12)
C116 0.110(14) 0.145(17) 0.23(3) -0.056(18) -0.067(16) -0.022(12)
N102 0.12(3) 0.15(3) 0.15(4) -0.04(3) -0.06(3) -0.01(2)
N129 0.12(3) 0.11(3) 0.14(3) -0.02(2) -0.06(2) -0.03(2)
N447 0.16(5) 0.19(5) 0.23(6) 0.03(5) -0.05(4) -0.02(3)
O739 0.09(2) 0.14(3) 0.22(4) -0.01(2) -0.06(3) -0.021(18)
O62 0.15(3) 0.13(3) 0.22(4) -0.05(3) -0.06(3) 0.02(2)
S96 0.22(4) 0.54(7) 0.38(5) 0.05(5) -0.13(3) 0.03(4)
O827 0.13(2) 0.12(3) 0.14(3) -0.02(2) -0.03(2) -0.01(2)
N331 0.07(2) 0.07(2) 0.21(4) -0.03(2) -0.03(2) -0.016(15)
N620 0.07(2) 0.14(3) 0.15(3) 0.00(2) -0.039(19) -0.055(19)
C621 0.07(3) 0.14(4) 0.15(3) -0.02(3) -0.03(2) -0.06(2)
C622 0.09(2) 0.09(3) 0.15(3) -0.01(3) -0.03(2) -0.04(2)
C623 0.09(3) 0.14(4) 0.15(3) -0.04(3) -0.05(2) -0.03(2)
C618 0.11(3) 0.11(4) 0.16(3) -0.05(3) -0.04(2) -0.01(2)
C619 0.09(2) 0.09(3) 0.16(3) -0.03(3) -0.03(2) -0.04(2)
C614 0.12(3) 0.16(5) 0.16(3) -0.06(4) -0.03(3) -0.05(3)
C615 0.10(3) 0.15(5) 0.17(4) -0.09(3) -0.03(3) -0.06(2)
C616 0.07(3) 0.23(6) 0.20(4) -0.04(4) -0.02(2) -0.06(3)
C617 0.07(3) 0.17(4) 0.18(4) -0.04(3) -0.05(2) -0.04(2)
N911 0.06(2) 0.09(3) 0.11(3) 0.01(2) -0.03(2) -0.011(17)
O442 0.43(10) 0.27(7) 0.71(16) -0.10(7) 0.03(9) 0.14(6)
C544 0.09(4) 0.13(4) 0.14(5) -0.01(3) -0.05(4) 0.02(3)
C59A 0.19(6) 0.09(4) 0.15(6) 0.00(4) 0.01(5) -0.07(4)
C733 0.09(3) 0.16(3) 0.11(4) 0.00(3) 0.03(3) -0.02(3)
O753 0.15(3) 0.22(5) 0.18(5) -0.03(3) -0.04(3) 0.00(3)
O97 0.17(5) 0.60(10) 0.32(8) 0.17(8) -0.13(5) 0.00(6)
C754 0.10(3) 0.24(7) 0.15(6) -0.04(4) -0.01(4) 0.01(3)
N667 0.050(19) 0.08(2) 0.13(3) 0.00(2) -0.02(2) -0.019(16)
O879 0.14(4) 0.22(5) 0.29(7) -0.02(5) 0.02(4) -0.01(3)
N603 0.12(3) 0.09(3) 0.18(3) -0.02(3) -0.02(3) -0.020(19)
C5A 0.16(5) 0.17(6) 0.15(6) -0.02(5) -0.07(4) 0.01(4)
O16X 0.10(2) 0.12(2) 0.12(3) 0.022(19) -0.033(19) -0.006(16)
C899 0.07(3) 0.06(2) 0.12(3) -0.009(19) -0.010(18) -0.026(16)
C40B 0.14(4) 0.10(3) 0.08(3) -0.03(2) -0.01(3) -0.03(2)
O697 0.25(6) 0.38(7) 0.28(7) 0.11(6) -0.13(5) 0.01(5)
O484 0.09(2) 0.12(3) 0.14(3) -0.04(2) -0.03(2) -0.025(17)
N485 0.07(2) 0.10(3) 0.17(4) -0.07(3) 0.00(3) -0.04(2)
C483 0.17(6) 0.04(3) 0.14(5) 0.00(3) -0.11(5) 0.01(3)
N945 0.09(3) 0.15(4) 0.15(4) -0.04(3) -0.01(2) 0.03(2)
O725 0.15(3) 0.19(4) 0.31(4) -0.04(4) -0.12(3) -0.02(3)
O643 0.21(5) 0.30(7) 0.20(5) -0.09(5) -0.10(4) 0.09(5)
O243 0.22(5) 0.24(6) 0.24(7) 0.03(5) -0.08(5) -0.12(5)
C800 0.13(4) 0.13(4) 0.11(4) 0.01(3) -0.06(2) -0.04(3)
N684 0.10(3) 0.21(5) 0.24(5) -0.02(4) -0.07(3) -0.02(3)
C941 0.05(2) 0.11(3) 0.13(3) 0.01(2) 0.00(2) 0.00(2)
C328 0.14(4) 0.10(3) 0.15(3) -0.02(2) -0.05(2) 0.00(2)
C955 0.08(3) 0.10(3) 0.23(6) -0.02(3) -0.05(4) -0.01(3)
O125 0.23(7) 0.21(6) 0.9(3) 0.04(10) -0.23(11) -0.10(5)
C201 0.15(4) 0.11(4) 0.23(7) -0.04(4) -0.11(4) 0.00(3)
O656 0.12(3) 0.12(3) 0.34(4) -0.10(3) -0.02(3) -0.02(2)
O480 0.41(7) 0.06(3) 0.41(7) 0.06(3) -0.12(5) -0.05(3)
C51 0.083(15) 0.137(19) 0.20(3) -0.019(18) -0.059(15) -0.022(13)
C50 0.083(15) 0.137(19) 0.20(3) -0.019(18) -0.059(15) -0.022(13)
N55 0.083(15) 0.137(19) 0.20(3) -0.019(18) -0.059(15) -0.022(13)
C54 0.083(15) 0.137(19) 0.20(3) -0.019(18) -0.059(15) -0.022(13)
C53 0.083(15) 0.137(19) 0.20(3) -0.019(18) -0.059(15) -0.022(13)
C52 0.083(15) 0.137(19) 0.20(3) -0.019(18) -0.059(15) -0.022(13)
C348 0.07(3) 0.10(3) 0.09(3) 0.00(3) -0.03(2) 0.01(2)
C347 0.10(3) 0.15(4) 0.18(5) -0.02(4) -0.03(3) -0.02(3)
S695 0.21(3) 0.22(3) 0.26(3) 0.05(3) -0.13(2) -0.02(2)
C851 0.15(5) 0.20(5) 0.16(4) -0.04(4) -0.03(4) 0.05(4)
C850 0.12(4) 0.16(5) 0.17(4) -0.02(4) -0.02(3) 0.00(3)
C849 0.09(4) 0.12(4) 0.17(4) -0.03(3) -0.04(3) -0.04(2)
N854 0.09(3) 0.14(3) 0.17(3) -0.05(3) -0.06(3) -0.032(19)
C853 0.12(4) 0.15(4) 0.16(3) -0.08(3) -0.09(3) 0.00(3)
C852 0.11(4) 0.16(5) 0.16(4) -0.07(3) -0.07(3) 0.01(2)
N674 0.149(19) 0.16(2) 0.16(2) -0.031(15) -0.036(15) -0.053(13)
C675 0.149(19) 0.16(2) 0.16(2) -0.031(15) -0.036(15) -0.053(13)
C676 0.149(19) 0.16(2) 0.16(2) -0.031(15) -0.036(15) -0.053(13)
C677 0.149(19) 0.16(2) 0.16(2) -0.031(15) -0.036(15) -0.053(13)
C672 0.149(19) 0.16(2) 0.16(2) -0.031(15) -0.036(15) -0.053(13)
C673 0.149(19) 0.16(2) 0.16(2) -0.031(15) -0.036(15) -0.053(13)
C668 0.149(19) 0.16(2) 0.16(2) -0.031(15) -0.036(15) -0.053(13)
C669 0.149(19) 0.16(2) 0.16(2) -0.031(15) -0.036(15) -0.053(13)
C670 0.149(19) 0.16(2) 0.16(2) -0.031(15) -0.036(15) -0.053(13)
C671 0.149(19) 0.16(2) 0.16(2) -0.031(15) -0.036(15) -0.053(13)
O881 0.11(3) 0.32(7) 0.40(10) -0.12(7) -0.07(5) 0.01(4)
C142 0.08(3) 0.13(5) 0.27(5) -0.03(4) -0.07(4) -0.04(3)
O128 0.14(3) 0.20(4) 0.20(4) 0.02(3) -0.07(3) -0.01(2)
O498 0.14(2) 0.084(19) 0.26(4) -0.024(19) -0.09(2) 0.009(15)
O10X 0.25(5) 0.29(6) 0.20(5) -0.07(5) -0.06(4) -0.07(5)
C89 0.15(4) 0.17(4) 0.22(3) -0.04(3) -0.11(3) 0.01(2)
C88 0.21(5) 0.14(5) 0.24(4) -0.08(4) -0.11(3) 0.05(4)
C87 0.12(3) 0.14(5) 0.20(4) -0.04(4) -0.04(3) 0.01(3)
C86 0.10(3) 0.11(4) 0.20(3) -0.06(3) -0.07(3) -0.01(2)
C91 0.07(2) 0.14(4) 0.20(3) -0.03(3) -0.06(2) -0.02(2)
C90 0.15(4) 0.17(4) 0.22(3) -0.04(3) -0.11(3) 0.01(2)
C95 0.14(4) 0.11(4) 0.22(3) -0.01(3) -0.10(3) -0.04(3)
C94 0.15(4) 0.18(5) 0.17(4) 0.00(4) -0.08(3) -0.02(3)
C93 0.13(4) 0.07(3) 0.16(3) 0.01(3) -0.05(2) -0.04(2)
N92 0.08(2) 0.10(3) 0.16(3) -0.01(2) -0.050(19) -0.033(17)
C602 0.15(5) 0.15(5) 0.21(4) -0.07(3) -0.06(4) 0.03(3)
O98 0.17(4) 0.34(8) 0.32(7) -0.02(6) -0.12(4) 0.05(5)
O19X 0.12(2) 0.13(3) 0.22(4) -0.06(3) -0.06(3) -0.02(2)
C72A 0.19(5) 0.16(4) 0.20(4) 0.04(3) -0.02(3) 0.05(3)
C71A 0.23(5) 0.18(5) 0.18(4) -0.03(3) -0.07(4) 0.04(3)
C70A 0.19(4) 0.16(4) 0.13(3) -0.05(3) -0.08(3) 0.01(3)
C69A 0.11(3) 0.12(3) 0.13(2) -0.04(2) -0.08(2) -0.04(2)
C74A 0.10(3) 0.09(3) 0.13(2) -0.02(2) -0.07(2) -0.020(17)
C73A 0.10(3) 0.14(4) 0.17(3) 0.01(3) -0.05(3) -0.01(2)
C78A 0.07(3) 0.12(3) 0.17(3) 0.03(3) -0.05(2) -0.03(2)
C77A 0.09(3) 0.12(4) 0.17(3) 0.01(2) -0.05(3) -0.03(2)
C76A 0.13(4) 0.12(4) 0.14(3) -0.03(3) -0.07(3) 0.00(3)
N75A 0.10(2) 0.08(2) 0.14(3) -0.03(2) -0.06(2) -0.035(15)
O698 0.25(5) 0.35(7) 0.30(7) 0.00(5) -0.17(4) -0.13(4)
O21X 0.24(4) 0.27(5) 0.13(3) -0.06(3) -0.02(3) -0.16(4)
C11B 0.10(3) 0.13(4) 0.19(5) -0.04(3) -0.05(3) 0.00(2)
N847 0.17(4) 0.17(5) 0.14(5) -0.04(4) -0.03(4) -0.01(3)
C882 0.07(4) 0.18(5) 0.17(5) -0.05(3) -0.01(3) -0.01(2)
C78 0.20(5) 0.12(5) 0.22(5) -0.04(4) -0.04(4) -0.01(3)
C77 0.13(4) 0.11(4) 0.22(4) -0.05(4) -0.04(3) -0.06(2)
C76 0.12(4) 0.12(4) 0.21(5) -0.06(4) -0.02(3) -0.04(2)
N75 0.07(2) 0.12(3) 0.18(3) -0.02(2) -0.02(2) -0.030(15)
C74 0.07(3) 0.19(4) 0.18(4) -0.05(3) -0.05(3) -0.01(2)
C73 0.13(4) 0.13(4) 0.19(4) -0.05(3) -0.07(3) -0.03(2)
C72 0.10(4) 0.17(5) 0.19(4) -0.02(3) -0.06(3) -0.05(2)
C71 0.12(4) 0.15(4) 0.20(4) 0.01(4) -0.06(3) -0.02(2)
C70 0.06(2) 0.10(3) 0.18(4) 0.01(3) -0.02(3) -0.050(17)
C69 0.15(4) 0.17(4) 0.18(4) -0.06(3) -0.08(3) 0.02(2)
N657 0.09(3) 0.21(5) 0.22(4) -0.08(3) -0.01(2) -0.04(2)
N31 0.13(3) 0.09(3) 0.13(3) -0.04(3) -0.04(2) -0.01(2)
N14A 0.13(4) 0.09(4) 0.19(5) -0.02(3) -0.06(4) -0.01(3)
O426 0.14(3) 0.21(4) 0.29(6) -0.06(4) -0.10(3) 0.01(2)
O680 0.30(7) 0.31(9) 0.24(7) -0.14(7) 0.03(6) 0.06(7)
C548 0.18(5) 0.18(5) 0.12(4) -0.06(3) -0.06(3) -0.02(4)
O842 0.42(9) 0.17(5) 0.11(4) 0.01(3) -0.07(5) -0.12(5)
C56A 0.07(3) 0.13(4) 0.06(3) 0.01(2) 0.00(2) -0.024(18)
C15A 0.13(4) 0.20(5) 0.16(3) -0.01(3) -0.09(3) -0.06(3)
C16A 0.18(4) 0.09(4) 0.15(3) 0.02(3) -0.11(3) -0.08(2)
C17A 0.18(5) 0.10(4) 0.18(3) 0.03(3) -0.08(3) -0.08(2)
C18A 0.07(3) 0.08(3) 0.15(3) 0.01(2) -0.03(2) -0.044(18)
C19A 0.06(3) 0.14(4) 0.16(3) -0.02(2) -0.03(2) -0.033(17)
C20A 0.06(3) 0.10(3) 0.12(3) 0.00(2) -0.03(2) -0.050(15)
N21A 0.09(2) 0.13(3) 0.11(3) 0.01(2) -0.02(2) -0.030(19)
C22A 0.08(3) 0.12(4) 0.11(3) 0.00(3) -0.01(2) -0.02(2)
C23A 0.06(3) 0.12(4) 0.15(3) -0.01(2) -0.02(3) -0.029(18)
C24A 0.07(3) 0.06(3) 0.17(3) -0.02(2) -0.04(2) -0.030(19)
O124 0.12(4) 0.44(11) 0.32(9) 0.05(8) -0.05(4) 0.05(5)
C29A 0.05(3) 0.10(4) 0.14(6) 0.00(4) -0.02(4) 0.01(3)
O625 0.15(3) 0.20(4) 0.13(3) -0.01(3) -0.02(2) -0.07(3)
C127 0.11(3) 0.12(3) 0.18(4) -0.02(3) -0.06(3) -0.03(2)
O126 0.24(6) 0.27(7) 0.40(10) -0.16(6) -0.16(6) -0.04(5)
C332 0.06(3) 0.14(5) 0.13(5) -0.03(4) -0.04(3) -0.01(3)
O323 0.17(3) 0.25(4) 0.25(4) 0.04(3) -0.11(3) -0.09(3)
C448 0.16(7) 0.32(10) 0.23(7) -0.04(6) -0.11(5) -0.03(6)
C414 0.10(4) 0.19(5) 0.14(3) 0.00(3) -0.01(3) -0.02(3)
C415 0.19(6) 0.17(5) 0.12(3) 0.02(3) -0.02(4) -0.03(3)
C416 0.27(8) 0.25(7) 0.15(4) -0.06(5) -0.07(5) 0.05(5)
C417 0.22(5) 0.22(5) 0.17(4) -0.05(3) -0.06(4) 0.05(3)
C418 0.22(5) 0.22(5) 0.17(4) -0.05(3) -0.06(4) 0.05(3)
C419 0.12(4) 0.14(4) 0.14(3) -0.01(3) -0.03(3) -0.04(2)
N420 0.08(2) 0.12(3) 0.17(3) -0.03(2) -0.04(2) -0.052(19)
C421 0.07(3) 0.21(5) 0.18(4) -0.07(4) -0.05(3) -0.01(2)
C422 0.08(3) 0.19(5) 0.15(4) -0.02(3) -0.02(3) -0.01(2)
C423 0.11(3) 0.11(4) 0.15(4) -0.01(3) -0.02(3) -0.03(2)
C652 0.12(2) 0.15(3) 0.33(4) -0.09(3) -0.01(2) 0.015(16)
C651 0.12(2) 0.15(3) 0.33(4) -0.09(3) -0.01(2) 0.015(16)
C650 0.12(2) 0.15(3) 0.33(4) -0.09(3) -0.01(2) 0.015(16)
C649 0.12(2) 0.15(3) 0.33(4) -0.09(3) -0.01(2) 0.015(16)
N654 0.12(2) 0.15(3) 0.33(4) -0.09(3) -0.01(2) 0.015(16)
C653 0.12(2) 0.15(3) 0.33(4) -0.09(3) -0.01(2) 0.015(16)
C53B 0.11(3) 0.12(3) 0.12(4) -0.02(3) -0.06(3) 0.00(2)
C682 0.11(4) 0.29(7) 0.25(6) -0.02(6) -0.08(4) 0.02(4)
C48B 0.10(3) 0.17(4) 0.11(4) -0.04(3) -0.06(2) -0.01(3)
O281 0.14(3) 0.19(4) 0.17(4) 0.00(3) 0.03(3) 0.00(3)
C746 0.10(3) 0.16(4) 0.10(3) -0.05(2) -0.01(3) 0.02(2)
C845 0.13(5) 0.17(6) 0.14(6) -0.02(5) -0.05(4) 0.00(4)
C64 0.12(3) 0.07(4) 0.26(5) -0.04(3) -0.09(4) -0.03(2)
C63 0.10(3) 0.11(4) 0.19(5) 0.03(3) -0.04(3) -0.01(3)
C62 0.12(4) 0.17(5) 0.19(5) 0.04(4) -0.05(3) -0.02(3)
C61 0.10(3) 0.13(4) 0.15(4) 0.04(3) -0.04(3) -0.03(2)
C60 0.16(4) 0.23(6) 0.19(4) -0.04(4) -0.08(3) 0.01(4)
N65 0.12(3) 0.07(3) 0.19(4) -0.02(2) -0.07(3) -0.018(18)
O99 0.16(4) 0.43(8) 0.31(7) -0.04(6) -0.09(5) 0.07(5)
O44A 0.19(4) 0.14(4) 0.26(6) -0.08(4) -0.01(4) 0.03(3)
C748 0.07(3) 0.15(4) 0.21(5) 0.00(3) -0.05(3) 0.05(2)
C50C 0.20(5) 0.17(5) 0.19(6) -0.03(4) -0.14(5) 0.04(4)
C400 0.09(3) 0.18(4) 0.29(7) -0.04(4) -0.10(4) -0.04(3)
C163 0.13(4) 0.06(3) 0.25(6) -0.01(3) -0.08(4) -0.02(3)
C51A 0.15(2) 0.22(3) 0.16(3) -0.07(2) -0.01(2) -0.07(2)
C50A 0.15(2) 0.22(3) 0.16(3) -0.07(2) -0.01(2) -0.07(2)
N55A 0.15(2) 0.22(3) 0.16(3) -0.07(2) -0.01(2) -0.07(2)
C54A 0.15(2) 0.22(3) 0.16(3) -0.07(2) -0.01(2) -0.07(2)
C53A 0.15(2) 0.22(3) 0.16(3) -0.07(2) -0.01(2) -0.07(2)
C52A 0.15(2) 0.22(3) 0.16(3) -0.07(2) -0.01(2) -0.07(2)
C401 0.06(3) 0.19(4) 0.23(4) -0.04(3) -0.05(3) -0.02(3)
N38A 0.126(14) 0.119(16) 0.27(3) -0.043(17) -0.079(19) -0.003(11)
C39A 0.126(14) 0.119(16) 0.27(3) -0.043(17) -0.079(19) -0.003(11)
C40A 0.126(14) 0.119(16) 0.27(3) -0.043(17) -0.079(19) -0.003(11)
C41A 0.126(14) 0.119(16) 0.27(3) -0.043(17) -0.079(19) -0.003(11)
C36A 0.126(14) 0.119(16) 0.27(3) -0.043(17) -0.079(19) -0.003(11)
C37A 0.126(14) 0.119(16) 0.27(3) -0.043(17) -0.079(19) -0.003(11)
C32A 0.126(14) 0.119(16) 0.27(3) -0.043(17) -0.079(19) -0.003(11)
C33A 0.126(14) 0.119(16) 0.27(3) -0.043(17) -0.079(19) -0.003(11)
C34A 0.126(14) 0.119(16) 0.27(3) -0.043(17) -0.079(19) -0.003(11)
C35A 0.126(14) 0.119(16) 0.27(3) -0.043(17) -0.079(19) -0.003(11)
C547 0.11(3) 0.16(5) 0.28(7) -0.01(4) -0.08(3) 0.00(3)
C648 0.16(5) 0.26(7) 0.24(7) -0.10(5) 0.01(5) 0.01(4)
C49C 0.23(6) 0.21(7) 0.23(6) -0.04(5) -0.12(5) -0.02(5)
C655 0.11(5) 0.30(8) 0.32(4) -0.08(5) 0.00(4) 0.02(4)
C2 0.08(5) 0.19(6) 0.29(7) -0.06(5) -0.01(4) -0.06(3)
C29 0.12(4) 0.15(5) 0.14(3) -0.06(3) -0.03(3) -0.09(3)
C46A 0.14(4) 0.11(4) 0.13(5) -0.02(3) -0.04(3) -0.03(2)
C135 0.14(5) 0.13(5) 0.23(8) -0.05(5) -0.03(5) 0.05(4)
O3 0.14(4) 0.23(5) 0.33(6) -0.11(5) -0.05(4) 0.01(3)
O3A 0.28(7) 0.23(6) 0.28(6) -0.06(5) 0.00(5) 0.08(5)
O80A 0.28(4) 0.18(4) 0.21(4) -0.04(3) -0.12(4) 0.05(3)
C561 0.18(4) 0.23(4) 0.19(4) -0.07(4) -0.09(3) 0.00(3)
C440 0.12(5) 0.16(5) 0.36(6) -0.09(4) -0.04(5) 0.00(4)
C439 0.14(5) 0.14(4) 0.36(6) -0.07(4) -0.06(5) 0.02(4)
C438 0.10(4) 0.09(4) 0.32(5) -0.07(3) -0.11(4) -0.03(2)
N437 0.10(3) 0.13(3) 0.27(4) -0.09(3) -0.11(3) -0.01(2)
C436 0.11(4) 0.18(4) 0.27(4) -0.12(3) -0.12(4) 0.00(3)
C435 0.09(4) 0.18(4) 0.31(4) -0.09(3) -0.01(4) 0.00(4)
C434 0.09(4) 0.19(5) 0.30(4) -0.12(4) 0.00(4) -0.05(3)
C433 0.16(6) 0.21(6) 0.26(5) -0.11(4) -0.03(4) -0.05(4)
C432 0.17(6) 0.22(6) 0.24(4) -0.08(4) -0.05(5) 0.00(4)
C431 0.06(3) 0.16(4) 0.24(4) -0.10(3) -0.06(3) -0.02(3)
O324 0.14(3) 0.34(6) 0.24(5) 0.12(4) -0.13(3) -0.05(3)
O443 0.43(10) 0.27(7) 0.71(16) -0.10(7) 0.03(9) 0.14(6)
O444 0.43(10) 0.27(7) 0.71(16) -0.10(7) 0.03(9) 0.14(6)
C349 0.08(3) 0.15(4) 0.20(6) -0.09(4) -0.04(3) 0.03(3)
O242 0.19(4) 0.20(5) 0.22(6) 0.05(4) -0.04(4) -0.01(4)
C549 0.14(4) 0.28(8) 0.11(5) 0.04(5) -0.07(4) -0.04(5)

loop_
_atom_type_symbol
_atom_type_description
_atom_type_scat_dispersion_real
_atom_type_scat_dispersion_imag
_atom_type_scat_source
C C 0.0080 0.0030 'International Tables Vol C Tables 4.2.6.8 and 6.1.1.4'
H H 0.0000 0.0000 'International Tables Vol C Tables 4.2.6.8 and 6.1.1.4'
Ca Ca 0.3305 0.5747 'International Tables Vol C Tables 4.2.6.8 and 6.1.1.4'
N N 0.0136 0.0067 'International Tables Vol C Tables 4.2.6.8 and 6.1.1.4'
O O 0.0230 0.0120 'International Tables Vol C Tables 4.2.6.8 and 6.1.1.4'
S S 0.1980 0.2320 'International Tables Vol C Tables 4.2.6.8 and 6.1.1.4'

loop_
_geom_angle_atom_site_label_1
_geom_angle_atom_site_label_2
_geom_angle_atom_site_label_3
_geom_angle
_geom_angle_site_symmetry_1
_geom_angle_site_symmetry_3
_geom_angle_publ_flag
O298 S295 C294 106.6(16) . . ?
O296 S295 O298 112(2) . . ?
O296 S295 C294 111.5(16) . . ?
O296 S295 O297 114(2) . . ?
O297 S295 O298 107.8(18) . . ?
O297 S295 C294 104.2(19) . . ?
O18X Ca00 O226 129.8(12) . . ?
O22X Ca00 O226 67.2(11) . . ?
O22X Ca00 O18X 139.3(12) . . ?
O898 Ca00 O226 135.2(13) . . ?
O898 Ca00 O18X 74.3(12) . . ?
O898 Ca00 O22X 122.8(12) . . ?
O23X Ca00 O226 79.8(13) . . ?
O23X Ca00 O18X 70.7(13) . . ?
O23X Ca00 O22X 78.7(11) . . ?
O23X Ca00 O898 142.3(13) . . ?
O23X Ca00 O20X 87.6(14) . . ?
O23X Ca00 O21X 148.3(13) . . ?
O20X Ca00 O226 144.3(12) . . ?
O20X Ca00 O18X 74.8(10) . . ?
O20X Ca00 O22X 77.7(11) . . ?
O20X Ca00 O898 70.1(13) . . ?
O20X Ca00 O21X 101.0(14) . . ?
O19X Ca00 O226 71.7(11) . . ?
O19X Ca00 O18X 73.1(10) . . ?
O19X Ca00 O22X 138.7(11) . . ?
O19X Ca00 O898 84.9(13) . . ?
O19X Ca00 O23X 97.7(13) . . ?
O19X Ca00 O20X 143.6(11) . . ?
O19X Ca00 O21X 93.2(15) . . ?
O21X Ca00 O226 75.6(12) . . ?
O21X Ca00 O18X 141.0(13) . . ?
O21X Ca00 O22X 73.5(13) . . ?
O21X Ca00 O898 68.1(11) . . ?
O896 S895 C894 102.9(18) . . ?
O896 S895 O898 110(3) . . ?
O898 S895 C894 99.7(15) . . ?
O897 S895 C894 109(2) . . ?
O897 S895 O896 120(3) . . ?
O897 S895 O898 112(2) . . ?
O97A S96A O99A 113(3) . . ?
O97A S96A O98A 118(3) . . ?
O97A S96A C95A 105(2) . . ?
O99A S96A C95A 103.3(17) . . ?
O98A S96A O99A 108(2) . . ?
O98A S96A C95A 109(2) . . ?
O227 S224 C223 105.3(17) . . ?
O226 S224 O227 120(2) . . ?
O226 S224 C223 111.0(19) . . ?
O226 S224 O225 111(2) . . ?
O225 S224 O227 99(2) . . ?
O225 S224 C223 109.6(18) . . ?
O499 S496 C495 107(2) . . ?
O499 S496 O498 109(3) . . ?
O497 S496 C495 107(2) . . ?
O497 S496 O499 117(3) . . ?
O497 S496 O498 108(3) . . ?
O498 S496 C495 107.3(19) . . ?
O826 S824 O825 118(2) . . ?
O826 S824 C823 100.5(18) . . ?
O826 S824 O827 114.7(19) . . ?
O825 S824 C823 104.2(17) . . ?
O825 S824 O827 107.1(17) . . ?
O827 S824 C823 111.4(17) . . ?
O425 S424 O427 113(3) . . ?
O425 S424 O426 105(3) . . ?
O425 S424 C423 104.6(18) . . ?
O427 S424 C423 97.0(19) . . ?
O426 S424 O427 117(3) . . ?
O426 S424 C423 120(2) . . ?
O279 S278 C277 96(2) . . ?
O279 S278 O281 121(3) . . ?
O280 S278 C277 103(2) . . ?
O280 S278 O279 118(3) . . ?
O280 S278 O281 113(3) . . ?
O281 S278 C277 99.3(17) . . ?
O27A S25A C24A 100.7(17) . . ?
O26A S25A O27A 115(3) . . ?
O26A S25A O28A 116(3) . . ?
O26A S25A C24A 105(2) . . ?
O28A S25A O27A 112(2) . . ?
O28A S25A C24A 105.2(17) . . ?
O526 S523 O524 115(3) . . ?
O526 S523 C522 111(2) . . ?
O526 S523 O525 120(3) . . ?
O524 S523 C522 106(3) . . ?
O524 S523 O525 100(3) . . ?
O525 S523 C522 104(2) . . ?
C757 S758 C600 93(3) . . ?
C1A S60B C59B 98(3) . . ?
O27B S24B C23B 105(2) . . ?
O26B S24B O27B 118(2) . . ?
O26B S24B C23B 105.4(16) . . ?
O25B S24B O27B 126(3) . . ?
O25B S24B O26B 98(2) . . ?
O25B S24B C23B 103(2) . . ?
O627 S624 O626 124(2) . . ?
O627 S624 C623 104(2) . . ?
O626 S624 C623 102(2) . . ?
O625 S624 O627 109(2) . . ?
O625 S624 O626 116(3) . . ?
O625 S624 C623 98(2) . . ?
C200 S361 C360 109(3) . . ?
C400 S563 C562 96(3) . . ?
O844 S841 C840 113(2) . . ?
O843 S841 C840 104(2) . . ?
O843 S841 O844 111(3) . . ?
O842 S841 C840 104(3) . . ?
O842 S841 O844 122(4) . . ?
O842 S841 O843 101(3) . . ?
O43 S42 C41 111(3) . . ?
O45 S42 O43 114(4) . . ?
O45 S42 C41 117(3) . . ?
O44 S42 O43 94(3) . . ?
O44 S42 C41 112(3) . . ?
O44 S42 O45 107(2) . . ?
C961 S962 C800 103(3) . . ?
N247 C245 C238 111(3) . . ?
O246 C245 C238 119(4) . . ?
O246 C245 N247 129(4) . . ?
C893 C894 S895 111.8(14) . . ?
C889 C894 S895 127.7(14) . . ?
C894 C893 H893 120.0 . . ?
C892 C893 C894 120.0 . . ?
C892 C893 H893 120.0 . . ?
C893 C892 N891 120.0 . . ?
C893 C892 C899 131(2) . . ?
N891 C892 C899 109(2) . . ?
C890 N891 C892 120.0 . . ?
N891 C890 C889 120.0 . . ?
N891 C890 C885 120.0 . . ?
C889 C890 C885 120.0 . . ?
C890 C889 C894 120.0 . . ?
C888 C889 C894 120.0 . . ?
C888 C889 C890 120.0 . . ?
C889 C888 H888 120.0 . . ?
C889 C888 C887 120.0 . . ?
C887 C888 H888 120.0 . . ?
C888 C887 H887 120.0 . . ?
C888 C887 C886 120.0 . . ?
C886 C887 H887 120.0 . . ?
C887 C886 H886 120.0 . . ?
C885 C886 C887 120.0 . . ?
C885 C886 H886 120.0 . . ?
C886 C885 C890 120.0 . . ?
N884 C885 C890 114(2) . . ?
N884 C885 C886 126(2) . . ?
S295 O296 Ca1 149(2) . . ?
C513 N512 H512 119.7 . . ?
C510 N512 H512 119.7 . . ?
C510 N512 C513 121(4) . . ?
C863 N864 C859 120.0 . . ?
N864 C863 C862 120.0 . . ?
N864 C863 C865 125(3) . . ?
C862 C863 C865 115(3) . . ?
C863 C862 H862 120.0 . . ?
C863 C862 C861 120.0 . . ?
C861 C862 H862 120.0 . . ?
C862 C861 H861 120.0 . . ?
C860 C861 C862 120.0 . . ?
C860 C861 H861 120.0 . . ?
C861 C860 H860 120.0 . . ?
C861 C860 C859 120.0 . . ?
C859 C860 H860 120.0 . . ?
C860 C859 N864 120.0 . . ?
C858 C859 N864 118(3) . . ?
C858 C859 C860 122(3) . . ?
O644 S641 C640 107(3) . . ?
O642 S641 O644 111(3) . . ?
O642 S641 C640 107(3) . . ?
O642 S641 O643 100(4) . . ?
O643 S641 O644 125(4) . . ?
O643 S641 C640 105(2) . . ?
N509 C504 C505 120.0 . . ?
N509 C504 C503 122(3) . . ?
C505 C504 C503 118(3) . . ?
C504 N509 C508 120.0 . . ?
N509 C508 C507 120.0 . . ?
N509 C508 C510 108(3) . . ?
C507 C508 C510 132(3) . . ?
C508 C507 H507 120.0 . . ?
C506 C507 C508 120.0 . . ?
C506 C507 H507 120.0 . . ?
C507 C506 H506 120.0 . . ?
C507 C506 C505 120.0 . . ?
C505 C506 H506 120.0 . . ?
C504 C505 H505 120.0 . . ?
C506 C505 C504 120.0 . . ?
C506 C505 H505 120.0 . . ?
O229 C228 C221 116(4) . . ?
O229 C228 N230 127(5) . . ?
N230 C228 C221 117(4) . . ?
O681 S678 C677 106(2) . . ?
O679 S678 O681 111(3) . . ?
O679 S678 C677 110(4) . . ?
O679 S678 O680 128(5) . . ?
O680 S678 O681 99(3) . . ?
O680 S678 C677 101(3) . . ?
O300 C299 N301 123(7) . . ?
O300 C299 C292 122(5) . . ?
N301 C299 C292 114(5) . . ?
H20A C204 H20B 107.7 . . ?
C205 C204 H20A 108.9 . . ?
C205 C204 H20B 108.9 . . ?
N203 C204 H20A 108.9 . . ?
N203 C204 H20B 108.9 . . ?
N203 C204 C205 114(4) . . ?
N867 C865 C863 102(3) . . ?
O866 C865 C863 136(4) . . ?
O866 C865 N867 122(4) . . ?
C110 N112 H112 114.3 . . ?
C110 N112 C113 131(4) . . ?
C113 N112 H112 114.3 . . ?
C814 N813 H813 114.2 . . ?
C811 N813 H813 114.2 . . ?
C811 N813 C814 132(4) . . ?
C4B N3B H3B 113.0 . . ?
C1B N3B H3B 113.0 . . ?
C1B N3B C4B 134(5) . . ?
O33B C32B C31B 122(5) . . ?
O33B C32B N34B 123(4) . . ?
N34B C32B C31B 114(5) . . ?
C299 N301 H301 115.2 . . ?
C299 N301 C302 130(5) . . ?
C302 N301 H301 115.2 . . ?
C325 N327 H327 121.9 . . ?
C325 N327 C328 116(4) . . ?
C328 N327 H327 121.9 . . ?
N220 C221 C228 114(3) . . ?
C222 C221 C228 126(3) . . ?
C222 C221 N220 120.0 . . ?
C221 C222 H222 120.0 . . ?
C223 C222 C221 120.0 . . ?
C223 C222 H222 120.0 . . ?
C222 C223 S224 114.2(14) . . ?
C222 C223 C218 120.0 . . ?
C218 C223 S224 125.5(14) . . ?
C223 C218 C219 120.0 . . ?
C223 C218 C216 120.0 . . ?
C219 C218 C216 120.0 . . ?
C218 C219 N220 120.0 . . ?
C218 C219 C214 120.0 . . ?
C214 C219 N220 120.0 . . ?
C219 C214 N213 118(3) . . ?
C215 C214 C219 120.0 . . ?
C215 C214 N213 121(3) . . ?
C214 C215 H215 120.0 . . ?
C217 C215 C214 120.0 . . ?
C217 C215 H215 120.0 . . ?
C215 C217 H217 120.0 . . ?
C215 C217 C216 120.0 . . ?
C216 C217 H217 120.0 . . ?
C218 C216 H216 120.0 . . ?
C217 C216 C218 120.0 . . ?
C217 C216 H216 120.0 . . ?
S224 O226 Ca00 139(2) . . ?
N740 C738 C733 116(4) . . ?
O739 C738 N740 118(4) . . ?
O739 C738 C733 126(4) . . ?
N21 C22 C23 120.0 . . ?
N21 C22 C29 112(3) . . ?
C23 C22 C29 128(3) . . ?
C22 C23 H23 120.0 . . ?
C24 C23 C22 120.0 . . ?
C24 C23 H23 120.0 . . ?
C23 C24 C19 120.0 . . ?
C23 C24 S25 114.5(16) . . ?
C19 C24 S25 125.0(16) . . ?
C24 C19 C18 120.0 . . ?
C20 C19 C24 120.0 . . ?
C20 C19 C18 120.0 . . ?
C19 C20 N21 120.0 . . ?
C19 C20 C15 120.0 . . ?
C15 C20 N21 120.0 . . ?
C20 C15 N14 117(3) . . ?
C16 C15 C20 120.0 . . ?
C16 C15 N14 123(3) . . ?
C15 C16 H16 120.0 . . ?
C15 C16 C17 120.0 . . ?
C17 C16 H16 120.0 . . ?
C16 C17 H17 120.0 . . ?
C18 C17 C16 120.0 . . ?
C18 C17 H17 120.0 . . ?
C19 C18 H18 120.0 . . ?
C17 C18 C19 120.0 . . ?
C17 C18 H18 120.0 . . ?
C66 N68 H68 115.9 . . ?
C66 N68 C69 128(5) . . ?
C69 N68 H68 115.9 . . ?
C276 C277 S278 116.1(9) . . ?
C272 C277 S278 123.9(9) . . ?
C277 C276 H276 120.0 . . ?
C277 C276 C275 120.0 . . ?
C275 C276 H276 120.0 . . ?
N274 C275 C276 120.0 . . ?
C282 C275 C276 122(2) . . ?
C282 C275 N274 118(2) . . ?
C273 N274 C275 120.0 . . ?
N274 C273 C272 120.0 . . ?
N274 C273 C268 120.0 . . ?
C272 C273 C268 120.0 . . ?
C273 C272 C277 120.0 . . ?
C271 C272 C277 120.0 . . ?
C271 C272 C273 120.0 . . ?
C272 C271 H271 120.0 . . ?
C272 C271 C270 120.0 . . ?
C270 C271 H271 120.0 . . ?
C271 C270 H270 120.0 . . ?
C269 C270 C271 120.0 . . ?
C269 C270 H270 120.0 . . ?
C270 C269 H269 120.0 . . ?
C270 C269 C268 120.0 . . ?
C268 C269 H269 120.0 . . ?
C273 C268 N267 112.1(19) . . ?
C269 C268 C273 120.0 . . ?
C269 C268 N267 127.6(19) . . ?
C952 N954 H954 114.3 . . ?
C952 N954 C955 131(5) . . ?
C955 N954 H954 114.3 . . ?
N928 C926 C919 122(5) . . ?
O927 C926 N928 116(7) . . ?
O927 C926 C919 121(7) . . ?
C539 N541 H541 116.7 . . ?
C539 N541 C542 127(5) . . ?
C542 N541 H541 116.7 . . ?
C106 N105 C104 120.0 . . ?
N105 C106 C107 120.0 . . ?
N105 C106 C110 118(4) . . ?
C107 C106 C110 122(4) . . ?
C106 C107 H107 120.0 . . ?
C106 C107 C108 120.0 . . ?
C108 C107 H107 120.0 . . ?
C107 C108 H108 120.0 . . ?
C107 C108 C109 120.0 . . ?
C109 C108 H108 120.0 . . ?
C108 C109 H109 120.0 . . ?
C104 C109 C108 120.0 . . ?
C104 C109 H109 120.0 . . ?
C109 C104 N105 120.0 . . ?
C103 C104 N105 116(4) . . ?
C103 C104 C109 124(4) . . ?
C255 N257 H257 118.2 . . ?
C255 N257 C258 124(5) . . ?
C258 N257 H257 118.2 . . ?
C926 N928 H928 116.9 . . ?
C926 N928 C929 126(5) . . ?
C929 N928 H928 116.9 . . ?
C865 N867 H867 118.0 . . ?
C865 N867 C868 124(3) . . ?
C868 N867 H867 118.0 . . ?
C209 N210 C205 120.0 . . ?
N210 C209 C208 120.0 . . ?
N210 C209 C211 121(3) . . ?
C208 C209 C211 119(3) . . ?
C209 C208 H208 120.0 . . ?
C207 C208 C209 120.0 . . ?
C207 C208 H208 120.0 . . ?
C208 C207 H207 120.0 . . ?
C206 C207 C208 120.0 . . ?
C206 C207 H207 120.0 . . ?
C207 C206 H206 120.0 . . ?
C207 C206 C205 120.0 . . ?
C205 C206 H206 120.0 . . ?
N210 C205 C204 119(3) . . ?
C206 C205 C204 121(3) . . ?
C206 C205 N210 120.0 . . ?
C351 N353 H353 126.5 . . ?
C351 N353 C354 107(5) . . ?
C354 N353 H353 126.5 . . ?
C527 N529 H529 112.6 . . ?
C527 N529 C530 135(6) . . ?
C530 N529 H529 112.6 . . ?
C726 N728 H728 122.7 . . ?
C726 N728 C729 115(4) . . ?
C729 N728 H728 122.7 . . ?
C885 N884 H884 113.8 . . ?
C885 N884 C882 132(4) . . ?
C882 N884 H884 113.8 . . ?
C455 N457 H457 127.8 . . ?
C455 N457 C458 104(4) . . ?
C458 N457 H457 127.8 . . ?
N156 C157 H157 107.8 . . ?
N156 C157 C160 121(4) . . ?
N156 C157 C163 99(4) . . ?
C160 C157 H157 107.8 . . ?
C160 C157 C163 112(4) . . ?
C163 C157 H157 107.8 . . ?
C157 N156 H156 122.3 . . ?
C154 N156 C157 115(4) . . ?
C154 N156 H156 122.3 . . ?
O466 C465 N467 126(6) . . ?
O466 C465 C463 115(5) . . ?
N467 C465 C463 119(5) . . ?
C831 N830 H830 116.6 . . ?
C828 N830 H830 116.6 . . ?
C828 N830 C831 127(4) . . ?
C756 N755 H755 113.5 . . ?
C754 N755 H755 113.5 . . ?
C754 N755 C756 133(5) . . ?
N492 C493 C500 120(3) . . ?
C494 C493 N492 120.0 . . ?
C494 C493 C500 119(3) . . ?
C493 C494 H494 120.0 . . ?
C493 C494 C495 120.0 . . ?
C495 C494 H494 120.0 . . ?
C494 C495 S496 115.0(14) . . ?
C494 C495 C490 120.0 . . ?
C490 C495 S496 125.0(14) . . ?
C495 C490 C489 120.0 . . ?
C491 C490 C495 120.0 . . ?
C491 C490 C489 120.0 . . ?
C490 C491 N492 120.0 . . ?
C486 C491 N492 120.0 . . ?
C486 C491 C490 120.0 . . ?
C491 C486 C487 120.0 . . ?
C491 C486 N485 118(2) . . ?
C487 C486 N485 122(2) . . ?
C486 C487 H487 120.0 . . ?
C488 C487 C486 120.0 . . ?
C488 C487 H487 120.0 . . ?
C487 C488 H488 120.0 . . ?
C489 C488 C487 120.0 . . ?
C489 C488 H488 120.0 . . ?
C490 C489 H489 120.0 . . ?
C488 C489 C490 120.0 . . ?
C488 C489 H489 120.0 . . ?
C705 C706 H706 120.0 . . ?
C705 C706 C707 120.0 . . ?
C707 C706 H706 120.0 . . ?
C706 C705 H705 120.0 . . ?
C706 C705 C704 120.0 . . ?
C704 C705 H705 120.0 . . ?
C705 C704 H704 120.0 . . ?
C703 C704 C705 120.0 . . ?
C703 C704 H704 120.0 . . ?
C704 C703 N708 120.0 . . ?
C704 C703 C702 125(4) . . ?
N708 C703 C702 115(4) . . ?
C707 N708 C703 120.0 . . ?
C706 C707 C709 125(4) . . ?
N708 C707 C706 120.0 . . ?
N708 C707 C709 115(4) . . ?
N85A C83A C76A 113(4) . . ?
O84A C83A N85A 131(4) . . ?
O84A C83A C76A 116(4) . . ?
C228 N230 H230 111.9 . . ?
C228 N230 C231 136(4) . . ?
C231 N230 H230 111.9 . . ?
C801 N803 H803 119.9 . . ?
C801 N803 C804 120(5) . . ?
C804 N803 H803 119.9 . . ?
C933 N932 H932 120.8 . . ?
C930 N932 H932 120.8 . . ?
C930 N932 C933 118(4) . . ?
N230 C231 C232 123.5(19) . . ?
N230 C231 C236 116.5(19) . . ?
C232 C231 C236 120.0 . . ?
C231 C232 H232 120.0 . . ?
C233 C232 C231 120.0 . . ?
C233 C232 H232 120.0 . . ?
C232 C233 H233 120.0 . . ?
C234 C233 C232 120.0 . . ?
C234 C233 H233 120.0 . . ?
C233 C234 H234 120.0 . . ?
C233 C234 C235 120.0 . . ?
C235 C234 H234 120.0 . . ?
C234 C235 C236 120.0 . . ?
C235 C236 C231 120.0 . . ?
N237 C236 C231 120.0 . . ?
N237 C236 C235 120.0 . . ?
C236 N237 C238 120.0 . . ?
N237 C238 C245 117(2) . . ?
C239 C238 C245 122(2) . . ?
C239 C238 N237 120.0 . . ?
C238 C239 H239 120.0 . . ?
C240 C239 C238 120.0 . . ?
C240 C239 H239 120.0 . . ?
C235 C240 S241 123.4(10) . . ?
C239 C240 C235 120.0 . . ?
C239 C240 S241 116.6(10) . . ?
O212 C211 C209 124(4) . . ?
O212 C211 N213 130(4) . . ?
N213 C211 C209 106(4) . . ?
C83A N85A H85C 116.3 . . ?
C83A N85A C86A 127(3) . . ?
C86A N85A H85C 116.3 . . ?
C730 N732 H732 120.6 . . ?
C730 N732 C733 119(5) . . ?
C733 N732 H732 120.6 . . ?
C759 N761 H761 110.1 . . ?
C759 N761 C762 140(6) . . ?
C762 N761 H761 110.1 . . ?
N457 C455 C453 112(5) . . ?
O456 C455 N457 143(5) . . ?
O456 C455 C453 105(5) . . ?
C539 C534 H534 108.2 . . ?
C539 C534 C535 108(4) . . ?
N532 C534 H534 108.2 . . ?
N532 C534 C539 115(5) . . ?
N532 C534 C535 109(4) . . ?
C535 C534 H534 108.2 . . ?
C465 N467 H467 114.5 . . ?
C465 N467 C468 131(5) . . ?
C468 N467 H467 114.5 . . ?
C832 C831 N830 128(2) . . ?
C832 C831 C836 120.0 . . ?
C836 C831 N830 112(2) . . ?
C831 C832 H832 120.0 . . ?
C831 C832 C833 120.0 . . ?
C833 C832 H832 120.0 . . ?
C832 C833 H833 120.0 . . ?
C834 C833 C832 120.0 . . ?
C834 C833 H833 120.0 . . ?
C833 C834 H834 120.0 . . ?
C835 C834 C833 120.0 . . ?
C835 C834 H834 120.0 . . ?
C836 C835 C834 120.0 . . ?
C835 C836 C831 120.0 . . ?
C835 C836 N837 120.0 . . ?
N837 C836 C831 120.0 . . ?
C838 N837 C836 120.0 . . ?
N837 C838 C839 120.0 . . ?
N837 C838 C845 115(3) . . ?
C839 C838 C845 123(3) . . ?
C838 C839 H839 120.0 . . ?
C838 C839 C840 120.0 . . ?
C840 C839 H839 120.0 . . ?
C835 C840 S841 122.8(11) . . ?
C839 C840 S841 117.1(11) . . ?
C839 C840 C835 120.0 . . ?
N38 C39 C46 109(3) . . ?
C40 C39 N38 120.0 . . ?
C40 C39 C46 131(3) . . ?
C39 C40 H40 120.0 . . ?
C39 C40 C41 120.0 . . ?
C41 C40 H40 120.0 . . ?
C40 C41 S42 112.7(19) . . ?
C36 C41 S42 127.3(19) . . ?
C36 C41 C40 120.0 . . ?
C41 C36 C37 120.0 . . ?
C41 C36 C35 120.0 . . ?
C37 C36 C35 120.0 . . ?
C36 C37 N38 120.0 . . ?
C32 C37 N38 120.0 . . ?
C32 C37 C36 120.0 . . ?
C37 C32 C33 120.0 . . ?
C37 C32 N31 110(2) . . ?
C33 C32 N31 129(2) . . ?
C32 C33 H33 120.0 . . ?
C32 C33 C34 120.0 . . ?
C34 C33 H33 120.0 . . ?
C33 C34 H34 120.0 . . ?
C35 C34 C33 120.0 . . ?
C35 C34 H34 120.0 . . ?
C36 C35 H35 120.0 . . ?
C34 C35 C36 120.0 . . ?
C34 C35 H35 120.0 . . ?
O155 C154 N156 125(5) . . ?
O155 C154 C152 124(5) . . ?
N156 C154 C152 111(4) . . ?
C504 C503 H50A 108.9 . . ?
C504 C503 H50B 108.9 . . ?
H50A C503 H50B 107.7 . . ?
N502 C503 C504 113(4) . . ?
N502 C503 H50A 108.9 . . ?
N502 C503 H50B 108.9 . . ?
C66A N68A H68A 116.2 . . ?
C66A N68A C69A 128(5) . . ?
C69A N68A H68A 116.2 . . ?
N541 C539 C534 111(5) . . ?
O540 C539 N541 118(7) . . ?
O540 C539 C534 131(6) . . ?
N711 C709 C707 108(4) . . ?
O710 C709 C707 120(5) . . ?
O710 C709 N711 133(5) . . ?
H49G C49 H49H 106.9 . . ?
N48 C49 H49G 107.3 . . ?
N48 C49 H49H 107.3 . . ?
C50 C49 H49G 107.3 . . ?
C50 C49 H49H 107.3 . . ?
C50 C49 N48 120(4) . . ?
C50B N52B H52B 122.1 . . ?
C50B N52B C53B 116(4) . . ?
C53B N52B H52B 122.1 . . ?
S895 O898 Ca00 138.7(18) . . ?
C340 N339 H339 119.6 . . ?
C337 N339 H339 119.6 . . ?
C337 N339 C340 121(5) . . ?
O283 C282 C275 125(4) . . ?
O283 C282 N284 117(5) . . ?
C275 C282 N284 117(4) . . ?
C2A N4A H4A 115.9 . . ?
C2A N4A C5A 128(5) . . ?
C5A N4A H4A 115.9 . . ?
H94A C948 H94B 107.3 . . ?
C947 C948 H94A 108.2 . . ?
C947 C948 H94B 108.2 . . ?
C949 C948 H94A 108.2 . . ?
C949 C948 H94B 108.2 . . ?
C949 C948 C947 116(4) . . ?
C31B N30B H30C 122.1 . . ?
C28B N30B H30C 122.1 . . ?
C28B N30B C31B 116(4) . . ?
N3B C4B H4BA 107.6 . . ?
N3B C4B H4BB 107.6 . . ?
H4BA C4B H4BB 107.0 . . ?
C5B C4B N3B 119(5) . . ?
C5B C4B H4BA 107.6 . . ?
C5B C4B H4BB 107.6 . . ?
C428 N430 H430 118.4 . . ?
C428 N430 C431 123(3) . . ?
C431 N430 H430 118.4 . . ?
N308 C303 C304 120.0 . . ?
N308 C303 C302 115(4) . . ?
C304 C303 C302 124(4) . . ?
C303 N308 C307 120.0 . . ?
N308 C307 C309 112(4) . . ?
C306 C307 N308 120.0 . . ?
C306 C307 C309 128(4) . . ?
C307 C306 H306 120.0 . . ?
C307 C306 C305 120.0 . . ?
C305 C306 H306 120.0 . . ?
C306 C305 H305 120.0 . . ?
C304 C305 C306 120.0 . . ?
C304 C305 H305 120.0 . . ?
C303 C304 H304 120.0 . . ?
C305 C304 C303 120.0 . . ?
C305 C304 H304 120.0 . . ?
C154 C152 H152 100.5 . . ?
C154 C152 C153 113(4) . . ?
N151 C152 C154 122(4) . . ?
N151 C152 H152 100.5 . . ?
N151 C152 C153 115(4) . . ?
C153 C152 H152 100.5 . . ?
O310 C309 C307 121(6) . . ?
O310 C309 N311 126(7) . . ?
N311 C309 C307 114(5) . . ?
O856 C855 N857 123(5) . . ?
O856 C855 C853 123(5) . . ?
N857 C855 C853 113(5) . . ?
C83 N85 H85 116.7 . . ?
C83 N85 C86 127(3) . . ?
C86 N85 H85 116.7 . . ?
C859 C858 H85A 109.5 . . ?
C859 C858 H85B 109.5 . . ?
C859 C858 N857 111(4) . . ?
H85A C858 H85B 108.1 . . ?
N857 C858 H85A 109.5 . . ?
N857 C858 H85B 109.5 . . ?
H95A C950 H95B 106.9 . . ?
N951 C950 H95A 107.4 . . ?
N951 C950 H95B 107.4 . . ?
C949 C950 H95A 107.4 . . ?
C949 C950 H95B 107.4 . . ?
C949 C950 N951 120(4) . . ?
H90A C902 H90B 107.7 . . ?
N901 C902 H90A 108.9 . . ?
N901 C902 H90B 108.9 . . ?
N901 C902 C903 114(3) . . ?
C903 C902 H90A 108.9 . . ?
C903 C902 H90B 108.9 . . ?
O764 C763 C762 135(4) . . ?
O765 C763 C762 107(4) . . ?
O765 C763 O764 116(4) . . ?
C29A N31A H31A 111.4 . . ?
C29A N31A C32A 137(5) . . ?
C32A N31A H31A 111.4 . . ?
C855 N857 C858 118(5) . . ?
C855 N857 H857 121.1 . . ?
C858 N857 H857 121.1 . . ?
N761 C759 C756 124(6) . . ?
O760 C759 N761 104(6) . . ?
O760 C759 C756 132(7) . . ?
N353 C351 O352 136(5) . . ?
N353 C351 C345 114(6) . . ?
O352 C351 C345 110(7) . . ?
C268 N267 H267 115.9 . . ?
C265 N267 C268 128(4) . . ?
C265 N267 H267 115.9 . . ?
O629 C628 N630 125(5) . . ?
O629 C628 C621 118(4) . . ?
N630 C628 C621 113(4) . . ?
O727 C726 N728 135(5) . . ?
O727 C726 C719 105(4) . . ?
N728 C726 C719 119(5) . . ?
C703 C702 H70B 108.3 . . ?
C703 C702 H70C 108.3 . . ?
H70B C702 H70C 107.4 . . ?
N701 C702 C703 116(5) . . ?
N701 C702 H70B 108.3 . . ?
N701 C702 H70C 108.3 . . ?
H1A C1 H1B 109.1 . . ?
S159 C1 H1A 111.2 . . ?
S159 C1 H1B 111.2 . . ?
C2 C1 H1A 111.2 . . ?
C2 C1 H1B 111.2 . . ?
C2 C1 S159 103(8) . . ?
C534 N532 H532 118.5 . . ?
C531 N532 C534 123(5) . . ?
C531 N532 H532 118.5 . . ?
O939 C938 C933 111(4) . . ?
O939 C938 N940 131(5) . . ?
N940 C938 C933 118(4) . . ?
N353 C354 H354 108.3 . . ?
N353 C354 C356 107(4) . . ?
N353 C354 C355 118(5) . . ?
C356 C354 H354 108.3 . . ?
C356 C354 C355 106(4) . . ?
C355 C354 H354 108.3 . . ?
C286 C285 C290 120.0 . . ?
C286 C285 N284 124(2) . . ?
C290 C285 N284 116(2) . . ?
C285 C286 H286 120.0 . . ?
C287 C286 C285 120.0 . . ?
C287 C286 H286 120.0 . . ?
C286 C287 H287 120.0 . . ?
C286 C287 C288 120.0 . . ?
C288 C287 H287 120.0 . . ?
C287 C288 H288 120.0 . . ?
C289 C288 C287 120.0 . . ?
C289 C288 H288 120.0 . . ?
C290 C289 C288 120.0 . . ?
C289 C290 C285 120.0 . . ?
N291 C290 C285 120.0 . . ?
N291 C290 C289 120.0 . . ?
C292 N291 C290 120.0 . . ?
N291 C292 C299 119(3) . . ?
C293 C292 C299 121(3) . . ?
C293 C292 N291 120.0 . . ?
C292 C293 H293 120.0 . . ?
C292 C293 C294 120.0 . . ?
C294 C293 H293 120.0 . . ?
C289 C294 S295 122.6(13) . . ?
C293 C294 S295 117.1(13) . . ?
C293 C294 C289 120.0 . . ?
N932 C933 C938 110(4) . . ?
N932 C933 H933 112.3 . . ?
N932 C933 C934 105(4) . . ?
C938 C933 H933 112.3 . . ?
C934 C933 C938 104(3) . . ?
C934 C933 H933 112.3 . . ?
C139 C134 H134 104.1 . . ?
N133 C134 H134 104.1 . . ?
N133 C134 C139 122(4) . . ?
N133 C134 C135 107(4) . . ?
C135 C134 H134 104.1 . . ?
C135 C134 C139 114(4) . . ?
C534 C535 H53A 107.2 . . ?
C534 C535 H53B 107.2 . . ?
H53A C535 H53B 106.8 . . ?
C536 C535 C534 121(4) . . ?
C536 C535 H53A 107.2 . . ?
C536 C535 H53B 107.2 . . ?
C59A N58A H58A 113.9 . . ?
C56A N58A H58A 113.9 . . ?
C56A N58A C59A 132(4) . . ?
C961 C960 H960 112.2 . . ?
C963 C960 H960 112.2 . . ?
C963 C960 C961 119(6) . . ?
N959 C960 H960 112.2 . . ?
N959 C960 C961 108(5) . . ?
N959 C960 C963 91(5) . . ?
C661 C662 H662 120.0 . . ?
C661 C662 C663 120.0 . . ?
C663 C662 H662 120.0 . . ?
C662 C661 H661 120.0 . . ?
C662 C661 C660 120.0 . . ?
C660 C661 H661 120.0 . . ?
C661 C660 H660 120.0 . . ?
C659 C660 C661 120.0 . . ?
C659 C660 H660 120.0 . . ?
C660 C659 N664 120.0 . . ?
C658 C659 C660 129(4) . . ?
C658 C659 N664 111(4) . . ?
C659 N664 C663 120.0 . . ?
C662 C663 C665 120(3) . . ?
N664 C663 C662 120.0 . . ?
N664 C663 C665 120(3) . . ?
O2B C1B N3B 120(4) . . ?
O2B C1B C93A 111(5) . . ?
N3B C1B C93A 126(5) . . ?
C806 C807 H807 120.0 . . ?
C806 C807 C808 120.0 . . ?
C808 C807 H807 120.0 . . ?
C807 C806 H806 120.0 . . ?
C805 C806 C807 120.0 . . ?
C805 C806 H806 120.0 . . ?
C806 C805 N810 120.0 . . ?
C804 C805 C806 123(3) . . ?
C804 C805 N810 117(3) . . ?
C809 N810 C805 120.0 . . ?
N810 C809 C808 120.0 . . ?
N810 C809 C811 115(3) . . ?
C808 C809 C811 125(3) . . ?
C807 C808 H808 120.0 . . ?
C809 C808 C807 120.0 . . ?
C809 C808 H808 120.0 . . ?
C9A C10A N11A 120.0 . . ?
C9A C10A C12A 126(5) . . ?
N11A C10A C12A 114(5) . . ?
C10A C9A H9A 120.0 . . ?
C10A C9A C8A 120.0 . . ?
C8A C9A H9A 120.0 . . ?
C9A C8A H8A 120.0 . . ?
C7A C8A C9A 120.0 . . ?
C7A C8A H8A 120.0 . . ?
C8A C7A H7A 120.0 . . ?
C8A C7A C6A 120.0 . . ?
C6A C7A H7A 120.0 . . ?
C7A C6A C5A 121(4) . . ?
N11A C6A C7A 120.0 . . ?
N11A C6A C5A 119(4) . . ?
C6A N11A C10A 120.0 . . ?
O330 C329 N331 114(5) . . ?
C328 C329 O330 120(6) . . ?
C328 C329 N331 125(6) . . ?
C32B C31B H31B 108.8 . . ?
C32B C31B H31C 108.8 . . ?
N30B C31B C32B 114(5) . . ?
N30B C31B H31B 108.8 . . ?
N30B C31B H31C 108.8 . . ?
H31B C31B H31C 107.7 . . ?
C45B C43B H43B 106.4 . . ?
C44B C43B H43B 106.4 . . ?
C44B C43B C45B 114(5) . . ?
N42B C43B H43B 106.4 . . ?
N42B C43B C45B 118(4) . . ?
N42B C43B C44B 105(5) . . ?
C556 N555 H555 113.7 . . ?
C553 N555 H555 113.7 . . ?
C553 N555 C556 133(5) . . ?
C5 N4 H4 121.0 . . ?
C2 N4 H4 121.0 . . ?
C2 N4 C5 118(6) . . ?
C934 C935 H935 110.9 . . ?
C934 C935 C937 117(4) . . ?
C937 C935 H935 110.9 . . ?
C936 C935 H935 110.9 . . ?
C936 C935 C934 111(4) . . ?
C936 C935 C937 95(4) . . ?
C356 N358 H358 119.6 . . ?
C356 N358 C359 121(5) . . ?
C359 N358 H358 119.6 . . ?
C933 C934 C935 109(3) . . ?
C933 C934 H93A 109.8 . . ?
C933 C934 H93B 109.8 . . ?
C935 C934 H93A 109.8 . . ?
C935 C934 H93B 109.8 . . ?
H93A C934 H93B 108.2 . . ?
C558 N560 H560 118.9 . . ?
C558 N560 C561 122(5) . . ?
C561 N560 H560 118.9 . . ?
N339 C340 H340 105.3 . . ?
N339 C340 C342 121(5) . . ?
N339 C340 C341 123(5) . . ?
C342 C340 H340 105.3 . . ?
C341 C340 H340 105.3 . . ?
C341 C340 C342 95(4) . . ?
N457 C458 H45A 110.8 . . ?
N457 C458 H45B 110.8 . . ?
N457 C458 C459 105(4) . . ?
H45A C458 H45B 108.9 . . ?
C459 C458 H45A 110.8 . . ?
C459 C458 H45B 110.8 . . ?
O46B C45B C43B 124(5) . . ?
O46B C45B N47B 120(7) . . ?
N47B C45B C43B 116(5) . . ?
C950 N951 H95C 109.5 . . ?
C950 N951 H95D 109.5 . . ?
C950 N951 H95E 109.5 . . ?
H95C N951 H95D 109.5 . . ?
H95C N951 H95E 109.5 . . ?
H95D N951 H95E 109.5 . . ?
O744 C743 C741 125(6) . . ?
O744 C743 N745 117(6) . . ?
N745 C743 C741 114(5) . . ?
H53C C538 H53D 109.5 . . ?
H53C C538 H53E 109.5 . . ?
H53D C538 H53E 109.5 . . ?
C536 C538 H53C 109.5 . . ?
C536 C538 H53D 109.5 . . ?
C536 C538 H53E 109.5 . . ?
O802 C801 N803 129(5) . . ?
O802 C801 C800 118(5) . . ?
N803 C801 C800 113(5) . . ?
N761 C762 C763 129(4) . . ?
N761 C762 H76A 105.0 . . ?
N761 C762 H76B 105.0 . . ?
C763 C762 H76A 105.0 . . ?
C763 C762 H76B 105.0 . . ?
H76A C762 H76B 105.9 . . ?
O13A C12A C10A 120(6) . . ?
O13A C12A N14A 130(5) . . ?
N14A C12A C10A 109(5) . . ?
C9 C10 N11 120.0 . . ?
C9 C10 C12 124(5) . . ?
N11 C10 C12 116(5) . . ?
C10 C9 H9 120.0 . . ?
C8 C9 C10 120.0 . . ?
C8 C9 H9 120.0 . . ?
C9 C8 H8 120.0 . . ?
C7 C8 C9 120.0 . . ?
C7 C8 H8 120.0 . . ?
C8 C7 H7 120.0 . . ?
C6 C7 C8 120.0 . . ?
C6 C7 H7 120.0 . . ?
C7 C6 N11 120.0 . . ?
C7 C6 C5 126(5) . . ?
N11 C6 C5 114(5) . . ?
C6 N11 C10 120.0 . . ?
N92A C93A C1B 111(3) . . ?
C94A C93A C1B 128(3) . . ?
C94A C93A N92A 120.0 . . ?
C93A C94A H94J 120.0 . . ?
C93A C94A C95A 120.0 . . ?
C95A C94A H94J 120.0 . . ?
C94A C95A S96A 116.3(10) . . ?
C94A C95A C90A 120.0 . . ?
C90A C95A S96A 123.7(10) . . ?
C95A C90A C89A 120.0 . . ?
C91A C90A C95A 120.0 . . ?
C91A C90A C89A 120.0 . . ?
C90A C91A N92A 120.0 . . ?
C86A C91A N92A 120.0 . . ?
C86A C91A C90A 120.0 . . ?
C91A C86A N85A 112(2) . . ?
C91A C86A C87A 120.0 . . ?
C87A C86A N85A 128(2) . . ?
C86A C87A H87A 120.0 . . ?
C88A C87A C86A 120.0 . . ?
C88A C87A H87A 120.0 . . ?
C87A C88A H88A 120.0 . . ?
C87A C88A C89A 120.0 . . ?
C89A C88A H88A 120.0 . . ?
C90A C89A H89A 120.0 . . ?
C88A C89A C90A 120.0 . . ?
C88A C89A H89A 120.0 . . ?
O357 C356 C354 118(6) . . ?
O357 C356 N358 128(6) . . ?
N358 C356 C354 114(5) . . ?
N541 C542 H542 108.4 . . ?
N541 C542 C543 117(4) . . ?
N541 C542 C544 107(4) . . ?
C543 C542 H542 108.4 . . ?
C543 C542 C544 107(4) . . ?
C544 C542 H542 108.4 . . ?
H94C C942 H94D 109.5 . . ?
H94C C942 H94E 109.5 . . ?
H94D C942 H94E 109.5 . . ?
C941 C942 H94C 109.5 . . ?
C941 C942 H94D 109.5 . . ?
C941 C942 H94E 109.5 . . ?
O731 C730 N732 123(6) . . ?
O731 C730 C729 120(7) . . ?
N732 C730 C729 117(6) . . ?
H13A C138 H13C 109.5 . . ?
H13A C138 H13D 109.5 . . ?
H13C C138 H13D 109.5 . . ?
C136 C138 H13A 109.5 . . ?
C136 C138 H13C 109.5 . . ?
C136 C138 H13D 109.5 . . ?
C947 C946 H946 107.6 . . ?
C952 C946 H946 107.6 . . ?
C952 C946 C947 115(4) . . ?
N945 C946 H946 107.6 . . ?
N945 C946 C947 108(4) . . ?
N945 C946 C952 110(4) . . ?
H51A C51C H51B 108.1 . . ?
N52C C51C H51A 109.5 . . ?
N52C C51C H51B 109.5 . . ?
N52C C51C C50C 111(4) . . ?
C50C C51C H51A 109.5 . . ?
C50C C51C H51B 109.5 . . ?
S60B C59B H59A 105.6 . . ?
S60B C59B H59B 105.6 . . ?
H59A C59B H59B 106.1 . . ?
C58B C59B S60B 127(4) . . ?
C58B C59B H59A 105.6 . . ?
C58B C59B H59B 105.6 . . ?
C935 C937 H93C 109.5 . . ?
C935 C937 H93D 109.5 . . ?
C935 C937 H93E 109.5 . . ?
H93C C937 H93D 109.5 . . ?
H93C C937 H93E 109.5 . . ?
H93D C937 H93E 109.5 . . ?
C152 N151 H151 118.9 . . ?
C149 N151 C152 122(5) . . ?
C149 N151 H151 118.9 . . ?
C948 C947 C946 110(4) . . ?
C948 C947 H94F 109.8 . . ?
C948 C947 H94G 109.8 . . ?
C946 C947 H94F 109.8 . . ?
C946 C947 H94G 109.8 . . ?
H94F C947 H94G 108.2 . . ?
H14B C143 H14C 109.5 . . ?
H14B C143 H14D 109.5 . . ?
H14C C143 H14D 109.5 . . ?
C142 C143 H14B 109.5 . . ?
C142 C143 H14C 109.5 . . ?
C142 C143 H14D 109.5 . . ?
C55B N57B H57B 119.4 . . ?
C55B N57B C58B 121(5) . . ?
C58B N57B H57B 119.4 . . ?
O140 C139 C134 117(6) . . ?
O140 C139 N141 135(7) . . ?
N141 C139 C134 108(4) . . ?
N358 C359 H359 110.1 . . ?
N358 C359 C360 103(5) . . ?
N358 C359 C362 110(4) . . ?
C360 C359 H359 110.1 . . ?
C360 C359 C362 113(5) . . ?
C362 C359 H359 110.1 . . ?
H24A C248 H24B 108.0 . . ?
C249 C248 H24A 109.4 . . ?
C249 C248 H24B 109.4 . . ?
N247 C248 H24A 109.4 . . ?
N247 C248 H24B 109.4 . . ?
N247 C248 C249 111(4) . . ?
C249 C250 H250 120.0 . . ?
C249 C250 C251 120.0 . . ?
C251 C250 H250 120.0 . . ?
C250 C249 C248 122(3) . . ?
N254 C249 C248 117(3) . . ?
N254 C249 C250 120.0 . . ?
C249 N254 C253 120.0 . . ?
N254 C253 C252 120.0 . . ?
N254 C253 C255 116(4) . . ?
C252 C253 C255 124(4) . . ?
C253 C252 H252 120.0 . . ?
C251 C252 C253 120.0 . . ?
C251 C252 H252 120.0 . . ?
C250 C251 H251 120.0 . . ?
C252 C251 C250 120.0 . . ?
C252 C251 H251 120.0 . . ?
H75A C752 H75B 109.5 . . ?
H75A C752 H75C 109.5 . . ?
H75B C752 H75C 109.5 . . ?
C751 C752 H75A 109.5 . . ?
C751 C752 H75B 109.5 . . ?
C751 C752 H75C 109.5 . . ?
O429 C428 N430 129(3) . . ?
O429 C428 C421 118(3) . . ?
N430 C428 C421 113(3) . . ?
C463 N464 C459 120.0 . . ?
C465 C463 N464 115(4) . . ?
C465 C463 C462 125(4) . . ?
C462 C463 N464 120.0 . . ?
C463 C462 H462 120.0 . . ?
C463 C462 C461 120.0 . . ?
C461 C462 H462 120.0 . . ?
C462 C461 H461 120.0 . . ?
C460 C461 C462 120.0 . . ?
C460 C461 H461 120.0 . . ?
C461 C460 H460 120.0 . . ?
C461 C460 C459 120.0 . . ?
C459 C460 H460 120.0 . . ?
N464 C459 C458 116(4) . . ?
C460 C459 C458 124(4) . . ?
C460 C459 N464 120.0 . . ?
O533 C531 N532 123(6) . . ?
O533 C531 C530 114(7) . . ?
N532 C531 C530 123(7) . . ?
H84A C848 H84B 106.4 . . ?
C849 C848 H84A 106.2 . . ?
C849 C848 H84B 106.2 . . ?
C849 C848 N847 124(6) . . ?
N847 C848 H84A 106.2 . . ?
N847 C848 H84B 106.2 . . ?
C214 N213 H213 116.0 . . ?
C211 N213 C214 128(4) . . ?
C211 N213 H213 116.0 . . ?
C702 N701 H701 114.8 . . ?
C699 N701 C702 130(4) . . ?
C699 N701 H701 114.8 . . ?
C709 N711 H711 119.5 . . ?
C709 N711 C712 121(4) . . ?
C712 N711 H711 119.5 . . ?
O528 C527 C520 119(5) . . ?
N529 C527 O528 107(5) . . ?
N529 C527 C520 133(6) . . ?
C14B N13B H13B 113.6 . . ?
C14B N13B C11B 133(4) . . ?
C11B N13B H13B 113.6 . . ?
O29B C28B N30B 127(4) . . ?
O29B C28B C21B 109(4) . . ?
N30B C28B C21B 123(5) . . ?
N20B C21B C28B 117(3) . . ?
C22B C21B C28B 122(3) . . ?
C22B C21B N20B 120.0 . . ?
C21B C22B H22B 120.0 . . ?
C23B C22B C21B 120.0 . . ?
C23B C22B H22B 120.0 . . ?
C22B C23B S24B 113.6(17) . . ?
C22B C23B C18B 120.0 . . ?
C18B C23B S24B 126.3(17) . . ?
C23B C18B C19B 120.0 . . ?
C23B C18B C17B 120.0 . . ?
C19B C18B C17B 120.0 . . ?
C18B C19B N20B 120.0 . . ?
C18B C19B C14B 120.0 . . ?
C14B C19B N20B 120.0 . . ?
N13B C14B C19B 111(2) . . ?
N13B C14B C15B 129(2) . . ?
C19B C14B C15B 120.0 . . ?
C14B C15B H15B 120.0 . . ?
C16B C15B C14B 120.0 . . ?
C16B C15B H15B 120.0 . . ?
C15B C16B H16B 120.0 . . ?
C17B C16B C15B 120.0 . . ?
C17B C16B H16B 120.0 . . ?
C18B C17B H17B 120.0 . . ?
C16B C17B C18B 120.0 . . ?
C16B C17B H17B 120.0 . . ?
C503 N502 H502 118.7 . . ?
C500 N502 C503 123(5) . . ?
C500 N502 H502 118.7 . . ?
O923 S922 C921 112(3) . . ?
O923 S922 O925 116(3) . . ?
O924 S922 O923 109(3) . . ?
O924 S922 C921 113(3) . . ?
O924 S922 O925 97(3) . . ?
O925 S922 C921 110(2) . . ?
O256 C255 N257 122(6) . . ?
O256 C255 C253 116(5) . . ?
N257 C255 C253 122(6) . . ?
N813 C814 C815 125(2) . . ?
N813 C814 C819 114(2) . . ?
C815 C814 C819 120.0 . . ?
C814 C815 H815 120.0 . . ?
C814 C815 C816 120.0 . . ?
C816 C815 H815 120.0 . . ?
C815 C816 H816 120.0 . . ?
C817 C816 C815 120.0 . . ?
C817 C816 H816 120.0 . . ?
C816 C817 H817 120.0 . . ?
C816 C817 C818 120.0 . . ?
C818 C817 H817 120.0 . . ?
C819 C818 C817 120.0 . . ?
C818 C819 C814 120.0 . . ?
C818 C819 N820 120.0 . . ?
N820 C819 C814 120.0 . . ?
C819 N820 C821 120.0 . . ?
N820 C821 C828 110(2) . . ?
C822 C821 N820 120.0 . . ?
C822 C821 C828 130(2) . . ?
C821 C822 H822 120.0 . . ?
C821 C822 C823 120.0 . . ?
C823 C822 H822 120.0 . . ?
C818 C823 S824 129.6(13) . . ?
C822 C823 S824 110.3(13) . . ?
C822 C823 C818 120.0 . . ?
C411 N413 H413 112.4 . . ?
C411 N413 C414 135(4) . . ?
C414 N413 H413 112.4 . . ?
N57B C55B C53B 124(5) . . ?
O56B C55B N57B 121(5) . . ?
O56B C55B C53B 114(5) . . ?
S361 C200 H20C 107.3 . . ?
S361 C200 H20D 107.3 . . ?
H20C C200 H20D 106.9 . . ?
C201 C200 S361 120(4) . . ?
C201 C200 H20C 107.3 . . ?
C201 C200 H20D 107.3 . . ?
S758 C757 H75D 108.5 . . ?
S758 C757 H75E 108.5 . . ?
H75D C757 H75E 107.5 . . ?
C756 C757 S758 115(5) . . ?
C756 C757 H75D 108.5 . . ?
C756 C757 H75E 108.5 . . ?
C245 N247 C248 111(3) . . ?
C245 N247 H247 124.3 . . ?
C248 N247 H247 124.3 . . ?
O482 S479 C478 100(2) . . ?
O481 S479 O482 110(4) . . ?
O481 S479 C478 114(3) . . ?
O480 S479 O482 110(3) . . ?
O480 S479 O481 118(4) . . ?
O480 S479 C478 103(3) . . ?
C611 N613 H613 112.7 . . ?
C611 N613 C614 135(4) . . ?
C614 N613 H613 112.7 . . ?
O723 S722 O724 106.4(19) . . ?
O723 S722 C721 113(3) . . ?
O723 S722 O725 120(4) . . ?
O724 S722 C721 106(3) . . ?
O724 S722 O725 104(2) . . ?
O725 S722 C721 106(2) . . ?
O81A S79A C78A 109(3) . . ?
O82A S79A O81A 113(3) . . ?
O82A S79A C78A 111(3) . . ?
O82A S79A O80A 112(2) . . ?
O80A S79A O81A 110(2) . . ?
O80A S79A C78A 103(3) . . ?
O244 S241 C240 105(3) . . ?
O244 S241 O243 104(2) . . ?
O244 S241 O242 106(2) . . ?
O243 S241 C240 100(3) . . ?
O242 S241 C240 98(2) . . ?
O242 S241 O243 139(3) . . ?
N327 C325 C319 116(4) . . ?
O326 C325 N327 139(4) . . ?
O326 C325 C319 105(4) . . ?
C49 N48 H48 118.9 . . ?
C46 N48 C49 122(4) . . ?
C46 N48 H48 118.9 . . ?
O57 C56 N58 124(5) . . ?
O57 C56 C54 113(5) . . ?
N58 C56 C54 124(5) . . ?
O80 S79 O81 125(5) . . ?
O80 S79 O82 102(5) . . ?
O80 S79 C78 101(4) . . ?
O81 S79 C78 103(3) . . ?
O82 S79 O81 113(4) . . ?
O82 S79 C78 112(3) . . ?
N112 C110 C106 108(5) . . ?
O111 C110 N112 117(5) . . ?
O111 C110 C106 134(7) . . ?
O931 C930 N932 125(5) . . ?
O931 C930 C929 126(5) . . ?
N932 C930 C929 108(4) . . ?
N928 C929 C930 106(5) . . ?
N928 C929 H92A 110.6 . . ?
N928 C929 H92B 110.6 . . ?
C930 C929 H92A 110.6 . . ?
C930 C929 H92B 110.6 . . ?
H92A C929 H92B 108.7 . . ?
O880 S878 C877 112(2) . . ?
O880 S878 O879 109(3) . . ?
O880 S878 O881 109(3) . . ?
O879 S878 C877 103(2) . . ?
O881 S878 C877 118(3) . . ?
O881 S878 O879 104(2) . . ?
O296 Ca1 O15X 71.7(13) . . ?
O296 Ca1 O14X 83.5(14) . . ?
O296 Ca1 O827 137.8(13) . . ?
O15X Ca1 O14X 86.0(14) . . ?
O15X Ca1 O827 131.2(13) . . ?
O17X Ca1 O296 80.4(12) . . ?
O17X Ca1 O15X 70.1(13) . . ?
O17X Ca1 O14X 154.5(14) . . ?
O17X Ca1 O13X 107.0(15) . . ?
O17X Ca1 O827 77.9(12) . . ?
O17X Ca1 O16X 103.3(12) . . ?
O14X Ca1 O827 126.6(14) . . ?
O13X Ca1 O296 71.6(15) . . ?
O13X Ca1 O15X 143.1(17) . . ?
O13X Ca1 O14X 86.3(15) . . ?
O13X Ca1 O827 80.8(14) . . ?
O16X Ca1 O296 148.6(12) . . ?
O16X Ca1 O15X 80.2(13) . . ?
O16X Ca1 O14X 80.7(13) . . ?
O16X Ca1 O13X 133.7(15) . . ?
O16X Ca1 O827 72.3(12) . . ?
C1 S159 C163 104(2) . . ?
O4X Ca2 O5X 69.9(12) . . ?
O3X Ca2 O4X 78.8(15) . . ?
O3X Ca2 O2X 140.3(15) . . ?
O3X Ca2 O5X 144.7(14) . . ?
O6X Ca2 O4X 99.5(18) . . ?
O6X Ca2 O3X 91(2) . . ?
O6X Ca2 O1X 176.8(17) . . ?
O6X Ca2 O2X 97.1(19) . . ?
O6X Ca2 O5X 79.0(14) . . ?
O1X Ca2 O4X 81.8(15) . . ?
O1X Ca2 O3X 86(2) . . ?
O1X Ca2 O2X 83.8(16) . . ?
O1X Ca2 O5X 104.2(14) . . ?
O2X Ca2 O4X 137.0(14) . . ?
O2X Ca2 O5X 74.9(12) . . ?
O8X Ca0A O12X 66.2(13) . . ?
O8X Ca0A O10X 93.9(16) . . ?
O7X Ca0A O8X 73.6(19) . . ?
O7X Ca0A O9X 79(2) . . ?
O7X Ca0A O11X 148.2(18) . . ?
O7X Ca0A O12X 138.1(18) . . ?
O7X Ca0A O10X 103(2) . . ?
O9X Ca0A O8X 145.4(17) . . ?
O9X Ca0A O11X 72.5(14) . . ?
O9X Ca0A O12X 143.2(15) . . ?
O9X Ca0A O10X 72.7(16) . . ?
O11X Ca0A O8X 138.1(14) . . ?
O11X Ca0A O12X 72.3(11) . . ?
O11X Ca0A O10X 80.8(16) . . ?
O765 Ca0A O8X 91.2(13) . . ?
O765 Ca0A O7X 95.1(19) . . ?
O765 Ca0A O9X 111.6(14) . . ?
O765 Ca0A O11X 83.7(12) . . ?
O765 Ca0A O12X 74.7(13) . . ?
O765 Ca0A O10X 161.7(18) . . ?
O10X Ca0A O12X 91.3(16) . . ?
C751 N750 H750 115.1 . . ?
C748 N750 H750 115.1 . . ?
C748 N750 C751 130(5) . . ?
C752 C751 H751 109.7 . . ?
C752 C751 C754 108(5) . . ?
N750 C751 C752 106(5) . . ?
N750 C751 H751 109.7 . . ?
N750 C751 C754 113(5) . . ?
C754 C751 H751 109.7 . . ?
N146 C144 C142 111(5) . . ?
O145 C144 N146 122(7) . . ?
O145 C144 C142 126(6) . . ?
H55A C551 H55B 107.2 . . ?
N552 C551 H55A 108.0 . . ?
N552 C551 H55B 108.0 . . ?
N552 C551 C550 117(3) . . ?
C550 C551 H55A 108.0 . . ?
C550 C551 H55B 108.0 . . ?
C935 C936 H93F 109.5 . . ?
C935 C936 H93G 109.5 . . ?
C935 C936 H93H 109.5 . . ?
H93F C936 H93G 109.5 . . ?
H93F C936 H93H 109.5 . . ?
H93G C936 H93H 109.5 . . ?
C354 C355 H35A 109.5 . . ?
C354 C355 H35B 109.5 . . ?
C354 C355 H35C 109.5 . . ?
H35A C355 H35B 109.5 . . ?
H35A C355 H35C 109.5 . . ?
H35B C355 H35C 109.5 . . ?
C309 N311 H311 118.7 . . ?
C309 N311 C312 123(5) . . ?
C312 N311 H311 118.7 . . ?
C144 N146 H146 111.2 . . ?
C144 N146 C147 138(8) . . ?
C147 N146 H146 111.2 . . ?
C134 N133 H133 113.0 . . ?
C131 N133 C134 134(5) . . ?
C131 N133 H133 113.0 . . ?
O132 C131 N133 125(5) . . ?
O132 C131 C130 118(5) . . ?
N133 C131 C130 116(5) . . ?
C131 C130 H13E 108.1 . . ?
C131 C130 H13F 108.1 . . ?
H13E C130 H13F 107.3 . . ?
N129 C130 C131 117(5) . . ?
N129 C130 H13E 108.1 . . ?
N129 C130 H13F 108.1 . . ?
C551 N552 H55C 109.5 . . ?
C551 N552 H55D 109.5 . . ?
C551 N552 H55E 109.5 . . ?
H55C N552 H55D 109.5 . . ?
H55C N552 H55E 109.5 . . ?
H55D N552 H55E 109.5 . . ?
C32B N34B H34L 115.1 . . ?
C32B N34B C35B 130(4) . . ?
C35B N34B H34L 115.1 . . ?
C314 C315 H315 120.0 . . ?
C314 C315 C316 120.0 . . ?
C316 C315 H315 120.0 . . ?
C315 C314 H314 120.0 . . ?
C315 C314 C313 120.0 . . ?
C313 C314 H314 120.0 . . ?
C314 C313 H313 120.0 . . ?
C312 C313 C314 120.0 . . ?
C312 C313 H313 120.0 . . ?
C313 C312 N311 127(3) . . ?
C313 C312 C317 120.0 . . ?
C317 C312 N311 112(3) . . ?
C316 C317 C312 120.0 . . ?
C317 C316 C315 120.0 . . ?
C317 C316 C2B 120.0 . . ?
C2B C316 C315 120.0 . . ?
C316 C2B C320 120.0 . . ?
C316 C2B S321 122.1(18) . . ?
C320 C2B S321 117.8(18) . . ?
C2B C320 H320 120.0 . . ?
C319 C320 C2B 120.0 . . ?
C319 C320 H320 120.0 . . ?
C320 C319 C325 127(3) . . ?
C320 C319 N318 120.0 . . ?
N318 C319 C325 113(3) . . ?
C319 N318 C317 120.0 . . ?
S60B C1A H1AA 111.7 . . ?
S60B C1A H1AB 111.7 . . ?
H1AA C1A H1AB 109.5 . . ?
C2A C1A S60B 100(4) . . ?
C2A C1A H1AA 111.7 . . ?
C2A C1A H1AB 111.7 . . ?
N502 C500 C493 106(5) . . ?
O501 C500 C493 123(4) . . ?
O501 C500 N502 131(7) . . ?
N151 C149 C147 105(5) . . ?
O150 C149 N151 135(6) . . ?
O150 C149 C147 119(5) . . ?
N146 C147 C149 118(5) . . ?
N146 C147 H147 95.2 . . ?
N146 C147 C148 131(6) . . ?
C149 C147 H147 95.2 . . ?
C149 C147 C148 108(5) . . ?
C148 C147 H147 95.2 . . ?
N874 C875 C882 110(2) . . ?
C876 C875 N874 120.0 . . ?
C876 C875 C882 130(2) . . ?
C875 C876 H876 120.0 . . ?
C875 C876 C877 120.0 . . ?
C877 C876 H876 120.0 . . ?
C876 C877 S878 116.4(10) . . ?
C872 C877 S878 123.1(10) . . ?
C872 C877 C876 120.0 . . ?
C877 C872 C871 120.0 . . ?
C873 C872 C877 120.0 . . ?
C873 C872 C871 120.0 . . ?
C872 C873 N874 120.0 . . ?
C872 C873 C868 120.0 . . ?
C868 C873 N874 120.0 . . ?
C873 C868 N867 113.8(19) . . ?
C869 C868 N867 124.4(19) . . ?
C869 C868 C873 120.0 . . ?
C868 C869 H869 120.0 . . ?
C868 C869 C870 120.0 . . ?
C870 C869 H869 120.0 . . ?
C869 C870 H870 120.0 . . ?
C869 C870 C871 120.0 . . ?
C871 C870 H870 120.0 . . ?
C872 C871 H871 120.0 . . ?
C870 C871 C872 120.0 . . ?
C870 C871 H871 120.0 . . ?
O343 C342 C340 115(5) . . ?
O343 C342 N344 123(8) . . ?
N344 C342 C340 122(7) . . ?
C351 C345 H345 107.1 . . ?
N344 C345 C351 115(5) . . ?
N344 C345 H345 107.1 . . ?
N344 C345 C346 102(4) . . ?
C346 C345 C351 117(4) . . ?
C346 C345 H345 107.1 . . ?
C738 N740 H740 123.7 . . ?
C738 N740 C741 113(4) . . ?
C741 N740 H740 123.7 . . ?
O28 S25 C24 112(2) . . ?
O28 S25 O27 106(3) . . ?
O26 S25 C24 115(2) . . ?
O26 S25 O28 107(3) . . ?
O26 S25 O27 107(3) . . ?
O27 S25 C24 109(3) . . ?
O442 S441 C440 118(2) . . ?
O442 S441 O444 97(2) . . ?
C440 S441 O444 102.8(19) . . ?
O443 S441 O442 112(2) . . ?
O443 S441 C440 121(2) . . ?
O443 S441 O444 100(2) . . ?
H73A C737 H73B 109.5 . . ?
H73A C737 H73C 109.5 . . ?
H73B C737 H73C 109.5 . . ?
C735 C737 H73A 109.5 . . ?
C735 C737 H73B 109.5 . . ?
C735 C737 H73C 109.5 . . ?
C342 N344 C345 119(5) . . ?
C342 N344 H344 120.5 . . ?
C345 N344 H344 120.5 . . ?
C59B C58B H58B 118.6 . . ?
C59B C58B C61B 99(6) . . ?
N57B C58B C59B 97(4) . . ?
N57B C58B H58B 118.6 . . ?
N57B C58B C61B 100(5) . . ?
C61B C58B H58B 118.6 . . ?
O812 C811 N813 122(5) . . ?
O812 C811 C809 118(5) . . ?
N813 C811 C809 119(5) . . ?
N52B C50B C48B 111(5) . . ?
O51B C50B N52B 121(5) . . ?
O51B C50B C48B 128(5) . . ?
H49A C49B H49B 107.5 . . ?
C48B C49B H49A 108.5 . . ?
C48B C49B H49B 108.5 . . ?
C49C C49B H49A 108.5 . . ?
C49C C49B H49B 108.5 . . ?
C49C C49B C48B 115(3) . . ?
H49C C49A H49D 107.3 . . ?
N48A C49A H49C 108.1 . . ?
N48A C49A H49D 108.1 . . ?
N48A C49A C50A 117(4) . . ?
C50A C49A H49C 108.1 . . ?
C50A C49A H49D 108.1 . . ?
O101 C100 N102 135(6) . . ?
O101 C100 C93 114(5) . . ?
N102 C100 C93 110(5) . . ?
C139 N141 H141 118.5 . . ?
C139 N141 C142 123(4) . . ?
C142 N141 H141 118.5 . . ?
N918 C919 C926 118(3) . . ?
C920 C919 C926 122(3) . . ?
C920 C919 N918 120.0 . . ?
C919 C920 H920 120.0 . . ?
C919 C920 C921 120.0 . . ?
C921 C920 H920 120.0 . . ?
C920 C921 S922 117.4(10) . . ?
C916 C921 S922 122.6(10) . . ?
C916 C921 C920 120.0 . . ?
C921 C916 C915 120.0 . . ?
C917 C916 C921 120.0 . . ?
C917 C916 C915 120.0 . . ?
C916 C917 N918 120.0 . . ?
C916 C917 C912 120.0 . . ?
C912 C917 N918 120.0 . . ?
C917 C912 C913 120.0 . . ?
C917 C912 N911 115(2) . . ?
C913 C912 N911 125(2) . . ?
C912 C913 H913 120.0 . . ?
C914 C913 C912 120.0 . . ?
C914 C913 H913 120.0 . . ?
C913 C914 H914 120.0 . . ?
C913 C914 C915 120.0 . . ?
C915 C914 H914 120.0 . . ?
C916 C915 H915 120.0 . . ?
C914 C915 C916 120.0 . . ?
C914 C915 H915 120.0 . . ?
C645 N647 H647 119.8 . . ?
C645 N647 C648 120(3) . . ?
C648 N647 H647 119.8 . . ?
N647 C645 C638 112(4) . . ?
O646 C645 N647 117(4) . . ?
O646 C645 C638 131(5) . . ?
O412 C411 N413 123(5) . . ?
O412 C411 C409 125(5) . . ?
N413 C411 C409 112(4) . . ?
C104 C103 H10A 108.7 . . ?
C104 C103 H10B 108.7 . . ?
C104 C103 N102 114(4) . . ?
H10A C103 H10B 107.6 . . ?
N102 C103 H10A 108.7 . . ?
N102 C103 H10B 108.7 . . ?
N613 C611 C607 120(4) . . ?
O612 C611 N613 121(5) . . ?
O612 C611 C607 119(4) . . ?
C63A C64A N65A 120.0 . . ?
C63A C64A C66A 128(4) . . ?
N65A C64A C66A 112(4) . . ?
C64A C63A H63A 120.0 . . ?
C62A C63A C64A 120.0 . . ?
C62A C63A H63A 120.0 . . ?
C63A C62A H62A 120.0 . . ?
C63A C62A C61A 120.0 . . ?
C61A C62A H62A 120.0 . . ?
C62A C61A H61A 120.0 . . ?
C60A C61A C62A 120.0 . . ?
C60A C61A H61A 120.0 . . ?
C61A C60A N65A 120.0 . . ?
C59A C60A C61A 127(4) . . ?
C59A C60A N65A 113(4) . . ?
C60A N65A C64A 120.0 . . ?
O67A C66A N68A 125(8) . . ?
O67A C66A C64A 112(7) . . ?
N68A C66A C64A 119(7) . . ?
H59E C59 H59F 109.4 . . ?
N58 C59 H59E 111.6 . . ?
N58 C59 H59F 111.6 . . ?
N58 C59 C60 101(4) . . ?
C60 C59 H59E 111.6 . . ?
C60 C59 H59F 111.6 . . ?
C261 C262 H262 120.0 . . ?
C261 C262 C263 120.0 . . ?
C263 C262 H262 120.0 . . ?
C262 C261 H261 120.0 . . ?
C260 C261 C262 120.0 . . ?
C260 C261 H261 120.0 . . ?
C261 C260 H260 120.0 . . ?
C259 C260 C261 120.0 . . ?
C259 C260 H260 120.0 . . ?
C260 C259 N264 120.0 . . ?
C260 C259 C258 125(3) . . ?
N264 C259 C258 114(3) . . ?
C259 N264 C263 120.0 . . ?
C262 C263 C265 128(3) . . ?
N264 C263 C262 120.0 . . ?
N264 C263 C265 112(3) . . ?
N830 C828 C821 115(3) . . ?
O829 C828 N830 121(4) . . ?
O829 C828 C821 124(4) . . ?
N4A C2A C1A 115(5) . . ?
O3A C2A N4A 130(5) . . ?
O3A C2A C1A 115(5) . . ?
C49A N48A H48A 122.1 . . ?
C46A N48A C49A 116(4) . . ?
C46A N48A H48A 122.1 . . ?
C628 N630 H630 115.5 . . ?
C628 N630 C631 129(4) . . ?
C631 N630 H630 115.5 . . ?
N701 C699 C692 115(4) . . ?
O700 C699 N701 123(4) . . ?
O700 C699 C692 122(5) . . ?
H73D C734 H73E 108.7 . . ?
C733 C734 H73D 110.5 . . ?
C733 C734 H73E 110.5 . . ?
C735 C734 H73D 110.5 . . ?
C735 C734 H73E 110.5 . . ?
C735 C734 C733 106(3) . . ?
N4 C5 C6 123(5) . . ?
N4 C5 H5A 106.7 . . ?
N4 C5 H5B 106.7 . . ?
C6 C5 H5A 106.7 . . ?
C6 C5 H5B 106.7 . . ?
H5A C5 H5B 106.6 . . ?
C693 C694 S695 115(2) . . ?
C689 C694 S695 125(2) . . ?
C694 C693 H693 120.0 . . ?
C694 C693 C692 120.0 . . ?
C692 C693 H693 120.0 . . ?
C693 C692 C699 120(3) . . ?
N691 C692 C699 120(3) . . ?
N691 C692 C693 120.0 . . ?
C692 N691 C690 120.0 . . ?
N691 C690 C689 120.0 . . ?
N691 C690 C685 120.0 . . ?
C689 C690 C685 120.0 . . ?
C690 C689 C694 120.0 . . ?
C688 C689 C694 120.0 . . ?
C688 C689 C690 120.0 . . ?
C689 C688 H688 120.0 . . ?
C689 C688 C687 120.0 . . ?
C687 C688 H688 120.0 . . ?
C688 C687 H687 120.0 . . ?
C688 C687 C686 120.0 . . ?
C686 C687 H687 120.0 . . ?
C687 C686 H686 120.0 . . ?
C687 C686 C685 120.0 . . ?
C685 C686 H686 120.0 . . ?
C690 C685 N684 116(3) . . ?
C686 C685 C690 120.0 . . ?
C686 C685 N684 123(3) . . ?
N755 C756 C759 102(4) . . ?
N755 C756 C757 123(5) . . ?
N755 C756 H756 107.2 . . ?
C759 C756 C757 110(5) . . ?
C759 C756 H756 107.2 . . ?
C757 C756 H756 107.2 . . ?
O666 C665 C663 130(4) . . ?
O666 C665 N667 115(4) . . ?
N667 C665 C663 115(3) . . ?
S962 C961 H96A 110.5 . . ?
S962 C961 H96B 110.5 . . ?
C960 C961 S962 106(5) . . ?
C960 C961 H96A 110.5 . . ?
C960 C961 H96B 110.5 . . ?
H96A C961 H96B 108.7 . . ?
C544 N546 H546 123.6 . . ?
C544 N546 C547 113(4) . . ?
C547 N546 H546 123.6 . . ?
C535 C536 H536 105.5 . . ?
C538 C536 C535 109(3) . . ?
C538 C536 H536 105.5 . . ?
C538 C536 C537 111(4) . . ?
C537 C536 C535 119(3) . . ?
C537 C536 H536 105.5 . . ?
C948 C949 C950 112(4) . . ?
C948 C949 H94H 109.2 . . ?
C948 C949 H94I 109.2 . . ?
C950 C949 H94H 109.2 . . ?
C950 C949 H94I 109.2 . . ?
H94H C949 H94I 107.9 . . ?
N954 C952 C946 135(6) . . ?
O953 C952 N954 119(5) . . ?
O953 C952 C946 106(5) . . ?
C743 C741 N740 114(4) . . ?
C743 C741 H741 111.9 . . ?
C743 C741 C742 107(4) . . ?
N740 C741 H741 111.9 . . ?
N740 C741 C742 100(3) . . ?
C742 C741 H741 111.9 . . ?
C763 O765 Ca0A 131(3) . . ?
O125 S123 C122 89(4) . . ?
O125 S123 O124 124(5) . . ?
O125 S123 O126 112(4) . . ?
O124 S123 C122 99(2) . . ?
O126 S123 C122 99(3) . . ?
O126 S123 O124 121(4) . . ?
C902 N901 H901 115.0 . . ?
C899 N901 C902 130(4) . . ?
C899 N901 H901 115.0 . . ?
C659 C658 H65A 109.5 . . ?
C659 C658 H65B 109.5 . . ?
C659 C658 N657 111(4) . . ?
H65A C658 H65B 108.0 . . ?
N657 C658 H65A 109.5 . . ?
N657 C658 H65B 109.5 . . ?
C639 C640 S641 113.2(16) . . ?
C635 C640 S641 125.8(16) . . ?
C640 C639 H639 120.0 . . ?
C640 C639 C638 120.0 . . ?
C638 C639 H639 120.0 . . ?
C639 C638 C645 119(3) . . ?
N637 C638 C645 120(3) . . ?
N637 C638 C639 120.0 . . ?
C638 N637 C636 120.0 . . ?
N637 C636 C631 120.0 . . ?
C635 C636 N637 120.0 . . ?
C635 C636 C631 120.0 . . ?
C636 C635 C640 120.0 . . ?
C636 C635 C634 120.0 . . ?
C634 C635 C640 120.0 . . ?
C635 C634 H634 120.0 . . ?
C635 C634 C633 120.0 . . ?
C633 C634 H634 120.0 . . ?
C634 C633 H633 120.0 . . ?
C632 C633 C634 120.0 . . ?
C632 C633 H633 120.0 . . ?
C633 C632 H632 120.0 . . ?
C633 C632 C631 120.0 . . ?
C631 C632 H632 120.0 . . ?
N630 C631 C636 114(2) . . ?
N630 C631 C632 126(2) . . ?
C632 C631 C636 120.0 . . ?
O910 C909 C907 117(4) . . ?
O910 C909 N911 126(4) . . ?
N911 C909 C907 117(3) . . ?
N301 C302 C303 106(4) . . ?
N301 C302 H30A 110.4 . . ?
N301 C302 H30B 110.4 . . ?
C303 C302 H30A 110.4 . . ?
C303 C302 H30B 110.4 . . ?
H30A C302 H30B 108.6 . . ?
O964 C963 C960 114(7) . . ?
N965 C963 O964 141(9) . . ?
N965 C963 C960 101(7) . . ?
H54H C54B H54I 109.5 . . ?
H54H C54B H54J 109.5 . . ?
H54I C54B H54J 109.5 . . ?
C53B C54B H54H 109.5 . . ?
C53B C54B H54I 109.5 . . ?
C53B C54B H54J 109.5 . . ?
S758 C600 H60A 107.7 . . ?
S758 C600 H60B 107.7 . . ?
H60A C600 H60B 107.1 . . ?
C602 C600 S758 118(4) . . ?
C602 C600 H60A 107.7 . . ?
C602 C600 H60B 107.7 . . ?
C542 C543 H54A 109.5 . . ?
C542 C543 H54B 109.5 . . ?
C542 C543 H54C 109.5 . . ?
H54A C543 H54B 109.5 . . ?
H54A C543 H54C 109.5 . . ?
H54B C543 H54C 109.5 . . ?
C960 N959 H959 116.6 . . ?
C957 N959 C960 127(5) . . ?
C957 N959 H959 116.6 . . ?
C551 C550 H55F 109.7 . . ?
C551 C550 H55G 109.7 . . ?
C551 C550 C549 110(3) . . ?
H55F C550 H55G 108.2 . . ?
C549 C550 H55F 109.7 . . ?
C549 C550 H55G 109.7 . . ?
H60C C604 H60D 110.2 . . ?
C605 C604 H60C 112.7 . . ?
C605 C604 H60D 112.7 . . ?
C605 C604 N603 95(5) . . ?
N603 C604 H60C 112.7 . . ?
N603 C604 H60D 112.7 . . ?
O338 C337 N339 123(5) . . ?
O338 C337 C332 126(5) . . ?
N339 C337 C332 111(4) . . ?
O958 C957 C955 120(5) . . ?
N959 C957 O958 122(5) . . ?
N959 C957 C955 118(5) . . ?
C204 N203 H203 120.3 . . ?
C201 N203 C204 119(4) . . ?
C201 N203 H203 120.3 . . ?
N555 C556 H556 106.2 . . ?
N555 C556 C558 108(4) . . ?
N555 C556 C557 113(5) . . ?
C558 C556 H556 106.2 . . ?
C557 C556 H556 106.2 . . ?
C557 C556 C558 116(6) . . ?
C45B N47B H47B 116.3 . . ?
C45B N47B C48B 127(5) . . ?
C48B N47B H47B 116.3 . . ?
C720 C721 S722 110.0(18) . . ?
C716 C721 S722 129.7(19) . . ?
C721 C720 H720 120.0 . . ?
C721 C720 C719 120.0 . . ?
C719 C720 H720 120.0 . . ?
C720 C719 C726 128(3) . . ?
N718 C719 C726 112(3) . . ?
N718 C719 C720 120.0 . . ?
C717 N718 C719 120.0 . . ?
N718 C717 C712 120.0 . . ?
C716 C717 N718 120.0 . . ?
C716 C717 C712 120.0 . . ?
C717 C716 C721 120.0 . . ?
C715 C716 C721 120.0 . . ?
C715 C716 C717 120.0 . . ?
C716 C715 H715 120.0 . . ?
C716 C715 C714 120.0 . . ?
C714 C715 H715 120.0 . . ?
C715 C714 H714 120.0 . . ?
C715 C714 C713 120.0 . . ?
C713 C714 H714 120.0 . . ?
C714 C713 H713 120.0 . . ?
C712 C713 C714 120.0 . . ?
C712 C713 H713 120.0 . . ?
C717 C712 N711 114(3) . . ?
C713 C712 N711 125(3) . . ?
C713 C712 C717 120.0 . . ?
N803 C804 H80A 109.0 . . ?
N803 C804 H80B 109.0 . . ?
C805 C804 N803 113(4) . . ?
C805 C804 H80A 109.0 . . ?
C805 C804 H80B 109.0 . . ?
H80A C804 H80B 107.8 . . ?
C138 C136 H136 108.3 . . ?
C137 C136 C138 99(5) . . ?
C137 C136 H136 108.3 . . ?
C137 C136 C135 120(6) . . ?
C135 C136 C138 113(5) . . ?
C135 C136 H136 108.3 . . ?
S361 C360 H36A 108.9 . . ?
S361 C360 H36B 108.9 . . ?
C359 C360 S361 113(5) . . ?
C359 C360 H36A 108.9 . . ?
C359 C360 H36B 108.9 . . ?
H36A C360 H36B 107.7 . . ?
C469 C468 N467 123(2) . . ?
C469 C468 C473 120.0 . . ?
C473 C468 N467 117(2) . . ?
C468 C469 H469 120.0 . . ?
C468 C469 C470 120.0 . . ?
C470 C469 H469 120.0 . . ?
C469 C470 H470 120.0 . . ?
C471 C470 C469 120.0 . . ?
C471 C470 H470 120.0 . . ?
C470 C471 H471 120.0 . . ?
C470 C471 C472 120.0 . . ?
C472 C471 H471 120.0 . . ?
C473 C472 C471 120.0 . . ?
C472 C473 C468 120.0 . . ?
N475 C473 C468 120.0 . . ?
N475 C473 C472 120.0 . . ?
C473 N475 C476 120.0 . . ?
N475 C476 C483 111(3) . . ?
C477 C476 N475 120.0 . . ?
C477 C476 C483 129(3) . . ?
C476 C477 H477 120.0 . . ?
C478 C477 C476 120.0 . . ?
C478 C477 H477 120.0 . . ?
C472 C478 S479 129.8(19) . . ?
C477 C478 S479 110.2(19) . . ?
C477 C478 C472 120.0 . . ?
C907 N908 C903 120.0 . . ?
N908 C907 C909 113(3) . . ?
C906 C907 C909 126(3) . . ?
C906 C907 N908 120.0 . . ?
C907 C906 H906 120.0 . . ?
C907 C906 C905 120.0 . . ?
C905 C906 H906 120.0 . . ?
C906 C905 H905 120.0 . . ?
C906 C905 C904 120.0 . . ?
C904 C905 H905 120.0 . . ?
C905 C904 H904 120.0 . . ?
C903 C904 C905 120.0 . . ?
C903 C904 H904 120.0 . . ?
N908 C903 C902 113(3) . . ?
C904 C903 C902 127(3) . . ?
C904 C903 N908 120.0 . . ?
C607 N606 C605 120.0 . . ?
C611 C607 N606 116(4) . . ?
C611 C607 C608 123(4) . . ?
N606 C607 C608 120.0 . . ?
C607 C608 H608 120.0 . . ?
C607 C608 C609 120.0 . . ?
C609 C608 H608 120.0 . . ?
C608 C609 H609 120.0 . . ?
C608 C609 C610 120.0 . . ?
C610 C609 H609 120.0 . . ?
C609 C610 H610 120.0 . . ?
C605 C610 C609 120.0 . . ?
C605 C610 H610 120.0 . . ?
N606 C605 C604 130(4) . . ?
C610 C605 C604 110(4) . . ?
C610 C605 N606 120.0 . . ?
C527 C520 N519 116(3) . . ?
C527 C520 C521 124(3) . . ?
N519 C520 C521 120.0 . . ?
C520 C521 H521 120.0 . . ?
C522 C521 C520 120.0 . . ?
C522 C521 H521 120.0 . . ?
C521 C522 S523 120.2(15) . . ?
C521 C522 C517 120.0 . . ?
C517 C522 S523 119.6(15) . . ?
C522 C517 C518 120.0 . . ?
C522 C517 C516 120.0 . . ?
C518 C517 C516 120.0 . . ?
C517 C518 N519 120.0 . . ?
C513 C518 N519 120.0 . . ?
C513 C518 C517 120.0 . . ?
C518 C513 N512 115(2) . . ?
C514 C513 N512 124.7(19) . . ?
C514 C513 C518 120.0 . . ?
C513 C514 H514 120.0 . . ?
C513 C514 C515 120.0 . . ?
C515 C514 H514 120.0 . . ?
C514 C515 H515 120.0 . . ?
C516 C515 C514 120.0 . . ?
C516 C515 H515 120.0 . . ?
C517 C516 H516 120.0 . . ?
C515 C516 C517 120.0 . . ?
C515 C516 H516 120.0 . . ?
S563 C562 H56A 112.8 . . ?
S563 C562 H56B 112.8 . . ?
H56A C562 H56B 110.2 . . ?
C561 C562 S563 95(4) . . ?
C561 C562 H56A 112.8 . . ?
C561 C562 H56B 112.8 . . ?
N560 C558 C556 112(6) . . ?
O559 C558 N560 130(7) . . ?
O559 C558 C556 118(5) . . ?
O266 C265 N267 133(5) . . ?
O266 C265 C263 109(4) . . ?
N267 C265 C263 118(4) . . ?
N257 C258 C259 114(4) . . ?
N257 C258 H25A 108.7 . . ?
N257 C258 H25B 108.7 . . ?
C259 C258 H25A 108.7 . . ?
C259 C258 H25B 108.7 . . ?
H25A C258 H25B 107.6 . . ?
N454 C449 C450 120.0 . . ?
N454 C449 C448 107(3) . . ?
C450 C449 C448 133(3) . . ?
C453 N454 C449 120.0 . . ?
N454 C453 C455 121(4) . . ?
C452 C453 C455 119(4) . . ?
C452 C453 N454 120.0 . . ?
C453 C452 H452 120.0 . . ?
C453 C452 C451 120.0 . . ?
C451 C452 H452 120.0 . . ?
C452 C451 H451 120.0 . . ?
C450 C451 C452 120.0 . . ?
C450 C451 H451 120.0 . . ?
C449 C450 H450 120.0 . . ?
C451 C450 C449 120.0 . . ?
C451 C450 H450 120.0 . . ?
O446 C445 N447 104(5) . . ?
O446 C445 C438 114(5) . . ?
N447 C445 C438 138(5) . . ?
C15 N14 H14 114.9 . . ?
C12 N14 C15 130(4) . . ?
C12 N14 H14 114.9 . . ?
N68 C66 C64 112(5) . . ?
O67 C66 N68 130(5) . . ?
O67 C66 C64 118(5) . . ?
C282 N284 C285 134(4) . . ?
C282 N284 H284 112.9 . . ?
C285 N284 H284 112.9 . . ?
C9B N10B C5B 120.0 . . ?
N10B C9B C8B 120.0 . . ?
C11B C9B N10B 118(4) . . ?
C11B C9B C8B 122(4) . . ?
C9B C8B H8B 120.0 . . ?
C7B C8B C9B 120.0 . . ?
C7B C8B H8B 120.0 . . ?
C8B C7B H7B 120.0 . . ?
C6B C7B C8B 120.0 . . ?
C6B C7B H7B 120.0 . . ?
C7B C6B H6B 120.0 . . ?
C7B C6B C5B 120.0 . . ?
C5B C6B H6B 120.0 . . ?
C4B C5B N10B 113(3) . . ?
C4B C5B C6B 127(3) . . ?
C6B C5B N10B 120.0 . . ?
N34B C35B H35G 110.6 . . ?
N34B C35B C40B 106(3) . . ?
N34B C35B C36B 110(3) . . ?
C40B C35B H35G 110.6 . . ?
C40B C35B C36B 108(3) . . ?
C36B C35B H35G 110.6 . . ?
O944 C943 N945 123(4) . . ?
O944 C943 C941 128(4) . . ?
N945 C943 C941 109(4) . . ?
O43A S42A C41A 103(3) . . ?
O45A S42A O43A 112(2) . . ?
O45A S42A O44A 112(3) . . ?
O45A S42A C41A 109(2) . . ?
O44A S42A O43A 110(2) . . ?
O44A S42A C41A 111(2) . . ?
C404 N403 H403 119.9 . . ?
C401 N403 H403 119.9 . . ?
C401 N403 C404 120(5) . . ?
C56 N58 C59 117(4) . . ?
C56 N58 H58 121.4 . . ?
C59 N58 H58 121.4 . . ?
C43B C44B H44C 109.5 . . ?
C43B C44B H44D 109.5 . . ?
C43B C44B H44E 109.5 . . ?
H44C C44B H44D 109.5 . . ?
H44C C44B H44E 109.5 . . ?
H44D C44B H44E 109.5 . . ?
C345 C346 H34A 107.1 . . ?
C345 C346 H34B 107.1 . . ?
C345 C346 C347 121(4) . . ?
H34A C346 H34B 106.8 . . ?
C347 C346 H34A 107.1 . . ?
C347 C346 H34B 107.1 . . ?
C51C N52C H52A 109.5 . . ?
C51C N52C H52C 109.5 . . ?
C51C N52C H52D 109.5 . . ?
H52A N52C H52C 109.5 . . ?
H52A N52C H52D 109.5 . . ?
H52C N52C H52D 109.5 . . ?
C743 N745 H745 120.6 . . ?
C743 N745 C746 119(6) . . ?
C746 N745 H745 120.6 . . ?
C938 N940 H940 123.5 . . ?
C938 N940 C941 113(4) . . ?
C941 N940 H940 123.5 . . ?
H33A C333 H33B 105.7 . . ?
C334 C333 H33A 104.6 . . ?
C334 C333 H33B 104.6 . . ?
C332 C333 H33A 104.6 . . ?
C332 C333 H33B 104.6 . . ?
C332 C333 C334 131(4) . . ?
C43B N42B H42B 122.3 . . ?
C40B N42B C43B 115(4) . . ?
C40B N42B H42B 122.3 . . ?
N403 C404 H40A 109.6 . . ?
N403 C404 H40B 109.6 . . ?
N403 C404 C405 110(5) . . ?
H40A C404 H40B 108.1 . . ?
C405 C404 H40A 109.6 . . ?
C405 C404 H40B 109.6 . . ?
N410 C405 C404 115(4) . . ?
N410 C405 C406 120.0 . . ?
C406 C405 C404 125(4) . . ?
C409 N410 C405 120.0 . . ?
N410 C409 C411 118(3) . . ?
N410 C409 C408 120.0 . . ?
C408 C409 C411 122(3) . . ?
C409 C408 H408 120.0 . . ?
C407 C408 C409 120.0 . . ?
C407 C408 H408 120.0 . . ?
C408 C407 H407 120.0 . . ?
C408 C407 C406 120.0 . . ?
C406 C407 H407 120.0 . . ?
C405 C406 H406 120.0 . . ?
C407 C406 C405 120.0 . . ?
C407 C406 H406 120.0 . . ?
O322 S321 C2B 104(3) . . ?
O322 S321 O323 116(3) . . ?
O322 S321 O324 117(2) . . ?
O323 S321 C2B 107(2) . . ?
O324 S321 C2B 101(2) . . ?
O324 S321 O323 110(2) . . ?
N728 C729 C730 109(4) . . ?
N728 C729 H72B 109.8 . . ?
N728 C729 H72C 109.8 . . ?
C730 C729 H72B 109.8 . . ?
C730 C729 H72C 109.8 . . ?
H72B C729 H72C 108.2 . . ?
O554 C553 N555 118(6) . . ?
O554 C553 C547 125(5) . . ?
N555 C553 C547 116(5) . . ?
N85 C83 C76 114(3) . . ?
O84 C83 N85 142(4) . . ?
O84 C83 C76 104(4) . . ?
O13 C12 C10 133(5) . . ?
O13 C12 N14 117(5) . . ?
N14 C12 C10 110(4) . . ?
N529 C530 C531 131(6) . . ?
N529 C530 H53F 104.5 . . ?
N529 C530 H53G 104.5 . . ?
C531 C530 H53F 104.5 . . ?
C531 C530 H53G 104.5 . . ?
H53F C530 H53G 105.6 . . ?
N512 C510 C508 111(4) . . ?
O511 C510 N512 134(4) . . ?
O511 C510 C508 115(5) . . ?
N48 C46 C39 119(5) . . ?
N48 C46 O47 134(4) . . ?
O47 C46 C39 107(4) . . ?
N119 C120 C121 120.0 . . ?
N119 C120 C127 119(3) . . ?
C121 C120 C127 121(3) . . ?
C120 C121 H121 120.0 . . ?
C120 C121 C122 120.0 . . ?
C122 C121 H121 120.0 . . ?
C121 C122 S123 117.0(10) . . ?
C117 C122 S123 123.0(10) . . ?
C117 C122 C121 120.0 . . ?
C122 C117 C118 120.0 . . ?
C122 C117 C116 120.0 . . ?
C118 C117 C116 120.0 . . ?
C117 C118 N119 120.0 . . ?
C113 C118 N119 120.0 . . ?
C113 C118 C117 120.0 . . ?
C118 C113 N112 116(3) . . ?
C118 C113 C114 120.0 . . ?
C114 C113 N112 124(3) . . ?
C113 C114 H114 120.0 . . ?
C115 C114 C113 120.0 . . ?
C115 C114 H114 120.0 . . ?
C114 C115 H115 120.0 . . ?
C114 C115 C116 120.0 . . ?
C116 C115 H115 120.0 . . ?
C117 C116 H116 120.0 . . ?
C115 C116 C117 120.0 . . ?
C115 C116 H116 120.0 . . ?
C100 N102 C103 120(5) . . ?
C100 N102 H102 120.2 . . ?
C103 N102 H102 120.2 . . ?
C130 N129 H129 113.7 . . ?
C127 N129 C130 133(4) . . ?
C127 N129 H129 113.7 . . ?
C445 N447 H447 103.0 . . ?
C445 N447 C448 154(6) . . ?
C448 N447 H447 103.0 . . ?
O97 S96 C95 111(4) . . ?
O98 S96 O97 104(3) . . ?
O98 S96 C95 117(4) . . ?
O98 S96 O99 108(3) . . ?
O99 S96 O97 102(3) . . ?
O99 S96 C95 115(4) . . ?
S824 O827 Ca1 132.8(19) . . ?
C329 N331 H331 113.6 . . ?
C329 N331 C332 133(4) . . ?
C332 N331 H331 113.6 . . ?
N620 C621 C628 111(2) . . ?
N620 C621 C622 120.0 . . ?
C622 C621 C628 129(2) . . ?
C621 C622 H622 120.0 . . ?
C621 C622 C623 120.0 . . ?
C623 C622 H622 120.0 . . ?
C622 C623 S624 113.9(16) . . ?
C618 C623 S624 126.1(16) . . ?
C618 C623 C622 120.0 . . ?
C623 C618 C619 120.0 . . ?
C623 C618 C617 120.0 . . ?
C619 C618 C617 120.0 . . ?
C618 C619 N620 120.0 . . ?
C618 C619 C614 120.0 . . ?
C614 C619 N620 120.0 . . ?
C619 C614 N613 113(2) . . ?
C615 C614 N613 126(2) . . ?
C615 C614 C619 120.0 . . ?
C614 C615 H615 120.0 . . ?
C614 C615 C616 120.0 . . ?
C616 C615 H615 120.0 . . ?
C615 C616 H616 120.0 . . ?
C617 C616 C615 120.0 . . ?
C617 C616 H616 120.0 . . ?
C618 C617 H617 120.0 . . ?
C616 C617 C618 120.0 . . ?
C616 C617 H617 120.0 . . ?
C912 N911 H911 113.5 . . ?
C909 N911 C912 133(3) . . ?
C909 N911 H911 113.5 . . ?
O545 C544 C542 118(4) . . ?
O545 C544 N546 130(4) . . ?
N546 C544 C542 111(4) . . ?
N58A C59A H59C 106.4 . . ?
N58A C59A H59D 106.4 . . ?
C60A C59A N58A 124(5) . . ?
C60A C59A H59C 106.4 . . ?
C60A C59A H59D 106.4 . . ?
H59C C59A H59D 106.5 . . ?
C738 C733 C734 99(3) . . ?
C738 C733 H733 106.4 . . ?
N732 C733 C738 116(4) . . ?
N732 C733 C734 121(5) . . ?
N732 C733 H733 106.4 . . ?
C734 C733 H733 106.4 . . ?
C536 C537 H53H 109.5 . . ?
C536 C537 H53I 109.5 . . ?
C536 C537 H53J 109.5 . . ?
H53H C537 H53I 109.5 . . ?
H53H C537 H53J 109.5 . . ?
H53I C537 H53J 109.5 . . ?
N755 C754 C751 122(5) . . ?
N755 C754 O753 124(6) . . ?
O753 C754 C751 114(6) . . ?
C665 N667 H667 110.7 . . ?
C665 N667 C668 139(3) . . ?
C668 N667 H667 110.7 . . ?
C602 N603 C604 125(5) . . ?
N4A C5A C6A 118(5) . . ?
N4A C5A H5AA 107.9 . . ?
N4A C5A H5AB 107.9 . . ?
C6A C5A H5AA 107.9 . . ?
C6A C5A H5AB 107.9 . . ?
H5AA C5A H5AB 107.2 . . ?
O900 C899 C892 113(4) . . ?
N901 C899 C892 123(4) . . ?
N901 C899 O900 123(4) . . ?
O41B C40B C35B 116(3) . . ?
O41B C40B N42B 131(4) . . ?
N42B C40B C35B 111(4) . . ?
C486 N485 H485 110.4 . . ?
C483 N485 C486 139(4) . . ?
C483 N485 H485 110.4 . . ?
O484 C483 C476 123(5) . . ?
O484 C483 N485 116(5) . . ?
N485 C483 C476 121(4) . . ?
C946 N945 H945 116.4 . . ?
C943 N945 C946 127(4) . . ?
C943 N945 H945 116.4 . . ?
S962 C800 H80C 109.3 . . ?
S962 C800 H80D 109.3 . . ?
C801 C800 S962 112(3) . . ?
C801 C800 H80C 109.3 . . ?
C801 C800 H80D 109.3 . . ?
H80C C800 H80D 108.0 . . ?
C685 N684 H684 112.6 . . ?
C682 N684 C685 135(4) . . ?
C682 N684 H684 112.6 . . ?
C942 C941 H941 110.4 . . ?
C943 C941 C942 119(4) . . ?
C943 C941 H941 110.4 . . ?
N940 C941 C942 99(3) . . ?
N940 C941 C943 107(3) . . ?
N940 C941 H941 110.4 . . ?
C556 C557 H55H 109.5 . . ?
C556 C557 H55I 109.5 . . ?
C556 C557 H55J 109.5 . . ?
H55H C557 H55I 109.5 . . ?
H55H C557 H55J 109.5 . . ?
H55I C557 H55J 109.5 . . ?
C329 C328 N327 114(6) . . ?
N954 C955 C957 109(4) . . ?
N954 C955 H955 111.5 . . ?
N954 C955 C956 107(4) . . ?
C957 C955 H955 111.5 . . ?
C957 C955 C956 106(3) . . ?
C956 C955 H955 111.5 . . ?
N203 C201 C200 109(4) . . ?
O202 C201 C200 133(5) . . ?
O202 C201 N203 118(5) . . ?
C50 C51 H51 120.0 . . ?
C50 C51 C52 120.0 . . ?
C52 C51 H51 120.0 . . ?
C51 C50 C49 127(3) . . ?
C51 C50 N55 120.0 . . ?
N55 C50 C49 112(3) . . ?
C50 N55 C54 120.0 . . ?
N55 C54 C56 120(3) . . ?
N55 C54 C53 120.0 . . ?
C53 C54 C56 120(3) . . ?
C54 C53 H53 120.0 . . ?
C52 C53 C54 120.0 . . ?
C52 C53 H53 120.0 . . ?
C51 C52 H52 120.0 . . ?
C53 C52 C51 120.0 . . ?
C53 C52 H52 120.0 . . ?
H34C C348 H34D 107.4 . . ?
C347 C348 H34C 108.3 . . ?
C347 C348 H34D 108.3 . . ?
C349 C348 H34C 108.3 . . ?
C349 C348 H34D 108.3 . . ?
C349 C348 C347 116(3) . . ?
C346 C347 H34E 107.9 . . ?
C346 C347 H34F 107.9 . . ?
C348 C347 C346 117(4) . . ?
C348 C347 H34E 107.9 . . ?
C348 C347 H34F 107.9 . . ?
H34E C347 H34F 107.2 . . ?
O696 S695 C694 101(3) . . ?
O697 S695 O696 107(3) . . ?
O697 S695 C694 100(3) . . ?
O698 S695 O696 124(5) . . ?
O698 S695 C694 109(3) . . ?
O698 S695 O697 113(5) . . ?
C850 C851 H851 120.0 . . ?
C850 C851 C852 120.0 . . ?
C852 C851 H851 120.0 . . ?
C851 C850 H850 120.0 . . ?
C849 C850 C851 120.0 . . ?
C849 C850 H850 120.0 . . ?
C848 C849 C850 125(4) . . ?
C848 C849 N854 115(4) . . ?
N854 C849 C850 120.0 . . ?
C849 N854 C853 120.0 . . ?
N854 C853 C855 121(4) . . ?
C852 C853 C855 119(4) . . ?
C852 C853 N854 120.0 . . ?
C851 C852 H852 120.0 . . ?
C853 C852 C851 120.0 . . ?
C853 C852 H852 120.0 . . ?
H33C C336 H33D 109.5 . . ?
H33C C336 H33E 109.5 . . ?
H33D C336 H33E 109.5 . . ?
C334 C336 H33C 109.5 . . ?
C334 C336 H33D 109.5 . . ?
C334 C336 H33E 109.5 . . ?
N674 C675 C676 120.0 . . ?
N674 C675 C682 121(3) . . ?
C676 C675 C682 117(3) . . ?
C675 C676 H676 120.0 . . ?
C675 C676 C677 120.0 . . ?
C677 C676 H676 120.0 . . ?
C676 C677 S678 113.8(19) . . ?
C676 C677 C672 120.0 . . ?
C672 C677 S678 126.2(19) . . ?
C677 C672 C671 120.0 . . ?
C673 C672 C677 120.0 . . ?
C673 C672 C671 120.0 . . ?
C672 C673 N674 120.0 . . ?
C672 C673 C668 120.0 . . ?
C668 C673 N674 120.0 . . ?
N667 C668 C673 117(2) . . ?
N667 C668 C669 123(2) . . ?
C669 C668 C673 120.0 . . ?
C668 C669 H669 120.0 . . ?
C670 C669 C668 120.0 . . ?
C670 C669 H669 120.0 . . ?
C669 C670 H670 120.0 . . ?
C669 C670 C671 120.0 . . ?
C671 C670 H670 120.0 . . ?
C672 C671 H671 120.0 . . ?
C670 C671 C672 120.0 . . ?
C670 C671 H671 120.0 . . ?
C333 C334 C336 97(4) . . ?
C333 C334 H334 115.1 . . ?
C336 C334 H334 115.1 . . ?
C335 C334 C333 97(4) . . ?
C335 C334 C336 114(3) . . ?
C335 C334 H334 115.1 . . ?
C143 C142 C144 115(5) . . ?
C143 C142 H142 107.1 . . ?
C144 C142 H142 107.1 . . ?
N141 C142 C143 116(4) . . ?
N141 C142 C144 105(5) . . ?
N141 C142 H142 107.1 . . ?
C88 C89 H89 120.0 . . ?
C88 C89 C90 120.0 . . ?
C90 C89 H89 120.0 . . ?
C89 C88 H88 120.0 . . ?
C87 C88 C89 120.0 . . ?
C87 C88 H88 120.0 . . ?
C88 C87 H87 120.0 . . ?
C88 C87 C86 120.0 . . ?
C86 C87 H87 120.0 . . ?
N85 C86 C87 127(2) . . ?
N85 C86 C91 113(2) . . ?
C91 C86 C87 120.0 . . ?
C86 C91 C90 120.0 . . ?
C91 C90 C89 120.0 . . ?
C95 C90 C89 120.0 . . ?
C95 C90 C91 120.0 . . ?
C90 C95 S96 122(2) . . ?
C94 C95 S96 118(2) . . ?
C94 C95 C90 120.0 . . ?
C95 C94 H94 120.0 . . ?
C95 C94 C93 120.0 . . ?
C93 C94 H94 120.0 . . ?
C94 C93 C100 125(3) . . ?
C94 C93 N92 120.0 . . ?
N92 C93 C100 114(3) . . ?
C93 N92 C91 120.0 . . ?
C955 C956 H95F 109.5 . . ?
C955 C956 H95G 109.5 . . ?
C955 C956 H95H 109.5 . . ?
H95F C956 H95G 109.5 . . ?
H95F C956 H95H 109.5 . . ?
H95G C956 H95H 109.5 . . ?
O62 C602 C600 126(5) . . ?
O62 C602 N603 103(5) . . ?
N603 C602 C600 131(5) . . ?
C71A C72A H72A 120.0 . . ?
C71A C72A C73A 120.0 . . ?
C73A C72A H72A 120.0 . . ?
C72A C71A H71A 120.0 . . ?
C70A C71A C72A 120.0 . . ?
C70A C71A H71A 120.0 . . ?
C71A C70A H70A 120.0 . . ?
C71A C70A C69A 120.0 . . ?
C69A C70A H70A 120.0 . . ?
C70A C69A N68A 128(2) . . ?
C74A C69A N68A 111(2) . . ?
C74A C69A C70A 120.0 . . ?
C69A C74A C73A 120.0 . . ?
C74A C73A C72A 120.0 . . ?
C78A C73A C72A 120.0 . . ?
C78A C73A C74A 120.0 . . ?
C73A C78A S79A 128.1(18) . . ?
C77A C78A S79A 111.9(18) . . ?
C77A C78A C73A 120.0 . . ?
C78A C77A H77A 120.0 . . ?
C78A C77A C76A 120.0 . . ?
C76A C77A H77A 120.0 . . ?
C77A C76A C83A 124(3) . . ?
N75A C76A C83A 116(3) . . ?
N75A C76A C77A 120.0 . . ?
C76A N75A C74A 120.0 . . ?
O12B C11B N13B 117(5) . . ?
C9B C11B N13B 120(5) . . ?
C9B C11B O12B 120(5) . . ?
C340 C341 H34G 109.5 . . ?
C340 C341 H34H 109.5 . . ?
C340 C341 H34I 109.5 . . ?
H34G C341 H34H 109.5 . . ?
H34G C341 H34I 109.5 . . ?
H34H C341 H34I 109.5 . . ?
C848 N847 H847 116.8 . . ?
C845 N847 C848 126(5) . . ?
C845 N847 H847 116.8 . . ?
O883 C882 N884 123(5) . . ?
O883 C882 C875 111(4) . . ?
N884 C882 C875 125(5) . . ?
C77 C78 S79 116.9(10) . . ?
C73 C78 S79 122.3(10) . . ?
C78 C77 H77 120.0 . . ?
C78 C77 C76 120.0 . . ?
C76 C77 H77 120.0 . . ?
C77 C76 C83 125(2) . . ?
N75 C76 C83 115(2) . . ?
N75 C76 C77 120.0 . . ?
C76 N75 C74 120.0 . . ?
N75 C74 C69 120.0 . . ?
C73 C74 N75 120.0 . . ?
C73 C74 C69 120.0 . . ?
C74 C73 C78 120.0 . . ?
C74 C73 C72 120.0 . . ?
C72 C73 C78 120.0 . . ?
C73 C72 H72 120.0 . . ?
C73 C72 C71 120.0 . . ?
C71 C72 H72 120.0 . . ?
C72 C71 H71 120.0 . . ?
C70 C71 C72 120.0 . . ?
C70 C71 H71 120.0 . . ?
C71 C70 H70 120.0 . . ?
C71 C70 C69 120.0 . . ?
C69 C70 H70 120.0 . . ?
C74 C69 N68 116(2) . . ?
C70 C69 N68 123(3) . . ?
C70 C69 C74 120.0 . . ?
C658 N657 H657 126.9 . . ?
C655 N657 C658 106(4) . . ?
C655 N657 H657 126.9 . . ?
C32 N31 H31 115.9 . . ?
C29 N31 C32 128(3) . . ?
C29 N31 H31 115.9 . . ?
C12A N14A H14A 115.9 . . ?
C12A N14A C15A 128(4) . . ?
C15A N14A H14A 115.9 . . ?
C963 N965 H965 120.2 . . ?
C963 N965 C966 120(7) . . ?
C966 N965 H965 120.2 . . ?
H54D C548 H54E 108.2 . . ?
C547 C548 H54D 109.7 . . ?
C547 C548 H54E 109.7 . . ?
C549 C548 H54D 109.7 . . ?
C549 C548 H54E 109.7 . . ?
C549 C548 C547 110(3) . . ?
O57A C56A C54A 120(5) . . ?
N58A C56A O57A 118(5) . . ?
N58A C56A C54A 123(4) . . ?
C16A C15A N14A 126(3) . . ?
C16A C15A C20A 120.0 . . ?
C20A C15A N14A 114(3) . . ?
C15A C16A H16A 120.0 . . ?
C17A C16A C15A 120.0 . . ?
C17A C16A H16A 120.0 . . ?
C16A C17A H17A 120.0 . . ?
C16A C17A C18A 120.0 . . ?
C18A C17A H17A 120.0 . . ?
C17A C18A H18A 120.0 . . ?
C19A C18A C17A 120.0 . . ?
C19A C18A H18A 120.0 . . ?
C18A C19A C20A 120.0 . . ?
C19A C20A C15A 120.0 . . ?
N21A C20A C15A 120.0 . . ?
N21A C20A C19A 120.0 . . ?
C20A N21A C22A 120.0 . . ?
N21A C22A C29A 117(3) . . ?
C23A C22A N21A 120.0 . . ?
C23A C22A C29A 121(3) . . ?
C22A C23A H23A 120.0 . . ?
C24A C23A C22A 120.0 . . ?
C24A C23A H23A 120.0 . . ?
C19A C24A S25A 127.6(15) . . ?
C23A C24A S25A 112.4(15) . . ?
C23A C24A C19A 120.0 . . ?
C136 C137 H13G 109.5 . . ?
C136 C137 H13H 109.5 . . ?
C136 C137 H13I 109.5 . . ?
H13G C137 H13H 109.5 . . ?
H13G C137 H13I 109.5 . . ?
H13H C137 H13I 109.5 . . ?
O30A C29A N31A 118(5) . . ?
O30A C29A C22A 127(5) . . ?
N31A C29A C22A 115(4) . . ?
N129 C127 C120 120(5) . . ?
O128 C127 C120 136(5) . . ?
O128 C127 N129 104(4) . . ?
C337 C332 H332 108.9 . . ?
C333 C332 C337 117(4) . . ?
C333 C332 H332 108.9 . . ?
N331 C332 C337 112(4) . . ?
N331 C332 C333 101(3) . . ?
N331 C332 H332 108.9 . . ?
C449 C448 H44A 104.0 . . ?
C449 C448 H44B 104.0 . . ?
N447 C448 C449 133(5) . . ?
N447 C448 H44A 104.0 . . ?
N447 C448 H44B 104.0 . . ?
H44A C448 H44B 105.4 . . ?
C415 C414 N413 122(3) . . ?
C415 C414 C419 120.0 . . ?
C419 C414 N413 118(3) . . ?
C414 C415 H415 120.0 . . ?
C414 C415 C416 120.0 . . ?
C416 C415 H415 120.0 . . ?
C415 C416 H416 120.0 . . ?
C417 C416 C415 120.0 . . ?
C417 C416 H416 120.0 . . ?
C416 C417 H417 120.0 . . ?
C418 C417 C416 120.0 . . ?
C418 C417 H417 120.0 . . ?
C417 C418 C419 120.0 . . ?
C418 C419 C414 120.0 . . ?
N420 C419 C414 120.0 . . ?
N420 C419 C418 120.0 . . ?
C421 N420 C419 120.0 . . ?
N420 C421 C428 113(2) . . ?
C422 C421 C428 127(2) . . ?
C422 C421 N420 120.0 . . ?
C421 C422 H422 120.0 . . ?
C421 C422 C423 120.0 . . ?
C423 C422 H422 120.0 . . ?
C418 C423 S424 123.7(13) . . ?
C422 C423 S424 115.3(13) . . ?
C422 C423 C418 120.0 . . ?
C651 C652 H652 120.0 . . ?
C651 C652 C653 120.0 . . ?
C653 C652 H652 120.0 . . ?
C652 C651 H651 120.0 . . ?
C652 C651 C650 120.0 . . ?
C650 C651 H651 120.0 . . ?
C651 C650 H650 120.0 . . ?
C649 C650 C651 120.0 . . ?
C649 C650 H650 120.0 . . ?
C650 C649 N654 120.0 . . ?
C650 C649 C648 107(4) . . ?
N654 C649 C648 132(4) . . ?
C653 N654 C649 120.0 . . ?
C652 C653 C655 131(4) . . ?
N654 C653 C652 120.0 . . ?
N654 C653 C655 109(4) . . ?
N52B C53B C55B 117(4) . . ?
N52B C53B C54B 105(5) . . ?
N52B C53B H53K 112.7 . . ?
C55B C53B C54B 94(4) . . ?
C55B C53B H53K 112.7 . . ?
C54B C53B H53K 112.7 . . ?
O683 C682 N684 116(5) . . ?
O683 C682 C675 129(5) . . ?
N684 C682 C675 114(4) . . ?
C50B C48B H48B 105.3 . . ?
C49B C48B C50B 125(4) . . ?
C49B C48B H48B 105.3 . . ?
N47B C48B C50B 106(4) . . ?
N47B C48B C49B 108(5) . . ?
N47B C48B H48B 105.3 . . ?
C747 C746 H746 106.9 . . ?
N745 C746 C747 122(5) . . ?
N745 C746 H746 106.9 . . ?
N745 C746 C748 111(4) . . ?
C748 C746 C747 102(4) . . ?
C748 C746 H746 106.9 . . ?
O161 C160 C157 117(7) . . ?
O161 C160 N162 135(8) . . ?
N162 C160 C157 108(6) . . ?
O846 C845 C838 113(6) . . ?
O846 C845 N847 130(5) . . ?
N847 C845 C838 117(6) . . ?
C63 C64 C66 122(3) . . ?
C63 C64 N65 120.0 . . ?
N65 C64 C66 118(3) . . ?
C64 C63 H63 120.0 . . ?
C62 C63 C64 120.0 . . ?
C62 C63 H63 120.0 . . ?
C63 C62 H62 120.0 . . ?
C63 C62 C61 120.0 . . ?
C61 C62 H62 120.0 . . ?
C62 C61 H61 120.0 . . ?
C60 C61 C62 120.0 . . ?
C60 C61 H61 120.0 . . ?
C61 C60 C59 115(4) . . ?
C61 C60 N65 120.0 . . ?
N65 C60 C59 125(4) . . ?
C60 N65 C64 120.0 . . ?
O62B C61B C58B 131(6) . . ?
O62B C61B N63B 109(6) . . ?
N63B C61B C58B 120(3) . . ?
N750 C748 C746 131(5) . . ?
O749 C748 N750 103(5) . . ?
O749 C748 C746 126(5) . . ?
H38A C38B H38B 109.5 . . ?
H38A C38B H38C 109.5 . . ?
H38B C38B H38C 109.5 . . ?
C37B C38B H38A 109.5 . . ?
C37B C38B H38B 109.5 . . ?
C37B C38B H38C 109.5 . . ?
C51C C50C H50C 111.3 . . ?
C51C C50C H50D 111.3 . . ?
C51C C50C C49C 102(5) . . ?
H50C C50C H50D 109.2 . . ?
C49C C50C H50C 111.3 . . ?
C49C C50C H50D 111.3 . . ?
S563 C400 H40C 109.0 . . ?
S563 C400 H40D 109.0 . . ?
H40C C400 H40D 107.8 . . ?
C401 C400 S563 113(4) . . ?
C401 C400 H40C 109.0 . . ?
C401 C400 H40D 109.0 . . ?
C157 C163 S159 119(3) . . ?
C157 C163 H16C 107.6 . . ?
C157 C163 H16D 107.6 . . ?
S159 C163 H16C 107.6 . . ?
S159 C163 H16D 107.6 . . ?
H16C C163 H16D 107.1 . . ?
C50A C51A H51C 120.0 . . ?
C50A C51A C52A 120.0 . . ?
C52A C51A H51C 120.0 . . ?
C51A C50A C49A 127(4) . . ?
N55A C50A C49A 113(4) . . ?
N55A C50A C51A 120.0 . . ?
C50A N55A C54A 120.0 . . ?
N55A C54A C56A 117(4) . . ?
C53A C54A C56A 123(4) . . ?
C53A C54A N55A 120.0 . . ?
C54A C53A H53L 120.0 . . ?
C54A C53A C52A 120.0 . . ?
C52A C53A H53L 120.0 . . ?
C51A C52A H52E 120.0 . . ?
C53A C52A C51A 120.0 . . ?
C53A C52A H52E 120.0 . . ?
O402 C401 N403 109(5) . . ?
O402 C401 C400 132(6) . . ?
N403 C401 C400 119(5) . . ?
N38A C39A C40A 120.0 . . ?
N38A C39A C46A 118(2) . . ?
C40A C39A C46A 122(2) . . ?
C39A C40A H40E 120.0 . . ?
C39A C40A C41A 120.0 . . ?
C41A C40A H40E 120.0 . . ?
C40A C41A S42A 117.4(11) . . ?
C36A C41A S42A 122.5(11) . . ?
C36A C41A C40A 120.0 . . ?
C41A C36A C35A 120.0 . . ?
C37A C36A C41A 120.0 . . ?
C37A C36A C35A 120.0 . . ?
C36A C37A N38A 120.0 . . ?
C36A C37A C32A 120.0 . . ?
C32A C37A N38A 120.0 . . ?
C37A C32A N31A 118(3) . . ?
C33A C32A N31A 122(3) . . ?
C33A C32A C37A 120.0 . . ?
C32A C33A H33I 120.0 . . ?
C32A C33A C34A 120.0 . . ?
C34A C33A H33I 120.0 . . ?
C33A C34A H34M 120.0 . . ?
C35A C34A C33A 120.0 . . ?
C35A C34A H34M 120.0 . . ?
C36A C35A H35H 120.0 . . ?
C34A C35A C36A 120.0 . . ?
C34A C35A H35H 120.0 . . ?
N546 C547 C553 104(4) . . ?
N546 C547 C548 119(4) . . ?
N546 C547 H547 112.6 . . ?
C553 C547 C548 94(3) . . ?
C553 C547 H547 112.6 . . ?
C548 C547 H547 112.6 . . ?
C567 N566 H566 121.3 . . ?
C564 N566 C567 117(5) . . ?
C564 N566 H566 121.3 . . ?
C152 C153 H15A 109.5 . . ?
C152 C153 H15C 109.5 . . ?
C152 C153 H15D 109.5 . . ?
H15A C153 H15C 109.5 . . ?
H15A C153 H15D 109.5 . . ?
H15C C153 H15D 109.5 . . ?
N364 C362 C359 132(4) . . ?
O363 C362 C359 123(5) . . ?
O363 C362 N364 106(5) . . ?
N647 C648 C649 104(4) . . ?
N647 C648 H64A 111.0 . . ?
N647 C648 H64B 111.0 . . ?
C649 C648 H64A 111.0 . . ?
C649 C648 H64B 111.0 . . ?
H64A C648 H64B 109.0 . . ?
C49B C49C C50C 129(5) . . ?
C49B C49C H49E 105.2 . . ?
C49B C49C H49F 105.2 . . ?
C50C C49C H49E 105.2 . . ?
C50C C49C H49F 105.2 . . ?
H49E C49C H49F 105.9 . . ?
O656 C655 N657 135(5) . . ?
O656 C655 C653 107(5) . . ?
N657 C655 C653 118(5) . . ?
H35D N350 H35E 109.5 . . ?
H35D N350 H35F 109.5 . . ?
H35E N350 H35F 109.5 . . ?
C349 N350 H35D 109.5 . . ?
C349 N350 H35E 109.5 . . ?
C349 N350 H35F 109.5 . . ?
N4 C2 C1 96(9) . . ?
O3 C2 C1 132(10) . . ?
O3 C2 N4 132(10) . . ?
O30 C29 C22 112(4) . . ?
O30 C29 N31 131(4) . . ?
N31 C29 C22 117(4) . . ?
O47A C46A N48A 129(5) . . ?
O47A C46A C39A 121(5) . . ?
N48A C46A C39A 110(3) . . ?
C134 C135 C136 114(4) . . ?
C134 C135 H13J 108.7 . . ?
C134 C135 H13K 108.7 . . ?
C136 C135 H13J 108.7 . . ?
C136 C135 H13K 108.7 . . ?
H13J C135 H13K 107.6 . . ?
C741 C742 H74A 109.5 . . ?
C741 C742 H74B 109.5 . . ?
C741 C742 H74C 109.5 . . ?
H74A C742 H74B 109.5 . . ?
H74A C742 H74C 109.5 . . ?
H74B C742 H74C 109.5 . . ?
H39A C39B H39B 109.5 . . ?
H39A C39B H39C 109.5 . . ?
H39B C39B H39C 109.5 . . ?
C37B C39B H39A 109.5 . . ?
C37B C39B H39B 109.5 . . ?
C37B C39B H39C 109.5 . . ?
C38B C37B C39B 113(4) . . ?
C38B C37B H37B 109.8 . . ?
C38B C37B C36B 116(4) . . ?
C39B C37B H37B 109.8 . . ?
C39B C37B C36B 98(3) . . ?
C36B C37B H37B 109.8 . . ?
C35B C36B H36C 110.3 . . ?
C35B C36B H36D 110.3 . . ?
C37B C36B C35B 107(3) . . ?
C37B C36B H36C 110.3 . . ?
C37B C36B H36D 110.3 . . ?
H36C C36B H36D 108.5 . . ?
N560 C561 C562 124(5) . . ?
N560 C561 H561 97.4 . . ?
N560 C561 C564 119(4) . . ?
C562 C561 H561 97.4 . . ?
C564 C561 C562 112(5) . . ?
C564 C561 H561 97.4 . . ?
C439 C440 S441 122.8(11) . . ?
C435 C440 S441 117.1(11) . . ?
C440 C439 H439 120.0 . . ?
C440 C439 C438 120.0 . . ?
C438 C439 H439 120.0 . . ?
C439 C438 C445 128(3) . . ?
N437 C438 C445 112(3) . . ?
N437 C438 C439 120.0 . . ?
C438 N437 C436 120.0 . . ?
N437 C436 C431 120.0 . . ?
C435 C436 N437 120.0 . . ?
C435 C436 C431 120.0 . . ?
C436 C435 C440 120.0 . . ?
C436 C435 C434 120.0 . . ?
C434 C435 C440 120.0 . . ?
C435 C434 H434 120.0 . . ?
C433 C434 C435 120.0 . . ?
C433 C434 H434 120.0 . . ?
C434 C433 H433 120.0 . . ?
C432 C433 C434 120.0 . . ?
C432 C433 H433 120.0 . . ?
C433 C432 H432 120.0 . . ?
C433 C432 C431 120.0 . . ?
C431 C432 H432 120.0 . . ?
C436 C431 N430 109(2) . . ?
C432 C431 N430 131(2) . . ?
C432 C431 C436 120.0 . . ?
C348 C349 H34J 111.1 . . ?
C348 C349 H34K 111.1 . . ?
N350 C349 C348 103(4) . . ?
N350 C349 H34J 111.1 . . ?
N350 C349 H34K 111.1 . . ?
H34J C349 H34K 109.1 . . ?
C737 C735 H735 109.8 . . ?
C734 C735 C737 114(4) . . ?
C734 C735 H735 109.8 . . ?
C736 C735 C737 118(3) . . ?
C736 C735 C734 95(4) . . ?
C736 C735 H735 109.8 . . ?
C735 C736 H73F 109.5 . . ?
C735 C736 H73G 109.5 . . ?
C735 C736 H73H 109.5 . . ?
H73F C736 H73G 109.5 . . ?
H73F C736 H73H 109.5 . . ?
H73G C736 H73H 109.5 . . ?
N566 C564 C561 128(5) . . ?
O565 C564 N566 128(6) . . ?
O565 C564 C561 105(5) . . ?
C334 C335 H33F 109.5 . . ?
C334 C335 H33G 109.5 . . ?
C334 C335 H33H 109.5 . . ?
H33F C335 H33G 109.5 . . ?
H33F C335 H33H 109.5 . . ?
H33G C335 H33H 109.5 . . ?
C550 C549 H54F 109.4 . . ?
C550 C549 H54G 109.4 . . ?
C548 C549 C550 111(4) . . ?
C548 C549 H54F 109.4 . . ?
C548 C549 H54G 109.4 . . ?
H54F C549 H54G 108.0 . . ?

loop_
_geom_bond_atom_site_label_1
_geom_bond_atom_site_label_2
_geom_bond_distance
_geom_bond_site_symmetry_2
_geom_bond_publ_flag
S295 O298 1.55(3) . ?
S295 O296 1.41(3) . ?
S295 C294 1.79(3) . ?
S295 O297 1.50(4) . ?
Ca00 O226 2.60(2) . ?
Ca00 O18X 2.57(2) . ?
Ca00 O22X 2.54(2) . ?
Ca00 O898 2.54(2) . ?
Ca00 O23X 2.50(3) . ?
Ca00 O20X 2.52(2) . ?
Ca00 O19X 2.48(2) . ?
Ca00 O21X 2.53(2) . ?
S895 C894 1.81(3) . ?
S895 O896 1.34(4) . ?
S895 O898 1.46(3) . ?
S895 O897 1.33(4) . ?
S96A O97A 1.47(4) . ?
S96A O99A 1.58(5) . ?
S96A O98A 1.57(4) . ?
S96A C95A 1.77(3) . ?
S224 O227 1.58(4) . ?
S224 C223 1.80(3) . ?
S224 O226 1.38(3) . ?
S224 O225 1.40(4) . ?
S496 C495 1.82(3) . ?
S496 O499 1.32(3) . ?
S496 O497 1.25(3) . ?
S496 O498 1.34(3) . ?
S824 O826 1.45(4) . ?
S824 O825 1.49(3) . ?
S824 C823 1.81(2) . ?
S824 O827 1.64(3) . ?
S424 O425 1.44(3) . ?
S424 O427 1.52(3) . ?
S424 O426 1.49(3) . ?
S424 C423 1.73(2) . ?
S278 C277 1.86(3) . ?
S278 O279 1.39(4) . ?
S278 O280 1.38(5) . ?
S278 O281 1.48(3) . ?
S25A O27A 1.47(3) . ?
S25A O26A 1.38(4) . ?
S25A O28A 1.42(3) . ?
S25A C24A 1.80(3) . ?
S523 O526 1.48(4) . ?
S523 O524 1.48(5) . ?
S523 C522 1.76(3) . ?
S523 O525 1.55(5) . ?
S758 C757 1.56(6) . ?
S758 C600 1.83(3) . ?
S60B C59B 1.78(3) . ?
S60B C1A 1.78(3) . ?
S24B O27B 1.48(3) . ?
S24B O26B 1.47(2) . ?
S24B O25B 1.40(3) . ?
S24B C23B 1.85(3) . ?
S624 O627 1.46(4) . ?
S624 O626 1.60(4) . ?
S624 C623 1.78(3) . ?
S624 O625 1.43(2) . ?
S361 C200 1.60(5) . ?
S361 C360 1.90(5) . ?
S563 C562 1.86(6) . ?
S563 C400 1.80(7) . ?
S841 C840 1.66(3) . ?
S841 O844 1.46(3) . ?
S841 O843 1.45(5) . ?
S841 O842 1.34(7) . ?
S42 O43 1.54(3) . ?
S42 C41 1.61(3) . ?
S42 O45 1.46(3) . ?
S42 O44 1.45(3) . ?
S962 C961 1.82(6) . ?
S962 C800 1.95(5) . ?
C245 C238 1.49(3) . ?
C245 N247 1.31(3) . ?
C245 O246 1.26(3) . ?
O2B C1B 1.16(5) . ?
C894 C893 1.3900 . ?
C894 C889 1.3900 . ?
C893 H893 0.9500 . ?
C893 C892 1.3900 . ?
C892 N891 1.3900 . ?
C892 C899 1.45(5) . ?
N891 C890 1.3900 . ?
C890 C889 1.3900 . ?
C890 C885 1.3900 . ?
C889 C888 1.3900 . ?
C888 H888 0.9500 . ?
C888 C887 1.3900 . ?
C887 H887 0.9500 . ?
C887 C886 1.3900 . ?
C886 H886 0.9500 . ?
C886 C885 1.3900 . ?
C885 N884 1.30(4) . ?
O266 C265 1.12(5) . ?
O296 Ca1 2.41(2) . ?
O812 C811 1.21(5) . ?
N512 H512 0.8800 . ?
N512 C513 1.54(5) . ?
N512 C510 1.27(5) . ?
O931 C930 1.24(3) . ?
N864 C863 1.3900 . ?
N864 C859 1.3900 . ?
C863 C862 1.3900 . ?
C863 C865 1.50(3) . ?
C862 H862 0.9500 . ?
C862 C861 1.3900 . ?
C861 H861 0.9500 . ?
C861 C860 1.3900 . ?
C860 H860 0.9500 . ?
C860 C859 1.3900 . ?
C859 C858 1.39(4) . ?
O731 C730 1.13(6) . ?
S641 O644 1.53(6) . ?
S641 C640 1.83(3) . ?
S641 O642 1.34(6) . ?
S641 O643 1.45(7) . ?
C504 N509 1.3900 . ?
C504 C505 1.3900 . ?
C504 C503 1.48(5) . ?
N509 C508 1.3900 . ?
C508 C507 1.3900 . ?
C508 C510 1.52(3) . ?
C507 H507 0.9500 . ?
C507 C506 1.3900 . ?
C506 H506 0.9500 . ?
C506 C505 1.3900 . ?
C505 H505 0.9500 . ?
C228 O229 1.19(5) . ?
C228 C221 1.45(6) . ?
C228 N230 1.32(3) . ?
O46B C45B 1.24(3) . ?
O883 C882 1.29(3) . ?
O13A C12A 1.13(6) . ?
O212 C211 1.23(3) . ?
S678 O681 1.56(5) . ?
S678 O679 1.29(6) . ?
S678 C677 1.84(4) . ?
S678 O680 1.50(3) . ?
O343 C342 1.24(7) . ?
O256 C255 1.32(7) . ?
O330 C329 1.34(5) . ?
C299 O300 1.04(6) . ?
C299 N301 1.32(3) . ?
C299 C292 1.39(7) . ?
C204 H20A 0.9900 . ?
C204 H20B 0.9900 . ?
C204 C205 1.54(5) . ?
C204 N203 1.48(3) . ?
C865 N867 1.29(3) . ?
C865 O866 1.24(3) . ?
O629 C628 1.21(3) . ?
N112 H112 0.8800 . ?
N112 C110 1.38(7) . ?
N112 C113 1.48(5) . ?
O29B C28B 1.26(6) . ?
O533 C531 1.15(6) . ?
O283 C282 1.24(3) . ?
N813 H813 0.8800 . ?
N813 C814 1.38(3) . ?
N813 C811 1.27(5) . ?
O429 C428 1.23(3) . ?
O67A C66A 1.23(7) . ?
N3B H3B 0.8800 . ?
N3B C4B 1.46(3) . ?
N3B C1B 1.24(6) . ?
O30A C29A 1.18(3) . ?
C32B O33B 1.23(5) . ?
C32B C31B 1.53(3) . ?
C32B N34B 1.36(6) . ?
O528 C527 1.31(5) . ?
O357 C356 1.14(6) . ?
N301 H301 0.8800 . ?
N301 C302 1.50(3) . ?
N327 H327 0.8800 . ?
N327 C325 1.30(3) . ?
N327 C328 1.47(3) . ?
O326 C325 1.25(3) . ?
N220 C221 1.3900 . ?
N220 C219 1.3900 . ?
C221 C222 1.3900 . ?
C222 H222 0.9500 . ?
C222 C223 1.3900 . ?
C223 C218 1.3900 . ?
C218 C219 1.3900 . ?
C218 C216 1.3900 . ?
C219 C214 1.3900 . ?
C214 C215 1.3900 . ?
C214 N213 1.40(5) . ?
C215 H215 0.9500 . ?
C215 C217 1.3900 . ?
C217 H217 0.9500 . ?
C217 C216 1.3900 . ?
C216 H216 0.9500 . ?
O15X Ca1 2.44(2) . ?
O132 C131 1.23(5) . ?
O155 C154 1.13(5) . ?
C738 N740 1.40(2) . ?
C738 O739 1.23(3) . ?
C738 C733 1.53(3) . ?
N21 C22 1.3900 . ?
N21 C20 1.3900 . ?
C22 C23 1.3900 . ?
C22 C29 1.50(3) . ?
C23 H23 0.9500 . ?
C23 C24 1.3900 . ?
C24 C19 1.3900 . ?
C24 S25 1.77(3) . ?
C19 C20 1.3900 . ?
C19 C18 1.3900 . ?
C20 C15 1.3900 . ?
C15 C16 1.3900 . ?
C15 N14 1.44(2) . ?
C16 H16 0.9500 . ?
C16 C17 1.3900 . ?
C17 H17 0.9500 . ?
C17 C18 1.3900 . ?
C18 H18 0.9500 . ?
O727 C726 1.30(6) . ?
O17X Ca1 2.38(2) . ?
O856 C855 1.18(3) . ?
N68 H68 0.8800 . ?
N68 C66 1.33(3) . ?
N68 C69 1.42(6) . ?
C277 C276 1.3900 . ?
C277 C272 1.3900 . ?
C276 H276 0.9500 . ?
C276 C275 1.3900 . ?
C275 N274 1.3900 . ?
C275 C282 1.33(5) . ?
N274 C273 1.3900 . ?
C273 C272 1.3900 . ?
C273 C268 1.3900 . ?
C272 C271 1.3900 . ?
C271 H271 0.9500 . ?
C271 C270 1.3900 . ?
C270 H270 0.9500 . ?
C270 C269 1.3900 . ?
C269 H269 0.9500 . ?
C269 C268 1.3900 . ?
C268 N267 1.43(3) . ?
N954 H954 0.8800 . ?
N954 C952 1.30(3) . ?
N954 C955 1.37(6) . ?
C926 N928 1.32(7) . ?
C926 O927 1.24(3) . ?
C926 C919 1.42(7) . ?
N541 H541 0.8800 . ?
N541 C539 1.33(3) . ?
N541 C542 1.48(6) . ?
O412 C411 1.23(3) . ?
N105 C106 1.3900 . ?
N105 C104 1.3900 . ?
C106 C107 1.3900 . ?
C106 C110 1.51(3) . ?
C107 H107 0.9500 . ?
C107 C108 1.3900 . ?
C108 H108 0.9500 . ?
C108 C109 1.3900 . ?
C109 H109 0.9500 . ?
C109 C104 1.3900 . ?
C104 C103 1.38(5) . ?
N257 H257 0.8800 . ?
N257 C255 1.35(3) . ?
N257 C258 1.47(3) . ?
O338 C337 1.13(5) . ?
N928 H928 0.8800 . ?
N928 C929 1.44(3) . ?
N867 H867 0.8800 . ?
N867 C868 1.53(3) . ?
N210 C209 1.3900 . ?
N210 C205 1.3900 . ?
C209 C208 1.3900 . ?
C209 C211 1.51(3) . ?
C208 H208 0.9500 . ?
C208 C207 1.3900 . ?
C207 H207 0.9500 . ?
C207 C206 1.3900 . ?
C206 H206 0.9500 . ?
C206 C205 1.3900 . ?
N353 H353 0.8800 . ?
N353 C351 1.23(8) . ?
N353 C354 1.45(3) . ?
O101 C100 1.25(3) . ?
N529 H529 0.8800 . ?
N529 C527 1.24(5) . ?
N529 C530 1.25(6) . ?
N728 H728 0.8800 . ?
N728 C726 1.38(3) . ?
N728 C729 1.45(3) . ?
N884 H884 0.8800 . ?
N884 C882 1.34(3) . ?
O666 C665 1.22(3) . ?
N457 H457 0.8800 . ?
N457 C455 1.31(3) . ?
N457 C458 1.45(2) . ?
O67 C66 1.18(5) . ?
C157 H157 1.0000 . ?
C157 N156 1.37(5) . ?
C157 C160 1.50(7) . ?
C157 C163 1.54(3) . ?
N156 H156 0.8800 . ?
N156 C154 1.36(3) . ?
C465 O466 1.15(5) . ?
C465 N467 1.29(3) . ?
C465 C463 1.38(6) . ?
N830 H830 0.8800 . ?
N830 C831 1.50(3) . ?
N830 C828 1.37(5) . ?
N755 H755 0.8800 . ?
N755 C756 1.44(7) . ?
N755 C754 1.23(7) . ?
O545 C544 1.15(5) . ?
O28 S25 1.48(3) . ?
N492 C493 1.3900 . ?
N492 C491 1.3900 . ?
C493 C494 1.3900 . ?
C493 C500 1.55(7) . ?
C494 H494 0.9500 . ?
C494 C495 1.3900 . ?
C495 C490 1.3900 . ?
C490 C491 1.3900 . ?
C490 C489 1.3900 . ?
C491 C486 1.3900 . ?
C486 C487 1.3900 . ?
C486 N485 1.42(5) . ?
C487 H487 0.9500 . ?
C487 C488 1.3900 . ?
C488 H488 0.9500 . ?
C488 C489 1.3900 . ?
C489 H489 0.9500 . ?
C706 H706 0.9500 . ?
C706 C705 1.3900 . ?
C706 C707 1.3900 . ?
C705 H705 0.9500 . ?
C705 C704 1.3900 . ?
C704 H704 0.9500 . ?
C704 C703 1.3900 . ?
C703 N708 1.3900 . ?
C703 C702 1.45(3) . ?
N708 C707 1.3900 . ?
C707 C709 1.54(3) . ?
C83A N85A 1.34(3) . ?
C83A O84A 1.23(3) . ?
C83A C76A 1.51(2) . ?
O8X Ca0A 2.50(3) . ?
N230 H230 0.8800 . ?
N230 C231 1.33(4) . ?
O802 C801 1.15(5) . ?
N803 H803 0.8800 . ?
N803 C801 1.33(3) . ?
N803 C804 1.48(6) . ?
N932 H932 0.8800 . ?
N932 C933 1.49(3) . ?
N932 C930 1.36(3) . ?
C231 C232 1.3900 . ?
C231 C236 1.3900 . ?
C232 H232 0.9500 . ?
C232 C233 1.3900 . ?
C233 H233 0.9500 . ?
C233 C234 1.3900 . ?
C234 H234 0.9500 . ?
C234 C235 1.3900 . ?
C235 C236 1.3900 . ?
C235 C240 1.3900 . ?
C236 N237 1.3900 . ?
N237 C238 1.3900 . ?
C238 C239 1.3900 . ?
C239 H239 0.9500 . ?
C239 C240 1.3900 . ?
C240 S241 1.90(3) . ?
C211 N213 1.37(3) . ?
N85A H85C 0.8800 . ?
N85A C86A 1.47(4) . ?
N732 H732 0.8800 . ?
N732 C730 1.38(7) . ?
N732 C733 1.43(6) . ?
O554 C553 1.27(3) . ?
O744 C743 1.26(3) . ?
N761 H761 0.8800 . ?
N761 C759 1.34(3) . ?
N761 C762 1.37(7) . ?
C455 O456 1.21(3) . ?
C455 C453 1.47(3) . ?
C534 H534 1.0000 . ?
C534 C539 1.56(8) . ?
C534 N532 1.46(6) . ?
C534 C535 1.57(3) . ?
O910 C909 1.24(3) . ?
N467 H467 0.8800 . ?
N467 C468 1.48(5) . ?
C831 C832 1.3900 . ?
C831 C836 1.3900 . ?
C832 H832 0.9500 . ?
C832 C833 1.3900 . ?
C833 H833 0.9500 . ?
C833 C834 1.3900 . ?
C834 H834 0.9500 . ?
C834 C835 1.3900 . ?
C835 C836 1.3900 . ?
C835 C840 1.3900 . ?
C836 N837 1.3900 . ?
N837 C838 1.3900 . ?
C838 C839 1.3900 . ?
C838 C845 1.50(3) . ?
C839 H839 0.9500 . ?
C839 C840 1.3900 . ?
N38 C39 1.3900 . ?
N38 C37 1.3900 . ?
C39 C40 1.3900 . ?
C39 C46 1.55(3) . ?
C40 H40 0.9500 . ?
C40 C41 1.3900 . ?
C41 C36 1.3900 . ?
C36 C37 1.3900 . ?
C36 C35 1.3900 . ?
C37 C32 1.3900 . ?
C32 C33 1.3900 . ?
C32 N31 1.42(3) . ?
C33 H33 0.9500 . ?
C33 C34 1.3900 . ?
C34 H34 0.9500 . ?
C34 C35 1.3900 . ?
C35 H35 0.9500 . ?
O540 C539 1.08(6) . ?
C154 C152 1.53(3) . ?
C503 H50A 0.9900 . ?
C503 H50B 0.9900 . ?
C503 N502 1.44(5) . ?
N68A H68A 0.8800 . ?
N68A C66A 1.28(7) . ?
N68A C69A 1.40(4) . ?
C709 N711 1.31(3) . ?
C709 O710 1.25(6) . ?
C49 H49G 0.9900 . ?
C49 H49H 0.9900 . ?
C49 N48 1.55(5) . ?
C49 C50 1.40(5) . ?
N52B H52B 0.8800 . ?
N52B C50B 1.35(3) . ?
N52B C53B 1.49(3) . ?
N339 H339 0.8800 . ?
N339 C340 1.45(3) . ?
N339 C337 1.36(3) . ?
C282 N284 1.35(3) . ?
N4A H4A 0.8800 . ?
N4A C2A 1.32(3) . ?
N4A C5A 1.48(3) . ?
C948 H94A 0.9900 . ?
C948 H94B 0.9900 . ?
C948 C947 1.54(3) . ?
C948 C949 1.54(3) . ?
O57A C56A 1.27(3) . ?
N30B H30C 0.8800 . ?
N30B C31B 1.49(6) . ?
N30B C28B 1.32(3) . ?
O482 S479 1.52(3) . ?
C4B H4BA 0.9900 . ?
C4B H4BB 0.9900 . ?
C4B C5B 1.36(6) . ?
O26 S25 1.43(3) . ?
N430 H430 0.8800 . ?
N430 C428 1.35(3) . ?
N430 C431 1.48(4) . ?
C303 N308 1.3900 . ?
C303 C304 1.3900 . ?
C303 C302 1.56(6) . ?
N308 C307 1.3900 . ?
C307 C306 1.3900 . ?
C307 C309 1.41(7) . ?
C306 H306 0.9500 . ?
C306 C305 1.3900 . ?
C305 H305 0.9500 . ?
C305 C304 1.3900 . ?
C304 H304 0.9500 . ?
O4X Ca2 2.38(3) . ?
C152 H152 1.0000 . ?
C152 N151 1.49(3) . ?
C152 C153 1.55(3) . ?
C309 O310 1.28(3) . ?
C309 N311 1.36(3) . ?
C855 N857 1.26(3) . ?
C855 C853 1.47(3) . ?
N85 H85 0.8800 . ?
N85 C83 1.39(5) . ?
N85 C86 1.39(3) . ?
C858 H85A 0.9900 . ?
C858 H85B 0.9900 . ?
C858 N857 1.47(6) . ?
C950 H95A 0.9900 . ?
C950 H95B 0.9900 . ?
C950 N951 1.69(7) . ?
C950 C949 1.54(3) . ?
C902 H90A 0.9900 . ?
C902 H90B 0.9900 . ?
C902 N901 1.45(3) . ?
C902 C903 1.46(4) . ?
C763 C762 1.48(3) . ?
C763 O764 1.29(2) . ?
C763 O765 1.28(3) . ?
O964 C963 1.25(3) . ?
N31A H31A 0.8800 . ?
N31A C29A 1.33(6) . ?
N31A C32A 1.46(3) . ?
N857 H857 0.8800 . ?
C759 C756 1.53(3) . ?
C759 O760 1.24(3) . ?
C351 O352 1.27(8) . ?
C351 C345 1.54(3) . ?
N267 H267 0.8800 . ?
N267 C265 1.39(3) . ?
C628 N630 1.28(3) . ?
C628 C621 1.50(5) . ?
C726 C719 1.51(6) . ?
C702 H70B 0.9900 . ?
C702 H70C 0.9900 . ?
C702 N701 1.39(6) . ?
C1 H1A 0.9900 . ?
C1 H1B 0.9900 . ?
C1 S159 1.94(8) . ?
C1 C2 1.39(2) . ?
N532 H532 0.8800 . ?
N532 C531 1.32(7) . ?
C938 C933 1.56(3) . ?
C938 O939 1.26(3) . ?
C938 N940 1.33(3) . ?
C354 H354 1.0000 . ?
C354 C356 1.55(3) . ?
C354 C355 1.64(7) . ?
C285 C286 1.3900 . ?
C285 C290 1.3900 . ?
C285 N284 1.47(4) . ?
C286 H286 0.9500 . ?
C286 C287 1.3900 . ?
C287 H287 0.9500 . ?
C287 C288 1.3900 . ?
C288 H288 0.9500 . ?
C288 C289 1.3900 . ?
C289 C290 1.3900 . ?
C289 C294 1.3900 . ?
C290 N291 1.3900 . ?
N291 C292 1.3900 . ?
C292 C293 1.3900 . ?
C293 H293 0.9500 . ?
C293 C294 1.3900 . ?
C933 H933 1.0000 . ?
C933 C934 1.53(3) . ?
C134 H134 1.0000 . ?
C134 C139 1.53(3) . ?
C134 N133 1.47(3) . ?
C134 C135 1.53(3) . ?
C535 H53A 0.9900 . ?
C535 H53B 0.9900 . ?
C535 C536 1.56(3) . ?
N58A H58A 0.8800 . ?
N58A C59A 1.47(3) . ?
N58A C56A 1.24(5) . ?
O958 C957 1.30(6) . ?
C960 H960 1.0000 . ?
C960 C961 1.54(8) . ?
C960 C963 1.52(3) . ?
C960 N959 1.44(3) . ?
C662 H662 0.9500 . ?
C662 C661 1.3900 . ?
C662 C663 1.3900 . ?
C661 H661 0.9500 . ?
C661 C660 1.3900 . ?
C660 H660 0.9500 . ?
C660 C659 1.3900 . ?
C659 N664 1.3900 . ?
C659 C658 1.33(5) . ?
N664 C663 1.3900 . ?
C663 C665 1.55(3) . ?
C1B C93A 1.49(3) . ?
C807 H807 0.9500 . ?
C807 C806 1.3900 . ?
C807 C808 1.3900 . ?
C806 H806 0.9500 . ?
C806 C805 1.3900 . ?
C805 N810 1.3900 . ?
C805 C804 1.37(5) . ?
N810 C809 1.3900 . ?
C809 C808 1.3900 . ?
C809 C811 1.48(5) . ?
C808 H808 0.9500 . ?
C10A C9A 1.3900 . ?
C10A N11A 1.3900 . ?
C10A C12A 1.51(2) . ?
C9A H9A 0.9500 . ?
C9A C8A 1.3900 . ?
C8A H8A 0.9500 . ?
C8A C7A 1.3900 . ?
C7A H7A 0.9500 . ?
C7A C6A 1.3900 . ?
C6A N11A 1.3900 . ?
C6A C5A 1.62(7) . ?
C329 N331 1.38(6) . ?
C329 C328 1.23(6) . ?
C31B H31B 0.9900 . ?
C31B H31C 0.9900 . ?
C43B H43B 1.0000 . ?
C43B C45B 1.54(8) . ?
C43B C44B 1.52(3) . ?
C43B N42B 1.51(3) . ?
N555 H555 0.8800 . ?
N555 C556 1.46(3) . ?
N555 C553 1.34(3) . ?
O7X Ca0A 2.49(3) . ?
N4 H4 0.8800 . ?
N4 C5 1.46(3) . ?
N4 C2 1.37(10) . ?
C935 H935 1.0000 . ?
C935 C934 1.56(3) . ?
C935 C937 1.58(3) . ?
C935 C936 1.55(3) . ?
O923 S922 1.47(3) . ?
N358 H358 0.8800 . ?
N358 C356 1.34(3) . ?
N358 C359 1.47(7) . ?
C934 H93A 0.9900 . ?
C934 H93B 0.9900 . ?
N560 H560 0.8800 . ?
N560 C558 1.31(3) . ?
N560 C561 1.45(3) . ?
O446 C445 1.22(3) . ?
O62B C61B 1.24(3) . ?
C340 H340 1.0000 . ?
C340 C342 1.65(9) . ?
C340 C341 1.48(7) . ?
O9X Ca0A 2.50(3) . ?
C458 H45A 0.9900 . ?
C458 H45B 0.9900 . ?
C458 C459 1.51(3) . ?
C45B N47B 1.31(3) . ?
N951 H95C 0.9100 . ?
N951 H95D 0.9100 . ?
N951 H95E 0.9100 . ?
C743 C741 1.34(6) . ?
C743 N745 1.28(3) . ?
O402 C401 1.27(3) . ?
O3X Ca2 2.35(3) . ?
C538 H53C 0.9800 . ?
C538 H53D 0.9800 . ?
C538 H53E 0.9800 . ?
C538 C536 1.50(3) . ?
C801 C800 1.55(3) . ?
C762 H76A 0.9900 . ?
C762 H76B 0.9900 . ?
C12A N14A 1.33(3) . ?
C10 C9 1.3900 . ?
C10 N11 1.3900 . ?
C10 C12 1.52(3) . ?
C9 H9 0.9500 . ?
C9 C8 1.3900 . ?
C8 H8 0.9500 . ?
C8 C7 1.3900 . ?
C7 H7 0.9500 . ?
C7 C6 1.3900 . ?
C6 N11 1.3900 . ?
C6 C5 1.54(3) . ?
O6X Ca2 2.33(3) . ?
N92A C93A 1.3900 . ?
N92A C91A 1.3900 . ?
C93A C94A 1.3900 . ?
C94A H94J 0.9500 . ?
C94A C95A 1.3900 . ?
C95A C90A 1.3900 . ?
C90A C91A 1.3900 . ?
C90A C89A 1.3900 . ?
C91A C86A 1.3900 . ?
C86A C87A 1.3900 . ?
C87A H87A 0.9500 . ?
C87A C88A 1.3900 . ?
C88A H88A 0.9500 . ?
C88A C89A 1.3900 . ?
C89A H89A 0.9500 . ?
C542 H542 1.0000 . ?
C542 C543 1.55(3) . ?
C542 C544 1.56(3) . ?
O161 C160 1.29(3) . ?
C942 H94C 0.9800 . ?
C942 H94D 0.9800 . ?
C942 H94E 0.9800 . ?
C942 C941 1.57(3) . ?
O1X Ca2 2.35(3) . ?
O11X Ca0A 2.50(2) . ?
C730 C729 1.52(3) . ?
O27 S25 1.49(3) . ?
C138 H13A 0.9800 . ?
C138 H13C 0.9800 . ?
C138 H13D 0.9800 . ?
C138 C136 1.55(3) . ?
C946 H946 1.0000 . ?
C946 C947 1.55(3) . ?
C946 C952 1.54(3) . ?
C946 N945 1.51(6) . ?
C51C H51A 0.9900 . ?
C51C H51B 0.9900 . ?
C51C N52C 1.48(3) . ?
C51C C50C 1.54(3) . ?
C59B H59A 0.9900 . ?
C59B H59B 0.9900 . ?
C59B C58B 1.52(3) . ?
C937 H93C 0.9800 . ?
C937 H93D 0.9800 . ?
C937 H93E 0.9800 . ?
N151 H151 0.8800 . ?
N151 C149 1.29(3) . ?
C947 H94F 0.9900 . ?
C947 H94G 0.9900 . ?
C143 H14B 0.9800 . ?
C143 H14C 0.9800 . ?
C143 H14D 0.9800 . ?
C143 C142 1.53(3) . ?
N57B H57B 0.8800 . ?
N57B C55B 1.30(3) . ?
N57B C58B 1.50(3) . ?
C139 O140 1.10(6) . ?
C139 N141 1.29(3) . ?
C359 H359 1.0000 . ?
C359 C360 1.51(3) . ?
C359 C362 1.52(3) . ?
C248 H24A 0.9900 . ?
C248 H24B 0.9900 . ?
C248 C249 1.49(3) . ?
C248 N247 1.43(3) . ?
C250 H250 0.9500 . ?
C250 C249 1.3900 . ?
C250 C251 1.3900 . ?
C249 N254 1.3900 . ?
N254 C253 1.3900 . ?
C253 C252 1.3900 . ?
C253 C255 1.43(7) . ?
C252 H252 0.9500 . ?
C252 C251 1.3900 . ?
C251 H251 0.9500 . ?
C752 H75A 0.9800 . ?
C752 H75B 0.9800 . ?
C752 H75C 0.9800 . ?
C752 C751 1.52(3) . ?
C428 C421 1.51(3) . ?
N464 C463 1.3900 . ?
N464 C459 1.3900 . ?
C463 C462 1.3900 . ?
C462 H462 0.9500 . ?
C462 C461 1.3900 . ?
C461 H461 0.9500 . ?
C461 C460 1.3900 . ?
C460 H460 0.9500 . ?
C460 C459 1.3900 . ?
C531 C530 1.51(3) . ?
C848 H84A 0.9900 . ?
C848 H84B 0.9900 . ?
C848 C849 1.38(6) . ?
C848 N847 1.45(3) . ?
N213 H213 0.8800 . ?
N701 H701 0.8800 . ?
N701 C699 1.30(3) . ?
N711 H711 0.8800 . ?
N711 C712 1.49(3) . ?
C527 C520 1.32(6) . ?
N13B H13B 0.8800 . ?
N13B C14B 1.33(5) . ?
N13B C11B 1.50(6) . ?
O953 C952 1.21(3) . ?
C28B C21B 1.47(3) . ?
N20B C21B 1.3900 . ?
N20B C19B 1.3900 . ?
C21B C22B 1.3900 . ?
C22B H22B 0.9500 . ?
C22B C23B 1.3900 . ?
C23B C18B 1.3900 . ?
C18B C19B 1.3900 . ?
C18B C17B 1.3900 . ?
C19B C14B 1.3900 . ?
C14B C15B 1.3900 . ?
C15B H15B 0.9500 . ?
C15B C16B 1.3900 . ?
C16B H16B 0.9500 . ?
C16B C17B 1.3900 . ?
C17B H17B 0.9500 . ?
N502 H502 0.8800 . ?
N502 C500 1.35(3) . ?
S922 C921 1.75(3) . ?
S922 O924 1.43(3) . ?
S922 O925 1.49(3) . ?
C814 C815 1.3900 . ?
C814 C819 1.3900 . ?
C815 H815 0.9500 . ?
C815 C816 1.3900 . ?
C816 H816 0.9500 . ?
C816 C817 1.3900 . ?
C817 H817 0.9500 . ?
C817 C818 1.3900 . ?
C818 C819 1.3900 . ?
C818 C823 1.3900 . ?
C819 N820 1.3900 . ?
N820 C821 1.3900 . ?
C821 C822 1.3900 . ?
C821 C828 1.54(3) . ?
C822 H822 0.9500 . ?
C822 C823 1.3900 . ?
N413 H413 0.8800 . ?
N413 C411 1.35(3) . ?
N413 C414 1.40(5) . ?
C55B O56B 1.15(6) . ?
C55B C53B 1.53(3) . ?
O47A C46A 1.23(3) . ?
O683 C682 1.22(3) . ?
C200 H20C 0.9900 . ?
C200 H20D 0.9900 . ?
C200 C201 1.54(2) . ?
O511 C510 1.18(3) . ?
C757 H75D 0.9900 . ?
C757 H75E 0.9900 . ?
C757 C756 1.54(3) . ?
N247 H247 0.8800 . ?
S479 O481 1.49(3) . ?
S479 C478 1.73(3) . ?
S479 O480 1.41(3) . ?
N613 H613 0.8800 . ?
N613 C611 1.34(3) . ?
N613 C614 1.45(3) . ?
S722 O723 1.46(3) . ?
S722 O724 1.46(3) . ?
S722 C721 1.75(3) . ?
S722 O725 1.48(3) . ?
S79A O81A 1.44(3) . ?
S79A O82A 1.36(4) . ?
S79A C78A 1.82(3) . ?
S79A O80A 1.44(3) . ?
S241 O244 1.46(3) . ?
S241 O243 1.48(3) . ?
S241 O242 1.47(3) . ?
C325 C319 1.48(3) . ?
N48 H48 0.8800 . ?
N48 C46 1.33(3) . ?
C56 O57 1.20(3) . ?
C56 N58 1.31(2) . ?
C56 C54 1.48(3) . ?
O47 C46 1.35(7) . ?
S79 O80 1.37(9) . ?
S79 O81 1.49(7) . ?
S79 O82 1.39(5) . ?
S79 C78 1.87(5) . ?
O111 C110 1.13(6) . ?
C930 C929 1.56(3) . ?
C929 H92A 0.9900 . ?
C929 H92B 0.9900 . ?
O880 S878 1.42(3) . ?
S878 C877 1.80(3) . ?
S878 O879 1.47(3) . ?
S878 O881 1.47(3) . ?
Ca1 O14X 2.44(2) . ?
Ca1 O13X 2.39(2) . ?
Ca1 O827 2.45(2) . ?
Ca1 O16X 2.39(2) . ?
S159 C163 1.97(5) . ?
Ca2 O2X 2.36(3) . ?
Ca2 O5X 2.39(3) . ?
Ca0A O12X 2.54(2) . ?
Ca0A O765 2.49(3) . ?
Ca0A O10X 2.52(3) . ?
N750 H750 0.8800 . ?
N750 C751 1.37(3) . ?
N750 C748 1.31(3) . ?
C751 H751 1.0000 . ?
C751 C754 1.52(3) . ?
C144 N146 1.36(3) . ?
C144 O145 1.27(3) . ?
C144 C142 1.56(3) . ?
O150 C149 1.20(3) . ?
C551 H55A 0.9900 . ?
C551 H55B 0.9900 . ?
C551 N552 1.44(3) . ?
C551 C550 1.54(3) . ?
C936 H93F 0.9800 . ?
C936 H93G 0.9800 . ?
C936 H93H 0.9800 . ?
C355 H35A 0.9800 . ?
C355 H35B 0.9800 . ?
C355 H35C 0.9800 . ?
N311 H311 0.8800 . ?
N311 C312 1.50(3) . ?
N146 H146 0.8800 . ?
N146 C147 1.48(3) . ?
N133 H133 0.8800 . ?
N133 C131 1.35(3) . ?
C131 C130 1.55(3) . ?
C130 H13E 0.9900 . ?
C130 H13F 0.9900 . ?
C130 N129 1.43(3) . ?
N552 H55C 0.9100 . ?
N552 H55D 0.9100 . ?
N552 H55E 0.9100 . ?
O749 C748 1.23(3) . ?
O696 S695 1.45(2) . ?
N34B H34L 0.8800 . ?
N34B C35B 1.44(3) . ?
C315 H315 0.9500 . ?
C315 C314 1.3900 . ?
C315 C316 1.3900 . ?
C314 H314 0.9500 . ?
C314 C313 1.3900 . ?
C313 H313 0.9500 . ?
C313 C312 1.3900 . ?
C312 C317 1.3900 . ?
C317 C316 1.3900 . ?
C317 N318 1.3900 . ?
C316 C2B 1.3900 . ?
C2B C320 1.3900 . ?
C2B S321 1.83(4) . ?
C320 H320 0.9500 . ?
C320 C319 1.3900 . ?
C319 N318 1.3900 . ?
O501 C500 1.15(6) . ?
C1A H1AA 0.9900 . ?
C1A H1AB 0.9900 . ?
C1A C2A 1.53(3) . ?
C149 C147 1.53(3) . ?
C147 H147 1.0000 . ?
C147 C148 1.57(3) . ?
N874 C875 1.3900 . ?
N874 C873 1.3900 . ?
C875 C876 1.3900 . ?
C875 C882 1.43(6) . ?
C876 H876 0.9500 . ?
C876 C877 1.3900 . ?
C877 C872 1.3900 . ?
C872 C873 1.3900 . ?
C872 C871 1.3900 . ?
C873 C868 1.3900 . ?
C868 C869 1.3900 . ?
C869 H869 0.9500 . ?
C869 C870 1.3900 . ?
C870 H870 0.9500 . ?
C870 C871 1.3900 . ?
C871 H871 0.9500 . ?
C342 N344 1.37(3) . ?
C345 H345 1.0000 . ?
C345 N344 1.41(6) . ?
C345 C346 1.52(3) . ?
N740 H740 0.8800 . ?
N740 C741 1.51(3) . ?
S441 O442 1.43(2) . ?
S441 C440 1.61(2) . ?
S441 O443 1.40(2) . ?
S441 O444 1.721(19) . ?
O612 C611 1.27(3) . ?
C737 H73A 0.9800 . ?
C737 H73B 0.9800 . ?
C737 H73C 0.9800 . ?
C737 C735 1.54(2) . ?
N344 H344 0.8800 . ?
C58B H58B 1.0000 . ?
C58B C61B 1.54(3) . ?
O51B C50B 1.15(5) . ?
O84 C83 1.24(3) . ?
C50B C48B 1.55(3) . ?
C49B H49A 0.9900 . ?
C49B H49B 0.9900 . ?
C49B C48B 1.52(3) . ?
C49B C49C 1.51(3) . ?
O846 C845 1.07(6) . ?
C49A H49C 0.9900 . ?
C49A H49D 0.9900 . ?
C49A N48A 1.45(3) . ?
C49A C50A 1.55(3) . ?
C100 N102 1.32(3) . ?
C100 C93 1.40(6) . ?
N141 H141 0.8800 . ?
N141 C142 1.49(3) . ?
N918 C919 1.3900 . ?
N918 C917 1.3900 . ?
C919 C920 1.3900 . ?
C920 H920 0.9500 . ?
C920 C921 1.3900 . ?
C921 C916 1.3900 . ?
C916 C917 1.3900 . ?
C916 C915 1.3900 . ?
C917 C912 1.3900 . ?
C912 C913 1.3900 . ?
C912 N911 1.42(3) . ?
C913 H913 0.9500 . ?
C913 C914 1.3900 . ?
C914 H914 0.9500 . ?
C914 C915 1.3900 . ?
C915 H915 0.9500 . ?
N647 H647 0.8800 . ?
N647 C645 1.39(2) . ?
N647 C648 1.47(3) . ?
C645 C638 1.46(3) . ?
C645 O646 1.21(3) . ?
O12B C11B 1.37(7) . ?
C411 C409 1.55(3) . ?
C103 H10A 0.9900 . ?
C103 H10B 0.9900 . ?
C103 N102 1.57(6) . ?
N364 C362 1.31(3) . ?
C611 C607 1.37(5) . ?
C64A C63A 1.3900 . ?
C64A N65A 1.3900 . ?
C64A C66A 1.50(9) . ?
C63A H63A 0.9500 . ?
C63A C62A 1.3900 . ?
C62A H62A 0.9500 . ?
C62A C61A 1.3900 . ?
C61A H61A 0.9500 . ?
C61A C60A 1.3900 . ?
C60A N65A 1.3900 . ?
C60A C59A 1.38(6) . ?
O13 C12 1.25(3) . ?
O829 C828 1.24(3) . ?
C59 H59E 0.9900 . ?
C59 H59F 0.9900 . ?
C59 N58 1.46(3) . ?
C59 C60 1.55(3) . ?
C262 H262 0.9500 . ?
C262 C261 1.3900 . ?
C262 C263 1.3900 . ?
C261 H261 0.9500 . ?
C261 C260 1.3900 . ?
C260 H260 0.9500 . ?
C260 C259 1.3900 . ?
C259 N264 1.3900 . ?
C259 C258 1.53(3) . ?
N264 C263 1.3900 . ?
C263 C265 1.48(5) . ?
C2A O3A 1.21(3) . ?
N48A H48A 0.8800 . ?
N48A C46A 1.27(3) . ?
N630 H630 0.8800 . ?
N630 C631 1.39(4) . ?
C699 C692 1.50(3) . ?
C699 O700 1.05(5) . ?
C734 H73D 0.9900 . ?
C734 H73E 0.9900 . ?
C734 C733 1.56(3) . ?
C734 C735 1.54(3) . ?
C5 H5A 0.9900 . ?
C5 H5B 0.9900 . ?
C694 C693 1.3900 . ?
C694 C689 1.3900 . ?
C694 S695 1.86(4) . ?
C693 H693 0.9500 . ?
C693 C692 1.3900 . ?
C692 N691 1.3900 . ?
N691 C690 1.3900 . ?
C690 C689 1.3900 . ?
C690 C685 1.3900 . ?
C689 C688 1.3900 . ?
C688 H688 0.9500 . ?
C688 C687 1.3900 . ?
C687 H687 0.9500 . ?
C687 C686 1.3900 . ?
C686 H686 0.9500 . ?
C686 C685 1.3900 . ?
C685 N684 1.45(3) . ?
C756 H756 1.0000 . ?
C665 N667 1.34(3) . ?
C961 H96A 0.9900 . ?
C961 H96B 0.9900 . ?
N546 H546 0.8800 . ?
N546 C544 1.35(3) . ?
N546 C547 1.49(3) . ?
C536 H536 1.0000 . ?
C536 C537 1.52(3) . ?
C949 H94H 0.9900 . ?
C949 H94I 0.9900 . ?
C741 H741 1.0000 . ?
C741 C742 1.54(3) . ?
O363 C362 1.21(3) . ?
S123 C122 1.82(3) . ?
S123 O125 1.49(3) . ?
S123 O124 1.51(3) . ?
S123 O126 1.50(3) . ?
O900 C899 1.41(5) . ?
N901 H901 0.8800 . ?
N901 C899 1.22(5) . ?
C658 H65A 0.9900 . ?
C658 H65B 0.9900 . ?
C658 N657 1.48(3) . ?
C640 C639 1.3900 . ?
C640 C635 1.3900 . ?
C639 H639 0.9500 . ?
C639 C638 1.3900 . ?
C638 N637 1.3900 . ?
N637 C636 1.3900 . ?
C636 C635 1.3900 . ?
C636 C631 1.3900 . ?
C635 C634 1.3900 . ?
C634 H634 0.9500 . ?
C634 C633 1.3900 . ?
C633 H633 0.9500 . ?
C633 C632 1.3900 . ?
C632 H632 0.9500 . ?
C632 C631 1.3900 . ?
C747 C746 1.53(3) . ?
C909 C907 1.49(3) . ?
C909 N911 1.31(4) . ?
C302 H30A 0.9900 . ?
C302 H30B 0.9900 . ?
O559 C558 1.22(7) . ?
C963 N965 1.25(10) . ?
C54B H54H 0.9800 . ?
C54B H54I 0.9800 . ?
C54B H54J 0.9800 . ?
C54B C53B 1.56(3) . ?
C600 H60A 0.9900 . ?
C600 H60B 0.9900 . ?
C600 C602 1.50(7) . ?
C543 H54A 0.9800 . ?
C543 H54B 0.9800 . ?
C543 H54C 0.9800 . ?
N959 H959 0.8800 . ?
N959 C957 1.29(6) . ?
C550 H55F 0.9900 . ?
C550 H55G 0.9900 . ?
C550 C549 1.56(3) . ?
C604 H60C 0.9900 . ?
C604 H60D 0.9900 . ?
C604 C605 1.50(6) . ?
C604 N603 1.65(7) . ?
C337 C332 1.56(3) . ?
O41B C40B 1.27(5) . ?
C957 C955 1.54(3) . ?
N203 H203 0.8800 . ?
N203 C201 1.34(3) . ?
C556 H556 1.0000 . ?
C556 C558 1.55(3) . ?
C556 C557 1.48(3) . ?
N47B H47B 0.8800 . ?
N47B C48B 1.43(3) . ?
C721 C720 1.3900 . ?
C721 C716 1.3900 . ?
C720 H720 0.9500 . ?
C720 C719 1.3900 . ?
C719 N718 1.3900 . ?
N718 C717 1.3900 . ?
C717 C716 1.3900 . ?
C717 C712 1.3900 . ?
C716 C715 1.3900 . ?
C715 H715 0.9500 . ?
C715 C714 1.3900 . ?
C714 H714 0.9500 . ?
C714 C713 1.3900 . ?
C713 H713 0.9500 . ?
C713 C712 1.3900 . ?
C804 H80A 0.9900 . ?
C804 H80B 0.9900 . ?
C136 H136 1.0000 . ?
C136 C137 1.54(3) . ?
C136 C135 1.54(3) . ?
O202 C201 1.23(3) . ?
C360 H36A 0.9900 . ?
C360 H36B 0.9900 . ?
C468 C469 1.3900 . ?
C468 C473 1.3900 . ?
C469 H469 0.9500 . ?
C469 C470 1.3900 . ?
C470 H470 0.9500 . ?
C470 C471 1.3900 . ?
C471 H471 0.9500 . ?
C471 C472 1.3900 . ?
C472 C473 1.3900 . ?
C472 C478 1.3900 . ?
C473 N475 1.3900 . ?
N475 C476 1.3900 . ?
C476 C477 1.3900 . ?
C476 C483 1.40(5) . ?
C477 H477 0.9500 . ?
C477 C478 1.3900 . ?
N908 C907 1.3900 . ?
N908 C903 1.3900 . ?
C907 C906 1.3900 . ?
C906 H906 0.9500 . ?
C906 C905 1.3900 . ?
C905 H905 0.9500 . ?
C905 C904 1.3900 . ?
C904 H904 0.9500 . ?
C904 C903 1.3900 . ?
O944 C943 1.23(3) . ?
N606 C607 1.3900 . ?
N606 C605 1.3900 . ?
C607 C608 1.3900 . ?
C608 H608 0.9500 . ?
C608 C609 1.3900 . ?
C609 H609 0.9500 . ?
C609 C610 1.3900 . ?
C610 H610 0.9500 . ?
C610 C605 1.3900 . ?
N519 C520 1.3900 . ?
N519 C518 1.3900 . ?
C520 C521 1.3900 . ?
C521 H521 0.9500 . ?
C521 C522 1.3900 . ?
C522 C517 1.3900 . ?
C517 C518 1.3900 . ?
C517 C516 1.3900 . ?
C518 C513 1.3900 . ?
C513 C514 1.3900 . ?
C514 H514 0.9500 . ?
C514 C515 1.3900 . ?
C515 H515 0.9500 . ?
C515 C516 1.3900 . ?
C516 H516 0.9500 . ?
C562 H56A 0.9900 . ?
C562 H56B 0.9900 . ?
C562 C561 1.54(3) . ?
C258 H25A 0.9900 . ?
C258 H25B 0.9900 . ?
C449 N454 1.3900 . ?
C449 C450 1.3900 . ?
C449 C448 1.52(3) . ?
N454 C453 1.3900 . ?
C453 C452 1.3900 . ?
C452 H452 0.9500 . ?
C452 C451 1.3900 . ?
C451 H451 0.9500 . ?
C451 C450 1.3900 . ?
C450 H450 0.9500 . ?
C445 N447 1.32(3) . ?
C445 C438 1.45(3) . ?
N14 H14 0.8800 . ?
N14 C12 1.35(3) . ?
C66 C64 1.51(3) . ?
N284 H284 0.8800 . ?
N10B C9B 1.3900 . ?
N10B C5B 1.3900 . ?
C9B C8B 1.3900 . ?
C9B C11B 1.35(7) . ?
C8B H8B 0.9500 . ?
C8B C7B 1.3900 . ?
C7B H7B 0.9500 . ?
C7B C6B 1.3900 . ?
C6B H6B 0.9500 . ?
C6B C5B 1.3900 . ?
C35B H35G 1.0000 . ?
C35B C40B 1.55(3) . ?
C35B C36B 1.56(3) . ?
C943 N945 1.32(3) . ?
C943 C941 1.53(3) . ?
S42A O43A 1.43(3) . ?
S42A O45A 1.41(3) . ?
S42A O44A 1.42(3) . ?
S42A C41A 1.73(3) . ?
N403 H403 0.8800 . ?
N403 C404 1.44(3) . ?
N403 C401 1.34(3) . ?
N58 H58 0.8800 . ?
C44B H44C 0.9800 . ?
C44B H44D 0.9800 . ?
C44B H44E 0.9800 . ?
C346 H34A 0.9900 . ?
C346 H34B 0.9900 . ?
C346 C347 1.58(3) . ?
N52C H52A 0.9100 . ?
N52C H52C 0.9100 . ?
N52C H52D 0.9100 . ?
N745 H745 0.8800 . ?
N745 C746 1.42(6) . ?
N940 H940 0.8800 . ?
N940 C941 1.45(3) . ?
C333 H33A 0.9900 . ?
C333 H33B 0.9900 . ?
C333 C334 1.55(3) . ?
C333 C332 1.55(3) . ?
N42B H42B 0.8800 . ?
N42B C40B 1.29(3) . ?
C404 H40A 0.9900 . ?
C404 H40B 0.9900 . ?
C404 C405 1.56(3) . ?
C405 N410 1.3900 . ?
C405 C406 1.3900 . ?
N410 C409 1.3900 . ?
C409 C408 1.3900 . ?
C408 H408 0.9500 . ?
C408 C407 1.3900 . ?
C407 H407 0.9500 . ?
C407 C406 1.3900 . ?
C406 H406 0.9500 . ?
S321 O322 1.36(2) . ?
S321 O323 1.420(19) . ?
S321 O324 1.406(19) . ?
C729 H72B 0.9900 . ?
C729 H72C 0.9900 . ?
C553 C547 1.53(3) . ?
C83 C76 1.51(2) . ?
O30 C29 1.24(3) . ?
C530 H53F 0.9900 . ?
C530 H53G 0.9900 . ?
N119 C120 1.3900 . ?
N119 C118 1.3900 . ?
C120 C121 1.3900 . ?
C120 C127 1.47(3) . ?
C121 H121 0.9500 . ?
C121 C122 1.3900 . ?
C122 C117 1.3900 . ?
C117 C118 1.3900 . ?
C117 C116 1.3900 . ?
C118 C113 1.3900 . ?
C113 C114 1.3900 . ?
C114 H114 0.9500 . ?
C114 C115 1.3900 . ?
C115 H115 0.9500 . ?
C115 C116 1.3900 . ?
C116 H116 0.9500 . ?
N102 H102 0.8800 . ?
N129 H129 0.8800 . ?
N129 C127 1.30(2) . ?
N447 H447 0.8800 . ?
N447 C448 1.47(2) . ?
O62 C602 1.21(3) . ?
S96 O97 1.49(3) . ?
S96 C95 1.61(4) . ?
S96 O98 1.45(3) . ?
S96 O99 1.47(3) . ?
N331 H331 0.8800 . ?
N331 C332 1.48(3) . ?
N620 C621 1.3900 . ?
N620 C619 1.3900 . ?
C621 C622 1.3900 . ?
C622 H622 0.9500 . ?
C622 C623 1.3900 . ?
C623 C618 1.3900 . ?
C618 C619 1.3900 . ?
C618 C617 1.3900 . ?
C619 C614 1.3900 . ?
C614 C615 1.3900 . ?
C615 H615 0.9500 . ?
C615 C616 1.3900 . ?
C616 H616 0.9500 . ?
C616 C617 1.3900 . ?
C617 H617 0.9500 . ?
N911 H911 0.8800 . ?
C59A H59C 0.9900 . ?
C59A H59D 0.9900 . ?
C733 H733 1.0000 . ?
C537 H53H 0.9800 . ?
C537 H53I 0.9800 . ?
C537 H53J 0.9800 . ?
O753 C754 1.24(3) . ?
N667 H667 0.8800 . ?
N667 C668 1.39(3) . ?
N603 C602 1.32(3) . ?
C5A H5AA 0.9900 . ?
C5A H5AB 0.9900 . ?
O697 S695 1.45(2) . ?
O484 C483 1.19(3) . ?
N485 H485 0.8800 . ?
N485 C483 1.39(6) . ?
N945 H945 0.8800 . ?
C800 H80C 0.9900 . ?
C800 H80D 0.9900 . ?
N684 H684 0.8800 . ?
N684 C682 1.32(3) . ?
C941 H941 1.0000 . ?
C557 H55H 0.9800 . ?
C557 H55I 0.9800 . ?
C557 H55J 0.9800 . ?
C955 H955 1.0000 . ?
C955 C956 1.56(3) . ?
O656 C655 1.23(3) . ?
C51 H51 0.9500 . ?
C51 C50 1.3900 . ?
C51 C52 1.3900 . ?
C50 N55 1.3900 . ?
N55 C54 1.3900 . ?
C54 C53 1.3900 . ?
C53 H53 0.9500 . ?
C53 C52 1.3900 . ?
C52 H52 0.9500 . ?
C348 H34C 0.9900 . ?
C348 H34D 0.9900 . ?
C348 C347 1.53(3) . ?
C348 C349 1.52(3) . ?
C347 H34E 0.9900 . ?
C347 H34F 0.9900 . ?
S695 O698 1.43(2) . ?
C851 H851 0.9500 . ?
C851 C850 1.3900 . ?
C851 C852 1.3900 . ?
C850 H850 0.9500 . ?
C850 C849 1.3900 . ?
C849 N854 1.3900 . ?
N854 C853 1.3900 . ?
C853 C852 1.3900 . ?
C852 H852 0.9500 . ?
C336 H33C 0.9800 . ?
C336 H33D 0.9800 . ?
C336 H33E 0.9800 . ?
C336 C334 1.56(3) . ?
N674 C675 1.3900 . ?
N674 C673 1.3900 . ?
C675 C676 1.3900 . ?
C675 C682 1.50(2) . ?
C676 H676 0.9500 . ?
C676 C677 1.3900 . ?
C677 C672 1.3900 . ?
C672 C673 1.3900 . ?
C672 C671 1.3900 . ?
C673 C668 1.3900 . ?
C668 C669 1.3900 . ?
C669 H669 0.9500 . ?
C669 C670 1.3900 . ?
C670 H670 0.9500 . ?
C670 C671 1.3900 . ?
C671 H671 0.9500 . ?
C334 H334 1.0000 . ?
C334 C335 1.53(3) . ?
C142 H142 1.0000 . ?
O128 C127 1.17(6) . ?
C89 H89 0.9500 . ?
C89 C88 1.3900 . ?
C89 C90 1.3900 . ?
C88 H88 0.9500 . ?
C88 C87 1.3900 . ?
C87 H87 0.9500 . ?
C87 C86 1.3900 . ?
C86 C91 1.3900 . ?
C91 C90 1.3900 . ?
C91 N92 1.3900 . ?
C90 C95 1.3900 . ?
C95 C94 1.3900 . ?
C94 H94 0.9500 . ?
C94 C93 1.3900 . ?
C93 N92 1.3900 . ?
C956 H95F 0.9800 . ?
C956 H95G 0.9800 . ?
C956 H95H 0.9800 . ?
C72A H72A 0.9500 . ?
C72A C71A 1.3900 . ?
C72A C73A 1.3900 . ?
C71A H71A 0.9500 . ?
C71A C70A 1.3900 . ?
C70A H70A 0.9500 . ?
C70A C69A 1.3900 . ?
C69A C74A 1.3900 . ?
C74A C73A 1.3900 . ?
C74A N75A 1.3900 . ?
C73A C78A 1.3900 . ?
C78A C77A 1.3900 . ?
C77A H77A 0.9500 . ?
C77A C76A 1.3900 . ?
C76A N75A 1.3900 . ?
C341 H34G 0.9800 . ?
C341 H34H 0.9800 . ?
C341 H34I 0.9800 . ?
N847 H847 0.8800 . ?
N847 C845 1.30(3) . ?
C78 C77 1.3900 . ?
C78 C73 1.3900 . ?
C77 H77 0.9500 . ?
C77 C76 1.3900 . ?
C76 N75 1.3900 . ?
N75 C74 1.3900 . ?
C74 C73 1.3900 . ?
C74 C69 1.3900 . ?
C73 C72 1.3900 . ?
C72 H72 0.9500 . ?
C72 C71 1.3900 . ?
C71 H71 0.9500 . ?
C71 C70 1.3900 . ?
C70 H70 0.9500 . ?
C70 C69 1.3900 . ?
N162 C160 1.30(3) . ?
N657 H657 0.8800 . ?
N657 C655 1.33(3) . ?
N31 H31 0.8800 . ?
N31 C29 1.40(5) . ?
N14A H14A 0.8800 . ?
N14A C15A 1.43(5) . ?
N965 H965 0.8800 . ?
N965 C966 1.56(8) . ?
C548 H54D 0.9900 . ?
C548 H54E 0.9900 . ?
C548 C547 1.54(3) . ?
C548 C549 1.54(3) . ?
C56A C54A 1.43(5) . ?
C15A C16A 1.3900 . ?
C15A C20A 1.3900 . ?
C16A H16A 0.9500 . ?
C16A C17A 1.3900 . ?
C17A H17A 0.9500 . ?
C17A C18A 1.3900 . ?
C18A H18A 0.9500 . ?
C18A C19A 1.3900 . ?
C19A C20A 1.3900 . ?
C19A C24A 1.3900 . ?
C20A N21A 1.3900 . ?
N21A C22A 1.3900 . ?
C22A C23A 1.3900 . ?
C22A C29A 1.47(3) . ?
C23A H23A 0.9500 . ?
C23A C24A 1.3900 . ?
C137 H13G 0.9800 . ?
C137 H13H 0.9800 . ?
C137 H13I 0.9800 . ?
C567 N566 1.46(3) . ?
C332 H332 1.0000 . ?
C448 H44A 0.9900 . ?
C448 H44B 0.9900 . ?
C414 C415 1.3900 . ?
C414 C419 1.3900 . ?
C415 H415 0.9500 . ?
C415 C416 1.3900 . ?
C416 H416 0.9500 . ?
C416 C417 1.3900 . ?
C417 H417 0.9500 . ?
C417 C418 1.3900 . ?
C418 C419 1.3900 . ?
C418 C423 1.3900 . ?
C419 N420 1.3900 . ?
N420 C421 1.3900 . ?
C421 C422 1.3900 . ?
C422 H422 0.9500 . ?
C422 C423 1.3900 . ?
C652 H652 0.9500 . ?
C652 C651 1.3900 . ?
C652 C653 1.3900 . ?
C651 H651 0.9500 . ?
C651 C650 1.3900 . ?
C650 H650 0.9500 . ?
C650 C649 1.3900 . ?
C649 N654 1.3900 . ?
C649 C648 1.52(3) . ?
N654 C653 1.3900 . ?
C653 C655 1.53(3) . ?
C53B H53K 1.0000 . ?
C48B H48B 1.0000 . ?
C746 H746 1.0000 . ?
C746 C748 1.53(3) . ?
C64 C63 1.3900 . ?
C64 N65 1.3900 . ?
C63 H63 0.9500 . ?
C63 C62 1.3900 . ?
C62 H62 0.9500 . ?
C62 C61 1.3900 . ?
C61 H61 0.9500 . ?
C61 C60 1.3900 . ?
C60 N65 1.3900 . ?
C61B N63B 1.36(3) . ?
C38B H38A 0.9800 . ?
C38B H38B 0.9800 . ?
C38B H38C 0.9800 . ?
C38B C37B 1.53(6) . ?
C50C H50C 0.9900 . ?
C50C H50D 0.9900 . ?
C50C C49C 1.55(3) . ?
C400 H40C 0.9900 . ?
C400 H40D 0.9900 . ?
C400 C401 1.57(3) . ?
C163 H16C 0.9900 . ?
C163 H16D 0.9900 . ?
C51A H51C 0.9500 . ?
C51A C50A 1.3900 . ?
C51A C52A 1.3900 . ?
C50A N55A 1.3900 . ?
N55A C54A 1.3900 . ?
C54A C53A 1.3900 . ?
C53A H53L 0.9500 . ?
C53A C52A 1.3900 . ?
C52A H52E 0.9500 . ?
N38A C39A 1.3900 . ?
N38A C37A 1.3900 . ?
C39A C40A 1.3900 . ?
C39A C46A 1.47(3) . ?
C40A H40E 0.9500 . ?
C40A C41A 1.3900 . ?
C41A C36A 1.3900 . ?
C36A C37A 1.3900 . ?
C36A C35A 1.3900 . ?
C37A C32A 1.3900 . ?
C32A C33A 1.3900 . ?
C33A H33I 0.9500 . ?
C33A C34A 1.3900 . ?
C34A H34M 0.9500 . ?
C34A C35A 1.3900 . ?
C35A H35H 0.9500 . ?
C547 H547 1.0000 . ?
N566 H566 0.8800 . ?
N566 C564 1.28(3) . ?
C153 H15A 0.9800 . ?
C153 H15C 0.9800 . ?
C153 H15D 0.9800 . ?
C648 H64A 0.9900 . ?
C648 H64B 0.9900 . ?
C49C H49E 0.9900 . ?
C49C H49F 0.9900 . ?
N350 H35D 0.9100 . ?
N350 H35E 0.9100 . ?
N350 H35F 0.9100 . ?
N350 C349 1.45(3) . ?
O565 C564 1.25(3) . ?
C2 O3 1.21(10) . ?
C135 H13J 0.9900 . ?
C135 H13K 0.9900 . ?
C742 H74A 0.9800 . ?
C742 H74B 0.9800 . ?
C742 H74C 0.9800 . ?
C39B H39A 0.9800 . ?
C39B H39B 0.9800 . ?
C39B H39C 0.9800 . ?
C39B C37B 1.53(3) . ?
C37B H37B 1.0000 . ?
C37B C36B 1.53(3) . ?
C36B H36C 0.9900 . ?
C36B H36D 0.9900 . ?
C561 H561 1.0000 . ?
C561 C564 1.51(3) . ?
C440 C439 1.3900 . ?
C440 C435 1.3900 . ?
C439 H439 0.9500 . ?
C439 C438 1.3900 . ?
C438 N437 1.3900 . ?
N437 C436 1.3900 . ?
C436 C435 1.3900 . ?
C436 C431 1.3900 . ?
C435 C434 1.3900 . ?
C434 H434 0.9500 . ?
C434 C433 1.3900 . ?
C433 H433 0.9500 . ?
C433 C432 1.3900 . ?
C432 H432 0.9500 . ?
C432 C431 1.3900 . ?
C349 H34J 0.9900 . ?
C349 H34K 0.9900 . ?
C735 H735 1.0000 . ?
C735 C736 1.53(3) . ?
C736 H73F 0.9800 . ?
C736 H73G 0.9800 . ?
C736 H73H 0.9800 . ?
C335 H33F 0.9800 . ?
C335 H33G 0.9800 . ?
C335 H33H 0.9800 . ?
C549 H54F 0.9900 . ?
C549 H54G 0.9900 . ?

loop_
_geom_torsion_atom_site_label_1
_geom_torsion_atom_site_label_2
_geom_torsion_atom_site_label_3
_geom_torsion_atom_site_label_4
_geom_torsion
_geom_torsion_site_symmetry_1
_geom_torsion_site_symmetry_2
_geom_torsion_site_symmetry_3
_geom_torsion_site_symmetry_4
_geom_torsion_publ_flag
S895 C894 C893 C892 173.1(14) . . . . ?
S895 C894 C889 C890 -171.8(17) . . . . ?
S895 C894 C889 C888 8.2(17) . . . . ?
S96A C95A C90A C91A -177.6(18) . . . . ?
S96A C95A C90A C89A 2.4(18) . . . . ?
S224 C223 C218 C219 173.6(16) . . . . ?
S224 C223 C218 C216 -6.4(16) . . . . ?
S496 C495 C490 C491 178.8(15) . . . . ?
S496 C495 C490 C489 -1.2(15) . . . . ?
S278 C277 C276 C275 -179.7(6) . . . . ?
S278 C277 C272 C273 179.7(7) . . . . ?
S278 C277 C272 C271 -0.3(7) . . . . ?
S523 C522 C517 C518 176(2) . . . . ?
S523 C522 C517 C516 -4(2) . . . . ?
S758 C757 C756 N755 -171(5) . . . . ?
S758 C757 C756 C759 70(7) . . . . ?
S758 C600 C602 O62 -24(5) . . . . ?
S758 C600 C602 N603 154(4) . . . . ?
S60B C59B C58B N57B 35(7) . . . . ?
S60B C59B C58B C61B -66(6) . . . . ?
S60B C1A C2A N4A -155(4) . . . . ?
S60B C1A C2A O3A 25(5) . . . . ?
S24B C23B C18B C19B 175.3(17) . . . . ?
S24B C23B C18B C17B -4.7(17) . . . . ?
S624 C623 C618 C619 179.8(9) . . . . ?
S624 C623 C618 C617 -0.2(9) . . . . ?
S361 C200 C201 N203 -154(4) . . . . ?
S361 C200 C201 O202 28(5) . . . . ?
S563 C562 C561 N560 -69(7) . . . . ?
S563 C562 C561 C564 86(6) . . . . ?
S563 C400 C401 O402 -17(7) . . . . ?
S563 C400 C401 N403 163(4) . . . . ?
S42 C41 C36 C37 -180(2) . . . . ?
S42 C41 C36 C35 0(2) . . . . ?
O298 S295 O296 Ca1 -62(5) . . . . ?
O298 S295 C294 C289 -57.1(18) . . . . ?
O298 S295 C294 C293 117.2(15) . . . . ?
C245 C238 C239 C240 -174(2) . . . . ?
O2B C1B C93A N92A -163(3) . . . . ?
O2B C1B C93A C94A 30(5) . . . . ?
C894 S895 O898 Ca00 -179(3) . . . . ?
C894 C893 C892 N891 0.0 . . . . ?
C894 C893 C892 C899 177(3) . . . . ?
C894 C889 C888 C887 180.0 . . . . ?
C893 C894 C889 C890 0.0 . . . . ?
C893 C894 C889 C888 180.0 . . . . ?
C893 C892 N891 C890 0.0 . . . . ?
C893 C892 C899 O900 9(4) . . . . ?
C893 C892 C899 N901 -166(3) . . . . ?
C892 N891 C890 C889 0.0 . . . . ?
C892 N891 C890 C885 180.0 . . . . ?
N891 C892 C899 O900 -174(2) . . . . ?
N891 C892 C899 N901 12(4) . . . . ?
N891 C890 C889 C894 0.0 . . . . ?
N891 C890 C889 C888 180.0 . . . . ?
N891 C890 C885 C886 180.0 . . . . ?
N891 C890 C885 N884 7(2) . . . . ?
C890 C889 C888 C887 0.0 . . . . ?
C890 C885 N884 C882 -175(3) . . . . ?
C889 C894 C893 C892 0.0 . . . . ?
C889 C890 C885 C886 0.0 . . . . ?
C889 C890 C885 N884 -173(2) . . . . ?
C889 C888 C887 C886 0.0 . . . . ?
C888 C887 C886 C885 0.0 . . . . ?
C887 C886 C885 C890 0.0 . . . . ?
C887 C886 C885 N884 172(3) . . . . ?
C886 C885 N884 C882 13(5) . . . . ?
C885 C890 C889 C894 180.0 . . . . ?
C885 C890 C889 C888 0.0 . . . . ?
C885 N884 C882 O883 -2(5) . . . . ?
C885 N884 C882 C875 176(3) . . . . ?
O227 S224 C223 C222 120.4(17) . . . . ?
O227 S224 C223 C218 -54(2) . . . . ?
O227 S224 O226 Ca00 111(3) . . . . ?
O296 S295 C294 C289 65(2) . . . . ?
O296 S295 C294 C293 -120.6(18) . . . . ?
N512 C513 C514 C515 -174(2) . . . . ?
O931 C930 C929 N928 4(7) . . . . ?
N864 C863 C862 C861 0.0 . . . . ?
N864 C863 C865 N867 5(4) . . . . ?
N864 C863 C865 O866 -179(3) . . . . ?
N864 C859 C858 N857 16(5) . . . . ?
C863 N864 C859 C860 0.0 . . . . ?
C863 N864 C859 C858 -176(3) . . . . ?
C863 C862 C861 C860 0.0 . . . . ?
C863 C865 N867 C868 174(2) . . . . ?
C862 C863 C865 N867 -176(2) . . . . ?
C862 C863 C865 O866 0(5) . . . . ?
C862 C861 C860 C859 0.0 . . . . ?
C861 C860 C859 N864 0.0 . . . . ?
C861 C860 C859 C858 176(3) . . . . ?
C860 C859 C858 N857 -160(3) . . . . ?
C859 N864 C863 C862 0.0 . . . . ?
C859 N864 C863 C865 179(3) . . . . ?
C859 C858 N857 C855 -175(4) . . . . ?
O731 C730 C729 N728 14(6) . . . . ?
S641 C640 C639 C638 169.2(18) . . . . ?
S641 C640 C635 C636 -168(2) . . . . ?
S641 C640 C635 C634 12(2) . . . . ?
O425 S424 C423 C418 -171.8(17) . . . . ?
O425 S424 C423 C422 -3(2) . . . . ?
C504 N509 C508 C507 0.0 . . . . ?
C504 N509 C508 C510 -177(3) . . . . ?
C504 C503 N502 C500 173(2) . . . . ?
N509 C504 C505 C506 0.0 . . . . ?
N509 C504 C503 N502 -14(3) . . . . ?
N509 C508 C507 C506 0.0 . . . . ?
N509 C508 C510 N512 -4(4) . . . . ?
N509 C508 C510 O511 174(3) . . . . ?
C508 C507 C506 C505 0.0 . . . . ?
C507 C508 C510 N512 180(2) . . . . ?
C507 C508 C510 O511 -2(5) . . . . ?
C507 C506 C505 C504 0.0 . . . . ?
C505 C504 N509 C508 0.0 . . . . ?
C505 C504 C503 N502 164(2) . . . . ?
C228 C221 C222 C223 -172(2) . . . . ?
C228 N230 C231 C232 0(4) . . . . ?
C228 N230 C231 C236 -178(3) . . . . ?
O27B S24B C23B C22B 121.3(19) . . . . ?
O27B S24B C23B C18B -54(2) . . . . ?
O46B C45B N47B C48B -18(6) . . . . ?
O13A C12A N14A C15A -1(6) . . . . ?
O212 C211 N213 C214 -2(8) . . . . ?
S678 C677 C672 C673 -179.7(18) . . . . ?
S678 C677 C672 C671 0.3(18) . . . . ?
O343 C342 N344 C345 -12(5) . . . . ?
O330 C329 N331 C332 -9(6) . . . . ?
O330 C329 C328 N327 -11(7) . . . . ?
O26B S24B C23B C22B -113.9(18) . . . . ?
O26B S24B C23B C18B 70(2) . . . . ?
C299 N301 C302 C303 179(5) . . . . ?
C299 C292 C293 C294 -173(2) . . . . ?
C204 N203 C201 C200 169(4) . . . . ?
C204 N203 C201 O202 -12(5) . . . . ?
C865 C863 C862 C861 -179(3) . . . . ?
C865 N867 C868 C873 -174(3) . . . . ?
C865 N867 C868 C869 22(4) . . . . ?
O629 C628 N630 C631 15(7) . . . . ?
O629 C628 C621 N620 -172(3) . . . . ?
O629 C628 C621 C622 9(5) . . . . ?
N112 C113 C114 C115 -178.9(11) . . . . ?
O826 S824 C823 C818 -51(2) . . . . ?
O826 S824 C823 C822 131.4(15) . . . . ?
O826 S824 O827 Ca1 15(3) . . . . ?
O29B C28B C21B N20B -175(4) . . . . ?
O29B C28B C21B C22B 14(7) . . . . ?
O533 C531 C530 N529 -32(9) . . . . ?
O283 C282 N284 C285 -7(6) . . . . ?
O896 S895 C894 C893 -126.4(19) . . . . ?
O896 S895 C894 C889 46(2) . . . . ?
O896 S895 O898 Ca00 73(4) . . . . ?
N813 C814 C815 C816 167(2) . . . . ?
N813 C814 C819 C818 -168.7(19) . . . . ?
N813 C814 C819 N820 11.3(19) . . . . ?
O429 C428 C421 N420 166(2) . . . . ?
O429 C428 C421 C422 -19(3) . . . . ?
N3B C4B C5B N10B 19(4) . . . . ?
N3B C4B C5B C6B -161(3) . . . . ?
N3B C1B C93A N92A -1(5) . . . . ?
N3B C1B C93A C94A -168(4) . . . . ?
O300 C299 N301 C302 8(7) . . . . ?
O300 C299 C292 N291 163(3) . . . . ?
O300 C299 C292 C293 -24(5) . . . . ?
C32B N34B C35B C40B -144(4) . . . . ?
C32B N34B C35B C36B 99(4) . . . . ?
O528 C527 C520 N519 170(3) . . . . ?
O528 C527 C520 C521 -13(5) . . . . ?
O229 C228 C221 N220 160(2) . . . . ?
O229 C228 C221 C222 -28(3) . . . . ?
O229 C228 N230 C231 -2(5) . . . . ?
N301 C299 C292 N291 -12(4) . . . . ?
N301 C299 C292 C293 161(3) . . . . ?
N327 C325 C319 C320 176(2) . . . . ?
N327 C325 C319 N318 -6(4) . . . . ?
O326 C325 C319 C320 -4(4) . . . . ?
O326 C325 C319 N318 174(3) . . . . ?
N220 C221 C222 C223 0.0 . . . . ?
N220 C219 C214 C215 180.0 . . . . ?
N220 C219 C214 N213 -8(3) . . . . ?
C221 C228 N230 C231 178(3) . . . . ?
C221 N220 C219 C218 0.0 . . . . ?
C221 N220 C219 C214 180.0 . . . . ?
C221 C222 C223 S224 -174.3(15) . . . . ?
C221 C222 C223 C218 0.0 . . . . ?
C222 C223 C218 C219 0.0 . . . . ?
C222 C223 C218 C216 180.0 . . . . ?
C223 S224 O226 Ca00 -125(3) . . . . ?
C223 C218 C219 N220 0.0 . . . . ?
C223 C218 C219 C214 180.0 . . . . ?
C223 C218 C216 C217 180.0 . . . . ?
C218 C219 C214 C215 0.0 . . . . ?
C218 C219 C214 N213 172(3) . . . . ?
C219 N220 C221 C228 173(2) . . . . ?
C219 N220 C221 C222 0.0 . . . . ?
C219 C218 C216 C217 0.0 . . . . ?
C219 C214 C215 C217 0.0 . . . . ?
C219 C214 N213 C211 -180(3) . . . . ?
C214 C215 C217 C216 0.0 . . . . ?
C215 C214 N213 C211 -8(5) . . . . ?
C215 C217 C216 C218 0.0 . . . . ?
C216 C218 C219 N220 180.0 . . . . ?
C216 C218 C219 C214 0.0 . . . . ?
O132 C131 C130 N129 -2(5) . . . . ?
O226 S224 C223 C222 -11.4(19) . . . . ?
O226 S224 C223 C218 174.6(16) . . . . ?
O155 C154 C152 N151 28(6) . . . . ?
O155 C154 C152 C153 -116(5) . . . . ?
C738 N740 C741 C743 -80(4) . . . . ?
C738 N740 C741 C742 167(4) . . . . ?
N21 C22 C23 C24 0.0 . . . . ?
N21 C22 C29 O30 160(2) . . . . ?
N21 C22 C29 N31 -19(3) . . . . ?
N21 C20 C15 C16 180.0 . . . . ?
N21 C20 C15 N14 -4(3) . . . . ?
C22 N21 C20 C19 0.0 . . . . ?
C22 N21 C20 C15 180.0 . . . . ?
C22 C23 C24 C19 0.0 . . . . ?
C22 C23 C24 S25 -172.0(17) . . . . ?
C23 C22 C29 O30 -29(3) . . . . ?
C23 C22 C29 N31 153(2) . . . . ?
C23 C24 C19 C20 0.0 . . . . ?
C23 C24 C19 C18 180.0 . . . . ?
C23 C24 S25 O28 126(2) . . . . ?
C23 C24 S25 O26 4(3) . . . . ?
C23 C24 S25 O27 -116(2) . . . . ?
C24 C19 C20 N21 0.0 . . . . ?
C24 C19 C20 C15 180.0 . . . . ?
C24 C19 C18 C17 180.0 . . . . ?
C19 C24 S25 O28 -45(3) . . . . ?
C19 C24 S25 O26 -167(2) . . . . ?
C19 C24 S25 O27 72(2) . . . . ?
C19 C20 C15 C16 0.0 . . . . ?
C19 C20 C15 N14 176(3) . . . . ?
C20 N21 C22 C23 0.0 . . . . ?
C20 N21 C22 C29 171.9(18) . . . . ?
C20 C19 C18 C17 0.0 . . . . ?
C20 C15 C16 C17 0.0 . . . . ?
C20 C15 N14 C12 177(3) . . . . ?
C15 C16 C17 C18 0.0 . . . . ?
C15 N14 C12 C10 177(4) . . . . ?
C15 N14 C12 O13 -4(6) . . . . ?
C16 C15 N14 C12 -7(6) . . . . ?
C16 C17 C18 C19 0.0 . . . . ?
C18 C19 C20 N21 180.0 . . . . ?
C18 C19 C20 C15 0.0 . . . . ?
O727 C726 C719 C720 2(4) . . . . ?
O727 C726 C719 N718 178(2) . . . . ?
O856 C855 N857 C858 10(7) . . . . ?
O856 C855 C853 N854 176(4) . . . . ?
O856 C855 C853 C852 -7(5) . . . . ?
N68 C66 C64 C63 175(3) . . . . ?
N68 C66 C64 N65 -6(3) . . . . ?
C277 C276 C275 N274 0.0 . . . . ?
C277 C276 C275 C282 -176(2) . . . . ?
C277 C272 C271 C270 180.0 . . . . ?
C276 C277 C272 C273 0.0 . . . . ?
C276 C277 C272 C271 180.0 . . . . ?
C276 C275 N274 C273 0.0 . . . . ?
C276 C275 C282 O283 -12(5) . . . . ?
C276 C275 C282 N284 163(2) . . . . ?
C275 N274 C273 C272 0.0 . . . . ?
C275 N274 C273 C268 180.0 . . . . ?
C275 C282 N284 C285 177(3) . . . . ?
N274 C275 C282 O283 172(3) . . . . ?
N274 C275 C282 N284 -13(4) . . . . ?
N274 C273 C272 C277 0.0 . . . . ?
N274 C273 C272 C271 180.0 . . . . ?
N274 C273 C268 C269 180.0 . . . . ?
N274 C273 C268 N267 -5.5(18) . . . . ?
C273 C272 C271 C270 0.0 . . . . ?
C273 C268 N267 C265 -167(3) . . . . ?
C272 C277 C276 C275 0.0 . . . . ?
C272 C273 C268 C269 0.0 . . . . ?
C272 C273 C268 N267 174.5(18) . . . . ?
C272 C271 C270 C269 0.0 . . . . ?
C271 C270 C269 C268 0.0 . . . . ?
C270 C269 C268 C273 0.0 . . . . ?
C270 C269 C268 N267 -174(2) . . . . ?
C269 C268 N267 C265 8(5) . . . . ?
C268 C273 C272 C277 180.0 . . . . ?
C268 C273 C272 C271 0.0 . . . . ?
C268 N267 C265 O266 -23(9) . . . . ?
C268 N267 C265 C263 167(3) . . . . ?
C926 N928 C929 C930 -179(4) . . . . ?
C926 C919 C920 C921 179.4(14) . . . . ?
O97A S96A C95A C94A -115(2) . . . . ?
O97A S96A C95A C90A 63(3) . . . . ?
O27A S25A C24A C19A 52.7(19) . . . . ?
O27A S25A C24A C23A -126.8(17) . . . . ?
N541 C542 C544 O545 34(6) . . . . ?
N541 C542 C544 N546 -156(4) . . . . ?
O412 C411 C409 N410 170(3) . . . . ?
O412 C411 C409 C408 -11(4) . . . . ?
N105 C106 C107 C108 0.0 . . . . ?
N105 C106 C110 N112 -17(3) . . . . ?
N105 C106 C110 O111 167(4) . . . . ?
N105 C104 C103 N102 -12(5) . . . . ?
C106 N105 C104 C109 0.0 . . . . ?
C106 N105 C104 C103 -174(3) . . . . ?
C106 C107 C108 C109 0.0 . . . . ?
C107 C106 C110 N112 169(2) . . . . ?
C107 C106 C110 O111 -7(5) . . . . ?
C107 C108 C109 C104 0.0 . . . . ?
C108 C109 C104 N105 0.0 . . . . ?
C108 C109 C104 C103 174(4) . . . . ?
C109 C104 C103 N102 174(3) . . . . ?
C104 N105 C106 C107 0.0 . . . . ?
C104 N105 C106 C110 -174(3) . . . . ?
C104 C103 N102 C100 167(5) . . . . ?
O338 C337 C332 C333 59(8) . . . . ?
O338 C337 C332 N331 175(6) . . . . ?
N928 C926 C919 N918 10(4) . . . . ?
N928 C926 C919 C920 -169(3) . . . . ?
N867 C868 C869 C870 163.9(19) . . . . ?
N210 C209 C208 C207 0.0 . . . . ?
N210 C209 C211 O212 171(4) . . . . ?
N210 C209 C211 N213 -5(4) . . . . ?
C209 N210 C205 C204 179(3) . . . . ?
C209 N210 C205 C206 0.0 . . . . ?
C209 C208 C207 C206 0.0 . . . . ?
C209 C211 N213 C214 173(3) . . . . ?
C208 C209 C211 O212 -15(6) . . . . ?
C208 C209 C211 N213 170(2) . . . . ?
C208 C207 C206 C205 0.0 . . . . ?
C207 C206 C205 C204 -179(3) . . . . ?
C207 C206 C205 N210 0.0 . . . . ?
C205 C204 N203 C201 175(3) . . . . ?
C205 N210 C209 C208 0.0 . . . . ?
C205 N210 C209 C211 175(3) . . . . ?
O825 S824 C823 C818 72(2) . . . . ?
O825 S824 C823 C822 -105.7(16) . . . . ?
O825 S824 O827 Ca1 -119(2) . . . . ?
O26A S25A C24A C19A 172.5(18) . . . . ?
O26A S25A C24A C23A -7(2) . . . . ?
N353 C351 C345 N344 -7(5) . . . . ?
N353 C351 C345 C346 -128(6) . . . . ?
N353 C354 C356 O357 27(6) . . . . ?
N353 C354 C356 N358 -151(5) . . . . ?
O101 C100 N102 C103 5(12) . . . . ?
O101 C100 C93 C94 -23(8) . . . . ?
O101 C100 C93 N92 164(5) . . . . ?
N529 C527 C520 N519 -12(6) . . . . ?
N529 C527 C520 C521 164(4) . . . . ?
N728 C726 C719 C720 -166(2) . . . . ?
N728 C726 C719 N718 9(4) . . . . ?
O666 C665 N667 C668 5(8) . . . . ?
N457 C455 C453 N454 1(4) . . . . ?
N457 C455 C453 C452 175(3) . . . . ?
N457 C458 C459 N464 -13(4) . . . . ?
N457 C458 C459 C460 171(2) . . . . ?
O67 C66 C64 C63 -2(4) . . . . ?
O67 C66 C64 N65 177(3) . . . . ?
C157 N156 C154 O155 17(5) . . . . ?
C157 N156 C154 C152 -161(4) . . . . ?
N156 C157 C160 O161 63(6) . . . . ?
N156 C157 C160 N162 -116(5) . . . . ?
N156 C157 C163 S159 161(3) . . . . ?
N156 C154 C152 N151 -153(5) . . . . ?
N156 C154 C152 C153 63(5) . . . . ?
C465 N467 C468 C469 4(4) . . . . ?
C465 N467 C468 C473 -175(4) . . . . ?
C465 C463 C462 C461 -175(3) . . . . ?
N830 C831 C832 C833 176.0(19) . . . . ?
N830 C831 C836 C835 -176.6(16) . . . . ?
N830 C831 C836 N837 3.4(16) . . . . ?
N492 C493 C494 C495 0.0 . . . . ?
N492 C493 C500 N502 -15(2) . . . . ?
N492 C493 C500 O501 168(3) . . . . ?
N492 C491 C486 C487 180.0 . . . . ?
N492 C491 C486 N485 -7(2) . . . . ?
C493 N492 C491 C490 0.0 . . . . ?
C493 N492 C491 C486 180.0 . . . . ?
C493 C494 C495 S496 -178.9(14) . . . . ?
C493 C494 C495 C490 0.0 . . . . ?
C494 C493 C500 N502 160.1(18) . . . . ?
C494 C493 C500 O501 -16(3) . . . . ?
C494 C495 C490 C491 0.0 . . . . ?
C494 C495 C490 C489 180.0 . . . . ?
C495 C490 C491 N492 0.0 . . . . ?
C495 C490 C491 C486 180.0 . . . . ?
C495 C490 C489 C488 180.0 . . . . ?
C490 C491 C486 C487 0.0 . . . . ?
C490 C491 C486 N485 173(2) . . . . ?
C491 N492 C493 C494 0.0 . . . . ?
C491 N492 C493 C500 175.5(17) . . . . ?
C491 C490 C489 C488 0.0 . . . . ?
C491 C486 C487 C488 0.0 . . . . ?
C491 C486 N485 C483 178(3) . . . . ?
C486 C487 C488 C489 0.0 . . . . ?
C486 N485 C483 C476 -173(3) . . . . ?
C486 N485 C483 O484 4(5) . . . . ?
C487 C486 N485 C483 -9(4) . . . . ?
C487 C488 C489 C490 0.0 . . . . ?
C489 C490 C491 N492 180.0 . . . . ?
C489 C490 C491 C486 0.0 . . . . ?
C706 C705 C704 C703 0.0 . . . . ?
C706 C707 C709 N711 174(2) . . . . ?
C706 C707 C709 O710 -5(4) . . . . ?
C705 C706 C707 N708 0.0 . . . . ?
C705 C706 C707 C709 179(2) . . . . ?
C705 C704 C703 N708 0.0 . . . . ?
C705 C704 C703 C702 171(3) . . . . ?
C704 C703 N708 C707 0.0 . . . . ?
C704 C703 C702 N701 -161(3) . . . . ?
C703 N708 C707 C706 0.0 . . . . ?
C703 N708 C707 C709 -179(2) . . . . ?
C703 C702 N701 C699 -173(4) . . . . ?
N708 C703 C702 N701 11(5) . . . . ?
N708 C707 C709 N711 -7(3) . . . . ?
N708 C707 C709 O710 174(3) . . . . ?
C707 C706 C705 C704 0.0 . . . . ?
C707 C709 N711 C712 179(3) . . . . ?
O499 S496 C495 C494 -131(2) . . . . ?
O499 S496 C495 C490 50(2) . . . . ?
C83A N85A C86A C91A -175(2) . . . . ?
C83A N85A C86A C87A 10(4) . . . . ?
C83A C76A N75A C74A -176.8(17) . . . . ?
N230 C228 C221 N220 -20(3) . . . . ?
N230 C228 C221 C222 153(2) . . . . ?
N230 C231 C232 C233 -177.9(17) . . . . ?
N230 C231 C236 C235 178.0(16) . . . . ?
N230 C231 C236 N237 -2.0(16) . . . . ?
O802 C801 C800 S962 -38(6) . . . . ?
N803 C801 C800 S962 147(4) . . . . ?
N932 C933 C934 C935 -56(5) . . . . ?
N932 C930 C929 N928 -166(4) . . . . ?
C231 C232 C233 C234 0.0 . . . . ?
C231 C236 N237 C238 180.0 . . . . ?
C232 C231 C236 C235 0.0 . . . . ?
C232 C231 C236 N237 180.0 . . . . ?
C232 C233 C234 C235 0.0 . . . . ?
C233 C234 C235 C236 0.0 . . . . ?
C233 C234 C235 C240 180.0 . . . . ?
C234 C235 C236 C231 0.0 . . . . ?
C234 C235 C236 N237 180.0 . . . . ?
C234 C235 C240 C239 180.0 . . . . ?
C234 C235 C240 S241 0.6(8) . . . . ?
C235 C236 N237 C238 0.0 . . . . ?
C236 C231 C232 C233 0.0 . . . . ?
C236 C235 C240 C239 0.0 . . . . ?
C236 C235 C240 S241 -179.4(8) . . . . ?
C236 N237 C238 C245 174(2) . . . . ?
C236 N237 C238 C239 0.0 . . . . ?
N237 C238 C239 C240 0.0 . . . . ?
C238 C245 N247 C248 -175(3) . . . . ?
C238 C239 C240 C235 0.0 . . . . ?
C238 C239 C240 S241 179.4(7) . . . . ?
C240 C235 C236 C231 180.0 . . . . ?
C240 C235 C236 N237 0.0 . . . . ?
C211 C209 C208 C207 -175(3) . . . . ?
N85A C83A C76A C77A -158(2) . . . . ?
N85A C83A C76A N75A 18(3) . . . . ?
N85A C86A C87A C88A 174(2) . . . . ?
N732 C730 C729 N728 -159(4) . . . . ?
O43 S42 C41 C40 125(2) . . . . ?
O43 S42 C41 C36 -55(3) . . . . ?
O466 C465 N467 C468 -9(7) . . . . ?
O466 C465 C463 N464 165(3) . . . . ?
O466 C465 C463 C462 -20(5) . . . . ?
O225 S224 C223 C222 -134.1(17) . . . . ?
O225 S224 C223 C218 52(2) . . . . ?
O225 S224 O226 Ca00 -3(4) . . . . ?
O554 C553 C547 N546 26(4) . . . . ?
O554 C553 C547 C548 -95(4) . . . . ?
O744 C743 C741 N740 14(6) . . . . ?
O744 C743 C741 C742 123(5) . . . . ?
O744 C743 N745 C746 -3(7) . . . . ?
N761 C759 C756 N755 127(5) . . . . ?
N761 C759 C756 C757 -101(6) . . . . ?
C455 N457 C458 C459 -180(3) . . . . ?
C455 C453 C452 C451 -174(3) . . . . ?
O28A S25A C24A C19A -64(2) . . . . ?
O28A S25A C24A C23A 116.4(19) . . . . ?
C534 N532 C531 O533 2(10) . . . . ?
C534 N532 C531 C530 179(4) . . . . ?
C534 C535 C536 C538 75(6) . . . . ?
C534 C535 C536 C537 -156(5) . . . . ?
O910 C909 C907 N908 178(3) . . . . ?
O910 C909 C907 C906 5(5) . . . . ?
O910 C909 N911 C912 13(7) . . . . ?
N467 C465 C463 N464 -12(5) . . . . ?
N467 C465 C463 C462 164(3) . . . . ?
N467 C468 C469 C470 -179.1(12) . . . . ?
N467 C468 C473 C472 179.2(11) . . . . ?
N467 C468 C473 N475 -0.8(11) . . . . ?
C831 N830 C828 C821 178(2) . . . . ?
C831 N830 C828 O829 0(4) . . . . ?
C831 C832 C833 C834 0.0 . . . . ?
C831 C836 N837 C838 180.0 . . . . ?
C832 C831 C836 C835 0.0 . . . . ?
C832 C831 C836 N837 180.0 . . . . ?
C832 C833 C834 C835 0.0 . . . . ?
C833 C834 C835 C836 0.0 . . . . ?
C833 C834 C835 C840 180.0 . . . . ?
C834 C835 C836 C831 0.0 . . . . ?
C834 C835 C836 N837 180.0 . . . . ?
C834 C835 C840 S841 4.2(19) . . . . ?
C834 C835 C840 C839 180.0 . . . . ?
C835 C836 N837 C838 0.0 . . . . ?
C836 C831 C832 C833 0.0 . . . . ?
C836 C835 C840 S841 -175.8(19) . . . . ?
C836 C835 C840 C839 0.0 . . . . ?
C836 N837 C838 C839 0.0 . . . . ?
C836 N837 C838 C845 -165(4) . . . . ?
N837 C838 C839 C840 0.0 . . . . ?
N837 C838 C845 O846 -167(6) . . . . ?
N837 C838 C845 N847 14(7) . . . . ?
C838 C839 C840 S841 176.0(18) . . . . ?
C838 C839 C840 C835 0.0 . . . . ?
C839 C838 C845 O846 28(9) . . . . ?
C839 C838 C845 N847 -151(5) . . . . ?
C840 C835 C836 C831 180.0 . . . . ?
C840 C835 C836 N837 0.0 . . . . ?
N38 C39 C40 C41 0.0 . . . . ?
N38 C39 C46 N48 -21(3) . . . . ?
N38 C39 C46 O47 159(2) . . . . ?
N38 C37 C32 C33 180.0 . . . . ?
N38 C37 C32 N31 -10(2) . . . . ?
C39 N38 C37 C36 0.0 . . . . ?
C39 N38 C37 C32 180.0 . . . . ?
C39 C40 C41 S42 180(2) . . . . ?
C39 C40 C41 C36 0.0 . . . . ?
C40 C39 C46 N48 155(3) . . . . ?
C40 C39 C46 O47 -25(3) . . . . ?
C40 C41 C36 C37 0.0 . . . . ?
C40 C41 C36 C35 180.0 . . . . ?
C41 C36 C37 N38 0.0 . . . . ?
C41 C36 C37 C32 180.0 . . . . ?
C41 C36 C35 C34 180.0 . . . . ?
C36 C37 C32 C33 0.0 . . . . ?
C36 C37 C32 N31 170(2) . . . . ?
C37 N38 C39 C40 0.0 . . . . ?
C37 N38 C39 C46 176.4(18) . . . . ?
C37 C36 C35 C34 0.0 . . . . ?
C37 C32 C33 C34 0.0 . . . . ?
C37 C32 N31 C29 -177(3) . . . . ?
C32 C33 C34 C35 0.0 . . . . ?
C32 N31 C29 C22 178(3) . . . . ?
C32 N31 C29 O30 1(5) . . . . ?
C33 C32 N31 C29 -8(4) . . . . ?
C33 C34 C35 C36 0.0 . . . . ?
C35 C36 C37 N38 180.0 . . . . ?
C35 C36 C37 C32 0.0 . . . . ?
C154 C152 N151 C149 143(4) . . . . ?
C503 C504 N509 C508 177(2) . . . . ?
C503 C504 C505 C506 -178(2) . . . . ?
C503 N502 C500 C493 -178(3) . . . . ?
C503 N502 C500 O501 -2(5) . . . . ?
N68A C69A C74A C73A -175.3(17) . . . . ?
N68A C69A C74A N75A 4.7(17) . . . . ?
C539 N541 C542 C543 -155(4) . . . . ?
C539 N541 C542 C544 84(6) . . . . ?
C539 C534 N532 C531 131(6) . . . . ?
C539 C534 C535 C536 -177(4) . . . . ?
C709 N711 C712 C717 -156(3) . . . . ?
C709 N711 C712 C713 31(4) . . . . ?
C49 N48 C46 C39 -177(3) . . . . ?
C49 N48 C46 O47 3(5) . . . . ?
C49 C50 N55 C54 -171(2) . . . . ?
N52B C50B C48B C49B -99(6) . . . . ?
N52B C50B C48B N47B 134(5) . . . . ?
O898 S895 C894 C893 120.7(18) . . . . ?
O898 S895 C894 C889 -67(2) . . . . ?
N339 C340 C342 O343 19(5) . . . . ?
N339 C340 C342 N344 -162(5) . . . . ?
N339 C337 C332 C333 -126(5) . . . . ?
N339 C337 C332 N331 -11(6) . . . . ?
C282 C275 N274 C273 176(2) . . . . ?
O57A C56A C54A N55A -177(3) . . . . ?
O57A C56A C54A C53A -3(4) . . . . ?
O45 S42 C41 C40 -7(3) . . . . ?
O45 S42 C41 C36 172(2) . . . . ?
N30B C28B C21B N20B -3(7) . . . . ?
N30B C28B C21B C22B -174(4) . . . . ?
O482 S479 C478 C472 -70(2) . . . . ?
O482 S479 C478 C477 110(2) . . . . ?
O844 S841 C840 C835 44(3) . . . . ?
O844 S841 C840 C839 -132(2) . . . . ?
C4B N3B C1B O2B -19(9) . . . . ?
C4B N3B C1B C93A -180(5) . . . . ?
N430 C428 C421 N420 -16(2) . . . . ?
N430 C428 C421 C422 159.1(18) . . . . ?
O843 S841 C840 C835 -77(2) . . . . ?
O843 S841 C840 C839 107(2) . . . . ?
C303 N308 C307 C306 0.0 . . . . ?
C303 N308 C307 C309 -180(3) . . . . ?
N308 C303 C304 C305 0.0 . . . . ?
N308 C303 C302 N301 -28(5) . . . . ?
N308 C307 C306 C305 0.0 . . . . ?
N308 C307 C309 O310 174(3) . . . . ?
N308 C307 C309 N311 -4(3) . . . . ?
C307 C306 C305 C304 0.0 . . . . ?
C307 C309 N311 C312 179(3) . . . . ?
C306 C307 C309 O310 -5(4) . . . . ?
C306 C307 C309 N311 177(3) . . . . ?
C306 C305 C304 C303 0.0 . . . . ?
C304 C303 N308 C307 0.0 . . . . ?
C304 C303 C302 N301 163(3) . . . . ?
O99A S96A C95A C94A 4(2) . . . . ?
O99A S96A C95A C90A -178.4(18) . . . . ?
C152 N151 C149 O150 -13(6) . . . . ?
C152 N151 C149 C147 163(4) . . . . ?
C309 C307 C306 C305 180(3) . . . . ?
C309 N311 C312 C313 -29(4) . . . . ?
C309 N311 C312 C317 163(3) . . . . ?
C855 C853 C852 C851 -177(3) . . . . ?
N85 C83 C76 C77 157(2) . . . . ?
N85 C83 C76 N75 -19(3) . . . . ?
N85 C86 C91 C90 -178(2) . . . . ?
N85 C86 C91 N92 2(2) . . . . ?
O84A C83A N85A C86A 4(5) . . . . ?
O84A C83A C76A C77A 16(3) . . . . ?
O84A C83A C76A N75A -168(3) . . . . ?
C902 N901 C899 C892 170(3) . . . . ?
C902 N901 C899 O900 -4(6) . . . . ?
O964 C963 N965 C966 43(20) . . . . ?
N31A C32A C33A C34A 173(3) . . . . ?
N857 C855 C853 N854 7(5) . . . . ?
N857 C855 C853 C852 -176(3) . . . . ?
C759 N761 C762 C763 171(6) . . . . ?
C351 N353 C354 C356 117(5) . . . . ?
C351 N353 C354 C355 -123(5) . . . . ?
C351 C345 N344 C342 136(3) . . . . ?
C351 C345 C346 C347 -170(6) . . . . ?
C628 N630 C631 C636 175(4) . . . . ?
C628 N630 C631 C632 3(5) . . . . ?
C628 C621 C622 C623 179(2) . . . . ?
C726 N728 C729 C730 180(3) . . . . ?
C726 C719 N718 C717 -176(2) . . . . ?
C702 C703 N708 C707 -172(3) . . . . ?
C702 N701 C699 C692 180(4) . . . . ?
C702 N701 C699 O700 8(9) . . . . ?
N532 C534 C539 N541 -49(6) . . . . ?
N532 C534 C539 O540 134(6) . . . . ?
N532 C534 C535 C536 57(6) . . . . ?
N532 C531 C530 N529 151(6) . . . . ?
C938 C933 C934 C935 -172(3) . . . . ?
C938 N940 C941 C942 139(4) . . . . ?
C938 N940 C941 C943 -98(4) . . . . ?
C354 N353 C351 O352 2(6) . . . . ?
C354 N353 C351 C345 179(4) . . . . ?
C285 C286 C287 C288 0.0 . . . . ?
C285 C290 N291 C292 180.0 . . . . ?
C286 C285 C290 C289 0.0 . . . . ?
C286 C285 C290 N291 180.0 . . . . ?
C286 C285 N284 C282 -4(4) . . . . ?
C286 C287 C288 C289 0.0 . . . . ?
C287 C288 C289 C290 0.0 . . . . ?
C287 C288 C289 C294 180.0 . . . . ?
C288 C289 C290 C285 0.0 . . . . ?
C288 C289 C290 N291 180.0 . . . . ?
C288 C289 C294 S295 -5.9(14) . . . . ?
C288 C289 C294 C293 180.0 . . . . ?
C289 C290 N291 C292 0.0 . . . . ?
C290 C285 C286 C287 0.0 . . . . ?
C290 C285 N284 C282 179(3) . . . . ?
C290 C289 C294 S295 174.1(14) . . . . ?
C290 C289 C294 C293 0.0 . . . . ?
C290 N291 C292 C299 173(2) . . . . ?
C290 N291 C292 C293 0.0 . . . . ?
N291 C292 C293 C294 0.0 . . . . ?
C292 C299 N301 C302 -177(5) . . . . ?
C292 C293 C294 S295 -174.5(13) . . . . ?
C292 C293 C294 C289 0.0 . . . . ?
C294 S295 O296 Ca1 179(3) . . . . ?
C294 C289 C290 C285 180.0 . . . . ?
C294 C289 C290 N291 0.0 . . . . ?
C933 N932 C930 O931 18(8) . . . . ?
C933 N932 C930 C929 -172(4) . . . . ?
C933 C938 N940 C941 180(3) . . . . ?
O33B C32B C31B N30B 16(6) . . . . ?
O33B C32B N34B C35B 24(7) . . . . ?
C134 C139 N141 C142 -177(5) . . . . ?
C134 N133 C131 O132 -6(6) . . . . ?
C134 N133 C131 C130 172(4) . . . . ?
C535 C534 C539 N541 -171(4) . . . . ?
C535 C534 C539 O540 12(9) . . . . ?
C535 C534 N532 C531 -108(6) . . . . ?
N58A C56A C54A N55A 3(4) . . . . ?
N58A C56A C54A C53A 178(2) . . . . ?
O279 S278 C277 C276 -119(2) . . . . ?
O279 S278 C277 C272 61(2) . . . . ?
O958 C957 C955 N954 -30(5) . . . . ?
O958 C957 C955 C956 85(4) . . . . ?
O25B S24B C23B C22B -12(2) . . . . ?
O25B S24B C23B C18B 172.8(19) . . . . ?
O98A S96A C95A C94A 118(2) . . . . ?
O98A S96A C95A C90A -64(2) . . . . ?
C960 C963 N965 C966 -161(5) . . . . ?
C960 N959 C957 O958 12(6) . . . . ?
C960 N959 C957 C955 -171(4) . . . . ?
C662 C661 C660 C659 0.0 . . . . ?
C662 C663 C665 O666 8(7) . . . . ?
C662 C663 C665 N667 178(3) . . . . ?
C661 C662 C663 N664 0.0 . . . . ?
C661 C662 C663 C665 174(3) . . . . ?
C661 C660 C659 N664 0.0 . . . . ?
C661 C660 C659 C658 179(2) . . . . ?
C660 C659 N664 C663 0.0 . . . . ?
C660 C659 C658 N657 -138(3) . . . . ?
C659 N664 C663 C662 0.0 . . . . ?
C659 N664 C663 C665 -174(3) . . . . ?
C659 C658 N657 C655 175(3) . . . . ?
N664 C659 C658 N657 41(4) . . . . ?
N664 C663 C665 O666 -178(5) . . . . ?
N664 C663 C665 N667 -8(5) . . . . ?
C663 C662 C661 C660 0.0 . . . . ?
C663 C665 N667 C668 -167(3) . . . . ?
C1B N3B C4B C5B -163(5) . . . . ?
C1B C93A C94A C95A 166(3) . . . . ?
C807 C806 C805 N810 0.0 . . . . ?
C807 C806 C805 C804 -179(3) . . . . ?
C806 C807 C808 C809 0.0 . . . . ?
C806 C805 N810 C809 0.0 . . . . ?
C806 C805 C804 N803 -145(3) . . . . ?
C805 N810 C809 C808 0.0 . . . . ?
C805 N810 C809 C811 175(3) . . . . ?
N810 C805 C804 N803 36(4) . . . . ?
N810 C809 C808 C807 0.0 . . . . ?
N810 C809 C811 O812 -177(3) . . . . ?
N810 C809 C811 N813 10(5) . . . . ?
C808 C807 C806 C805 0.0 . . . . ?
C808 C809 C811 O812 -2(5) . . . . ?
C808 C809 C811 N813 -176(3) . . . . ?
C10A C9A C8A C7A 0.0 . . . . ?
C10A C12A N14A C15A -178(3) . . . . ?
C9A C10A N11A C6A 0.0 . . . . ?
C9A C10A C12A O13A 13(4) . . . . ?
C9A C10A C12A N14A -169(3) . . . . ?
C9A C8A C7A C6A 0.0 . . . . ?
C8A C7A C6A N11A 0.0 . . . . ?
C8A C7A C6A C5A 179(3) . . . . ?
C7A C6A N11A C10A 0.0 . . . . ?
C7A C6A C5A N4A -162(4) . . . . ?
N11A C10A C9A C8A 0.0 . . . . ?
N11A C10A C12A O13A -166(3) . . . . ?
N11A C10A C12A N14A 11(3) . . . . ?
N11A C6A C5A N4A 18(5) . . . . ?
C329 N331 C332 C337 121(5) . . . . ?
C329 N331 C332 C333 -113(5) . . . . ?
O44 S42 C41 C40 -131(2) . . . . ?
O44 S42 C41 C36 49(3) . . . . ?
C31B C32B N34B C35B -169(3) . . . . ?
C31B N30B C28B O29B -7(9) . . . . ?
C31B N30B C28B C21B -178(4) . . . . ?
C43B C45B N47B C48B 160(5) . . . . ?
C43B N42B C40B O41B 11(8) . . . . ?
C43B N42B C40B C35B 174(4) . . . . ?
O644 S641 C640 C639 121(3) . . . . ?
O644 S641 C640 C635 -71(3) . . . . ?
N555 C556 C558 N560 -152(6) . . . . ?
N555 C556 C558 O559 33(9) . . . . ?
N555 C553 C547 N546 -151(4) . . . . ?
N555 C553 C547 C548 87(4) . . . . ?
O923 S922 C921 C920 -124(3) . . . . ?
O923 S922 C921 C916 56(3) . . . . ?
N358 C359 C360 S361 176(3) . . . . ?
N358 C359 C362 N364 -98(6) . . . . ?
N358 C359 C362 O363 79(5) . . . . ?
N560 C561 C564 N566 -130(6) . . . . ?
N560 C561 C564 O565 48(8) . . . . ?
O446 C445 N447 C448 -25(15) . . . . ?
O446 C445 C438 C439 -3(3) . . . . ?
O446 C445 C438 N437 178(3) . . . . ?
O866 C865 N867 C868 -2(5) . . . . ?
C340 N339 C337 O338 -6(10) . . . . ?
C340 N339 C337 C332 -180(5) . . . . ?
C340 C342 N344 C345 169(4) . . . . ?
C458 N457 C455 O456 -14(6) . . . . ?
C458 N457 C455 C453 166(3) . . . . ?
C45B C43B N42B C40B -78(6) . . . . ?
C45B N47B C48B C50B -51(6) . . . . ?
C45B N47B C48B C49B 173(5) . . . . ?
N951 C950 C949 C948 60(7) . . . . ?
C743 N745 C746 C747 116(6) . . . . ?
C743 N745 C746 C748 -124(5) . . . . ?
C801 N803 C804 C805 -171(4) . . . . ?
C762 N761 C759 C756 -157(7) . . . . ?
C762 N761 C759 O760 21(8) . . . . ?
C762 C763 O765 Ca0A -99(4) . . . . ?
C12A C10A C9A C8A -180(3) . . . . ?
C12A C10A N11A C6A 180(3) . . . . ?
C12A N14A C15A C16A 11(5) . . . . ?
C12A N14A C15A C20A -174(3) . . . . ?
C10 C9 C8 C7 0.0 . . . . ?
C9 C10 N11 C6 0.0 . . . . ?
C9 C10 C12 O13 -3(5) . . . . ?
C9 C10 C12 N14 176(3) . . . . ?
C9 C8 C7 C6 0.0 . . . . ?
C8 C7 C6 N11 0.0 . . . . ?
C8 C7 C6 C5 -179(4) . . . . ?
C7 C6 N11 C10 0.0 . . . . ?
C7 C6 C5 N4 157(3) . . . . ?
N11 C10 C9 C8 0.0 . . . . ?
N11 C10 C12 O13 171(3) . . . . ?
N11 C10 C12 N14 -10(3) . . . . ?
N11 C6 C5 N4 -22(5) . . . . ?
N92A C93A C94A C95A 0.0 . . . . ?
N92A C91A C86A N85A 5.0(19) . . . . ?
N92A C91A C86A C87A 180.0 . . . . ?
C93A N92A C91A C90A 0.0 . . . . ?
C93A N92A C91A C86A 180.0 . . . . ?
C93A C94A C95A S96A 177.8(17) . . . . ?
C93A C94A C95A C90A 0.0 . . . . ?
C94A C95A C90A C91A 0.0 . . . . ?
C94A C95A C90A C89A 180.0 . . . . ?
C95A C90A C91A N92A 0.0 . . . . ?
C95A C90A C91A C86A 180.0 . . . . ?
C95A C90A C89A C88A 180.0 . . . . ?
C90A C91A C86A N85A -175.0(19) . . . . ?
C90A C91A C86A C87A 0.0 . . . . ?
C91A N92A C93A C1B -168(2) . . . . ?
C91A N92A C93A C94A 0.0 . . . . ?
C91A C90A C89A C88A 0.0 . . . . ?
C91A C86A C87A C88A 0.0 . . . . ?
C86A C87A C88A C89A 0.0 . . . . ?
C87A C88A C89A C90A 0.0 . . . . ?
C89A C90A C91A N92A 180.0 . . . . ?
C89A C90A C91A C86A 0.0 . . . . ?
O681 S678 C677 C676 118(2) . . . . ?
O681 S678 C677 C672 -63(3) . . . . ?
C356 N358 C359 C360 -160(4) . . . . ?
C356 N358 C359 C362 79(5) . . . . ?
C542 N541 C539 C534 171(4) . . . . ?
C542 N541 C539 O540 -11(8) . . . . ?
O679 S678 C677 C676 -2(4) . . . . ?
O679 S678 C677 C672 178(4) . . . . ?
O297 S295 O296 Ca1 61(5) . . . . ?
O297 S295 C294 C289 -171.0(14) . . . . ?
O297 S295 C294 C293 3.3(17) . . . . ?
C730 N732 C733 C738 -118(5) . . . . ?
C730 N732 C733 C734 121(5) . . . . ?
C138 C136 C135 C134 -170(5) . . . . ?
C51C C50C C49C C49B 115(8) . . . . ?
C59B S60B C1A C2A -178(4) . . . . ?
C59B C58B C61B O62B 75(10) . . . . ?
C59B C58B C61B N63B -93(9) . . . . ?
C937 C935 C934 C933 174(4) . . . . ?
N151 C149 C147 N146 48(7) . . . . ?
N151 C149 C147 C148 -116(6) . . . . ?
C947 C948 C949 C950 -164(5) . . . . ?
C947 C946 C952 N954 119(6) . . . . ?
C947 C946 C952 O953 -58(5) . . . . ?
C947 C946 N945 C943 103(6) . . . . ?
N57B C55B C53B N52B 162(6) . . . . ?
N57B C55B C53B C54B -88(7) . . . . ?
N57B C58B C61B O62B -25(11) . . . . ?
N57B C58B C61B N63B 168(8) . . . . ?
C139 C134 N133 C131 107(6) . . . . ?
C139 C134 C135 C136 173(5) . . . . ?
C139 N141 C142 C143 -162(6) . . . . ?
C139 N141 C142 C144 70(7) . . . . ?
C359 N358 C356 O357 13(6) . . . . ?
C359 N358 C356 C354 -170(4) . . . . ?
C248 C249 N254 C253 176(3) . . . . ?
C250 C249 N254 C253 0.0 . . . . ?
C249 C248 N247 C245 179(3) . . . . ?
C249 C250 C251 C252 0.0 . . . . ?
C249 N254 C253 C252 0.0 . . . . ?
C249 N254 C253 C255 175(3) . . . . ?
N254 C253 C252 C251 0.0 . . . . ?
N254 C253 C255 O256 178(2) . . . . ?
N254 C253 C255 N257 0(4) . . . . ?
C253 C252 C251 C250 0.0 . . . . ?
C252 C253 C255 O256 -6(4) . . . . ?
C252 C253 C255 N257 175(2) . . . . ?
C251 C250 C249 C248 -176(3) . . . . ?
C251 C250 C249 N254 0.0 . . . . ?
C752 C751 C754 N755 -101(9) . . . . ?
C752 C751 C754 O753 86(8) . . . . ?
C428 N430 C431 C436 175.2(18) . . . . ?
C428 N430 C431 C432 -4(3) . . . . ?
C428 C421 C422 C423 -174(2) . . . . ?
N464 C463 C462 C461 0.0 . . . . ?
C463 C465 N467 C468 167(3) . . . . ?
C463 N464 C459 C458 -177(2) . . . . ?
C463 N464 C459 C460 0.0 . . . . ?
C463 C462 C461 C460 0.0 . . . . ?
C462 C461 C460 C459 0.0 . . . . ?
C461 C460 C459 C458 176(3) . . . . ?
C461 C460 C459 N464 0.0 . . . . ?
C459 N464 C463 C465 176(3) . . . . ?
C459 N464 C463 C462 0.0 . . . . ?
O897 S895 C894 C893 3(2) . . . . ?
O897 S895 C894 C889 175.2(18) . . . . ?
O897 S895 O898 Ca00 -63(4) . . . . ?
C848 C849 N854 C853 -179(3) . . . . ?
C848 N847 C845 C838 -166(5) . . . . ?
C848 N847 C845 O846 15(14) . . . . ?
O310 C309 N311 C312 1(5) . . . . ?
N213 C214 C215 C217 -172(3) . . . . ?
N701 C699 C692 C693 -158(3) . . . . ?
N701 C699 C692 N691 15(5) . . . . ?
C527 N529 C530 C531 -156(6) . . . . ?
C527 C520 C521 C522 -177(3) . . . . ?
N13B C14B C15B C16B 177(3) . . . . ?
C28B N30B C31B C32B 169(5) . . . . ?
C28B C21B C22B C23B 171(4) . . . . ?
N20B C21B C22B C23B 0.0 . . . . ?
N20B C19B C14B N13B 3(2) . . . . ?
N20B C19B C14B C15B 180.0 . . . . ?
C21B N20B C19B C18B 0.0 . . . . ?
C21B N20B C19B C14B 180.0 . . . . ?
C21B C22B C23B S24B -175.9(15) . . . . ?
C21B C22B C23B C18B 0.0 . . . . ?
C22B C23B C18B C19B 0.0 . . . . ?
C22B C23B C18B C17B 180.0 . . . . ?
C23B C18B C19B N20B 0.0 . . . . ?
C23B C18B C19B C14B 180.0 . . . . ?
C23B C18B C17B C16B 180.0 . . . . ?
C18B C19B C14B N13B -177(2) . . . . ?
C18B C19B C14B C15B 0.0 . . . . ?
C19B N20B C21B C28B -171(3) . . . . ?
C19B N20B C21B C22B 0.0 . . . . ?
C19B C18B C17B C16B 0.0 . . . . ?
C19B C14B C15B C16B 0.0 . . . . ?
C14B N13B C11B O12B -2(7) . . . . ?
C14B N13B C11B C9B -163(4) . . . . ?
C14B C15B C16B C17B 0.0 . . . . ?
C15B C16B C17B C18B 0.0 . . . . ?
C17B C18B C19B N20B 180.0 . . . . ?
C17B C18B C19B C14B 0.0 . . . . ?
S922 C921 C916 C917 -179.8(4) . . . . ?
S922 C921 C916 C915 0.2(4) . . . . ?
O927 C926 N928 C929 8(6) . . . . ?
O927 C926 C919 N918 -175(3) . . . . ?
O927 C926 C919 C920 5(4) . . . . ?
C255 N257 C258 C259 -177(3) . . . . ?
C255 C253 C252 C251 -175(3) . . . . ?
C814 N813 C811 O812 6(7) . . . . ?
C814 N813 C811 C809 180(3) . . . . ?
C814 C815 C816 C817 0.0 . . . . ?
C814 C819 N820 C821 180.0 . . . . ?
C815 C814 C819 C818 0.0 . . . . ?
C815 C814 C819 N820 180.0 . . . . ?
C815 C816 C817 C818 0.0 . . . . ?
C816 C817 C818 C819 0.0 . . . . ?
C816 C817 C818 C823 180.0 . . . . ?
C817 C818 C819 C814 0.0 . . . . ?
C817 C818 C819 N820 180.0 . . . . ?
C817 C818 C823 S824 2.6(18) . . . . ?
C817 C818 C823 C822 180.0 . . . . ?
C818 C819 N820 C821 0.0 . . . . ?
C819 C814 C815 C816 0.0 . . . . ?
C819 C818 C823 S824 -177.4(18) . . . . ?
C819 C818 C823 C822 0.0 . . . . ?
C819 N820 C821 C822 0.0 . . . . ?
C819 N820 C821 C828 -178.6(17) . . . . ?
N820 C821 C822 C823 0.0 . . . . ?
N820 C821 C828 N830 28(2) . . . . ?
N820 C821 C828 O829 -153(3) . . . . ?
C821 C822 C823 S824 177.9(15) . . . . ?
C821 C822 C823 C818 0.0 . . . . ?
C822 C821 C828 N830 -151(2) . . . . ?
C822 C821 C828 O829 28(4) . . . . ?
C823 S824 O827 Ca1 128(2) . . . . ?
C823 C818 C819 C814 180.0 . . . . ?
C823 C818 C819 N820 0.0 . . . . ?
N413 C411 C409 N410 -9(3) . . . . ?
N413 C411 C409 C408 170(2) . . . . ?
N413 C414 C415 C416 -174(2) . . . . ?
N413 C414 C419 C418 174(2) . . . . ?
N413 C414 C419 N420 -6(2) . . . . ?
C55B N57B C58B C59B -174(6) . . . . ?
C55B N57B C58B C61B -73(8) . . . . ?
O56B C55B C53B N52B -11(8) . . . . ?
O56B C55B C53B C54B 99(7) . . . . ?
O352 C351 C345 N344 170(5) . . . . ?
O352 C351 C345 C346 50(6) . . . . ?
C200 S361 C360 C359 -72(5) . . . . ?
C757 S758 C600 C602 70(4) . . . . ?
N247 C245 C238 N237 -18(4) . . . . ?
N247 C245 C238 C239 156(2) . . . . ?
N247 C248 C249 C250 163(2) . . . . ?
N247 C248 C249 N254 -13(4) . . . . ?
O481 S479 C478 C472 172(4) . . . . ?
O481 S479 C478 C477 -8(4) . . . . ?
N613 C611 C607 N606 10(5) . . . . ?
N613 C611 C607 C608 -168(3) . . . . ?
N613 C614 C615 C616 167(2) . . . . ?
S722 C721 C720 C719 175.1(19) . . . . ?
S722 C721 C716 C717 -174(2) . . . . ?
S722 C721 C716 C715 6(2) . . . . ?
O723 S722 C721 C720 0(3) . . . . ?
O723 S722 C721 C716 175(2) . . . . ?
O724 S722 C721 C720 -116(2) . . . . ?
O724 S722 C721 C716 58(3) . . . . ?
S79A C78A C77A C76A -179.8(7) . . . . ?
O81A S79A C78A C73A -76(2) . . . . ?
O81A S79A C78A C77A 104(2) . . . . ?
O82A S79A C78A C73A 160(2) . . . . ?
O82A S79A C78A C77A -21(2) . . . . ?
C325 N327 C328 C329 178(4) . . . . ?
C325 C319 N318 C317 -178(2) . . . . ?
N48 C49 C50 C51 168(2) . . . . ?
N48 C49 C50 N55 -23(4) . . . . ?
C56 C54 C53 C52 177(2) . . . . ?
S79 C78 C77 C76 -170(2) . . . . ?
S79 C78 C73 C74 169(2) . . . . ?
S79 C78 C73 C72 -11(2) . . . . ?
O57 C56 N58 C59 -12(6) . . . . ?
O57 C56 C54 N55 179(3) . . . . ?
O57 C56 C54 C53 2(3) . . . . ?
C110 N112 C113 C118 171(3) . . . . ?
C110 N112 C113 C114 -10(3) . . . . ?
C110 C106 C107 C108 174(3) . . . . ?
C930 N932 C933 C938 -132(5) . . . . ?
C930 N932 C933 C934 117(5) . . . . ?
O880 S878 C877 C876 -95(3) . . . . ?
O880 S878 C877 C872 77(3) . . . . ?
S878 C877 C872 C873 -171.6(18) . . . . ?
S878 C877 C872 C871 8.4(18) . . . . ?
S159 C1 C2 N4 -172(3) . . . . ?
S159 C1 C2 O3 13(10) . . . . ?
N750 C751 C754 N755 142(8) . . . . ?
N750 C751 C754 O753 -31(9) . . . . ?
C751 N750 C748 O749 28(6) . . . . ?
C751 N750 C748 C746 -154(5) . . . . ?
C144 N146 C147 C149 114(10) . . . . ?
C144 N146 C147 C148 -86(14) . . . . ?
O150 C149 C147 N146 -135(7) . . . . ?
O150 C149 C147 C148 61(7) . . . . ?
C551 C550 C549 C548 174(5) . . . . ?
C936 C935 C934 C933 -79(5) . . . . ?
C355 C354 C356 O357 -100(5) . . . . ?
C355 C354 C356 N358 82(5) . . . . ?
N311 C312 C317 C316 169(2) . . . . ?
N311 C312 C317 N318 -11(2) . . . . ?
N146 C144 C142 C143 67(7) . . . . ?
N146 C144 C142 N141 -165(5) . . . . ?
N133 C134 C139 O140 -178(7) . . . . ?
N133 C134 C139 N141 -3(9) . . . . ?
N133 C134 C135 C136 35(7) . . . . ?
N133 C131 C130 N129 180(4) . . . . ?
C131 C130 N129 C127 -180(3) . . . . ?
C130 N129 C127 C120 174(4) . . . . ?
C130 N129 C127 O128 -6(6) . . . . ?
N552 C551 C550 C549 -174(5) . . . . ?
N34B C32B C31B N30B -151(4) . . . . ?
N34B C35B C40B O41B -152(4) . . . . ?
N34B C35B C40B N42B 43(5) . . . . ?
N34B C35B C36B C37B -61(4) . . . . ?
C315 C314 C313 C312 0.0 . . . . ?
C315 C316 C2B C320 180.0 . . . . ?
C315 C316 C2B S321 4(2) . . . . ?
C314 C315 C316 C317 0.0 . . . . ?
C314 C315 C316 C2B 180.0 . . . . ?
C314 C313 C312 N311 -168(3) . . . . ?
C314 C313 C312 C317 0.0 . . . . ?
C313 C312 C317 C316 0.0 . . . . ?
C313 C312 C317 N318 180.0 . . . . ?
C312 C317 C316 C315 0.0 . . . . ?
C312 C317 C316 C2B 180.0 . . . . ?
C312 C317 N318 C319 180.0 . . . . ?
C317 C316 C2B C320 0.0 . . . . ?
C317 C316 C2B S321 -176(2) . . . . ?
C316 C315 C314 C313 0.0 . . . . ?
C316 C317 N318 C319 0.0 . . . . ?
C316 C2B C320 C319 0.0 . . . . ?
C316 C2B S321 O322 179(2) . . . . ?
C316 C2B S321 O323 56(2) . . . . ?
C316 C2B S321 O324 -59(2) . . . . ?
C2B C320 C319 C325 178(2) . . . . ?
C2B C320 C319 N318 0.0 . . . . ?
C320 C2B S321 O322 3(2) . . . . ?
C320 C2B S321 O323 -120(2) . . . . ?
C320 C2B S321 O324 124.6(19) . . . . ?
C320 C319 N318 C317 0.0 . . . . ?
N318 C317 C316 C315 180.0 . . . . ?
N318 C317 C316 C2B 0.0 . . . . ?
O145 C144 N146 C147 -36(13) . . . . ?
O145 C144 C142 C143 -102(7) . . . . ?
O145 C144 C142 N141 26(8) . . . . ?
C1A S60B C59B C58B -161(6) . . . . ?
C500 C493 C494 C495 -175.5(17) . . . . ?
N874 C875 C876 C877 0.0 . . . . ?
N874 C875 C882 O883 -167(2) . . . . ?
N874 C875 C882 N884 15(3) . . . . ?
N874 C873 C868 N867 14.5(17) . . . . ?
N874 C873 C868 C869 180.0 . . . . ?
C875 N874 C873 C872 0.0 . . . . ?
C875 N874 C873 C868 180.0 . . . . ?
C875 C876 C877 S878 172.1(17) . . . . ?
C875 C876 C877 C872 0.0 . . . . ?
C876 C875 C882 O883 20(3) . . . . ?
C876 C875 C882 N884 -159(2) . . . . ?
C876 C877 C872 C873 0.0 . . . . ?
C876 C877 C872 C871 180.0 . . . . ?
C877 C872 C873 N874 0.0 . . . . ?
C877 C872 C873 C868 180.0 . . . . ?
C877 C872 C871 C870 180.0 . . . . ?
C872 C873 C868 N867 -165.5(17) . . . . ?
C872 C873 C868 C869 0.0 . . . . ?
C873 N874 C875 C876 0.0 . . . . ?
C873 N874 C875 C882 -174.3(18) . . . . ?
C873 C872 C871 C870 0.0 . . . . ?
C873 C868 C869 C870 0.0 . . . . ?
C868 C869 C870 C871 0.0 . . . . ?
C869 C870 C871 C872 0.0 . . . . ?
C871 C872 C873 N874 180.0 . . . . ?
C871 C872 C873 C868 0.0 . . . . ?
C345 C346 C347 C348 -174(5) . . . . ?
N740 C738 C733 N732 7(5) . . . . ?
N740 C738 C733 C734 139(4) . . . . ?
S25 C24 C19 C20 171.1(19) . . . . ?
S25 C24 C19 C18 -8.9(19) . . . . ?
S441 C440 C439 C438 -175(2) . . . . ?
S441 C440 C435 C436 175(2) . . . . ?
S441 C440 C435 C434 -5(2) . . . . ?
O612 C611 C607 N606 -172(3) . . . . ?
O612 C611 C607 C608 10(5) . . . . ?
O80 S79 C78 C77 -6(4) . . . . ?
O80 S79 C78 C73 -175(3) . . . . ?
O246 C245 C238 N237 156(3) . . . . ?
O246 C245 C238 C239 -30(4) . . . . ?
O246 C245 N247 C248 12(6) . . . . ?
N344 C345 C346 C347 62(6) . . . . ?
C58B N57B C55B O56B 8(11) . . . . ?
C58B N57B C55B C53B -165(5) . . . . ?
C811 N813 C814 C815 11(5) . . . . ?
C811 N813 C814 C819 179(4) . . . . ?
C811 C809 C808 C807 -174(3) . . . . ?
O51B C50B C48B C49B 80(8) . . . . ?
O51B C50B C48B N47B -47(8) . . . . ?
O84 C83 C76 C77 -23(3) . . . . ?
O84 C83 C76 N75 162(2) . . . . ?
C50B N52B C53B C55B -91(6) . . . . ?
C50B N52B C53B C54B 166(5) . . . . ?
C49A N48A C46A O47A 3(5) . . . . ?
C49A N48A C46A C39A 173(3) . . . . ?
C49A C50A N55A C54A 171(3) . . . . ?
O140 C139 N141 C142 -3(14) . . . . ?
C100 C93 N92 C91 173(4) . . . . ?
O81 S79 C78 C77 -136(3) . . . . ?
O81 S79 C78 C73 55(4) . . . . ?
N918 C919 C920 C921 0.0 . . . . ?
N918 C917 C912 C913 180.0 . . . . ?
N918 C917 C912 N911 3.0(17) . . . . ?
C919 C926 N928 C929 -177(4) . . . . ?
C919 N918 C917 C916 0.0 . . . . ?
C919 N918 C917 C912 180.0 . . . . ?
C919 C920 C921 S922 179.8(4) . . . . ?
C919 C920 C921 C916 0.0 . . . . ?
C920 C921 C916 C917 0.0 . . . . ?
C920 C921 C916 C915 180.0 . . . . ?
C921 C916 C917 N918 0.0 . . . . ?
C921 C916 C917 C912 180.0 . . . . ?
C921 C916 C915 C914 180.0 . . . . ?
C916 C917 C912 C913 0.0 . . . . ?
C916 C917 C912 N911 -177.0(17) . . . . ?
C917 N918 C919 C926 -179.4(14) . . . . ?
C917 N918 C919 C920 0.0 . . . . ?
C917 C916 C915 C914 0.0 . . . . ?
C917 C912 C913 C914 0.0 . . . . ?
C917 C912 N911 C909 -168(3) . . . . ?
C912 C913 C914 C915 0.0 . . . . ?
C913 C912 N911 C909 15(5) . . . . ?
C913 C914 C915 C916 0.0 . . . . ?
C915 C916 C917 N918 180.0 . . . . ?
C915 C916 C917 C912 0.0 . . . . ?
N647 C645 C638 C639 -167(3) . . . . ?
N647 C645 C638 N637 3(3) . . . . ?
C645 N647 C648 C649 -165(4) . . . . ?
C645 C638 N637 C636 -171(2) . . . . ?
O710 C709 N711 C712 -2(5) . . . . ?
C411 N413 C414 C415 -13(4) . . . . ?
C411 N413 C414 C419 173(3) . . . . ?
C411 C409 C408 C407 -180(2) . . . . ?
C611 N613 C614 C619 -177(4) . . . . ?
C611 N613 C614 C615 15(5) . . . . ?
C611 C607 C608 C609 177(3) . . . . ?
C64A C63A C62A C61A 0.0 . . . . ?
C63A C64A N65A C60A 0.0 . . . . ?
C63A C64A C66A O67A 3(3) . . . . ?
C63A C64A C66A N68A -156(4) . . . . ?
C63A C62A C61A C60A 0.0 . . . . ?
C62A C61A C60A N65A 0.0 . . . . ?
C62A C61A C60A C59A -174(4) . . . . ?
C61A C60A N65A C64A 0.0 . . . . ?
C61A C60A C59A N58A -159(3) . . . . ?
N65A C64A C63A C62A 0.0 . . . . ?
N65A C64A C66A O67A -177(2) . . . . ?
N65A C64A C66A N68A 25(4) . . . . ?
N65A C60A C59A N58A 27(5) . . . . ?
O924 S922 C921 C920 0(2) . . . . ?
O924 S922 C921 C916 180(2) . . . . ?
O456 C455 C453 N454 -179(3) . . . . ?
O456 C455 C453 C452 -5(3) . . . . ?
C66A N68A C69A C70A 1(4) . . . . ?
C66A N68A C69A C74A 176(3) . . . . ?
C66A C64A C63A C62A -179.6(16) . . . . ?
C66A C64A N65A C60A 179.7(14) . . . . ?
C59 C60 N65 C64 -178(5) . . . . ?
C262 C261 C260 C259 0.0 . . . . ?
C262 C263 C265 O266 -9(6) . . . . ?
C262 C263 C265 N267 163(3) . . . . ?
C261 C262 C263 N264 0.0 . . . . ?
C261 C262 C263 C265 -180(3) . . . . ?
C261 C260 C259 N264 0.0 . . . . ?
C261 C260 C259 C258 174(3) . . . . ?
C260 C259 N264 C263 0.0 . . . . ?
C260 C259 C258 N257 151(2) . . . . ?
C259 N264 C263 C262 0.0 . . . . ?
C259 N264 C263 C265 180(3) . . . . ?
N264 C259 C258 N257 -34(3) . . . . ?
N264 C263 C265 O266 171(4) . . . . ?
N264 C263 C265 N267 -17(5) . . . . ?
C263 C262 C261 C260 0.0 . . . . ?
C828 N830 C831 C832 -8(3) . . . . ?
C828 N830 C831 C836 169(2) . . . . ?
C828 C821 C822 C823 178(2) . . . . ?
C2A N4A C5A C6A -173(4) . . . . ?
N48A C49A C50A C51A -158(3) . . . . ?
N48A C49A C50A N55A 32(4) . . . . ?
N630 C628 C621 N620 26(4) . . . . ?
N630 C628 C621 C622 -153(3) . . . . ?
C699 C692 N691 C690 -174(3) . . . . ?
O764 C763 C762 N761 161(6) . . . . ?
O764 C763 O765 Ca0A 93(5) . . . . ?
C5 N4 C2 C1 -178(5) . . . . ?
C5 N4 C2 O3 -4(11) . . . . ?
C5 C6 N11 C10 179(3) . . . . ?
O427 S424 C423 C418 72(2) . . . . ?
O427 S424 C423 C422 -120(2) . . . . ?
C694 C693 C692 C699 174(3) . . . . ?
C694 C693 C692 N691 0.0 . . . . ?
C694 C689 C688 C687 180.0 . . . . ?
C693 C694 C689 C690 0.0 . . . . ?
C693 C694 C689 C688 180.0 . . . . ?
C693 C694 S695 O696 -122(3) . . . . ?
C693 C694 S695 O697 129(3) . . . . ?
C693 C694 S695 O698 10(4) . . . . ?
C693 C692 N691 C690 0.0 . . . . ?
C692 N691 C690 C689 0.0 . . . . ?
C692 N691 C690 C685 180.0 . . . . ?
N691 C690 C689 C694 0.0 . . . . ?
N691 C690 C689 C688 180.0 . . . . ?
N691 C690 C685 C686 180.0 . . . . ?
N691 C690 C685 N684 8(3) . . . . ?
C690 C689 C688 C687 0.0 . . . . ?
C690 C685 N684 C682 -171(3) . . . . ?
C689 C694 C693 C692 0.0 . . . . ?
C689 C694 S695 O696 59(4) . . . . ?
C689 C694 S695 O697 -51(3) . . . . ?
C689 C694 S695 O698 -170(3) . . . . ?
C689 C690 C685 C686 0.0 . . . . ?
C689 C690 C685 N684 -172(3) . . . . ?
C689 C688 C687 C686 0.0 . . . . ?
C688 C687 C686 C685 0.0 . . . . ?
C687 C686 C685 C690 0.0 . . . . ?
C687 C686 C685 N684 172(3) . . . . ?
C686 C685 N684 C682 17(5) . . . . ?
C685 C690 C689 C694 180.0 . . . . ?
C685 C690 C689 C688 0.0 . . . . ?
C685 N684 C682 O683 -14(4) . . . . ?
C685 N684 C682 C675 179(4) . . . . ?
C756 N755 C754 C751 171(6) . . . . ?
C756 N755 C754 O753 -17(15) . . . . ?
O526 S523 C522 C521 117(2) . . . . ?
O526 S523 C522 C517 -59(3) . . . . ?
C665 N667 C668 C673 -178(4) . . . . ?
C665 N667 C668 C669 3(5) . . . . ?
C961 C960 C963 O964 24(12) . . . . ?
C961 C960 C963 N965 -140(7) . . . . ?
C961 C960 N959 C957 132(5) . . . . ?
O280 S278 C277 C276 1(2) . . . . ?
O280 S278 C277 C272 -178(2) . . . . ?
C949 C948 C947 C946 -169(5) . . . . ?
C952 N954 C955 C957 -112(5) . . . . ?
C952 N954 C955 C956 133(5) . . . . ?
C952 C946 C947 C948 180(5) . . . . ?
C952 C946 N945 C943 -130(5) . . . . ?
C741 C743 N745 C746 -165(4) . . . . ?
O765 C763 C762 N761 -4(7) . . . . ?
O627 S624 C623 C622 -1.1(17) . . . . ?
O627 S624 C623 C618 179.2(16) . . . . ?
S123 C122 C117 C118 179.6(9) . . . . ?
S123 C122 C117 C116 -0.4(9) . . . . ?
N901 C902 C903 N908 21(4) . . . . ?
N901 C902 C903 C904 -156(2) . . . . ?
C658 C659 N664 C663 -178.9(18) . . . . ?
C658 N657 C655 O656 -17(5) . . . . ?
C658 N657 C655 C653 163(4) . . . . ?
C640 C639 C638 C645 171(2) . . . . ?
C640 C639 C638 N637 0.0 . . . . ?
C640 C635 C634 C633 180.0 . . . . ?
C639 C640 C635 C636 0.0 . . . . ?
C639 C640 C635 C634 180.0 . . . . ?
C639 C638 N637 C636 0.0 . . . . ?
C638 N637 C636 C635 0.0 . . . . ?
C638 N637 C636 C631 180.0 . . . . ?
N637 C636 C635 C640 0.0 . . . . ?
N637 C636 C635 C634 180.0 . . . . ?
N637 C636 C631 N630 8(2) . . . . ?
N637 C636 C631 C632 180.0 . . . . ?
C636 C635 C634 C633 0.0 . . . . ?
C635 C640 C639 C638 0.0 . . . . ?
C635 C636 C631 N630 -172(2) . . . . ?
C635 C636 C631 C632 0.0 . . . . ?
C635 C634 C633 C632 0.0 . . . . ?
C634 C633 C632 C631 0.0 . . . . ?
C633 C632 C631 N630 171(3) . . . . ?
C633 C632 C631 C636 0.0 . . . . ?
C631 C636 C635 C640 180.0 . . . . ?
C631 C636 C635 C634 0.0 . . . . ?
C747 C746 C748 N750 111(5) . . . . ?
C747 C746 C748 O749 -72(5) . . . . ?
C909 C907 C906 C905 173(3) . . . . ?
C302 C303 N308 C307 -170(3) . . . . ?
C302 C303 C304 C305 169(3) . . . . ?
O82 S79 C78 C77 103(3) . . . . ?
O82 S79 C78 C73 -67(3) . . . . ?
C963 C960 C961 S962 61(7) . . . . ?
C963 C960 N959 C957 -107(5) . . . . ?
O626 S624 C623 C622 128.6(16) . . . . ?
O626 S624 C623 C618 -51.2(17) . . . . ?
O646 C645 C638 C639 16(4) . . . . ?
O646 C645 C638 N637 -173(3) . . . . ?
O524 S523 C522 C521 -119(3) . . . . ?
O524 S523 C522 C517 65(3) . . . . ?
C600 S758 C757 C756 99(6) . . . . ?
C543 C542 C544 O545 -93(6) . . . . ?
C543 C542 C544 N546 77(5) . . . . ?
N959 C960 C961 S962 163(3) . . . . ?
N959 C960 C963 O964 -88(9) . . . . ?
N959 C960 C963 N965 109(8) . . . . ?
N959 C957 C955 N954 153(4) . . . . ?
N959 C957 C955 C956 -92(4) . . . . ?
C604 N603 C602 C600 -178(4) . . . . ?
C604 N603 C602 O62 0(5) . . . . ?
O497 S496 C495 C494 -4(2) . . . . ?
O497 S496 C495 C490 177(2) . . . . ?
C337 N339 C340 C342 77(7) . . . . ?
C337 N339 C340 C341 -162(6) . . . . ?
N203 C204 C205 N210 -20(4) . . . . ?
N203 C204 C205 C206 160(3) . . . . ?
O700 C699 C692 C693 13(6) . . . . ?
O700 C699 C692 N691 -173(5) . . . . ?
C556 N555 C553 O554 -5(7) . . . . ?
C556 N555 C553 C547 173(5) . . . . ?
C721 C720 C719 C726 175(3) . . . . ?
C721 C720 C719 N718 0.0 . . . . ?
C721 C716 C715 C714 180.0 . . . . ?
C720 C721 C716 C717 0.0 . . . . ?
C720 C721 C716 C715 180.0 . . . . ?
C720 C719 N718 C717 0.0 . . . . ?
C719 N718 C717 C716 0.0 . . . . ?
C719 N718 C717 C712 180.0 . . . . ?
N718 C717 C716 C721 0.0 . . . . ?
N718 C717 C716 C715 180.0 . . . . ?
N718 C717 C712 N711 6(2) . . . . ?
N718 C717 C712 C713 180.0 . . . . ?
C717 C716 C715 C714 0.0 . . . . ?
C716 C721 C720 C719 0.0 . . . . ?
C716 C717 C712 N711 -174(2) . . . . ?
C716 C717 C712 C713 0.0 . . . . ?
C716 C715 C714 C713 0.0 . . . . ?
C715 C714 C713 C712 0.0 . . . . ?
C714 C713 C712 N711 173(3) . . . . ?
C714 C713 C712 C717 0.0 . . . . ?
C712 C717 C716 C721 180.0 . . . . ?
C712 C717 C716 C715 0.0 . . . . ?
O642 S641 C640 C639 1(3) . . . . ?
O642 S641 C640 C635 170(3) . . . . ?
C804 N803 C801 O802 -5(9) . . . . ?
C804 N803 C801 C800 169(4) . . . . ?
C804 C805 N810 C809 179(3) . . . . ?
C360 S361 C200 C201 -69(4) . . . . ?
C360 C359 C362 N364 147(6) . . . . ?
C360 C359 C362 O363 -35(6) . . . . ?
C468 C469 C470 C471 0.0 . . . . ?
C468 C473 N475 C476 180.0 . . . . ?
C469 C468 C473 C472 0.0 . . . . ?
C469 C468 C473 N475 180.0 . . . . ?
C469 C470 C471 C472 0.0 . . . . ?
C470 C471 C472 C473 0.0 . . . . ?
C470 C471 C472 C478 180.0 . . . . ?
C471 C472 C473 C468 0.0 . . . . ?
C471 C472 C473 N475 180.0 . . . . ?
C471 C472 C478 S479 0.1(4) . . . . ?
C471 C472 C478 C477 180.0 . . . . ?
C472 C473 N475 C476 0.0 . . . . ?
C473 C468 C469 C470 0.0 . . . . ?
C473 C472 C478 S479 -179.9(4) . . . . ?
C473 C472 C478 C477 0.0 . . . . ?
C473 N475 C476 C477 0.0 . . . . ?
C473 N475 C476 C483 174.8(19) . . . . ?
N475 C476 C477 C478 0.0 . . . . ?
N475 C476 C483 O484 163(3) . . . . ?
N475 C476 C483 N485 -20(3) . . . . ?
C476 C477 C478 S479 179.9(3) . . . . ?
C476 C477 C478 C472 0.0 . . . . ?
C477 C476 C483 O484 -23(4) . . . . ?
C477 C476 C483 N485 154(2) . . . . ?
C478 C472 C473 C468 180.0 . . . . ?
C478 C472 C473 N475 0.0 . . . . ?
N908 C907 C906 C905 0.0 . . . . ?
C907 C909 N911 C912 -165(3) . . . . ?
C907 N908 C903 C902 -177(2) . . . . ?
C907 N908 C903 C904 0.0 . . . . ?
C907 C906 C905 C904 0.0 . . . . ?
C906 C905 C904 C903 0.0 . . . . ?
C905 C904 C903 C902 177(3) . . . . ?
C905 C904 C903 N908 0.0 . . . . ?
C903 C902 N901 C899 -166(4) . . . . ?
C903 N908 C907 C909 -173(3) . . . . ?
C903 N908 C907 C906 0.0 . . . . ?
O944 C943 N945 C946 10(9) . . . . ?
O944 C943 C941 C942 113(6) . . . . ?
O944 C943 C941 N940 2(7) . . . . ?
O939 C938 C933 N932 -158(4) . . . . ?
O939 C938 C933 C934 -45(4) . . . . ?
O939 C938 N940 C941 1(5) . . . . ?
N606 C607 C608 C609 0.0 . . . . ?
C607 N606 C605 C604 -179(4) . . . . ?
C607 N606 C605 C610 0.0 . . . . ?
C607 C608 C609 C610 0.0 . . . . ?
C608 C609 C610 C605 0.0 . . . . ?
C609 C610 C605 C604 179(3) . . . . ?
C609 C610 C605 N606 0.0 . . . . ?
C605 C604 N603 C602 -179(3) . . . . ?
C605 N606 C607 C611 -177(3) . . . . ?
C605 N606 C607 C608 0.0 . . . . ?
N519 C520 C521 C522 0.0 . . . . ?
N519 C518 C513 N512 -5.2(19) . . . . ?
N519 C518 C513 C514 180.0 . . . . ?
C520 N519 C518 C517 0.0 . . . . ?
C520 N519 C518 C513 180.0 . . . . ?
C520 C521 C522 S523 -176(2) . . . . ?
C520 C521 C522 C517 0.0 . . . . ?
C521 C522 C517 C518 0.0 . . . . ?
C521 C522 C517 C516 180.0 . . . . ?
C522 C517 C518 N519 0.0 . . . . ?
C522 C517 C518 C513 180.0 . . . . ?
C522 C517 C516 C515 180.0 . . . . ?
C517 C518 C513 N512 174.8(19) . . . . ?
C517 C518 C513 C514 0.0 . . . . ?
C518 N519 C520 C527 177(2) . . . . ?
C518 N519 C520 C521 0.0 . . . . ?
C518 C517 C516 C515 0.0 . . . . ?
C518 C513 C514 C515 0.0 . . . . ?
C513 N512 C510 C508 -179(2) . . . . ?
C513 N512 C510 O511 3(8) . . . . ?
C513 C514 C515 C516 0.0 . . . . ?
C514 C515 C516 C517 0.0 . . . . ?
C516 C517 C518 N519 180.0 . . . . ?
C516 C517 C518 C513 0.0 . . . . ?
C562 S563 C400 C401 -176(4) . . . . ?
C562 C561 C564 N566 73(8) . . . . ?
C562 C561 C564 O565 -109(6) . . . . ?
C558 N560 C561 C562 -179(6) . . . . ?
C558 N560 C561 C564 28(9) . . . . ?
C258 N257 C255 O256 9(5) . . . . ?
C258 N257 C255 C253 -173(3) . . . . ?
C258 C259 N264 C263 -175(2) . . . . ?
C449 N454 C453 C455 174(3) . . . . ?
C449 N454 C453 C452 0.0 . . . . ?
N454 C449 C450 C451 0.0 . . . . ?
N454 C449 C448 N447 -17(7) . . . . ?
N454 C453 C452 C451 0.0 . . . . ?
C453 C452 C451 C450 0.0 . . . . ?
C452 C451 C450 C449 0.0 . . . . ?
C450 C449 N454 C453 0.0 . . . . ?
C450 C449 C448 N447 164(5) . . . . ?
C445 N447 C448 C449 -166(10) . . . . ?
C445 C438 N437 C436 178.5(7) . . . . ?
N14 C15 C16 C17 -176(3) . . . . ?
C66 N68 C69 C74 179(3) . . . . ?
C66 N68 C69 C70 -15(5) . . . . ?
C66 C64 C63 C62 180(3) . . . . ?
C66 C64 N65 C60 -180(2) . . . . ?
N284 C285 C286 C287 -176.2(18) . . . . ?
N284 C285 C290 C289 176.5(17) . . . . ?
N284 C285 C290 N291 -3.5(17) . . . . ?
N10B C9B C8B C7B 0.0 . . . . ?
N10B C9B C11B N13B -5(5) . . . . ?
N10B C9B C11B O12B -166(4) . . . . ?
C9B N10B C5B C4B 179.6(18) . . . . ?
C9B N10B C5B C6B 0.0 . . . . ?
C9B C8B C7B C6B 0.0 . . . . ?
C8B C9B C11B N13B 179(3) . . . . ?
C8B C9B C11B O12B 18(6) . . . . ?
C8B C7B C6B C5B 0.0 . . . . ?
C7B C6B C5B C4B -180(2) . . . . ?
C7B C6B C5B N10B 0.0 . . . . ?
C5B N10B C9B C8B 0.0 . . . . ?
C5B N10B C9B C11B -176(3) . . . . ?
O925 S922 C921 C920 106(3) . . . . ?
O925 S922 C921 C916 -74(3) . . . . ?
S42A C41A C36A C37A -175.1(19) . . . . ?
S42A C41A C36A C35A 4.9(19) . . . . ?
O43A S42A C41A C40A 3(2) . . . . ?
O43A S42A C41A C36A 178.7(18) . . . . ?
O45A S42A C41A C40A -116(2) . . . . ?
O45A S42A C41A C36A 59(2) . . . . ?
N403 C404 C405 N410 -13(4) . . . . ?
N403 C404 C405 C406 168(3) . . . . ?
N58 C56 C54 N55 -5(3) . . . . ?
N58 C56 C54 C53 178(3) . . . . ?
N58 C59 C60 C61 164(4) . . . . ?
N58 C59 C60 N65 -18(7) . . . . ?
C44B C43B C45B O46B 96(6) . . . . ?
C44B C43B C45B N47B -83(6) . . . . ?
C44B C43B N42B C40B 154(5) . . . . ?
C346 C345 N344 C342 -96(4) . . . . ?
N52C C51C C50C C49C -145(4) . . . . ?
N745 C743 C741 N740 174(4) . . . . ?
N745 C743 C741 C742 -77(5) . . . . ?
N745 C746 C748 N750 -21(5) . . . . ?
N745 C746 C748 O749 156(4) . . . . ?
N940 C938 C933 N932 23(5) . . . . ?
N940 C938 C933 C934 136(4) . . . . ?
N42B C43B C45B O46B -28(6) . . . . ?
N42B C43B C45B N47B 153(5) . . . . ?
C404 N403 C401 O402 -6(7) . . . . ?
C404 N403 C401 C400 174(4) . . . . ?
C404 C405 N410 C409 -179(3) . . . . ?
C404 C405 C406 C407 179(3) . . . . ?
C405 N410 C409 C411 180(2) . . . . ?
C405 N410 C409 C408 0.0 . . . . ?
N410 C405 C406 C407 0.0 . . . . ?
N410 C409 C408 C407 0.0 . . . . ?
C409 C408 C407 C406 0.0 . . . . ?
C408 C407 C406 C405 0.0 . . . . ?
C406 C405 N410 C409 0.0 . . . . ?
S321 C2B C320 C319 176.0(19) . . . . ?
C729 N728 C726 O727 10(7) . . . . ?
C729 N728 C726 C719 174(3) . . . . ?
C553 N555 C556 C558 70(7) . . . . ?
C553 N555 C556 C557 -160(5) . . . . ?
O525 S523 C522 C521 -14(3) . . . . ?
O525 S523 C522 C517 169.8(18) . . . . ?
C83 N85 C86 C87 2(4) . . . . ?
C83 N85 C86 C91 180(2) . . . . ?
C83 C76 N75 C74 175.6(17) . . . . ?
C12 C10 C9 C8 173(3) . . . . ?
C12 C10 N11 C6 -174(3) . . . . ?
C530 N529 C527 O528 9(7) . . . . ?
C530 N529 C527 C520 -168(5) . . . . ?
C510 N512 C513 C518 164(3) . . . . ?
C510 N512 C513 C514 -22(4) . . . . ?
C510 C508 C507 C506 176(3) . . . . ?
C46 C39 C40 C41 -176(2) . . . . ?
N119 C120 C121 C122 0.0 . . . . ?
N119 C120 C127 N129 -12(3) . . . . ?
N119 C120 C127 O128 167(4) . . . . ?
N119 C118 C113 N112 -1.0(10) . . . . ?
N119 C118 C113 C114 180.0 . . . . ?
C120 N119 C118 C117 0.0 . . . . ?
C120 N119 C118 C113 180.0 . . . . ?
C120 C121 C122 S123 -179.7(8) . . . . ?
C120 C121 C122 C117 0.0 . . . . ?
C121 C120 C127 N129 171(2) . . . . ?
C121 C120 C127 O128 -9(5) . . . . ?
C121 C122 C117 C118 0.0 . . . . ?
C121 C122 C117 C116 180.0 . . . . ?
C122 C117 C118 N119 0.0 . . . . ?
C122 C117 C118 C113 180.0 . . . . ?
C122 C117 C116 C115 180.0 . . . . ?
C117 C118 C113 N112 179.0(10) . . . . ?
C117 C118 C113 C114 0.0 . . . . ?
C118 N119 C120 C121 0.0 . . . . ?
C118 N119 C120 C127 -176.3(19) . . . . ?
C118 C117 C116 C115 0.0 . . . . ?
C118 C113 C114 C115 0.0 . . . . ?
C113 N112 C110 C106 168(2) . . . . ?
C113 N112 C110 O111 -15(4) . . . . ?
C113 C114 C115 C116 0.0 . . . . ?
C114 C115 C116 C117 0.0 . . . . ?
C116 C117 C118 N119 180.0 . . . . ?
C116 C117 C118 C113 0.0 . . . . ?
N102 C100 C93 C94 163(3) . . . . ?
N102 C100 C93 N92 -10(6) . . . . ?
N447 C445 C438 C439 149(6) . . . . ?
N447 C445 C438 N437 -29(6) . . . . ?
O739 C738 N740 C741 -4(4) . . . . ?
O739 C738 C733 N732 -175(5) . . . . ?
O739 C738 C733 C734 -43(5) . . . . ?
S96 C95 C94 C93 -177(2) . . . . ?
O827 S824 C823 C818 -172.9(15) . . . . ?
O827 S824 C823 C822 9.5(17) . . . . ?
N331 C329 C328 N327 178(3) . . . . ?
N620 C621 C622 C623 0.0 . . . . ?
N620 C619 C614 N613 11.1(19) . . . . ?
N620 C619 C614 C615 180.0 . . . . ?
C621 C628 N630 C631 176(3) . . . . ?
C621 N620 C619 C618 0.0 . . . . ?
C621 N620 C619 C614 180.0 . . . . ?
C621 C622 C623 S624 -179.8(8) . . . . ?
C621 C622 C623 C618 0.0 . . . . ?
C622 C623 C618 C619 0.0 . . . . ?
C622 C623 C618 C617 180.0 . . . . ?
C623 C618 C619 N620 0.0 . . . . ?
C623 C618 C619 C614 180.0 . . . . ?
C623 C618 C617 C616 180.0 . . . . ?
C618 C619 C614 N613 -168.9(19) . . . . ?
C618 C619 C614 C615 0.0 . . . . ?
C619 N620 C621 C628 -179(2) . . . . ?
C619 N620 C621 C622 0.0 . . . . ?
C619 C618 C617 C616 0.0 . . . . ?
C619 C614 C615 C616 0.0 . . . . ?
C614 N613 C611 O612 2(7) . . . . ?
C614 N613 C611 C607 180(3) . . . . ?
C614 C615 C616 C617 0.0 . . . . ?
C615 C616 C617 C618 0.0 . . . . ?
C617 C618 C619 N620 180.0 . . . . ?
C617 C618 C619 C614 0.0 . . . . ?
N911 C912 C913 C914 176.7(19) . . . . ?
N911 C909 C907 N908 -3(4) . . . . ?
N911 C909 C907 C906 -176(2) . . . . ?
O442 S441 C440 C439 119(5) . . . . ?
O442 S441 C440 C435 -56(4) . . . . ?
C544 N546 C547 C553 76(4) . . . . ?
C544 N546 C547 C548 179(5) . . . . ?
C59A N58A C56A O57A -16(5) . . . . ?
C59A N58A C56A C54A 163(4) . . . . ?
C59A C60A N65A C64A 175(3) . . . . ?
C733 C738 N740 C741 175(4) . . . . ?
C733 N732 C730 O731 22(8) . . . . ?
C733 N732 C730 C729 -166(4) . . . . ?
C733 C734 C735 C737 163(4) . . . . ?
C733 C734 C735 C736 -73(5) . . . . ?
O97 S96 C95 C90 -172(3) . . . . ?
O97 S96 C95 C94 5(4) . . . . ?
C754 N755 C756 C759 -79(10) . . . . ?
C754 N755 C756 C757 158(9) . . . . ?
N667 C668 C669 C670 179(2) . . . . ?
O879 S878 C877 C876 22(3) . . . . ?
O879 S878 C877 C872 -166(2) . . . . ?
N603 C604 C605 N606 8(5) . . . . ?
N603 C604 C605 C610 -172(2) . . . . ?
C5A N4A C2A C1A 171(5) . . . . ?
C5A N4A C2A O3A -10(8) . . . . ?
C5A C6A N11A C10A -179(3) . . . . ?
C899 C892 N891 C890 -178(2) . . . . ?
C40B C35B C36B C37B -177(4) . . . . ?
N485 C486 C487 C488 -173(2) . . . . ?
C483 C476 C477 C478 -174(2) . . . . ?
N945 C946 C947 C948 -56(5) . . . . ?
N945 C946 C952 N954 -3(6) . . . . ?
N945 C946 C952 O953 180(5) . . . . ?
N945 C943 C941 C942 -77(6) . . . . ?
N945 C943 C941 N940 172(4) . . . . ?
O725 S722 C721 C720 134(2) . . . . ?
O725 S722 C721 C716 -52(3) . . . . ?
O643 S641 C640 C639 -104(3) . . . . ?
O643 S641 C640 C635 64(3) . . . . ?
O760 C759 C756 N755 -50(6) . . . . ?
O760 C759 C756 C757 82(6) . . . . ?
C800 S962 C961 C960 79(5) . . . . ?
C941 C943 N945 C946 -161(4) . . . . ?
C557 C556 C558 N560 79(8) . . . . ?
C557 C556 C558 O559 -96(8) . . . . ?
C328 N327 C325 O326 -1(8) . . . . ?
C328 N327 C325 C319 180(3) . . . . ?
C328 C329 N331 C332 163(5) . . . . ?
C955 N954 C952 C946 -175(5) . . . . ?
C955 N954 C952 O953 1(6) . . . . ?
O125 S123 C122 C121 12(3) . . . . ?
O125 S123 C122 C117 -168(3) . . . . ?
O480 S479 C478 C472 44(3) . . . . ?
O480 S479 C478 C477 -136(3) . . . . ?
C51 C50 N55 C54 0.0 . . . . ?
C50 C49 N48 C46 -164(3) . . . . ?
C50 C51 C52 C53 0.0 . . . . ?
C50 N55 C54 C56 -177(2) . . . . ?
C50 N55 C54 C53 0.0 . . . . ?
N55 C54 C53 C52 0.0 . . . . ?
C54 C56 N58 C59 172(5) . . . . ?
C54 C53 C52 C51 0.0 . . . . ?
C52 C51 C50 C49 169(3) . . . . ?
C52 C51 C50 N55 0.0 . . . . ?
C347 C348 C349 N350 -60(5) . . . . ?
S695 C694 C693 C692 -179.8(18) . . . . ?
S695 C694 C689 C690 180(2) . . . . ?
S695 C694 C689 C688 0(2) . . . . ?
C851 C850 C849 C848 179(3) . . . . ?
C851 C850 C849 N854 0.0 . . . . ?
C850 C851 C852 C853 0.0 . . . . ?
C850 C849 N854 C853 0.0 . . . . ?
C849 C848 N847 C845 174(6) . . . . ?
C849 N854 C853 C855 177(3) . . . . ?
C849 N854 C853 C852 0.0 . . . . ?
N854 C853 C852 C851 0.0 . . . . ?
C853 C855 N857 C858 179(3) . . . . ?
C852 C851 C850 C849 0.0 . . . . ?
N674 C675 C676 C677 0.0 . . . . ?
N674 C675 C682 O683 -159(3) . . . . ?
N674 C675 C682 N684 6(2) . . . . ?
N674 C673 C668 N667 1(2) . . . . ?
N674 C673 C668 C669 180.0 . . . . ?
C675 N674 C673 C672 0.0 . . . . ?
C675 N674 C673 C668 180.0 . . . . ?
C675 C676 C677 S678 179.7(16) . . . . ?
C675 C676 C677 C672 0.0 . . . . ?
C676 C675 C682 O683 35(4) . . . . ?
C676 C675 C682 N684 -160.4(19) . . . . ?
C676 C677 C672 C673 0.0 . . . . ?
C676 C677 C672 C671 180.0 . . . . ?
C677 C672 C673 N674 0.0 . . . . ?
C677 C672 C673 C668 180.0 . . . . ?
C677 C672 C671 C670 180.0 . . . . ?
C672 C673 C668 N667 -179(2) . . . . ?
C672 C673 C668 C669 0.0 . . . . ?
C673 N674 C675 C676 0.0 . . . . ?
C673 N674 C675 C682 -165.8(19) . . . . ?
C673 C672 C671 C670 0.0 . . . . ?
C673 C668 C669 C670 0.0 . . . . ?
C668 C669 C670 C671 0.0 . . . . ?
C669 C670 C671 C672 0.0 . . . . ?
C671 C672 C673 N674 180.0 . . . . ?
C671 C672 C673 C668 0.0 . . . . ?
C334 C333 C332 C337 -119(5) . . . . ?
C334 C333 C332 N331 119(5) . . . . ?
O881 S878 C877 C876 136(2) . . . . ?
O881 S878 C877 C872 -52(3) . . . . ?
C142 C144 N146 C147 154(8) . . . . ?
O498 S496 C495 C494 112(2) . . . . ?
O498 S496 C495 C490 -67(3) . . . . ?
C89 C88 C87 C86 0.0 . . . . ?
C89 C90 C95 S96 -4(2) . . . . ?
C89 C90 C95 C94 180.0 . . . . ?
C88 C89 C90 C91 0.0 . . . . ?
C88 C89 C90 C95 180.0 . . . . ?
C88 C87 C86 N85 177(2) . . . . ?
C88 C87 C86 C91 0.0 . . . . ?
C87 C86 C91 C90 0.0 . . . . ?
C87 C86 C91 N92 180.0 . . . . ?
C86 N85 C83 O84 -6(6) . . . . ?
C86 N85 C83 C76 174(3) . . . . ?
C86 C91 C90 C89 0.0 . . . . ?
C86 C91 C90 C95 180.0 . . . . ?
C86 C91 N92 C93 180.0 . . . . ?
C91 C90 C95 S96 176(2) . . . . ?
C91 C90 C95 C94 0.0 . . . . ?
C90 C89 C88 C87 0.0 . . . . ?
C90 C91 N92 C93 0.0 . . . . ?
C90 C95 C94 C93 0.0 . . . . ?
C95 C94 C93 C100 -173(4) . . . . ?
C95 C94 C93 N92 0.0 . . . . ?
C94 C93 N92 C91 0.0 . . . . ?
C93 C100 N102 C103 176(4) . . . . ?
N92 C91 C90 C89 180.0 . . . . ?
N92 C91 C90 C95 0.0 . . . . ?
O98 S96 C95 C90 70(4) . . . . ?
O98 S96 C95 C94 -113(3) . . . . ?
C72A C71A C70A C69A 0.0 . . . . ?
C72A C73A C78A S79A -0.3(9) . . . . ?
C72A C73A C78A C77A 180.0 . . . . ?
C71A C72A C73A C74A 0.0 . . . . ?
C71A C72A C73A C78A 180.0 . . . . ?
C71A C70A C69A N68A 174(2) . . . . ?
C71A C70A C69A C74A 0.0 . . . . ?
C70A C69A C74A C73A 0.0 . . . . ?
C70A C69A C74A N75A 180.0 . . . . ?
C69A N68A C66A O67A 22(7) . . . . ?
C69A N68A C66A C64A 178(2) . . . . ?
C69A C74A C73A C72A 0.0 . . . . ?
C69A C74A C73A C78A 180.0 . . . . ?
C69A C74A N75A C76A 180.0 . . . . ?
C74A C73A C78A S79A 179.7(9) . . . . ?
C74A C73A C78A C77A 0.0 . . . . ?
C73A C72A C71A C70A 0.0 . . . . ?
C73A C74A N75A C76A 0.0 . . . . ?
C73A C78A C77A C76A 0.0 . . . . ?
C78A C77A C76A C83A 176.5(19) . . . . ?
C78A C77A C76A N75A 0.0 . . . . ?
C77A C76A N75A C74A 0.0 . . . . ?
C76A C83A N85A C86A 176(2) . . . . ?
N75A C74A C73A C72A 180.0 . . . . ?
N75A C74A C73A C78A 0.0 . . . . ?
C11B N13B C14B C19B -167(3) . . . . ?
C11B N13B C14B C15B 16(5) . . . . ?
C11B C9B C8B C7B 176(3) . . . . ?
C341 C340 C342 O343 -114(4) . . . . ?
C341 C340 C342 N344 64(4) . . . . ?
N847 C848 C849 C850 -174(4) . . . . ?
N847 C848 C849 N854 5(6) . . . . ?
C882 C875 C876 C877 173(2) . . . . ?
C78 C77 C76 C83 -175(2) . . . . ?
C78 C77 C76 N75 0.0 . . . . ?
C78 C73 C72 C71 180.0 . . . . ?
C77 C78 C73 C74 0.0 . . . . ?
C77 C78 C73 C72 180.0 . . . . ?
C77 C76 N75 C74 0.0 . . . . ?
C76 N75 C74 C73 0.0 . . . . ?
C76 N75 C74 C69 180.0 . . . . ?
N75 C74 C73 C78 0.0 . . . . ?
N75 C74 C73 C72 180.0 . . . . ?
N75 C74 C69 N68 -13(2) . . . . ?
N75 C74 C69 C70 180.0 . . . . ?
C74 C73 C72 C71 0.0 . . . . ?
C73 C78 C77 C76 0.0 . . . . ?
C73 C74 C69 N68 167(2) . . . . ?
C73 C74 C69 C70 0.0 . . . . ?
C73 C72 C71 C70 0.0 . . . . ?
C72 C71 C70 C69 0.0 . . . . ?
C71 C70 C69 N68 -166(3) . . . . ?
C71 C70 C69 C74 0.0 . . . . ?
C69 N68 C66 O67 -2(6) . . . . ?
C69 N68 C66 C64 -178(4) . . . . ?
C69 C74 C73 C78 180.0 . . . . ?
C69 C74 C73 C72 0.0 . . . . ?
N31 C32 C33 C34 -168(3) . . . . ?
N14A C15A C16A C17A 175(2) . . . . ?
N14A C15A C20A C19A -176(2) . . . . ?
N14A C15A C20A N21A 4(2) . . . . ?
O426 S424 C423 C418 -54(3) . . . . ?
O426 S424 C423 C422 114(3) . . . . ?
O680 S678 C677 C676 -140(3) . . . . ?
O680 S678 C677 C672 40(3) . . . . ?
O842 S841 C840 C835 178(3) . . . . ?
O842 S841 C840 C839 2(3) . . . . ?
C56A N58A C59A C60A -173(4) . . . . ?
C56A C54A C53A C52A -174(3) . . . . ?
C15A C16A C17A C18A 0.0 . . . . ?
C15A C20A N21A C22A 180.0 . . . . ?
C16A C15A C20A C19A 0.0 . . . . ?
C16A C15A C20A N21A 180.0 . . . . ?
C16A C17A C18A C19A 0.0 . . . . ?
C17A C18A C19A C20A 0.0 . . . . ?
C17A C18A C19A C24A 180.0 . . . . ?
C18A C19A C20A C15A 0.0 . . . . ?
C18A C19A C20A N21A 180.0 . . . . ?
C18A C19A C24A S25A 0.6(11) . . . . ?
C18A C19A C24A C23A 180.0 . . . . ?
C19A C20A N21A C22A 0.0 . . . . ?
C20A C15A C16A C17A 0.0 . . . . ?
C20A C19A C24A S25A -179.4(11) . . . . ?
C20A C19A C24A C23A 0.0 . . . . ?
C20A N21A C22A C23A 0.0 . . . . ?
C20A N21A C22A C29A -164(2) . . . . ?
N21A C22A C23A C24A 0.0 . . . . ?
N21A C22A C29A O30A -162(5) . . . . ?
N21A C22A C29A N31A 11(5) . . . . ?
C22A C23A C24A S25A 179.5(9) . . . . ?
C22A C23A C24A C19A 0.0 . . . . ?
C23A C22A C29A O30A 33(6) . . . . ?
C23A C22A C29A N31A -153(3) . . . . ?
C24A C19A C20A C15A 180.0 . . . . ?
C24A C19A C20A N21A 0.0 . . . . ?
O124 S123 C122 C121 -113(3) . . . . ?
O124 S123 C122 C117 68(3) . . . . ?
C137 C136 C135 C134 75(8) . . . . ?
C567 N566 C564 O565 -4(9) . . . . ?
C567 N566 C564 C561 173(5) . . . . ?
C29A N31A C32A C37A 175(5) . . . . ?
C29A N31A C32A C33A 2(6) . . . . ?
C29A C22A C23A C24A 164(3) . . . . ?
O625 S624 C623 C622 -113(2) . . . . ?
O625 S624 C623 C618 67(2) . . . . ?
C127 C120 C121 C122 176(2) . . . . ?
O126 S123 C122 C121 124(3) . . . . ?
O126 S123 C122 C117 -56(3) . . . . ?
C332 C333 C334 C336 -43(5) . . . . ?
C332 C333 C334 C335 -159(4) . . . . ?
C448 C449 N454 C453 -180(3) . . . . ?
C448 C449 C450 C451 180(4) . . . . ?
C414 N413 C411 O412 -3(5) . . . . ?
C414 N413 C411 C409 176(3) . . . . ?
C414 C415 C416 C417 0.0 . . . . ?
C414 C419 N420 C421 180.0 . . . . ?
C415 C414 C419 C418 0.0 . . . . ?
C415 C414 C419 N420 180.0 . . . . ?
C415 C416 C417 C418 0.0 . . . . ?
C416 C417 C418 C419 0.0 . . . . ?
C416 C417 C418 C423 180.0 . . . . ?
C417 C418 C419 C414 0.0 . . . . ?
C417 C418 C419 N420 180.0 . . . . ?
C417 C418 C423 S424 -12(2) . . . . ?
C417 C418 C423 C422 180.0 . . . . ?
C418 C419 N420 C421 0.0 . . . . ?
C419 C414 C415 C416 0.0 . . . . ?
C419 C418 C423 S424 168(2) . . . . ?
C419 C418 C423 C422 0.0 . . . . ?
C419 N420 C421 C428 175.2(17) . . . . ?
C419 N420 C421 C422 0.0 . . . . ?
N420 C421 C422 C423 0.0 . . . . ?
C421 C422 C423 S424 -169.0(18) . . . . ?
C421 C422 C423 C418 0.0 . . . . ?
C423 C418 C419 C414 180.0 . . . . ?
C423 C418 C419 N420 0.0 . . . . ?
C652 C651 C650 C649 0.0 . . . . ?
C652 C653 C655 O656 6(4) . . . . ?
C652 C653 C655 N657 -174(3) . . . . ?
C651 C652 C653 N654 0.0 . . . . ?
C651 C652 C653 C655 -180(4) . . . . ?
C651 C650 C649 N654 0.0 . . . . ?
C651 C650 C649 C648 176(3) . . . . ?
C650 C649 N654 C653 0.0 . . . . ?
C650 C649 C648 N647 178(4) . . . . ?
C649 N654 C653 C652 0.0 . . . . ?
C649 N654 C653 C655 180(3) . . . . ?
N654 C649 C648 N647 -6(6) . . . . ?
N654 C653 C655 O656 -173(3) . . . . ?
N654 C653 C655 N657 6(4) . . . . ?
C653 C652 C651 C650 0.0 . . . . ?
C53B N52B C50B O51B 4(8) . . . . ?
C53B N52B C50B C48B -178(4) . . . . ?
C682 C675 C676 C677 166.4(19) . . . . ?
C48B C49B C49C C50C 169(6) . . . . ?
O281 S278 C277 C276 118(2) . . . . ?
O281 S278 C277 C272 -62(2) . . . . ?
C160 C157 N156 C154 81(5) . . . . ?
C160 C157 C163 S159 -69(5) . . . . ?
C845 C838 C839 C840 164(4) . . . . ?
C64 C63 C62 C61 0.0 . . . . ?
C63 C64 N65 C60 0.0 . . . . ?
C63 C62 C61 C60 0.0 . . . . ?
C62 C61 C60 C59 178(5) . . . . ?
C62 C61 C60 N65 0.0 . . . . ?
C61 C60 N65 C64 0.0 . . . . ?
C60 C59 N58 C56 179(4) . . . . ?
N65 C64 C63 C62 0.0 . . . . ?
O99 S96 C95 C90 -57(4) . . . . ?
O99 S96 C95 C94 119(3) . . . . ?
O44A S42A C41A C40A 121(2) . . . . ?
O44A S42A C41A C36A -64(2) . . . . ?
C748 N750 C751 C752 106(6) . . . . ?
C748 N750 C751 C754 -136(5) . . . . ?
C38B C37B C36B C35B -66(5) . . . . ?
C400 S563 C562 C561 150(4) . . . . ?
C163 C157 N156 C154 -156(4) . . . . ?
C163 C157 C160 O161 -53(5) . . . . ?
C163 C157 C160 N162 128(4) . . . . ?
C51A C50A N55A C54A 0.0 . . . . ?
C50A C49A N48A C46A 168(3) . . . . ?
C50A C51A C52A C53A 0.0 . . . . ?
C50A N55A C54A C56A 174(3) . . . . ?
C50A N55A C54A C53A 0.0 . . . . ?
N55A C54A C53A C52A 0.0 . . . . ?
C54A C53A C52A C51A 0.0 . . . . ?
C52A C51A C50A C49A -170(4) . . . . ?
C52A C51A C50A N55A 0.0 . . . . ?
C401 N403 C404 C405 -178(4) . . . . ?
N38A C39A C40A C41A 0.0 . . . . ?
N38A C39A C46A O47A -174(3) . . . . ?
N38A C39A C46A N48A 15(3) . . . . ?
N38A C37A C32A N31A 7(2) . . . . ?
N38A C37A C32A C33A 180.0 . . . . ?
C39A N38A C37A C36A 0.0 . . . . ?
C39A N38A C37A C32A 180.0 . . . . ?
C39A C40A C41A S42A 175.3(18) . . . . ?
C39A C40A C41A C36A 0.0 . . . . ?
C40A C39A C46A O47A 13(4) . . . . ?
C40A C39A C46A N48A -159(2) . . . . ?
C40A C41A C36A C37A 0.0 . . . . ?
C40A C41A C36A C35A 180.0 . . . . ?
C41A C36A C37A N38A 0.0 . . . . ?
C41A C36A C37A C32A 180.0 . . . . ?
C41A C36A C35A C34A 180.0 . . . . ?
C36A C37A C32A N31A -173(2) . . . . ?
C36A C37A C32A C33A 0.0 . . . . ?
C37A N38A C39A C40A 0.0 . . . . ?
C37A N38A C39A C46A -173(2) . . . . ?
C37A C36A C35A C34A 0.0 . . . . ?
C37A C32A C33A C34A 0.0 . . . . ?
C32A N31A C29A O30A 4(9) . . . . ?
C32A N31A C29A C22A -170(4) . . . . ?
C32A C33A C34A C35A 0.0 . . . . ?
C33A C34A C35A C36A 0.0 . . . . ?
C35A C36A C37A N38A 180.0 . . . . ?
C35A C36A C37A C32A 0.0 . . . . ?
C547 N546 C544 O545 -7(8) . . . . ?
C547 N546 C544 C542 -176(4) . . . . ?
C547 C548 C549 C550 154(5) . . . . ?
C153 C152 N151 C149 -74(6) . . . . ?
C362 C359 C360 S361 -65(6) . . . . ?
C648 N647 C645 C638 -167(5) . . . . ?
C648 N647 C645 O646 10(6) . . . . ?
C648 C649 N654 C653 -175(4) . . . . ?
C49C C49B C48B C50B -9(9) . . . . ?
C49C C49B C48B N47B 117(6) . . . . ?
C2 N4 C5 C6 -163(4) . . . . ?
C29 C22 C23 C24 -171(2) . . . . ?
C46A C39A C40A C41A 173(2) . . . . ?
C135 C134 C139 O140 52(9) . . . . ?
C135 C134 C139 N141 -133(5) . . . . ?
C135 C134 N133 C131 -119(5) . . . . ?
C39B C37B C36B C35B 173(4) . . . . ?
C36B C35B C40B O41B -34(5) . . . . ?
C36B C35B C40B N42B 161(4) . . . . ?
O80A S79A C78A C73A 40(2) . . . . ?
O80A S79A C78A C77A -140(2) . . . . ?
C561 N560 C558 O559 21(12) . . . . ?
C561 N560 C558 C556 -153(6) . . . . ?
C440 C439 C438 C445 -178.3(8) . . . . ?
C440 C439 C438 N437 0.0 . . . . ?
C440 C435 C434 C433 180.0 . . . . ?
C439 C440 C435 C436 0.0 . . . . ?
C439 C440 C435 C434 180.0 . . . . ?
C439 C438 N437 C436 0.0 . . . . ?
C438 C445 N447 C448 -179(10) . . . . ?
C438 N437 C436 C435 0.0 . . . . ?
C438 N437 C436 C431 180.0 . . . . ?
N437 C436 C435 C440 0.0 . . . . ?
N437 C436 C435 C434 180.0 . . . . ?
N437 C436 C431 N430 1.1(15) . . . . ?
N437 C436 C431 C432 180.0 . . . . ?
C436 C435 C434 C433 0.0 . . . . ?
C435 C440 C439 C438 0.0 . . . . ?
C435 C436 C431 N430 -178.9(15) . . . . ?
C435 C436 C431 C432 0.0 . . . . ?
C435 C434 C433 C432 0.0 . . . . ?
C434 C433 C432 C431 0.0 . . . . ?
C433 C432 C431 N430 178.6(19) . . . . ?
C433 C432 C431 C436 0.0 . . . . ?
C431 N430 C428 O429 -8(4) . . . . ?
C431 N430 C428 C421 173.5(19) . . . . ?
C431 C436 C435 C440 180.0 . . . . ?
C431 C436 C435 C434 0.0 . . . . ?
O443 S441 C440 C439 -96(5) . . . . ?
O443 S441 C440 C435 89(5) . . . . ?
O444 S441 C440 C439 14(4) . . . . ?
O444 S441 C440 C435 -161(4) . . . . ?
C349 C348 C347 C346 169(5) . . . . ?
C735 C734 C733 C738 179(4) . . . . ?
C735 C734 C733 N732 -53(6) . . . . ?
C549 C548 C547 N546 -39(7) . . . . ?
C549 C548 C547 C553 69(5) . . . . ?
